data_1548071
loop_
_publ_author_name
'Martin R. Lichtenthaler'
'Florian Stahl'
'Daniel Kratzert'
'Lorenz Heidinger'
'Erik Schleicher'
'Julian Hamann'
'Daniel Himmel'
'Stefan Weber'
'Ingo Krossing'

_publ_section_title
;
 Cationic cluster formation versus disproportionation of low-valent indium
 and gallium complexes of 2,2'-bipyridine
;
_journal_name_full 'Nature Communications'
_journal_page_first 8288
_journal_paper_doi 10.1038/ncomms9288
_journal_volume 6
_journal_year 2015
_chemical_formula_moiety '12(C16 Al F36 O4), 4(C50 H40 In3 N10), 4(C6 H5 F), C6 H4, F'
_chemical_formula_sum 'C422 H184 Al12 F437 In12 N40 O48'
_chemical_formula_weight 16586.68
_chemical_name_common '[In3(BIPY)5][Al(OC(CF3)3)4]3'
_space_group_crystal_system triclinic
_space_group_IT_number 2
_space_group_name_Hall '-P 1'
_space_group_name_H-M_alt 'P -1'
_symmetry_space_group_name_Hall '-P 1'
_symmetry_space_group_name_H-M 'P -1'
_atom_sites_solution_hydrogens geom
_cell_angle_alpha 89.470(2)
_cell_angle_beta 87.358(2)
_cell_angle_gamma 81.522(2)
_cell_formula_units_Z 1
_cell_length_a 16.2891(6)
_cell_length_b 25.6709(9)
_cell_length_c 33.2531(12)
_cell_measurement_reflns_used 9616
_cell_measurement_temperature 100(2)
_cell_measurement_theta_max 47.469
_cell_measurement_theta_min 4.710
_cell_volume 13738.4(9)
_computing_cell_refinement 'SAINT V8.34A'
_computing_data_collection 'APEX2 v2014.11-1'
_computing_data_reduction 'SAINT V8.34A'
_computing_molecular_graphics 'Diamond 3.2i'
_computing_publication_material ShelXle-673
_computing_structure_refinement 'SHELXL-2014/7 (Sheldrick, 2015)'
_computing_structure_solution 'SHELXT-2014/7 (Sheldrick, 2015)'
_diffrn_ambient_temperature 100(2)
_diffrn_measured_fraction_theta_full 0.999
_diffrn_measured_fraction_theta_max 0.984
_diffrn_measurement_device_type 'Bruker Smart Apex II Quazar'
_diffrn_measurement_method 'phi and omega scans'
_diffrn_radiation_type MoK\a
_diffrn_radiation_wavelength 0.71073
_diffrn_reflns_av_R_equivalents 0.0492
_diffrn_reflns_av_unetI/netI 0.0664
_diffrn_reflns_Laue_measured_fraction_full 0.999
_diffrn_reflns_Laue_measured_fraction_max 0.984
_diffrn_reflns_limit_h_max 21
_diffrn_reflns_limit_h_min -21
_diffrn_reflns_limit_k_max 33
_diffrn_reflns_limit_k_min -33
_diffrn_reflns_limit_l_max 43
_diffrn_reflns_limit_l_min -43
_diffrn_reflns_number 351052
_diffrn_reflns_point_group_measured_fraction_full 0.999
_diffrn_reflns_point_group_measured_fraction_max 0.984
_diffrn_reflns_theta_full 25.242
_diffrn_reflns_theta_max 27.610
_diffrn_reflns_theta_min 1.008
_diffrn_source 'INCOATEC Mo Microsource'
_exptl_absorpt_coefficient_mu 0.729
_exptl_absorpt_correction_T_max 0.7456
_exptl_absorpt_correction_T_min 0.7081
_exptl_absorpt_correction_type multi-scan
_exptl_absorpt_process_details SADABS-2014/3
_exptl_crystal_colour yellow
_exptl_crystal_density_diffrn 2.005
_exptl_crystal_density_method 'not measured'
_exptl_crystal_description platelet
_exptl_crystal_F_000 8057
_exptl_crystal_size_max 0.130
_exptl_crystal_size_mid 0.110
_exptl_crystal_size_min 0.060
_refine_diff_density_max 1.741
_refine_diff_density_min -1.428
_refine_diff_density_rms 0.129
_refine_ls_extinction_coef .
_refine_ls_extinction_method none
_refine_ls_goodness_of_fit_ref 1.024
_refine_ls_hydrogen_treatment constr
_refine_ls_matrix_type full
_refine_ls_number_parameters 5878
_refine_ls_number_reflns 62800
_refine_ls_number_restraints 335118
_refine_ls_restrained_S_all 1.015
_refine_ls_R_factor_all 0.1043
_refine_ls_R_factor_gt 0.0655
_refine_ls_shift/su_max 0.024
_refine_ls_shift/su_mean 0.000
_refine_ls_structure_factor_coef Fsqd
_refine_ls_weighting_details 'w=1/[\s^2^(Fo^2^)+(0.0563P)^2^+91.1419P] where P=(Fo^2^+2Fc^2^)/3'
_refine_ls_weighting_scheme calc
_refine_ls_wR_factor_gt 0.1519
_refine_ls_wR_factor_ref 0.1709
_reflns_Friedel_coverage 0.000
_reflns_Friedel_fraction_full .
_reflns_Friedel_fraction_max .
_reflns_number_gt 42606
_reflns_number_total 62800
_reflns_threshold_expression 'I > 2\s(I)'
_cod_data_source_file ncomms9288-s4.cif
_cod_data_source_block P-1_a
_cod_database_code 1548071
_shelx_space_group_comment
;
The symmetry employed for this shelxl refinement is uniquely defined
by the following loop, which should always be used as a source of
symmetry information in preference to the above space-group names.
They are only intended as comments.
;
_shelx_estimated_absorpt_t_min 0.911
_shelx_estimated_absorpt_t_max 0.958

loop_
_space_group_symop_operation_xyz
'x, y, z'
'-x, -y, -z'

loop_
_atom_site_label
_atom_site_type_symbol
_atom_site_fract_x
_atom_site_fract_y
_atom_site_fract_z
_atom_site_U_iso_or_equiv
_atom_site_adp_type
_atom_site_occupancy
_atom_site_site_symmetry_order
_atom_site_calc_flag
_atom_site_refinement_flags_posn
_atom_site_refinement_flags_adp
_atom_site_refinement_flags_occupancy
_atom_site_disorder_assembly
_atom_site_disorder_group
In1 In -0.27549(2) 0.18320(2) 0.33482(2) 0.02503(9) Uani 1 1 d . . . . .
In2 In -0.23501(2) 0.21639(2) 0.40779(2) 0.02110(8) Uani 1 1 d . . . . .
In3 In -0.21511(2) 0.27456(2) 0.34148(2) 0.02555(9) Uani 1 1 d . . . . .
In4 In -0.25148(2) 0.32036(2) 0.82776(2) 0.02407(9) Uani 1 1 d . . . . .
In5 In -0.27404(2) 0.28155(2) 0.90185(2) 0.02061(8) Uani 1 1 d . . . . .
In6 In -0.28820(2) 0.22285(2) 0.83632(2) 0.02567(9) Uani 1 1 d . . . . .
Al1 Al 0.31339(9) 0.45835(6) 0.37822(4) 0.0191(3) Uani 1 1 d D . . . .
Al2 Al 0.23710(9) 0.24196(6) 0.60025(4) 0.0186(3) Uani 1 1 d D . . . .
Al3 Al 0.79090(9) -0.01562(6) 0.67788(4) 0.0188(3) Uani 1 1 d D . . . .
Al4 Al 0.19252(10) 0.03738(6) 0.87808(5) 0.0219(3) Uani 1 1 d D . . . .
Al5 Al 0.24854(12) 0.48962(6) 0.84186(5) 0.0315(4) Uani 1 1 d D . . . .
Al6 Al 0.26695(10) 0.26427(6) 1.09313(5) 0.0217(3) Uani 1 1 d D . . . .
N1_1 N -0.3047(3) 0.09685(16) 0.34594(13) 0.0202(9) Uani 1 1 d . . . . .
N2_1 N -0.4088(3) 0.17590(17) 0.31026(13) 0.0226(9) Uani 1 1 d . . . . .
C1_1 C -0.2600(3) 0.0615(2) 0.36874(17) 0.0265(12) Uani 1 1 d . . . . .
H1_1 H -0.2095 0.0696 0.3785 0.032 Uiso 1 1 calc R U . . .
C2_1 C -0.2837(4) 0.0135(2) 0.37882(19) 0.0378(15) Uani 1 1 d . . . . .
H2_1 H -0.2497 -0.0109 0.3948 0.045 Uiso 1 1 calc R U . . .
C3_1 C -0.3574(4) 0.0014(2) 0.36539(19) 0.0358(14) Uani 1 1 d . . . . .
H3_1 H -0.3750 -0.0315 0.3717 0.043 Uiso 1 1 calc R U . . .
C4_1 C -0.4055(4) 0.0388(2) 0.34226(18) 0.0295(13) Uani 1 1 d . . . . .
H4_1 H -0.4574 0.0322 0.3332 0.035 Uiso 1 1 calc R U . . .
C5_1 C -0.3764(3) 0.0860(2) 0.33270(15) 0.0208(11) Uani 1 1 d . . . . .
C6_1 C -0.4251(3) 0.1264(2) 0.30699(16) 0.0219(11) Uani 1 1 d . . . . .
C7_1 C -0.4839(4) 0.1138(2) 0.28120(17) 0.0305(13) Uani 1 1 d . . . . .
H7_1 H -0.4946 0.0785 0.2793 0.037 Uiso 1 1 calc R U . . .
C8_1 C -0.5271(4) 0.1533(3) 0.25813(18) 0.0330(14) Uani 1 1 d . . . . .
H8_1 H -0.5666 0.1453 0.2399 0.040 Uiso 1 1 calc R U . . .
C9_1 C -0.5117(4) 0.2036(3) 0.26217(18) 0.0330(13) Uani 1 1 d . . . . .
H9_1 H -0.5415 0.2315 0.2474 0.040 Uiso 1 1 calc R U . . .
C10_1 C -0.4515(3) 0.2135(2) 0.28830(17) 0.0289(12) Uani 1 1 d . . . . .
H10_1 H -0.4402 0.2486 0.2906 0.035 Uiso 1 1 calc R U . . .
N1_2 N -0.2071(3) 0.18988(18) 0.26983(13) 0.0245(10) Uani 1 1 d . . . . .
N2_2 N -0.2984(3) 0.29635(17) 0.28714(13) 0.0241(10) Uani 1 1 d . . . . .
C1_2 C -0.1459(3) 0.1502(2) 0.26180(18) 0.0292(13) Uani 1 1 d . . . . .
H1_2 H -0.1406 0.1208 0.2796 0.035 Uiso 1 1 calc R U . . .
C2_2 C -0.0901(4) 0.1491(2) 0.22949(19) 0.0362(14) Uani 1 1 d . . . . .
H2_2 H -0.0469 0.1202 0.2254 0.043 Uiso 1 1 calc R U . . .
C3_2 C -0.0986(4) 0.1914(3) 0.20299(19) 0.0416(16) Uani 1 1 d . . . . .
H3_2 H -0.0610 0.1923 0.1804 0.050 Uiso 1 1 calc R U . . .
C4_2 C -0.1629(4) 0.2322(3) 0.21020(18) 0.0369(14) Uani 1 1 d . . . . .
H4_2 H -0.1704 0.2612 0.1922 0.044 Uiso 1 1 calc R U . . .
C5_2 C -0.2167(3) 0.2308(2) 0.24377(16) 0.0246(11) Uani 1 1 d . . . . .
C6_2 C -0.2878(3) 0.2731(2) 0.25072(16) 0.0224(11) Uani 1 1 d . . . . .
C7_2 C -0.3417(4) 0.2884(2) 0.22008(18) 0.0320(13) Uani 1 1 d . . . . .
H7_2 H -0.3326 0.2720 0.1944 0.038 Uiso 1 1 calc R U . . .
C8_2 C -0.4086(4) 0.3275(2) 0.22718(19) 0.0348(14) Uani 1 1 d . . . . .
H8_2 H -0.4465 0.3379 0.2067 0.042 Uiso 1 1 calc R U . . .
C9_2 C -0.4194(4) 0.3509(2) 0.26443(19) 0.0333(14) Uani 1 1 d . . . . .
H9_2 H -0.4649 0.3778 0.2702 0.040 Uiso 1 1 calc R U . . .
C10_2 C -0.3632(3) 0.3348(2) 0.29312(18) 0.0277(12) Uani 1 1 d . . . . .
H10_2 H -0.3705 0.3517 0.3186 0.033 Uiso 1 1 calc R U . . .
N1_3 N -0.2001(3) 0.14684(18) 0.45201(14) 0.0302(11) Uani 1 1 d . . . . .
N2_3 N -0.3558(3) 0.18115(18) 0.43023(13) 0.0264(10) Uani 1 1 d . . . . .
C1_3 C -0.1232(4) 0.1323(2) 0.46454(18) 0.0376(15) Uani 1 1 d . . . . .
H1_3 H -0.0804 0.1511 0.4546 0.045 Uiso 1 1 calc R U . . .
C2_3 C -0.1030(5) 0.0914(3) 0.4911(2) 0.0501(19) Uani 1 1 d . . . . .
H2_3 H -0.0475 0.0819 0.4991 0.060 Uiso 1 1 calc R U . . .
C3_3 C -0.1655(6) 0.0649(3) 0.5055(2) 0.056(2) Uani 1 1 d . . . . .
H3_3 H -0.1536 0.0367 0.5241 0.068 Uiso 1 1 calc R U . . .
C4_3 C -0.2454(5) 0.0789(3) 0.4933(2) 0.0493(18) Uani 1 1 d . . . . .
H4_3 H -0.2886 0.0604 0.5032 0.059 Uiso 1 1 calc R U . . .
C5_3 C -0.2618(5) 0.1203(2) 0.46641(18) 0.0375(15) Uani 1 1 d . . . . .
C6_3 C -0.3457(4) 0.1369(2) 0.45154(18) 0.0338(14) Uani 1 1 d . . . . .
C7_3 C -0.4115(6) 0.1078(3) 0.4567(3) 0.062(2) Uani 1 1 d . . . . .
H7_3 H -0.4045 0.0759 0.4716 0.075 Uiso 1 1 calc R U . . .
C8_3 C -0.4861(5) 0.1253(4) 0.4404(3) 0.068(3) Uani 1 1 d . . . . .
H8_3 H -0.5307 0.1054 0.4438 0.082 Uiso 1 1 calc R U . . .
C9_3 C -0.4964(4) 0.1708(3) 0.4193(2) 0.0429(16) Uani 1 1 d . . . . .
H9_3 H -0.5483 0.1841 0.4085 0.051 Uiso 1 1 calc R U . . .
C10_3 C -0.4293(4) 0.1970(2) 0.41411(17) 0.0304(13) Uani 1 1 d . . . . .
H10_3 H -0.4351 0.2282 0.3982 0.036 Uiso 1 1 calc R U . . .
N1_4 N -0.1141(3) 0.24910(17) 0.42983(13) 0.0231(10) Uani 1 1 d . . . . .
N2_4 N -0.2734(3) 0.27934(16) 0.45710(13) 0.0205(9) Uani 1 1 d . . . . .
C1_4 C -0.0384(3) 0.2363(2) 0.41139(18) 0.0290(12) Uani 1 1 d . . . . .
H1_4 H -0.0291 0.2065 0.3942 0.035 Uiso 1 1 calc R U . . .
C2_4 C 0.0257(4) 0.2645(2) 0.41636(19) 0.0339(14) Uani 1 1 d . . . . .
H2_4 H 0.0783 0.2547 0.4028 0.041 Uiso 1 1 calc R U . . .
C3_4 C 0.0115(4) 0.3079(2) 0.4419(2) 0.0384(15) Uani 1 1 d . . . . .
H3_4 H 0.0547 0.3280 0.4463 0.046 Uiso 1 1 calc R U . . .
C4_4 C -0.0650(4) 0.3212(2) 0.46056(19) 0.0327(14) Uani 1 1 d . . . . .
H4_4 H -0.0754 0.3508 0.4780 0.039 Uiso 1 1 calc R U . . .
C5_4 C -0.1278(4) 0.2911(2) 0.45384(16) 0.0251(12) Uani 1 1 d . . . . .
C6_4 C -0.2130(4) 0.3052(2) 0.47087(16) 0.0252(12) Uani 1 1 d . . . . .
C7_4 C -0.2342(4) 0.3462(2) 0.49871(17) 0.0324(13) Uani 1 1 d . . . . .
H7_4 H -0.1923 0.3637 0.5091 0.039 Uiso 1 1 calc R U . . .
C8_4 C -0.3163(4) 0.3610(2) 0.51100(19) 0.0391(15) Uani 1 1 d . . . . .
H8_4 H -0.3314 0.3889 0.5297 0.047 Uiso 1 1 calc R U . . .
C9_4 C -0.3760(4) 0.3351(2) 0.49597(19) 0.0362(14) Uani 1 1 d . . . . .
H9_4 H -0.4330 0.3453 0.5036 0.043 Uiso 1 1 calc R U . . .
C10_4 C -0.3521(4) 0.2942(2) 0.46975(18) 0.0303(13) Uani 1 1 d . . . . .
H10_4 H -0.3935 0.2756 0.4602 0.036 Uiso 1 1 calc R U . . .
N1_5 N -0.1876(3) 0.35437(16) 0.36804(13) 0.0214(9) Uani 1 1 d . . . . .
N2_5 N -0.0808(3) 0.28740(18) 0.32058(13) 0.0250(10) Uani 1 1 d . . . . .
C1_5 C -0.2404(3) 0.3859(2) 0.39188(17) 0.0263(12) Uani 1 1 d . . . . .
H1_5 H -0.2936 0.3764 0.3982 0.032 Uiso 1 1 calc R U . . .
C2_5 C -0.2214(4) 0.4323(2) 0.40796(17) 0.0313(13) Uani 1 1 d . . . . .
H2_5 H -0.2608 0.4541 0.4247 0.038 Uiso 1 1 calc R U . . .
C3_5 C -0.1441(4) 0.4458(2) 0.39889(18) 0.0345(14) Uani 1 1 d . . . . .
H3_5 H -0.1286 0.4769 0.4098 0.041 Uiso 1 1 calc R U . . .
C4_5 C -0.0897(4) 0.4140(2) 0.37392(17) 0.0286(12) Uani 1 1 d . . . . .
H4_5 H -0.0366 0.4234 0.3669 0.034 Uiso 1 1 calc R U . . .
C5_5 C -0.1119(3) 0.3680(2) 0.35871(15) 0.0224(11) Uani 1 1 d . . . . .
C6_5 C -0.0535(3) 0.3317(2) 0.33239(16) 0.0222(11) Uani 1 1 d . . . . .
C7_5 C 0.0250(4) 0.3424(2) 0.32077(18) 0.0344(14) Uani 1 1 d . . . . .
H7_5 H 0.0430 0.3740 0.3290 0.041 Uiso 1 1 calc R U . . .
C8_5 C 0.0769(4) 0.3067(3) 0.2971(2) 0.0450(17) Uani 1 1 d . . . . .
H8_5 H 0.1315 0.3131 0.2897 0.054 Uiso 1 1 calc R U . . .
C9_5 C 0.0491(4) 0.2615(3) 0.28425(19) 0.0367(14) Uani 1 1 d . . . . .
H9_5 H 0.0831 0.2368 0.2673 0.044 Uiso 1 1 calc R U . . .
C10_5 C -0.0302(4) 0.2537(2) 0.29706(18) 0.0317(13) Uani 1 1 d . . . . .
H10_5 H -0.0497 0.2226 0.2887 0.038 Uiso 1 1 calc R U . . .
N1_6 N -0.1198(3) 0.33758(18) 0.80460(14) 0.0257(10) Uani 1 1 d . . . . .
N2_6 N -0.2428(3) 0.40827(16) 0.84036(13) 0.0208(9) Uani 1 1 d . . . . .
C1_6 C -0.0666(4) 0.3039(2) 0.7824(2) 0.0355(14) Uani 1 1 d . . . . .
H1_6 H -0.0750 0.2681 0.7818 0.043 Uiso 1 1 calc R U . . .
C2_6 C 0.0000(4) 0.3184(3) 0.7604(2) 0.053(2) Uani 1 1 d . . . . .
H2_6 H 0.0363 0.2935 0.7445 0.064 Uiso 1 1 calc R U . . .
C3_6 C 0.0123(4) 0.3699(3) 0.7621(3) 0.062(2) Uani 1 1 d . . . . .
H3_6 H 0.0578 0.3812 0.7473 0.074 Uiso 1 1 calc R U . . .
C4_6 C -0.0411(4) 0.4051(3) 0.7850(2) 0.0473(18) Uani 1 1 d . . . . .
H4_6 H -0.0330 0.4409 0.7863 0.057 Uiso 1 1 calc R U . . .
C5_6 C -0.1065(3) 0.3879(2) 0.80626(18) 0.0280(12) Uani 1 1 d . . . . .
C6_6 C -0.1692(3) 0.4242(2) 0.83064(16) 0.0241(11) Uani 1 1 d . . . . .
C7_6 C -0.1526(4) 0.4737(2) 0.84293(19) 0.0359(14) Uani 1 1 d . . . . .
H7_6 H -0.1007 0.4848 0.8360 0.043 Uiso 1 1 calc R U . . .
C8_6 C -0.2133(5) 0.5057(2) 0.8652(2) 0.0432(17) Uani 1 1 d . . . . .
H8_6 H -0.2031 0.5392 0.8740 0.052 Uiso 1 1 calc R U . . .
C9_6 C -0.2870(4) 0.4896(2) 0.87458(19) 0.0342(14) Uani 1 1 d . . . . .
H9_6 H -0.3293 0.5117 0.8896 0.041 Uiso 1 1 calc R U . . .
C10_6 C -0.2999(4) 0.4404(2) 0.86191(17) 0.0277(12) Uani 1 1 d . . . . .
H10_6 H -0.3516 0.4290 0.8688 0.033 Uiso 1 1 calc R U . . .
N1_7 N -0.3239(3) 0.31711(17) 0.76883(13) 0.0244(10) Uani 1 1 d . . . . .
N2_7 N -0.2152(3) 0.21437(17) 0.77264(14) 0.0277(10) Uani 1 1 d . . . . .
C1_7 C -0.3924(4) 0.3530(2) 0.76673(18) 0.0307(13) Uani 1 1 d . . . . .
H1_7 H -0.4053 0.3775 0.7882 0.037 Uiso 1 1 calc R U . . .
C2_7 C -0.4453(4) 0.3565(3) 0.73529(18) 0.0359(14) Uani 1 1 d . . . . .
H2_7 H -0.4930 0.3827 0.7349 0.043 Uiso 1 1 calc R U . . .
C3_7 C -0.4261(4) 0.3203(3) 0.7042(2) 0.0411(16) Uani 1 1 d . . . . .
H3_7 H -0.4616 0.3209 0.6823 0.049 Uiso 1 1 calc R U . . .
C4_7 C -0.3562(4) 0.2839(2) 0.70528(17) 0.0328(13) Uani 1 1 d . . . . .
H4_7 H -0.3420 0.2594 0.6839 0.039 Uiso 1 1 calc R U . . .
C5_7 C -0.3052(4) 0.2831(2) 0.73862(18) 0.0290(13) Uani 1 1 d . . . . .
C6_7 C -0.2282(4) 0.2439(2) 0.73953(16) 0.0268(12) Uani 1 1 d . . . . .
C7_7 C -0.1724(4) 0.2377(3) 0.70614(19) 0.0374(15) Uani 1 1 d . . . . .
H7_7 H -0.1835 0.2586 0.6827 0.045 Uiso 1 1 calc R U . . .
C8_7 C -0.1018(4) 0.2014(3) 0.7071(2) 0.0428(16) Uani 1 1 d . . . . .
H8_7 H -0.0628 0.1976 0.6848 0.051 Uiso 1 1 calc R U . . .
C9_7 C -0.0884(4) 0.1707(3) 0.7409(2) 0.0409(16) Uani 1 1 d . . . . .
H9_7 H -0.0403 0.1450 0.7424 0.049 Uiso 1 1 calc R U . . .
C10_7 C -0.1465(4) 0.1780(2) 0.77277(19) 0.0331(14) Uani 1 1 d . . . . .
H10_7 H -0.1376 0.1563 0.7959 0.040 Uiso 1 1 calc R U . . .
N1_8 N -0.3967(3) 0.24971(18) 0.92720(14) 0.0280(11) Uani 1 1 d . . . . .
N2_8 N -0.2429(3) 0.22378(18) 0.95401(14) 0.0313(11) Uani 1 1 d . . . . .
C1_8 C -0.4675(4) 0.2587(3) 0.90820(19) 0.0360(15) Uani 1 1 d . . . . .
H1_8 H -0.4761 0.2879 0.8903 0.043 Uiso 1 1 calc R U . . .
C2_8 C -0.5295(4) 0.2270(3) 0.91351(19) 0.0390(16) Uani 1 1 d . . . . .
H2_8 H -0.5800 0.2344 0.9000 0.047 Uiso 1 1 calc R U . . .
C3_8 C -0.5151(5) 0.1845(3) 0.9391(2) 0.0455(19) Uani 1 1 d . . . . .
H3_8 H -0.5558 0.1618 0.9433 0.055 Uiso 1 1 calc R U . . .
C4_8 C -0.4425(5) 0.1750(2) 0.95847(19) 0.0412(17) Uani 1 1 d . . . . .
H4_8 H -0.4326 0.1456 0.9761 0.049 Uiso 1 1 calc R U . . .
C5_8 C -0.3829(4) 0.2082(2) 0.95245(16) 0.0319(14) Uani 1 1 d . . . . .
C6_8 C -0.3019(5) 0.1990(2) 0.97078(17) 0.0367(15) Uani 1 1 d . . . . .
C7_8 C -0.2863(6) 0.1651(3) 1.0035(2) 0.055(2) Uani 1 1 d . . . . .
H7_8 H -0.3300 0.1493 1.0161 0.066 Uiso 1 1 calc R U . . .
C8_8 C -0.2084(7) 0.1547(3) 1.0172(2) 0.072(3) Uani 1 1 d . . . . .
H8_8 H -0.1972 0.1310 1.0391 0.086 Uiso 1 1 calc R U . . .
C9_8 C -0.1452(6) 0.1787(3) 0.9993(3) 0.068(3) Uani 1 1 d . . . . .
H9_8 H -0.0900 0.1714 1.0081 0.082 Uiso 1 1 calc R U . . .
C10_8 C -0.1651(5) 0.2136(2) 0.9682(2) 0.0447(17) Uani 1 1 d . . . . .
H10_8 H -0.1228 0.2313 0.9562 0.054 Uiso 1 1 calc R U . . .
N1_9 N -0.3128(3) 0.35398(17) 0.94273(13) 0.0234(10) Uani 1 1 d . . . . .
N2_9 N -0.1554(3) 0.31957(18) 0.91761(14) 0.0266(10) Uani 1 1 d . . . . .
C1_9 C -0.3918(4) 0.3690(2) 0.95618(17) 0.0283(12) Uani 1 1 d . . . . .
H1_9 H -0.4328 0.3480 0.9498 0.034 Uiso 1 1 calc R U . . .
C2_9 C -0.4157(4) 0.4141(2) 0.97901(18) 0.0365(15) Uani 1 1 d . . . . .
H2_9 H -0.4718 0.4237 0.9883 0.044 Uiso 1 1 calc R U . . .
C3_9 C -0.3570(5) 0.4443(2) 0.98783(18) 0.0407(16) Uani 1 1 d . . . . .
H3_9 H -0.3719 0.4753 1.0034 0.049 Uiso 1 1 calc R U . . .
C4_9 C -0.2756(4) 0.4296(2) 0.97403(18) 0.0338(14) Uani 1 1 d . . . . .
H4_9 H -0.2343 0.4506 0.9799 0.041 Uiso 1 1 calc R U . . .
C5_9 C -0.2547(4) 0.3843(2) 0.95163(16) 0.0255(12) Uani 1 1 d . . . . .
C6_9 C -0.1692(4) 0.3663(2) 0.93565(19) 0.0312(13) Uani 1 1 d . . . . .
C7_9 C -0.1050(5) 0.3965(3) 0.9373(3) 0.063(2) Uani 1 1 d . . . . .
H7_9 H -0.1146 0.4303 0.9495 0.076 Uiso 1 1 calc R U . . .
C8_9 C -0.0273(5) 0.3768(3) 0.9209(3) 0.075(3) Uani 1 1 d . . . . .
H8_9 H 0.0173 0.3966 0.9226 0.090 Uiso 1 1 calc R U . . .
C9_9 C -0.0143(4) 0.3295(3) 0.9026(3) 0.056(2) Uani 1 1 d . . . . .
H9_9 H 0.0389 0.3156 0.8913 0.067 Uiso 1 1 calc R U . . .
C10_9 C -0.0802(4) 0.3021(2) 0.9009(2) 0.0373(15) Uani 1 1 d . . . . .
H10_9 H -0.0722 0.2693 0.8872 0.045 Uiso 1 1 calc R U . . .
N1_10 N -0.2963(3) 0.13992(17) 0.86437(14) 0.0250(10) Uani 1 1 d . . . . .
N2_10 N -0.4127(3) 0.19533(17) 0.81829(14) 0.0240(10) Uani 1 1 d . . . . .
C1_10 C -0.2426(4) 0.1158(2) 0.89065(18) 0.0310(13) Uani 1 1 d . . . . .
H1_10 H -0.1923 0.1296 0.8941 0.037 Uiso 1 1 calc R U . . .
C2_10 C -0.2572(4) 0.0721(2) 0.91276(18) 0.0370(15) Uani 1 1 d . . . . .
H2_10 H -0.2184 0.0567 0.9315 0.044 Uiso 1 1 calc R U . . .
C3_10 C -0.3288(4) 0.0514(2) 0.90718(19) 0.0364(15) Uani 1 1 d . . . . .
H3_10 H -0.3399 0.0210 0.9217 0.044 Uiso 1 1 calc R U . . .
C4_10 C -0.3843(4) 0.0753(2) 0.88016(17) 0.0309(13) Uani 1 1 d . . . . .
H4_10 H -0.4345 0.0618 0.8761 0.037 Uiso 1 1 calc R U . . .
C5_10 C -0.3661(3) 0.1193(2) 0.85897(16) 0.0237(11) Uani 1 1 d . . . . .
C6_10 C -0.4237(3) 0.1465(2) 0.82935(16) 0.0246(12) Uani 1 1 d . . . . .
C7_10 C -0.4868(4) 0.1231(3) 0.8135(2) 0.0426(16) Uani 1 1 d . . . . .
H7_10 H -0.4942 0.0884 0.8215 0.051 Uiso 1 1 calc R U . . .
C8_10 C -0.5385(4) 0.1500(3) 0.7863(2) 0.0453(17) Uani 1 1 d . . . . .
H8_10 H -0.5811 0.1339 0.7752 0.054 Uiso 1 1 calc R U . . .
C9_10 C -0.5280(4) 0.2003(3) 0.7756(2) 0.0401(15) Uani 1 1 d . . . . .
H9_10 H -0.5636 0.2201 0.7573 0.048 Uiso 1 1 calc R U . . .
C10_10 C -0.4640(4) 0.2213(2) 0.79205(18) 0.0321(13) Uani 1 1 d . . . . .
H10_10 H -0.4559 0.2560 0.7844 0.039 Uiso 1 1 calc R U . . .
O1_11 O 0.2915(4) 0.4980(2) 0.33781(14) 0.0280(13) Uani 0.736(7) 1 d D U P A 1
C1_11 C 0.2612(5) 0.5065(3) 0.3006(2) 0.0294(14) Uani 0.736(7) 1 d D U P A 1
C2_11 C 0.3314(5) 0.4899(3) 0.2682(2) 0.0350(16) Uani 0.736(7) 1 d D U P A 1
F1_11 F 0.3748(4) 0.4440(3) 0.2774(2) 0.0428(16) Uani 0.736(7) 1 d D U P A 1
F2_11 F 0.3858(5) 0.5249(3) 0.2663(2) 0.0446(15) Uani 0.736(7) 1 d D U P A 1
F3_11 F 0.3051(6) 0.4875(6) 0.2312(2) 0.0408(19) Uani 0.736(7) 1 d D U P A 1
C3_11 C 0.1891(5) 0.4751(3) 0.2943(2) 0.0389(17) Uani 0.736(7) 1 d D U P A 1
F4_11 F 0.2175(4) 0.4239(2) 0.28827(19) 0.0463(15) Uani 0.736(7) 1 d D U P A 1
F5_11 F 0.1436(5) 0.4922(3) 0.2631(2) 0.0497(14) Uani 0.736(7) 1 d D U P A 1
F6_11 F 0.1378(4) 0.4777(2) 0.32707(17) 0.0473(14) Uani 0.736(7) 1 d D U P A 1
C4_11 C 0.2318(6) 0.5666(3) 0.2967(3) 0.0338(15) Uani 0.736(7) 1 d D U P A 1
F7_11 F 0.2850(4) 0.5940(3) 0.31242(18) 0.0378(14) Uani 0.736(7) 1 d D U P A 1
F8_11 F 0.2230(12) 0.5816(8) 0.2584(3) 0.0429(13) Uani 0.736(7) 1 d D U P A 1
F9_11 F 0.1586(5) 0.5815(4) 0.3163(3) 0.0454(18) Uani 0.736(7) 1 d D U P A 1
O1_53 O 0.2504(10) 0.4876(6) 0.3405(3) 0.0280(13) Uani 0.264(7) 1 d D U P A 2
C1_53 C 0.2383(10) 0.5024(7) 0.3023(4) 0.0294(14) Uani 0.264(7) 1 d D U P A 2
C2_53 C 0.1623(10) 0.4797(7) 0.2863(5) 0.0389(17) Uani 0.264(7) 1 d D U P A 2
F1_53 F 0.1865(12) 0.4288(6) 0.2784(6) 0.0463(15) Uani 0.264(7) 1 d D U P A 2
F2_53 F 0.1335(16) 0.5024(10) 0.2528(6) 0.0497(14) Uani 0.264(7) 1 d D U P A 2
F3_53 F 0.1011(11) 0.4819(7) 0.3137(5) 0.0473(14) Uani 0.264(7) 1 d D U P A 2
C3_53 C 0.2182(15) 0.5634(7) 0.2992(7) 0.0338(15) Uani 0.264(7) 1 d D U P A 2
F4_53 F 0.2627(13) 0.5883(9) 0.3232(6) 0.0378(14) Uani 0.264(7) 1 d D U P A 2
F5_53 F 0.1380(13) 0.5758(13) 0.3110(10) 0.0454(18) Uani 0.264(7) 1 d D U P A 2
F6_53 F 0.225(3) 0.584(2) 0.2624(8) 0.0429(13) Uani 0.264(7) 1 d D U P A 2
C4_53 C 0.3141(12) 0.4841(8) 0.2737(6) 0.0350(16) Uani 0.264(7) 1 d D U P A 2
F7_53 F 0.3743(15) 0.5143(9) 0.2762(7) 0.0446(15) Uani 0.264(7) 1 d D U P A 2
F8_53 F 0.288(2) 0.4869(17) 0.2360(7) 0.0408(19) Uani 0.264(7) 1 d D U P A 2
F9_53 F 0.3477(13) 0.4345(7) 0.2800(8) 0.0428(16) Uani 0.264(7) 1 d D U P A 2
O1_12 O 0.3955(3) 0.4799(2) 0.40206(18) 0.0295(13) Uani 0.739(5) 1 d D U P A 1
C1_12 C 0.4711(4) 0.4957(3) 0.3979(2) 0.0364(13) Uani 0.739(5) 1 d D U P A 1
C2_12 C 0.5034(5) 0.4948(3) 0.4408(2) 0.0471(13) Uani 0.739(5) 1 d D U P A 1
F1_12 F 0.4634(4) 0.5365(3) 0.46180(19) 0.0607(17) Uani 0.739(5) 1 d D U P A 1
F2_12 F 0.4898(5) 0.4532(3) 0.4626(2) 0.0720(19) Uani 0.739(5) 1 d D U P A 1
F3_12 F 0.5846(4) 0.4992(3) 0.4408(2) 0.069(2) Uani 0.739(5) 1 d D U P A 1
C3_12 C 0.5304(5) 0.4580(3) 0.3703(3) 0.0496(18) Uani 0.739(5) 1 d D U P A 1
F4_12 F 0.5526(5) 0.4117(3) 0.3894(2) 0.074(2) Uani 0.739(5) 1 d D U P A 1
F5_12 F 0.6009(5) 0.4770(6) 0.3605(6) 0.055(3) Uani 0.739(5) 1 d D U P A 1
F6_12 F 0.4967(8) 0.4475(3) 0.3355(3) 0.063(3) Uani 0.739(5) 1 d D U P A 1
C4_12 C 0.4668(5) 0.5525(3) 0.3807(3) 0.0471(13) Uani 0.739(5) 1 d D U P A 1
F7_12 F 0.5333(4) 0.5751(4) 0.3872(3) 0.065(2) Uani 0.739(5) 1 d D U P A 1
F8_12 F 0.4619(4) 0.5510(3) 0.34100(18) 0.0649(17) Uani 0.739(5) 1 d D U P A 1
F9_12 F 0.4019(4) 0.5827(2) 0.3970(2) 0.0581(18) Uani 0.739(5) 1 d D U P A 1
O1_52 O 0.3925(7) 0.4945(6) 0.3803(5) 0.0295(13) Uani 0.261(5) 1 d D U P A 2
C1_52 C 0.4722(8) 0.4967(6) 0.3901(5) 0.0364(13) Uani 0.261(5) 1 d D U P A 2
C2_52 C 0.5286(10) 0.4807(7) 0.3523(5) 0.039(4) Uani 0.261(5) 1 d D U P A 2
F1_52 F 0.5070(18) 0.4341(8) 0.3439(8) 0.048(5) Uani 0.261(5) 1 d D U P A 2
F2_52 F 0.6093(13) 0.4725(15) 0.3586(13) 0.036(6) Uani 0.261(5) 1 d D U P A 2
F3_52 F 0.5116(11) 0.5154(7) 0.3237(5) 0.072(5) Uani 0.261(5) 1 d D U P A 2
C3_52 C 0.4741(10) 0.5543(6) 0.4016(5) 0.0471(13) Uani 0.261(5) 1 d D U P A 2
F4_52 F 0.4474(12) 0.5633(8) 0.4396(5) 0.075(5) Uani 0.261(5) 1 d D U P A 2
F5_52 F 0.4263(11) 0.5878(8) 0.3791(6) 0.067(5) Uani 0.261(5) 1 d D U P A 2
F6_52 F 0.5530(10) 0.5630(11) 0.3994(8) 0.060(6) Uani 0.261(5) 1 d D U P A 2
C4_52 C 0.5057(9) 0.4584(7) 0.4235(5) 0.0496(18) Uani 0.261(5) 1 d D U P A 2
F7_52 F 0.4433(10) 0.4525(8) 0.4491(5) 0.066(5) Uani 0.261(5) 1 d D U P A 2
F8_52 F 0.5700(11) 0.4720(8) 0.4417(6) 0.060(4) Uani 0.261(5) 1 d D U P A 2
F9_52 F 0.5367(14) 0.4099(7) 0.4109(7) 0.080(5) Uani 0.261(5) 1 d D U P A 2
O1_13 O 0.2365(2) 0.46005(14) 0.41532(11) 0.0295(9) Uani 1 1 d D U . . .
C1_13 C 0.1818(3) 0.48695(19) 0.44189(14) 0.0213(10) Uani 1 1 d D U . . .
C2_13 C 0.1604(3) 0.54518(19) 0.42876(16) 0.0270(11) Uani 1 1 d D U . . .
F1_13 F 0.2291(2) 0.56505(12) 0.41807(11) 0.0347(8) Uani 1 1 d D U . . .
F2_13 F 0.1119(2) 0.55021(13) 0.39779(10) 0.0359(8) Uani 1 1 d D U . . .
F3_13 F 0.1207(2) 0.57572(13) 0.45848(10) 0.0357(8) Uani 1 1 d D U . . .
C3_13 C 0.1011(3) 0.4615(2) 0.44346(16) 0.0298(12) Uani 1 1 d D U . . .
F4_13 F 0.0800(2) 0.45046(15) 0.40664(11) 0.0439(9) Uani 1 1 d D U . . .
F5_13 F 0.0362(2) 0.49187(14) 0.46068(12) 0.0431(9) Uani 1 1 d D U . . .
F6_13 F 0.1114(2) 0.41604(13) 0.46368(11) 0.0403(8) Uani 1 1 d D U . . .
C4_13 C 0.2183(3) 0.4839(2) 0.48429(16) 0.0321(12) Uani 1 1 d D U . . .
F7_13 F 0.2571(2) 0.43620(14) 0.49155(11) 0.0416(9) Uani 1 1 d D U . . .
F8_13 F 0.2735(2) 0.51727(14) 0.48696(11) 0.0439(9) Uani 1 1 d D U . . .
F9_13 F 0.1601(2) 0.49635(16) 0.51334(10) 0.0464(9) Uani 1 1 d D U . . .
O1_14 O 0.3372(9) 0.3935(2) 0.3632(4) 0.0280(15) Uani 0.674(6) 1 d D U P A 1
C1_14 C 0.3391(6) 0.3425(3) 0.3745(3) 0.0314(11) Uani 0.674(6) 1 d D U P A 1
C2_14 C 0.2559(5) 0.3309(3) 0.3938(3) 0.0417(16) Uani 0.674(6) 1 d D U P A 1
F1_14 F 0.2477(7) 0.3452(6) 0.4320(3) 0.066(3) Uani 0.674(6) 1 d D U P A 1
F2_14 F 0.2486(5) 0.2796(2) 0.3933(2) 0.061(2) Uani 0.674(6) 1 d D U P A 1
F3_14 F 0.1917(5) 0.3568(3) 0.3761(3) 0.051(2) Uani 0.674(6) 1 d D U P A 1
C3_14 C 0.4094(6) 0.3260(3) 0.4042(3) 0.0521(19) Uani 0.674(6) 1 d D U P A 1
F4_14 F 0.4087(7) 0.3640(4) 0.4303(3) 0.067(3) Uani 0.674(6) 1 d D U P A 1
F5_14 F 0.4044(7) 0.2810(3) 0.4220(3) 0.073(3) Uani 0.674(6) 1 d D U P A 1
F6_14 F 0.4834(5) 0.3208(4) 0.3850(3) 0.072(2) Uani 0.674(6) 1 d D U P A 1
C4_14 C 0.3593(6) 0.3076(3) 0.3360(2) 0.0382(16) Uani 0.674(6) 1 d D U P A 1
F7_14 F 0.3837(9) 0.2572(3) 0.3445(6) 0.048(3) Uani 0.674(6) 1 d D U P A 1
F8_14 F 0.4198(10) 0.3251(8) 0.3137(4) 0.064(4) Uani 0.674(6) 1 d D U P A 1
F9_14 F 0.2932(5) 0.3089(3) 0.3144(2) 0.054(2) Uani 0.674(6) 1 d D U P A 1
O1_45 O 0.3457(19) 0.3941(4) 0.3659(9) 0.0280(15) Uani 0.326(6) 1 d D U P A 2
C1_45 C 0.3366(10) 0.3430(4) 0.3730(5) 0.0314(11) Uani 0.326(6) 1 d D U P A 2
C2_45 C 0.4091(9) 0.3105(5) 0.3487(4) 0.0382(16) Uani 0.326(6) 1 d D U P A 2
F1_45 F 0.4130(15) 0.3263(15) 0.3103(6) 0.032(5) Uani 0.326(6) 1 d D U P A 2
F2_45 F 0.402(2) 0.2593(7) 0.3482(12) 0.050(6) Uani 0.326(6) 1 d D U P A 2
F3_45 F 0.4806(10) 0.3122(7) 0.3661(5) 0.061(4) Uani 0.326(6) 1 d D U P A 2
C3_45 C 0.3380(12) 0.3306(5) 0.4182(4) 0.0521(19) Uani 0.326(6) 1 d D U P A 2
F4_45 F 0.2638(13) 0.3476(11) 0.4362(6) 0.049(4) Uani 0.326(6) 1 d D U P A 2
F5_45 F 0.3865(16) 0.3559(9) 0.4390(7) 0.072(5) Uani 0.326(6) 1 d D U P A 2
F6_45 F 0.3534(10) 0.2795(4) 0.4265(5) 0.051(4) Uani 0.326(6) 1 d D U P A 2
C4_45 C 0.2540(8) 0.3327(5) 0.3559(4) 0.0417(16) Uani 0.326(6) 1 d D U P A 2
F7_45 F 0.1944(9) 0.3726(5) 0.3626(5) 0.043(4) Uani 0.326(6) 1 d D U P A 2
F8_45 F 0.2299(10) 0.2889(5) 0.3703(5) 0.053(4) Uani 0.326(6) 1 d D U P A 2
F9_45 F 0.2610(10) 0.3275(7) 0.3159(4) 0.050(4) Uani 0.326(6) 1 d D U P A 2
O1_15 O 0.1793(3) 0.2205(2) 0.56248(17) 0.0265(12) Uani 0.637(6) 1 d D U P B 1
C1_15 C 0.1527(6) 0.1790(4) 0.5454(3) 0.0341(14) Uani 0.637(6) 1 d D U P B 1
C2_15 C 0.2245(7) 0.1333(5) 0.5355(4) 0.0443(14) Uani 0.637(6) 1 d D U P B 1
F1_15 F 0.2721(9) 0.1141(5) 0.5658(4) 0.058(3) Uani 0.637(6) 1 d D U P B 1
F2_15 F 0.2773(10) 0.1489(7) 0.5077(4) 0.054(3) Uani 0.637(6) 1 d D U P B 1
F3_15 F 0.1942(11) 0.0916(6) 0.5207(6) 0.059(4) Uani 0.637(6) 1 d D U P B 1
C3_15 C 0.1064(6) 0.1987(4) 0.5070(3) 0.0379(18) Uani 0.637(6) 1 d D U P B 1
F4_15 F 0.1502(3) 0.2305(3) 0.48581(18) 0.0428(16) Uani 0.637(6) 1 d D U P B 1
F5_15 F 0.0915(5) 0.1603(3) 0.4833(2) 0.0483(19) Uani 0.637(6) 1 d D U P B 1
F6_15 F 0.0332(5) 0.2267(4) 0.5174(3) 0.042(2) Uani 0.637(6) 1 d D U P B 1
C4_15 C 0.0905(6) 0.1550(4) 0.5742(3) 0.0400(18) Uani 0.637(6) 1 d D U P B 1
F7_15 F 0.1306(5) 0.1208(3) 0.6000(2) 0.0491(18) Uani 0.637(6) 1 d D U P B 1
F8_15 F 0.0395(8) 0.1281(5) 0.5549(3) 0.061(3) Uani 0.637(6) 1 d D U P B 1
F9_15 F 0.0436(5) 0.1920(3) 0.5960(2) 0.0442(19) Uani 0.637(6) 1 d D U P B 1
O1_47 O 0.1790(6) 0.1969(4) 0.5842(3) 0.0265(12) Uani 0.363(6) 1 d D U P B 2
C1_47 C 0.1541(9) 0.1698(5) 0.5532(4) 0.0341(14) Uani 0.363(6) 1 d D U P B 2
C2_47 C 0.1184(9) 0.2062(6) 0.5192(4) 0.0379(18) Uani 0.363(6) 1 d D U P B 2
F1_47 F 0.0456(9) 0.2345(8) 0.5304(5) 0.049(4) Uani 0.363(6) 1 d D U P B 2
F2_47 F 0.1098(10) 0.1812(6) 0.4851(4) 0.055(4) Uani 0.363(6) 1 d D U P B 2
F3_47 F 0.1701(7) 0.2416(4) 0.5112(4) 0.050(3) Uani 0.363(6) 1 d D U P B 2
C3_47 C 0.2288(11) 0.1331(8) 0.5333(6) 0.0443(14) Uani 0.363(6) 1 d D U P B 2
F4_47 F 0.2837(13) 0.1290(8) 0.5615(6) 0.038(4) Uani 0.363(6) 1 d D U P B 2
F5_47 F 0.2637(18) 0.1537(13) 0.5007(7) 0.049(5) Uani 0.363(6) 1 d D U P B 2
F6_47 F 0.2126(18) 0.0860(9) 0.5228(10) 0.046(5) Uani 0.363(6) 1 d D U P B 2
C4_47 C 0.0862(9) 0.1389(5) 0.5709(4) 0.0400(18) Uani 0.363(6) 1 d D U P B 2
F7_47 F 0.1170(7) 0.0961(5) 0.5913(4) 0.045(3) Uani 0.363(6) 1 d D U P B 2
F8_47 F 0.0433(12) 0.1227(8) 0.5415(5) 0.052(4) Uani 0.363(6) 1 d D U P B 2
F9_47 F 0.0326(8) 0.1694(5) 0.5953(4) 0.041(3) Uani 0.363(6) 1 d D U P B 2
O1_16 O 0.2065(5) 0.3086(2) 0.6045(3) 0.0356(19) Uani 0.763(19) 1 d D U P B 1
C1_16 C 0.1455(5) 0.3497(3) 0.6083(3) 0.0367(12) Uani 0.763(19) 1 d D U P B 1
C2_16 C 0.1063(6) 0.3642(4) 0.5667(3) 0.0469(18) Uani 0.763(19) 1 d D U P B 1
F1_16 F 0.0527(5) 0.3310(4) 0.5581(3) 0.060(2) Uani 0.763(19) 1 d D U P B 1
F2_16 F 0.1644(5) 0.3591(4) 0.5378(2) 0.057(2) Uani 0.763(19) 1 d D U P B 1
F3_16 F 0.0651(4) 0.4136(3) 0.5665(3) 0.053(2) Uani 0.763(19) 1 d D U P B 1
C3_16 C 0.1837(6) 0.3978(4) 0.6227(3) 0.0515(19) Uani 0.763(19) 1 d D U P B 1
F4_16 F 0.2231(7) 0.4171(4) 0.5905(3) 0.061(3) Uani 0.763(19) 1 d D U P B 1
F5_16 F 0.1259(6) 0.4352(3) 0.6385(3) 0.069(2) Uani 0.763(19) 1 d D U P B 1
F6_16 F 0.2366(6) 0.3832(4) 0.6515(3) 0.068(2) Uani 0.763(19) 1 d D U P B 1
C4_16 C 0.0759(6) 0.3369(4) 0.6378(3) 0.0448(15) Uani 0.763(19) 1 d D U P B 1
F7_16 F 0.0057(7) 0.3705(5) 0.6364(4) 0.057(3) Uani 0.763(19) 1 d D U P B 1
F8_16 F 0.1019(7) 0.3398(4) 0.6760(3) 0.065(2) Uani 0.763(19) 1 d D U P B 1
F9_16 F 0.0597(6) 0.2883(3) 0.6344(4) 0.047(2) Uani 0.763(19) 1 d D U P B 1
O1_57 O 0.1914(17) 0.3061(6) 0.5943(9) 0.0356(19) Uani 0.237(19) 1 d D U P B 2
C1_57 C 0.1401(13) 0.3485(6) 0.6090(7) 0.0367(12) Uani 0.237(19) 1 d D U P B 2
C2_57 C 0.0726(16) 0.3325(10) 0.6389(7) 0.0448(15) Uani 0.237(19) 1 d D U P B 2
F1_57 F 0.044(2) 0.2903(12) 0.6255(12) 0.053(6) Uani 0.237(19) 1 d D U P B 2
F2_57 F 0.006(2) 0.3689(14) 0.6466(12) 0.051(7) Uani 0.237(19) 1 d D U P B 2
F3_57 F 0.103(2) 0.3200(12) 0.6751(8) 0.052(5) Uani 0.237(19) 1 d D U P B 2
C3_57 C 0.1884(14) 0.3875(9) 0.6296(7) 0.0515(19) Uani 0.237(19) 1 d D U P B 2
F4_57 F 0.2280(19) 0.4173(12) 0.6043(8) 0.043(5) Uani 0.237(19) 1 d D U P B 2
F5_57 F 0.2462(14) 0.3607(10) 0.6517(8) 0.055(5) Uani 0.237(19) 1 d D U P B 2
F6_57 F 0.1398(14) 0.4196(11) 0.6552(9) 0.061(6) Uani 0.237(19) 1 d D U P B 2
C4_57 C 0.0956(14) 0.3773(9) 0.5728(7) 0.0469(18) Uani 0.237(19) 1 d D U P B 2
F7_57 F 0.1472(17) 0.3786(12) 0.5412(8) 0.059(6) Uani 0.237(19) 1 d D U P B 2
F8_57 F 0.0643(15) 0.4259(8) 0.5848(10) 0.054(5) Uani 0.237(19) 1 d D U P B 2
F9_57 F 0.0344(16) 0.3519(12) 0.5617(10) 0.070(6) Uani 0.237(19) 1 d D U P B 2
O1_17 O 0.2193(3) 0.2051(2) 0.64188(15) 0.0220(11) Uani 0.637(5) 1 d D U P B 1
C1_17 C 0.2478(6) 0.1856(3) 0.6777(2) 0.0262(13) Uani 0.637(5) 1 d D U P B 1
C2_17 C 0.2437(6) 0.2303(3) 0.7084(3) 0.0353(17) Uani 0.637(5) 1 d D U P B 1
F1_17 F 0.2717(4) 0.2721(2) 0.69233(18) 0.0409(15) Uani 0.637(5) 1 d D U P B 1
F2_17 F 0.1642(5) 0.2452(5) 0.7210(3) 0.052(2) Uani 0.637(5) 1 d D U P B 1
F3_17 F 0.2872(5) 0.2163(3) 0.7411(2) 0.0400(18) Uani 0.637(5) 1 d D U P B 1
C3_17 C 0.1928(5) 0.1441(4) 0.6923(3) 0.0380(18) Uani 0.637(5) 1 d D U P B 1
F4_17 F 0.1136(4) 0.1620(3) 0.6862(2) 0.0489(18) Uani 0.637(5) 1 d D U P B 1
F5_17 F 0.2005(6) 0.1344(5) 0.7313(2) 0.053(2) Uani 0.637(5) 1 d D U P B 1
F6_17 F 0.2141(4) 0.0993(3) 0.6716(2) 0.0507(17) Uani 0.637(5) 1 d D U P B 1
C4_17 C 0.3399(7) 0.1585(5) 0.6732(4) 0.0311(11) Uani 0.637(5) 1 d D U P B 1
F7_17 F 0.3529(13) 0.1192(6) 0.7000(4) 0.041(2) Uani 0.637(5) 1 d D U P B 1
F8_17 F 0.3568(11) 0.1379(7) 0.6371(4) 0.037(2) Uani 0.637(5) 1 d D U P B 1
F9_17 F 0.3965(11) 0.1906(7) 0.6787(4) 0.046(2) Uani 0.637(5) 1 d D U P B 1
O1_44 O 0.2438(6) 0.2321(4) 0.6520(2) 0.0220(11) Uani 0.363(5) 1 d D U P B 2
C1_44 C 0.2560(9) 0.1962(5) 0.6821(3) 0.0262(13) Uani 0.363(5) 1 d D U P B 2
C2_44 C 0.2574(9) 0.2268(5) 0.7221(4) 0.0353(17) Uani 0.363(5) 1 d D U P B 2
F1_44 F 0.3015(6) 0.2663(4) 0.7181(3) 0.043(2) Uani 0.363(5) 1 d D U P B 2
F2_44 F 0.2875(9) 0.1958(5) 0.7516(4) 0.040(3) Uani 0.363(5) 1 d D U P B 2
F3_44 F 0.1809(8) 0.2492(8) 0.7343(4) 0.048(4) Uani 0.363(5) 1 d D U P B 2
C3_44 C 0.1854(8) 0.1621(5) 0.6860(4) 0.0380(18) Uani 0.363(5) 1 d D U P B 2
F4_44 F 0.1982(8) 0.1243(5) 0.6577(3) 0.052(3) Uani 0.363(5) 1 d D U P B 2
F5_44 F 0.1119(7) 0.1904(5) 0.6800(4) 0.053(3) Uani 0.363(5) 1 d D U P B 2
F6_44 F 0.1784(11) 0.1385(8) 0.7219(4) 0.054(4) Uani 0.363(5) 1 d D U P B 2
C4_44 C 0.3399(10) 0.1599(8) 0.6738(6) 0.0311(11) Uani 0.363(5) 1 d D U P B 2
F7_44 F 0.343(2) 0.1309(12) 0.6407(7) 0.037(2) Uani 0.363(5) 1 d D U P B 2
F8_44 F 0.364(2) 0.1277(11) 0.7042(8) 0.041(2) Uani 0.363(5) 1 d D U P B 2
F9_44 F 0.395(2) 0.1935(12) 0.6687(8) 0.046(2) Uani 0.363(5) 1 d D U P B 2
O1_18 O 0.3366(8) 0.2315(9) 0.5801(8) 0.036(2) Uani 0.467(6) 1 d D U P B 1
C1_18 C 0.4030(6) 0.2523(5) 0.5644(4) 0.0324(11) Uani 0.467(6) 1 d D U P B 1
C2_18 C 0.4504(6) 0.2743(4) 0.5981(3) 0.0353(15) Uani 0.467(6) 1 d D U P B 1
F1_18 F 0.3961(11) 0.3007(9) 0.6245(5) 0.046(4) Uani 0.467(6) 1 d D U P B 1
F2_18 F 0.4968(5) 0.2368(4) 0.6185(3) 0.048(2) Uani 0.467(6) 1 d D U P B 1
F3_18 F 0.5034(10) 0.3064(8) 0.5848(6) 0.041(4) Uani 0.467(6) 1 d D U P B 1
C3_18 C 0.4614(7) 0.2058(5) 0.5440(4) 0.0464(19) Uani 0.467(6) 1 d D U P B 1
F4_18 F 0.5336(11) 0.2214(11) 0.5326(6) 0.055(5) Uani 0.467(6) 1 d D U P B 1
F5_18 F 0.4292(7) 0.1931(6) 0.5103(4) 0.081(4) Uani 0.467(6) 1 d D U P B 1
F6_18 F 0.4742(15) 0.1631(6) 0.5678(6) 0.053(4) Uani 0.467(6) 1 d D U P B 1
C4_18 C 0.3748(7) 0.2972(5) 0.5344(4) 0.0463(18) Uani 0.467(6) 1 d D U P B 1
F7_18 F 0.3134(11) 0.2805(9) 0.5149(9) 0.069(5) Uani 0.467(6) 1 d D U P B 1
F8_18 F 0.3489(6) 0.3417(4) 0.5530(3) 0.054(3) Uani 0.467(6) 1 d D U P B 1
F9_18 F 0.4344(11) 0.3078(7) 0.5084(6) 0.068(5) Uani 0.467(6) 1 d D U P B 1
O1_40 O 0.3410(7) 0.2322(8) 0.5859(7) 0.036(2) Uani 0.533(6) 1 d D U P B 2
C1_40 C 0.4041(6) 0.2515(5) 0.5655(3) 0.0324(11) Uani 0.533(6) 1 d D U P B 2
C2_40 C 0.3850(6) 0.2630(4) 0.5209(3) 0.0463(18) Uani 0.533(6) 1 d D U P B 2
F1_40 F 0.3927(6) 0.2184(3) 0.4991(2) 0.054(2) Uani 0.533(6) 1 d D U P B 2
F2_40 F 0.4405(9) 0.2901(5) 0.5031(4) 0.045(3) Uani 0.533(6) 1 d D U P B 2
F3_40 F 0.3095(8) 0.2911(8) 0.5164(7) 0.055(4) Uani 0.533(6) 1 d D U P B 2
C3_40 C 0.4209(6) 0.3031(4) 0.5849(3) 0.0353(15) Uani 0.533(6) 1 d D U P B 2
F4_40 F 0.4160(10) 0.3010(8) 0.6251(4) 0.046(3) Uani 0.533(6) 1 d D U P B 2
F5_40 F 0.3671(5) 0.3447(3) 0.5736(3) 0.041(2) Uani 0.533(6) 1 d D U P B 2
F6_40 F 0.4978(8) 0.3131(7) 0.5747(5) 0.038(3) Uani 0.533(6) 1 d D U P B 2
C4_40 C 0.4829(6) 0.2092(4) 0.5674(3) 0.0464(19) Uani 0.533(6) 1 d D U P B 2
F7_40 F 0.5147(5) 0.2105(4) 0.6033(3) 0.052(2) Uani 0.533(6) 1 d D U P B 2
F8_40 F 0.5442(9) 0.2164(10) 0.5403(5) 0.047(3) Uani 0.533(6) 1 d D U P B 2
F9_40 F 0.4602(13) 0.1628(5) 0.5577(6) 0.067(4) Uani 0.533(6) 1 d D U P B 2
O1_19 O 0.8864(4) 0.0024(4) 0.6667(3) 0.0247(15) Uiso 0.491(3) 1 d D U P C 1
C1_19 C 0.9653(5) -0.0120(4) 0.6509(3) 0.0271(17) Uiso 0.491(3) 1 d D U P C 1
C2_19 C 0.9713(7) 0.0013(4) 0.6054(3) 0.039(2) Uiso 0.491(3) 1 d D U P C 1
F1_19 F 0.9604(5) 0.0519(3) 0.5943(3) 0.0361(19) Uiso 0.491(3) 1 d D U P C 1
F2_19 F 1.0468(5) -0.0233(3) 0.5911(3) 0.0394(17) Uiso 0.491(3) 1 d D U P C 1
F3_19 F 0.9121(6) -0.0174(4) 0.5870(3) 0.035(2) Uiso 0.491(3) 1 d D U P C 1
C3_19 C 0.9945(6) -0.0722(4) 0.6554(3) 0.035(2) Uiso 0.491(3) 1 d D U P C 1
F4_19 F 0.9677(5) -0.0983(3) 0.6256(3) 0.044(2) Uiso 0.491(3) 1 d D U P C 1
F5_19 F 0.9659(5) -0.0906(4) 0.6890(3) 0.049(2) Uiso 0.491(3) 1 d D U P C 1
F6_19 F 1.0776(4) -0.0836(3) 0.6547(2) 0.0407(18) Uiso 0.491(3) 1 d D U P C 1
C4_19 C 1.0198(7) 0.0185(4) 0.6764(3) 0.045(3) Uiso 0.491(3) 1 d D U P C 1
F7_19 F 0.9866(7) 0.0691(4) 0.6815(3) 0.071(3) Uiso 0.491(3) 1 d D U P C 1
F8_19 F 1.0266(7) -0.0030(4) 0.7130(3) 0.071(2) Uiso 0.491(3) 1 d D U P C 1
F9_19 F 1.0970(5) 0.0177(4) 0.6610(3) 0.056(3) Uiso 0.491(3) 1 d D U P C 1
O1_54 O 0.8793(6) 0.0117(6) 0.6619(5) 0.0247(15) Uiso 0.309(3) 1 d D U P C 2
C1_54 C 0.9625(6) 0.0000(5) 0.6540(5) 0.0271(17) Uiso 0.309(3) 1 d D U P C 2
C2_54 C 1.0015(8) -0.0562(5) 0.6656(4) 0.035(2) Uiso 0.309(3) 1 d D U P C 2
F1_54 F 0.9717(7) -0.0711(6) 0.7006(3) 0.030(3) Uiso 0.309(3) 1 d D U P C 2
F2_54 F 1.0849(6) -0.0611(5) 0.6688(4) 0.041(3) Uiso 0.309(3) 1 d D U P C 2
F3_54 F 0.9842(8) -0.0942(5) 0.6410(4) 0.044(3) Uiso 0.309(3) 1 d D U P C 2
C3_54 C 0.9822(9) 0.0087(6) 0.6087(4) 0.039(2) Uiso 0.309(3) 1 d D U P C 2
F4_54 F 0.9689(11) 0.0618(6) 0.6087(6) 0.069(5) Uiso 0.309(3) 1 d D U P C 2
F5_54 F 0.9386(12) -0.0100(8) 0.5828(6) 0.080(7) Uiso 0.309(3) 1 d D U P C 2
F6_54 F 1.0639(7) -0.0026(5) 0.5991(4) 0.0394(17) Uiso 0.309(3) 1 d D U P C 2
C4_54 C 1.0113(8) 0.0405(6) 0.6717(4) 0.045(3) Uiso 0.309(3) 1 d D U P C 2
F7_54 F 0.9706(8) 0.0879(4) 0.6658(4) 0.039(3) Uiso 0.309(3) 1 d D U P C 2
F8_54 F 1.0861(7) 0.0392(6) 0.6537(4) 0.043(3) Uiso 0.309(3) 1 d D U P C 2
F9_54 F 1.0159(12) 0.0343(7) 0.7104(4) 0.071(2) Uiso 0.309(3) 1 d D U P C 2
O1_58 O 0.8821(8) -0.0108(8) 0.6523(5) 0.0247(15) Uiso 0.200(3) 1 d D U P C 3
C1_58 C 0.9579(8) 0.0055(7) 0.6495(5) 0.0271(17) Uiso 0.200(3) 1 d D U P C 3
C2_58 C 0.9439(13) 0.0658(6) 0.6445(6) 0.059(10) Uiso 0.200(3) 1 d D U P C 3
F1_58 F 0.9173(17) 0.0801(11) 0.6084(6) 0.087(8) Uiso 0.200(3) 1 d D U P C 3
F2_58 F 1.0121(13) 0.0867(11) 0.6499(8) 0.084(8) Uiso 0.200(3) 1 d D U P C 3
F3_58 F 0.8873(13) 0.0879(9) 0.6723(6) 0.073(7) Uiso 0.200(3) 1 d D U P C 3
C3_58 C 1.0124(11) -0.0106(8) 0.6854(5) 0.045(3) Uiso 0.200(3) 1 d D U P C 3
F4_58 F 0.9940(18) -0.0537(9) 0.7039(9) 0.094(11) Uiso 0.200(3) 1 d D U P C 3
F5_58 F 0.9994(18) 0.0256(9) 0.7147(7) 0.071(2) Uiso 0.200(3) 1 d D U P C 3
F6_58 F 1.0948(11) -0.0160(10) 0.6783(7) 0.067(6) Uiso 0.200(3) 1 d D U P C 3
C4_58 C 0.9941(11) -0.0250(8) 0.6116(5) 0.039(2) Uiso 0.200(3) 1 d D U P C 3
F7_58 F 1.0336(17) -0.0732(9) 0.6204(8) 0.100(9) Uiso 0.200(3) 1 d D U P C 3
F8_58 F 1.0448(12) -0.0075(9) 0.5851(6) 0.0394(17) Uiso 0.200(3) 1 d D U P C 3
F9_58 F 0.9303(14) -0.0342(11) 0.5895(7) 0.062(8) Uiso 0.200(3) 1 d D U P C 3
O1_20 O 0.7846(3) -0.06749(17) 0.64619(13) 0.0249(10) Uani 0.834(4) 1 d D U P C 1
C1_20 C 0.7487(5) -0.1109(3) 0.6405(2) 0.0378(12) Uani 0.834(4) 1 d D U P C 1
C2_20 C 0.6526(5) -0.0962(3) 0.6429(2) 0.0480(16) Uani 0.834(4) 1 d D U P C 1
F1_20 F 0.6269(3) -0.0715(2) 0.60880(15) 0.0550(13) Uani 0.834(4) 1 d D U P C 1
F2_20 F 0.6136(4) -0.1390(2) 0.64609(16) 0.0653(15) Uani 0.834(4) 1 d D U P C 1
F3_20 F 0.6266(3) -0.0650(2) 0.67305(13) 0.0505(13) Uani 0.834(4) 1 d D U P C 1
C3_20 C 0.7755(7) -0.1534(3) 0.6729(3) 0.0614(18) Uani 0.834(4) 1 d D U P C 1
F4_20 F 0.7729(6) -0.2024(2) 0.6608(3) 0.097(3) Uani 0.834(4) 1 d D U P C 1
F5_20 F 0.7269(6) -0.1456(2) 0.7064(2) 0.0656(18) Uani 0.834(4) 1 d D U P C 1
F6_20 F 0.8538(5) -0.1504(4) 0.6826(4) 0.082(2) Uani 0.834(4) 1 d D U P C 1
C4_20 C 0.7764(5) -0.1331(3) 0.5985(2) 0.0554(18) Uani 0.834(4) 1 d D U P C 1
F7_20 F 0.8556(4) -0.1579(2) 0.59954(19) 0.0790(18) Uani 0.834(4) 1 d D U P C 1
F8_20 F 0.7313(4) -0.1678(2) 0.58567(16) 0.0736(17) Uani 0.834(4) 1 d D U P C 1
F9_20 F 0.7773(4) -0.0949(2) 0.57134(13) 0.0526(13) Uani 0.834(4) 1 d D U P C 1
O1_56 O 0.7465(13) -0.0613(7) 0.6520(7) 0.0249(10) Uani 0.166(4) 1 d D U P C 2
C1_56 C 0.7509(13) -0.1108(6) 0.6382(6) 0.0378(12) Uani 0.166(4) 1 d D U P C 2
C2_56 C 0.762(2) -0.1499(10) 0.6739(8) 0.0614(18) Uani 0.166(4) 1 d D U P C 2
F1_56 F 0.840(2) -0.162(2) 0.6840(19) 0.082(2) Uani 0.166(4) 1 d D U P C 2
F2_56 F 0.730(3) -0.1920(12) 0.6630(13) 0.097(3) Uani 0.166(4) 1 d D U P C 2
F3_56 F 0.716(3) -0.1301(14) 0.7062(11) 0.0656(18) Uani 0.166(4) 1 d D U P C 2
C3_56 C 0.6664(12) -0.1194(8) 0.6213(6) 0.0480(16) Uani 0.166(4) 1 d D U P C 2
F4_56 F 0.6615(15) -0.0958(10) 0.5860(6) 0.0550(13) Uani 0.166(4) 1 d D U P C 2
F5_56 F 0.6030(16) -0.1027(11) 0.6469(7) 0.0653(15) Uani 0.166(4) 1 d D U P C 2
F6_56 F 0.6661(19) -0.1711(7) 0.6174(8) 0.074(6) Uani 0.166(4) 1 d D U P C 2
C4_56 C 0.8176(13) -0.1215(8) 0.6034(6) 0.0554(18) Uani 0.166(4) 1 d D U P C 2
F7_56 F 0.8085(18) -0.0785(9) 0.5793(7) 0.0526(13) Uani 0.166(4) 1 d D U P C 2
F8_56 F 0.805(2) -0.1609(9) 0.5793(8) 0.0736(17) Uani 0.166(4) 1 d D U P C 2
F9_56 F 0.8958(15) -0.1322(11) 0.6149(8) 0.0790(18) Uani 0.166(4) 1 d D U P C 2
O1_21 O 0.7107(4) 0.0352(2) 0.6746(3) 0.0264(15) Uani 0.775(6) 1 d D U P C 1
C1_21 C 0.6751(5) 0.0785(3) 0.6546(3) 0.0343(12) Uani 0.775(6) 1 d D U P C 1
C2_21 C 0.7001(6) 0.0773(3) 0.6094(3) 0.0435(16) Uani 0.775(6) 1 d D U P C 1
F1_21 F 0.7774(3) 0.0913(3) 0.60407(19) 0.0564(16) Uani 0.775(6) 1 d D U P C 1
F2_21 F 0.7044(5) 0.0295(2) 0.5948(2) 0.0533(19) Uani 0.775(6) 1 d D U P C 1
F3_21 F 0.6495(6) 0.1100(5) 0.5873(4) 0.051(2) Uani 0.775(6) 1 d D U P C 1
C3_21 C 0.5800(5) 0.0788(3) 0.6597(3) 0.0549(19) Uani 0.775(6) 1 d D U P C 1
F4_21 F 0.5552(4) 0.0444(3) 0.6345(2) 0.0712(19) Uani 0.775(6) 1 d D U P C 1
F5_21 F 0.5379(4) 0.1260(3) 0.6517(2) 0.088(2) Uani 0.775(6) 1 d D U P C 1
F6_21 F 0.5571(4) 0.0671(3) 0.69721(19) 0.078(2) Uani 0.775(6) 1 d D U P C 1
C4_21 C 0.6978(6) 0.1285(3) 0.6740(3) 0.058(2) Uani 0.775(6) 1 d D U P C 1
F7_21 F 0.6822(6) 0.1703(2) 0.64998(19) 0.087(3) Uani 0.775(6) 1 d D U P C 1
F8_21 F 0.6581(6) 0.1383(2) 0.71018(18) 0.076(2) Uani 0.775(6) 1 d D U P C 1
F9_21 F 0.7806(5) 0.1209(2) 0.6801(2) 0.075(2) Uani 0.775(6) 1 d D U P C 1
O1_55 O 0.7268(14) 0.0433(7) 0.6733(10) 0.0264(15) Uani 0.225(6) 1 d D U P C 2
C1_55 C 0.6677(10) 0.0759(6) 0.6549(6) 0.0343(12) Uani 0.225(6) 1 d D U P C 2
C2_55 C 0.5860(11) 0.0518(7) 0.6519(6) 0.0549(19) Uani 0.225(6) 1 d D U P C 2
F1_55 F 0.5932(12) 0.0141(7) 0.6242(5) 0.051(4) Uani 0.225(6) 1 d D U P C 2
F2_55 F 0.5198(11) 0.0861(9) 0.6421(6) 0.065(5) Uani 0.225(6) 1 d D U P C 2
F3_55 F 0.5700(13) 0.0301(10) 0.6873(5) 0.067(5) Uani 0.225(6) 1 d D U P C 2
C3_55 C 0.6462(12) 0.1277(6) 0.6794(6) 0.058(2) Uani 0.225(6) 1 d D U P C 2
F4_55 F 0.7156(13) 0.1421(8) 0.6926(8) 0.070(5) Uani 0.225(6) 1 d D U P C 2
F5_55 F 0.5977(14) 0.1209(9) 0.7116(6) 0.072(5) Uani 0.225(6) 1 d D U P C 2
F6_55 F 0.6010(14) 0.1660(7) 0.6595(6) 0.067(5) Uani 0.225(6) 1 d D U P C 2
C4_55 C 0.6985(14) 0.0874(9) 0.6116(6) 0.0435(16) Uani 0.225(6) 1 d D U P C 2
F7_55 F 0.7542(14) 0.1209(9) 0.6112(7) 0.065(5) Uani 0.225(6) 1 d D U P C 2
F8_55 F 0.6342(19) 0.1071(15) 0.5903(15) 0.048(6) Uani 0.225(6) 1 d D U P C 2
F9_55 F 0.7339(15) 0.0424(8) 0.5943(8) 0.049(5) Uani 0.225(6) 1 d D U P C 2
O1_22 O 0.7882(14) -0.0382(6) 0.7263(2) 0.0387(10) Uani 0.634(5) 1 d D U P C 1
C1_22 C 0.7744(7) -0.0281(4) 0.7659(2) 0.0313(11) Uani 0.634(5) 1 d D U P C 1
C2_22 C 0.6891(6) -0.0435(4) 0.7802(3) 0.0457(18) Uani 0.634(5) 1 d D U P C 1
F1_22 F 0.6928(5) -0.0956(3) 0.7828(2) 0.066(2) Uani 0.634(5) 1 d D U P C 1
F2_22 F 0.6339(7) -0.0265(5) 0.7530(3) 0.068(3) Uani 0.634(5) 1 d D U P C 1
F3_22 F 0.6603(13) -0.0256(6) 0.8157(3) 0.054(3) Uani 0.634(5) 1 d D U P C 1
C3_22 C 0.7770(6) 0.0304(4) 0.7761(3) 0.0402(17) Uani 0.634(5) 1 d D U P C 1
F4_22 F 0.8360(6) 0.0483(4) 0.7538(3) 0.052(2) Uani 0.634(5) 1 d D U P C 1
F5_22 F 0.7890(12) 0.0361(8) 0.8147(3) 0.056(4) Uani 0.634(5) 1 d D U P C 1
F6_22 F 0.7038(4) 0.0587(3) 0.76794(19) 0.0536(18) Uani 0.634(5) 1 d D U P C 1
C4_22 C 0.8439(5) -0.0630(4) 0.7888(3) 0.0403(17) Uani 0.634(5) 1 d D U P C 1
F7_22 F 0.9150(4) -0.0429(3) 0.7843(2) 0.0532(18) Uani 0.634(5) 1 d D U P C 1
F8_22 F 0.8581(7) -0.1120(4) 0.7747(4) 0.057(3) Uani 0.634(5) 1 d D U P C 1
F9_22 F 0.8216(10) -0.0636(8) 0.8278(3) 0.048(4) Uani 0.634(5) 1 d D U P C 1
O1_43 O 0.787(2) -0.0390(11) 0.7263(3) 0.0387(10) Uani 0.366(5) 1 d D U P C 2
C1_43 C 0.7757(10) -0.0281(6) 0.7661(3) 0.0313(11) Uani 0.366(5) 1 d D U P C 2
C2_43 C 0.6817(8) -0.0140(6) 0.7771(4) 0.0457(18) Uani 0.366(5) 1 d D U P C 2
F1_43 F 0.6536(9) 0.0355(4) 0.7666(3) 0.057(3) Uani 0.366(5) 1 d D U P C 2
F2_43 F 0.669(2) -0.0164(10) 0.8171(4) 0.043(5) Uani 0.366(5) 1 d D U P C 2
F3_43 F 0.6321(11) -0.0435(6) 0.7599(4) 0.046(4) Uani 0.366(5) 1 d D U P C 2
C3_43 C 0.8106(8) -0.0783(5) 0.7898(4) 0.0403(17) Uani 0.366(5) 1 d D U P C 2
F4_43 F 0.8828(10) -0.1003(7) 0.7718(6) 0.057(4) Uani 0.366(5) 1 d D U P C 2
F5_43 F 0.7593(7) -0.1140(4) 0.7889(3) 0.046(3) Uani 0.366(5) 1 d D U P C 2
F6_43 F 0.8301(16) -0.0732(13) 0.8279(5) 0.039(4) Uani 0.366(5) 1 d D U P C 2
C4_43 C 0.8211(8) 0.0187(5) 0.7768(4) 0.0402(17) Uani 0.366(5) 1 d D U P C 2
F7_43 F 0.9021(7) 0.0012(5) 0.7772(3) 0.058(3) Uani 0.366(5) 1 d D U P C 2
F8_43 F 0.797(2) 0.0420(15) 0.8117(5) 0.052(5) Uani 0.366(5) 1 d D U P C 2
F9_43 F 0.8080(11) 0.0564(8) 0.7487(5) 0.053(4) Uani 0.366(5) 1 d D U P C 2
O1_23 O 0.2614(5) 0.0121(3) 0.83920(18) 0.0290(14) Uani 0.599(6) 1 d D U P D 1
C1_23 C 0.2758(6) -0.0105(4) 0.8028(3) 0.0312(14) Uani 0.599(6) 1 d D U P D 1
C2_23 C 0.3024(8) -0.0705(4) 0.8070(3) 0.044(2) Uani 0.599(6) 1 d D U P D 1
F1_23 F 0.3031(8) -0.0985(4) 0.7734(3) 0.049(2) Uani 0.599(6) 1 d D U P D 1
F2_23 F 0.2559(6) -0.0911(3) 0.8341(2) 0.0543(18) Uani 0.599(6) 1 d D U P D 1
F3_23 F 0.3808(7) -0.0791(7) 0.8187(5) 0.059(2) Uani 0.599(6) 1 d D U P D 1
C3_23 C 0.3461(6) 0.0141(4) 0.7804(3) 0.041(2) Uani 0.599(6) 1 d D U P D 1
F4_23 F 0.4070(5) 0.0183(3) 0.8042(2) 0.0511(19) Uani 0.599(6) 1 d D U P D 1
F5_23 F 0.3773(7) -0.0116(4) 0.7476(3) 0.051(2) Uani 0.599(6) 1 d D U P D 1
F6_23 F 0.3182(7) 0.0636(3) 0.7684(3) 0.048(2) Uani 0.599(6) 1 d D U P D 1
C4_23 C 0.1979(7) -0.0011(5) 0.7767(3) 0.0384(16) Uani 0.599(6) 1 d D U P D 1
F7_23 F 0.2157(7) -0.0113(4) 0.7377(3) 0.052(2) Uani 0.599(6) 1 d D U P D 1
F8_23 F 0.1573(15) 0.0477(5) 0.7768(7) 0.073(5) Uani 0.599(6) 1 d D U P D 1
F9_23 F 0.1433(5) -0.0335(3) 0.7883(3) 0.0478(19) Uani 0.599(6) 1 d D U P D 1
O1_51 O 0.2213(7) -0.0002(4) 0.8367(3) 0.0290(14) Uani 0.401(6) 1 d D U P D 2
C1_51 C 0.2583(9) -0.0125(6) 0.8005(3) 0.0312(14) Uani 0.401(6) 1 d D U P D 2
C2_51 C 0.1921(10) 0.0026(6) 0.7685(4) 0.0384(16) Uani 0.401(6) 1 d D U P D 2
F1_51 F 0.1389(8) -0.0318(4) 0.7667(4) 0.047(3) Uani 0.401(6) 1 d D U P D 2
F2_51 F 0.2235(13) 0.0071(6) 0.7315(4) 0.054(4) Uani 0.401(6) 1 d D U P D 2
F3_51 F 0.1499(19) 0.0483(6) 0.7812(7) 0.041(4) Uani 0.401(6) 1 d D U P D 2
C3_51 C 0.3299(8) 0.0196(6) 0.7916(4) 0.041(2) Uani 0.401(6) 1 d D U P D 2
F4_51 F 0.3765(7) 0.0206(5) 0.8233(3) 0.052(3) Uani 0.401(6) 1 d D U P D 2
F5_51 F 0.3001(10) 0.0707(5) 0.7844(4) 0.053(3) Uani 0.401(6) 1 d D U P D 2
F6_51 F 0.3799(11) 0.0005(7) 0.7606(5) 0.069(4) Uani 0.401(6) 1 d D U P D 2
C4_51 C 0.2904(11) -0.0725(5) 0.7987(5) 0.044(2) Uani 0.401(6) 1 d D U P D 2
F7_51 F 0.3631(11) -0.0860(11) 0.8161(8) 0.059(2) Uani 0.401(6) 1 d D U P D 2
F8_51 F 0.2996(13) -0.0872(7) 0.7601(4) 0.049(2) Uani 0.401(6) 1 d D U P D 2
F9_51 F 0.2335(8) -0.0992(5) 0.8153(4) 0.0543(18) Uani 0.401(6) 1 d D U P D 2
O1_24 O 0.1260(7) -0.0090(5) 0.8834(4) 0.0226(17) Uiso 0.337(3) 1 d D U P D 1
C1_24 C 0.0486(7) -0.0168(5) 0.8971(4) 0.0330(18) Uiso 0.337(3) 1 d D U P D 1
C2_24 C -0.0192(8) 0.0215(5) 0.8759(4) 0.030(3) Uiso 0.337(3) 1 d D U P D 1
F1_24 F -0.0335(12) 0.0710(6) 0.8912(5) 0.058(2) Uiso 0.337(3) 1 d D U P D 1
F2_24 F -0.0925(7) 0.0046(7) 0.8787(5) 0.0311(18) Uiso 0.337(3) 1 d D U P D 1
F3_24 F 0.0059(15) 0.0284(8) 0.8376(5) 0.0425(16) Uiso 0.337(3) 1 d D U P D 1
C3_24 C 0.0415(8) -0.0745(5) 0.8878(4) 0.032(3) Uiso 0.337(3) 1 d D U P D 1
F4_24 F 0.1076(10) -0.1070(8) 0.8977(6) 0.047(2) Uiso 0.337(3) 1 d D U P D 1
F5_24 F 0.0327(8) -0.0788(5) 0.8486(3) 0.042(2) Uiso 0.337(3) 1 d D U P D 1
F6_24 F -0.0252(7) -0.0894(5) 0.9061(4) 0.050(2) Uiso 0.337(3) 1 d D U P D 1
C4_24 C 0.0349(9) -0.0089(6) 0.9434(4) 0.054(4) Uiso 0.337(3) 1 d D U P D 1
F7_24 F 0.0722(9) -0.0493(5) 0.9644(5) 0.045(2) Uiso 0.337(3) 1 d D U P D 1
F8_24 F -0.0450(7) -0.0017(5) 0.9558(4) 0.050(2) Uiso 0.337(3) 1 d D U P D 1
F9_24 F 0.0667(8) 0.0325(5) 0.9566(4) 0.045(2) Uiso 0.337(3) 1 d D U P D 1
O1_46 O 0.1139(13) 0.0018(11) 0.8879(11) 0.0226(17) Uiso 0.135(3) 1 d D U P D 2
C1_46 C 0.0410(10) -0.0079(8) 0.9042(7) 0.0330(18) Uiso 0.135(3) 1 d D U P D 2
C2_46 C -0.0024(17) 0.0381(9) 0.9310(8) 0.041(5) Uiso 0.135(3) 1 d D U P D 2
F1_46 F 0.0465(18) 0.0461(16) 0.9609(9) 0.045(2) Uiso 0.135(3) 1 d D U P D 2
F2_46 F -0.0710(18) 0.0239(16) 0.9488(11) 0.050(2) Uiso 0.135(3) 1 d D U P D 2
F3_46 F -0.022(2) 0.0851(11) 0.9138(10) 0.058(2) Uiso 0.135(3) 1 d D U P D 2
C3_46 C -0.0136(13) -0.0185(10) 0.8692(6) 0.058(7) Uiso 0.135(3) 1 d D U P D 2
F4_46 F 0.0071(18) -0.0658(9) 0.8521(9) 0.042(2) Uiso 0.135(3) 1 d D U P D 2
F5_46 F -0.010(2) 0.0181(11) 0.8406(8) 0.0425(16) Uiso 0.135(3) 1 d D U P D 2
F6_46 F -0.0918(13) -0.0164(11) 0.8829(8) 0.0311(18) Uiso 0.135(3) 1 d D U P D 2
C4_46 C 0.0531(15) -0.0575(9) 0.9317(7) 0.046(6) Uiso 0.135(3) 1 d D U P D 2
F7_46 F 0.1019(18) -0.0964(13) 0.9126(9) 0.047(2) Uiso 0.135(3) 1 d D U P D 2
F8_46 F -0.0167(15) -0.0760(11) 0.9421(9) 0.050(2) Uiso 0.135(3) 1 d D U P D 2
F9_46 F 0.0933(19) -0.0460(13) 0.9639(9) 0.045(2) Uiso 0.135(3) 1 d D U P D 2
O1_59 O 0.1267(10) -0.0059(8) 0.8947(7) 0.0226(17) Uiso 0.210(3) 1 d D U P D 3
C1_59 C 0.0453(9) -0.0112(7) 0.9021(5) 0.0330(18) Uiso 0.210(3) 1 d D U P D 3
C2_59 C 0.0048(12) 0.0335(8) 0.9309(6) 0.041(5) Uiso 0.210(3) 1 d D U P D 3
F1_59 F 0.0626(13) 0.0525(9) 0.9507(6) 0.045(2) Uiso 0.210(3) 1 d D U P D 3
F2_59 F -0.0567(13) 0.0227(11) 0.9551(7) 0.050(2) Uiso 0.210(3) 1 d D U P D 3
F3_59 F -0.031(2) 0.0734(10) 0.9079(8) 0.058(2) Uiso 0.210(3) 1 d D U P D 3
C3_59 C -0.0041(11) -0.0066(8) 0.8636(5) 0.058(7) Uiso 0.210(3) 1 d D U P D 3
F4_59 F 0.0117(13) -0.0505(7) 0.8415(6) 0.042(2) Uiso 0.210(3) 1 d D U P D 3
F5_59 F 0.010(3) 0.0342(9) 0.8404(8) 0.0425(16) Uiso 0.210(3) 1 d D U P D 3
F6_59 F -0.0867(10) -0.0021(11) 0.8697(7) 0.0311(18) Uiso 0.210(3) 1 d D U P D 3
C4_59 C 0.0462(12) -0.0654(7) 0.9225(5) 0.046(6) Uiso 0.210(3) 1 d D U P D 3
F7_59 F 0.0984(17) -0.1005(15) 0.9013(9) 0.047(2) Uiso 0.210(3) 1 d D U P D 3
F8_59 F -0.0292(11) -0.0791(9) 0.9239(7) 0.050(2) Uiso 0.210(3) 1 d D U P D 3
F9_59 F 0.0740(14) -0.0669(9) 0.9594(5) 0.045(2) Uiso 0.210(3) 1 d D U P D 3
O1_62 O 0.1103(6) 0.0131(5) 0.9034(3) 0.0226(17) Uiso 0.318(3) 1 d D U P D 4
C1_62 C 0.0365(7) -0.0041(5) 0.8997(4) 0.0330(18) Uiso 0.318(3) 1 d D U P D 4
C2_62 C 0.0445(8) -0.0585(5) 0.8794(4) 0.032(3) Uiso 0.318(3) 1 d D U P D 4
F1_62 F 0.0573(8) -0.0534(5) 0.8396(3) 0.042(2) Uiso 0.318(3) 1 d D U P D 4
F2_62 F -0.0219(7) -0.0835(5) 0.8849(4) 0.050(2) Uiso 0.318(3) 1 d D U P D 4
F3_62 F 0.1106(8) -0.0919(6) 0.8900(5) 0.047(2) Uiso 0.318(3) 1 d D U P D 4
C3_62 C -0.0001(9) -0.0112(6) 0.9432(4) 0.054(4) Uiso 0.318(3) 1 d D U P D 4
F4_62 F 0.0083(8) 0.0293(4) 0.9657(3) 0.045(2) Uiso 0.318(3) 1 d D U P D 4
F5_62 F 0.0370(8) -0.0538(5) 0.9611(4) 0.045(2) Uiso 0.318(3) 1 d D U P D 4
F6_62 F -0.0814(7) -0.0156(5) 0.9453(4) 0.050(2) Uiso 0.318(3) 1 d D U P D 4
C4_62 C -0.0238(8) 0.0360(5) 0.8763(4) 0.030(3) Uiso 0.318(3) 1 d D U P D 4
F7_62 F -0.0446(14) 0.0780(7) 0.8997(6) 0.058(2) Uiso 0.318(3) 1 d D U P D 4
F8_62 F -0.0926(7) 0.0193(5) 0.8669(4) 0.0311(18) Uiso 0.318(3) 1 d D U P D 4
F9_62 F 0.0106(9) 0.0521(5) 0.8428(4) 0.0425(16) Uiso 0.318(3) 1 d D U P D 4
O1_25 O 0.2533(7) 0.0436(6) 0.9182(3) 0.031(2) Uani 0.609(3) 1 d D U P D 1
C1_25 C 0.3148(6) 0.0249(4) 0.9421(3) 0.0294(13) Uani 0.609(3) 1 d D U P D 1
C2_25 C 0.3064(6) 0.0592(3) 0.9809(2) 0.039(2) Uani 0.609(3) 1 d D U P D 1
F1_25 F 0.2300(5) 0.0656(3) 0.9959(2) 0.0441(17) Uani 0.609(3) 1 d D U P D 1
F2_25 F 0.3275(5) 0.1066(3) 0.9731(2) 0.0504(15) Uani 0.609(3) 1 d D U P D 1
F3_25 F 0.3537(4) 0.0362(3) 1.01036(19) 0.0532(15) Uani 0.609(3) 1 d D U P D 1
C3_25 C 0.4014(5) 0.0294(4) 0.9217(3) 0.0432(17) Uani 0.609(3) 1 d D U P D 1
F4_25 F 0.4006(5) 0.0744(3) 0.9018(3) 0.0497(17) Uani 0.609(3) 1 d D U P D 1
F5_25 F 0.4635(4) 0.0250(3) 0.9465(2) 0.0612(18) Uani 0.609(3) 1 d D U P D 1
F6_25 F 0.4207(5) -0.0095(3) 0.8942(2) 0.0577(16) Uani 0.609(3) 1 d D U P D 1
C4_25 C 0.3130(5) -0.0331(3) 0.9547(3) 0.0374(16) Uani 0.609(3) 1 d D U P D 1
F7_25 F 0.2999(6) -0.0611(4) 0.9226(3) 0.0449(16) Uani 0.609(3) 1 d D U P D 1
F8_25 F 0.3820(5) -0.0563(3) 0.9705(3) 0.0517(19) Uani 0.609(3) 1 d D U P D 1
F9_25 F 0.2503(4) -0.0361(3) 0.9819(2) 0.0406(14) Uani 0.609(3) 1 d D U P D 1
O1_41 O 0.2675(12) 0.0400(9) 0.9117(6) 0.031(2) Uani 0.391(3) 1 d D U P D 2
C1_41 C 0.3123(7) 0.0150(5) 0.9413(3) 0.0294(13) Uani 0.391(3) 1 d D U P D 2
C2_41 C 0.2571(7) 0.0135(5) 0.9801(3) 0.037(2) Uani 0.391(3) 1 d D U P D 2
F1_41 F 0.2067(8) 0.0586(5) 0.9849(4) 0.0441(17) Uani 0.391(3) 1 d D U P D 2
F2_41 F 0.3063(6) 0.0024(4) 1.0108(3) 0.0504(15) Uani 0.391(3) 1 d D U P D 2
F3_41 F 0.2092(7) -0.0246(4) 0.9787(4) 0.0406(14) Uani 0.391(3) 1 d D U P D 2
C3_41 C 0.3457(8) -0.0417(4) 0.9262(4) 0.0374(16) Uani 0.391(3) 1 d D U P D 2
F4_41 F 0.4039(7) -0.0409(5) 0.8970(3) 0.0577(16) Uani 0.391(3) 1 d D U P D 2
F5_41 F 0.2861(10) -0.0644(7) 0.9108(5) 0.0449(16) Uani 0.391(3) 1 d D U P D 2
F6_41 F 0.3773(9) -0.0725(5) 0.9555(4) 0.0517(19) Uani 0.391(3) 1 d D U P D 2
C4_41 C 0.3834(7) 0.0468(5) 0.9475(4) 0.0432(17) Uani 0.391(3) 1 d D U P D 2
F7_41 F 0.4186(9) 0.0621(6) 0.9136(4) 0.0497(17) Uani 0.391(3) 1 d D U P D 2
F8_41 F 0.4439(7) 0.0203(5) 0.9687(4) 0.0612(18) Uani 0.391(3) 1 d D U P D 2
F9_41 F 0.3563(8) 0.0914(5) 0.9674(4) 0.0532(15) Uani 0.391(3) 1 d D U P D 2
O1_26 O 0.1429(16) 0.0990(5) 0.8645(9) 0.0304(15) Uiso 0.233(3) 1 d D U P D 1
C1_26 C 0.1462(12) 0.1519(5) 0.8680(6) 0.0378(16) Uiso 0.233(3) 1 d D U P D 1
C2_26 C 0.1456(12) 0.1692(7) 0.9121(5) 0.049(3) Uiso 0.233(3) 1 d D U P D 1
F1_26 F 0.1148(14) 0.2193(6) 0.9197(7) 0.035(5) Uiso 0.233(3) 1 d D U P D 1
F2_26 F 0.2234(13) 0.1609(9) 0.9258(7) 0.078(8) Uiso 0.233(3) 1 d D U P D 1
F3_26 F 0.0973(16) 0.1402(9) 0.9353(7) 0.067(4) Uiso 0.233(3) 1 d D U P D 1
C3_26 C 0.0774(12) 0.1834(7) 0.8434(5) 0.061(3) Uiso 0.233(3) 1 d D U P D 1
F4_26 F 0.0798(13) 0.2355(6) 0.8481(5) 0.037(3) Uiso 0.233(3) 1 d D U P D 1
F5_26 F 0.0874(12) 0.1665(6) 0.8049(4) 0.029(4) Uiso 0.233(3) 1 d D U P D 1
F6_26 F 0.0025(16) 0.1716(13) 0.8550(9) 0.084(5) Uiso 0.233(3) 1 d D U P D 1
C4_26 C 0.2267(11) 0.1650(7) 0.8463(6) 0.055(3) Uiso 0.233(3) 1 d D U P D 1
F7_26 F 0.2895(11) 0.1304(7) 0.8555(7) 0.052(5) Uiso 0.233(3) 1 d D U P D 1
F8_26 F 0.2460(13) 0.2130(6) 0.8524(6) 0.0545(19) Uiso 0.233(3) 1 d D U P D 1
F9_26 F 0.2163(12) 0.1568(8) 0.8077(5) 0.062(2) Uiso 0.233(3) 1 d D U P D 1
O1_50 O 0.1606(10) 0.1011(4) 0.8623(5) 0.0304(15) Uiso 0.314(3) 1 d D U P D 2
C1_50 C 0.1494(10) 0.1536(4) 0.8689(5) 0.0378(16) Uiso 0.314(3) 1 d D U P D 2
C2_50 C 0.1210(9) 0.1665(6) 0.9131(4) 0.049(3) Uiso 0.314(3) 1 d D U P D 2
F1_50 F 0.0720(8) 0.1339(5) 0.9305(4) 0.043(4) Uiso 0.314(3) 1 d D U P D 2
F2_50 F 0.0817(9) 0.2146(5) 0.9203(4) 0.048(4) Uiso 0.314(3) 1 d D U P D 2
F3_50 F 0.1908(8) 0.1580(5) 0.9348(4) 0.035(3) Uiso 0.314(3) 1 d D U P D 2
C3_50 C 0.2311(9) 0.1747(6) 0.8577(5) 0.055(3) Uiso 0.314(3) 1 d D U P D 2
F4_50 F 0.2401(9) 0.1833(6) 0.8177(4) 0.062(2) Uiso 0.314(3) 1 d D U P D 2
F5_50 F 0.2971(8) 0.1437(5) 0.8688(5) 0.047(4) Uiso 0.314(3) 1 d D U P D 2
F6_50 F 0.2345(9) 0.2218(5) 0.8752(4) 0.0545(19) Uiso 0.314(3) 1 d D U P D 2
C4_50 C 0.0755(10) 0.1778(6) 0.8429(5) 0.061(3) Uiso 0.314(3) 1 d D U P D 2
F7_50 F 0.0617(13) 0.1503(7) 0.8102(5) 0.084(5) Uiso 0.314(3) 1 d D U P D 2
F8_50 F 0.0836(10) 0.2289(5) 0.8354(4) 0.037(3) Uiso 0.314(3) 1 d D U P D 2
F9_50 F 0.0032(11) 0.1763(8) 0.8655(5) 0.067(4) Uiso 0.314(3) 1 d D U P D 2
O1_64 O 0.1364(8) 0.0978(3) 0.8702(4) 0.0304(15) Uiso 0.453(3) 1 d D U P D 3
C1_64 C 0.1382(8) 0.1510(4) 0.8683(4) 0.0378(16) Uiso 0.453(3) 1 d D U P D 3
C2_64 C 0.1071(7) 0.1762(5) 0.9091(3) 0.049(3) Uiso 0.453(3) 1 d D U P D 3
F1_64 F 0.0258(5) 0.1784(4) 0.9139(3) 0.054(2) Uiso 0.453(3) 1 d D U P D 3
F2_64 F 0.1266(8) 0.2259(4) 0.9097(4) 0.066(5) Uiso 0.453(3) 1 d D U P D 3
F3_64 F 0.1424(8) 0.1473(4) 0.9394(3) 0.060(3) Uiso 0.453(3) 1 d D U P D 3
C3_64 C 0.2277(8) 0.1648(5) 0.8587(4) 0.055(3) Uiso 0.453(3) 1 d D U P D 3
F4_64 F 0.2678(7) 0.1328(4) 0.8311(3) 0.062(2) Uiso 0.453(3) 1 d D U P D 3
F5_64 F 0.2717(7) 0.1634(4) 0.8913(3) 0.064(3) Uiso 0.453(3) 1 d D U P D 3
F6_64 F 0.2219(7) 0.2137(4) 0.8421(3) 0.0545(19) Uiso 0.453(3) 1 d D U P D 3
C4_64 C 0.0829(8) 0.1743(5) 0.8343(4) 0.061(3) Uiso 0.453(3) 1 d D U P D 3
F7_64 F 0.1223(7) 0.1654(4) 0.7986(3) 0.062(3) Uiso 0.453(3) 1 d D U P D 3
F8_64 F 0.0515(6) 0.2251(3) 0.8376(3) 0.037(2) Uiso 0.453(3) 1 d D U P D 3
F9_64 F 0.0131(6) 0.1522(4) 0.8355(4) 0.064(3) Uiso 0.453(3) 1 d D U P D 3
O1_27 O 0.3289(3) 0.52192(16) 0.85434(14) 0.0424(11) Uani 1 1 d D U . . .
C1_27 C 0.4102(3) 0.5228(2) 0.85844(16) 0.0331(12) Uani 1 1 d D U . . .
C2_27 C 0.4460(4) 0.4811(3) 0.88982(18) 0.0483(16) Uani 1 1 d D U . . .
F1_27 F 0.5162(3) 0.49263(18) 0.90468(12) 0.0587(11) Uani 1 1 d D U . . .
F2_27 F 0.4638(3) 0.43312(16) 0.87388(12) 0.0581(11) Uani 1 1 d D U . . .
F3_27 F 0.3929(3) 0.47823(17) 0.92079(12) 0.0647(12) Uani 1 1 d D U . . .
C3_27 C 0.4205(4) 0.5785(2) 0.87349(17) 0.0378(13) Uani 1 1 d D U . . .
F4_27 F 0.4021(3) 0.58291(16) 0.91292(11) 0.0486(10) Uani 1 1 d D U . . .
F5_27 F 0.4986(2) 0.58847(17) 0.86739(11) 0.0508(10) Uani 1 1 d D U . . .
F6_27 F 0.3705(2) 0.61567(14) 0.85502(12) 0.0461(9) Uani 1 1 d D U . . .
C4_27 C 0.4603(4) 0.5118(2) 0.81781(16) 0.0368(13) Uani 1 1 d D U . . .
F7_27 F 0.5416(2) 0.49981(18) 0.82197(11) 0.0531(10) Uani 1 1 d D U . . .
F8_27 F 0.4471(2) 0.55326(14) 0.79348(10) 0.0434(9) Uani 1 1 d D U . . .
F9_27 F 0.4356(3) 0.47154(14) 0.79887(11) 0.0474(9) Uani 1 1 d D U . . .
O1_28 O 0.2304(5) 0.5016(3) 0.7916(2) 0.0386(17) Uani 0.613(5) 1 d D U P E 1
C1_28 C 0.1941(7) 0.5345(4) 0.7631(3) 0.0440(16) Uani 0.613(5) 1 d D U P E 1
C2_28 C 0.1833(7) 0.5925(4) 0.7761(4) 0.0510(19) Uani 0.613(5) 1 d D U P E 1
F1_28 F 0.1200(6) 0.6024(3) 0.8034(3) 0.0686(19) Uani 0.613(5) 1 d D U P E 1
F2_28 F 0.2496(6) 0.6021(4) 0.7931(4) 0.059(2) Uani 0.613(5) 1 d D U P E 1
F3_28 F 0.1651(10) 0.6289(5) 0.7474(3) 0.059(2) Uani 0.613(5) 1 d D U P E 1
C3_28 C 0.2532(7) 0.5277(4) 0.7249(3) 0.053(2) Uani 0.613(5) 1 d D U P E 1
F4_28 F 0.3193(8) 0.5509(5) 0.7302(3) 0.070(2) Uani 0.613(5) 1 d D U P E 1
F5_28 F 0.2173(8) 0.5500(4) 0.6929(3) 0.078(3) Uani 0.613(5) 1 d D U P E 1
F6_28 F 0.2792(6) 0.4772(3) 0.7167(3) 0.075(2) Uani 0.613(5) 1 d D U P E 1
C4_28 C 0.1091(7) 0.5193(5) 0.7536(4) 0.057(2) Uani 0.613(5) 1 d D U P E 1
F7_28 F 0.0633(11) 0.5557(6) 0.7318(3) 0.067(2) Uani 0.613(5) 1 d D U P E 1
F8_28 F 0.1181(13) 0.4736(5) 0.7334(5) 0.070(3) Uani 0.613(5) 1 d D U P E 1
F9_28 F 0.0641(6) 0.5115(4) 0.7877(3) 0.073(2) Uani 0.613(5) 1 d D U P E 1
O1_49 O 0.1844(8) 0.5153(5) 0.8041(3) 0.0386(17) Uani 0.387(5) 1 d D U P E 2
C1_49 C 0.1735(9) 0.5386(6) 0.7678(4) 0.0440(16) Uani 0.387(5) 1 d D U P E 2
C2_49 C 0.0908(10) 0.5258(8) 0.7517(5) 0.057(2) Uani 0.387(5) 1 d D U P E 2
F1_49 F 0.100(2) 0.4750(8) 0.7411(9) 0.070(3) Uani 0.387(5) 1 d D U P E 2
F2_49 F 0.0660(18) 0.5538(10) 0.7194(6) 0.067(2) Uani 0.387(5) 1 d D U P E 2
F3_49 F 0.0298(9) 0.5325(6) 0.7804(4) 0.073(2) Uani 0.387(5) 1 d D U P E 2
C3_49 C 0.1683(11) 0.5990(6) 0.7716(5) 0.0510(19) Uani 0.387(5) 1 d D U P E 2
F4_49 F 0.2237(10) 0.6151(7) 0.7945(7) 0.059(2) Uani 0.387(5) 1 d D U P E 2
F5_49 F 0.0951(9) 0.6195(5) 0.7888(4) 0.0686(19) Uani 0.387(5) 1 d D U P E 2
F6_49 F 0.1744(16) 0.6199(9) 0.7351(4) 0.059(2) Uani 0.387(5) 1 d D U P E 2
C4_49 C 0.2452(10) 0.5187(6) 0.7370(4) 0.053(2) Uani 0.387(5) 1 d D U P E 2
F7_49 F 0.3155(13) 0.5384(8) 0.7426(6) 0.070(2) Uani 0.387(5) 1 d D U P E 2
F8_49 F 0.2257(13) 0.5267(7) 0.6983(5) 0.078(3) Uani 0.387(5) 1 d D U P E 2
F9_49 F 0.2667(10) 0.4667(5) 0.7412(4) 0.075(2) Uani 0.387(5) 1 d D U P E 2
O1_29 O 0.2812(12) 0.4236(3) 0.8416(7) 0.0382(15) Uani 0.541(4) 1 d D U P E 1
C1_29 C 0.2644(6) 0.3741(3) 0.8401(3) 0.0299(15) Uani 0.541(4) 1 d D U P E 1
C2_29 C 0.1848(6) 0.3695(4) 0.8180(3) 0.0378(16) Uani 0.541(4) 1 d D U P E 1
F1_29 F 0.1256(6) 0.4083(4) 0.8290(3) 0.044(2) Uani 0.541(4) 1 d D U P E 1
F2_29 F 0.1969(5) 0.3733(4) 0.7783(2) 0.049(2) Uani 0.541(4) 1 d D U P E 1
F3_29 F 0.1565(6) 0.3239(3) 0.8259(3) 0.036(2) Uani 0.541(4) 1 d D U P E 1
C3_29 C 0.2554(6) 0.3540(4) 0.8838(3) 0.042(2) Uani 0.541(4) 1 d D U P E 1
F4_29 F 0.3116(5) 0.3708(4) 0.9059(2) 0.058(2) Uani 0.541(4) 1 d D U P E 1
F5_29 F 0.2670(5) 0.3021(3) 0.8857(2) 0.056(2) Uani 0.541(4) 1 d D U P E 1
F6_29 F 0.1803(4) 0.3710(4) 0.8998(2) 0.052(2) Uani 0.541(4) 1 d D U P E 1
C4_29 C 0.3400(6) 0.3415(4) 0.8178(3) 0.0390(17) Uani 0.541(4) 1 d D U P E 1
F7_29 F 0.4067(6) 0.3342(4) 0.8407(3) 0.047(2) Uani 0.541(4) 1 d D U P E 1
F8_29 F 0.3611(5) 0.3651(4) 0.7843(2) 0.057(2) Uani 0.541(4) 1 d D U P E 1
F9_29 F 0.3228(5) 0.2941(3) 0.8079(3) 0.056(2) Uani 0.541(4) 1 d D U P E 1
O1_38 O 0.2908(14) 0.4238(4) 0.8426(8) 0.0382(15) Uani 0.459(4) 1 d D U P E 2
C1_38 C 0.2876(7) 0.3741(4) 0.8303(3) 0.0299(15) Uani 0.459(4) 1 d D U P E 2
C2_38 C 0.2982(7) 0.3696(4) 0.7838(3) 0.039(2) Uani 0.459(4) 1 d D U P E 2
F1_38 F 0.2280(6) 0.3881(3) 0.7665(3) 0.042(2) Uani 0.459(4) 1 d D U P E 2
F2_38 F 0.3203(7) 0.3198(3) 0.7711(3) 0.064(3) Uani 0.459(4) 1 d D U P E 2
F3_38 F 0.3557(5) 0.3970(3) 0.7699(2) 0.042(2) Uani 0.459(4) 1 d D U P E 2
C3_38 C 0.3604(7) 0.3361(4) 0.8485(3) 0.0390(17) Uani 0.459(4) 1 d D U P E 2
F4_38 F 0.3667(6) 0.3464(3) 0.8873(2) 0.042(2) Uani 0.459(4) 1 d D U P E 2
F5_38 F 0.4327(7) 0.3420(5) 0.8290(3) 0.046(3) Uani 0.459(4) 1 d D U P E 2
F6_38 F 0.3499(6) 0.2854(3) 0.8461(3) 0.058(3) Uani 0.459(4) 1 d D U P E 2
C4_38 C 0.2042(6) 0.3565(4) 0.8441(3) 0.0378(16) Uani 0.459(4) 1 d D U P E 2
F7_38 F 0.2029(7) 0.3430(4) 0.8830(3) 0.053(2) Uani 0.459(4) 1 d D U P E 2
F8_38 F 0.1891(8) 0.3146(5) 0.8230(5) 0.057(4) Uani 0.459(4) 1 d D U P E 2
F9_38 F 0.1410(8) 0.3955(5) 0.8398(4) 0.050(3) Uani 0.459(4) 1 d D U P E 2
O1_30 O 0.1640(5) 0.5101(3) 0.8712(2) 0.0363(17) Uani 0.590(7) 1 d D U P E 1
C1_30 C 0.1303(7) 0.5253(5) 0.9084(3) 0.0401(13) Uani 0.590(7) 1 d D U P E 1
C2_30 C 0.0361(7) 0.5307(5) 0.9052(4) 0.059(2) Uani 0.590(7) 1 d D U P E 1
F1_30 F 0.0089(7) 0.5731(5) 0.8833(4) 0.084(3) Uani 0.590(7) 1 d D U P E 1
F2_30 F 0.0206(12) 0.4877(6) 0.8869(6) 0.074(4) Uani 0.590(7) 1 d D U P E 1
F3_30 F -0.0041(7) 0.5365(6) 0.9408(3) 0.092(4) Uani 0.590(7) 1 d D U P E 1
C3_30 C 0.1601(8) 0.5775(4) 0.9205(4) 0.0476(17) Uani 0.590(7) 1 d D U P E 1
F4_30 F 0.1161(6) 0.6012(4) 0.9513(3) 0.060(2) Uani 0.590(7) 1 d D U P E 1
F5_30 F 0.1556(10) 0.6108(5) 0.8903(3) 0.069(3) Uani 0.590(7) 1 d D U P E 1
F6_30 F 0.2387(8) 0.5678(7) 0.9321(5) 0.048(3) Uani 0.590(7) 1 d D U P E 1
C4_30 C 0.1598(6) 0.4826(4) 0.9398(3) 0.0469(19) Uani 0.590(7) 1 d D U P E 1
F7_30 F 0.2402(5) 0.4664(3) 0.9365(2) 0.057(2) Uani 0.590(7) 1 d D U P E 1
F8_30 F 0.1271(7) 0.4389(3) 0.9343(3) 0.077(3) Uani 0.590(7) 1 d D U P E 1
F9_30 F 0.1414(6) 0.4996(3) 0.9773(2) 0.062(2) Uani 0.590(7) 1 d D U P E 1
O1_48 O 0.1781(7) 0.4968(5) 0.8839(3) 0.0363(17) Uani 0.410(7) 1 d D U P E 2
C1_48 C 0.1287(9) 0.5282(6) 0.9095(4) 0.0401(13) Uani 0.410(7) 1 d D U P E 2
C2_48 C 0.1261(8) 0.5023(5) 0.9522(4) 0.0469(19) Uani 0.410(7) 1 d D U P E 2
F1_48 F 0.0818(7) 0.4623(4) 0.9528(3) 0.048(3) Uani 0.410(7) 1 d D U P E 2
F2_48 F 0.0946(8) 0.5353(5) 0.9820(3) 0.070(3) Uani 0.410(7) 1 d D U P E 2
F3_48 F 0.2034(7) 0.4827(4) 0.9619(4) 0.056(3) Uani 0.410(7) 1 d D U P E 2
C3_48 C 0.1599(11) 0.5824(6) 0.9145(5) 0.0476(17) Uani 0.410(7) 1 d D U P E 2
F4_48 F 0.1775(11) 0.6017(7) 0.8786(4) 0.054(4) Uani 0.410(7) 1 d D U P E 2
F5_48 F 0.2281(13) 0.5792(11) 0.9355(8) 0.055(5) Uani 0.410(7) 1 d D U P E 2
F6_48 F 0.1050(9) 0.6188(5) 0.9331(5) 0.072(4) Uani 0.410(7) 1 d D U P E 2
C4_48 C 0.0378(9) 0.5396(7) 0.8965(5) 0.059(2) Uani 0.410(7) 1 d D U P E 2
F7_48 F 0.0307(11) 0.5762(8) 0.8674(6) 0.086(5) Uani 0.410(7) 1 d D U P E 2
F8_48 F -0.0178(8) 0.5575(5) 0.9261(5) 0.068(3) Uani 0.410(7) 1 d D U P E 2
F9_48 F 0.0063(17) 0.4990(7) 0.8824(8) 0.065(5) Uani 0.410(7) 1 d D U P E 2
O1_31 O 0.258(2) 0.3036(12) 1.1354(5) 0.0299(15) Uani 0.345(15) 1 d D U P F 1
C1_31 C 0.2555(12) 0.3076(8) 1.1760(4) 0.0284(11) Uani 0.345(15) 1 d D U P F 1
C2_31 C 0.2536(17) 0.2528(8) 1.1956(8) 0.0305(13) Uani 0.345(15) 1 d D U P F 1
F1_31 F 0.215(3) 0.2225(15) 1.1726(9) 0.034(2) Uani 0.345(15) 1 d D U P F 1
F2_31 F 0.3285(17) 0.2262(16) 1.2016(14) 0.036(2) Uani 0.345(15) 1 d D U P F 1
F3_31 F 0.212(2) 0.2574(16) 1.2314(8) 0.041(3) Uani 0.345(15) 1 d D U P F 1
C3_31 C 0.3312(11) 0.3318(7) 1.1900(6) 0.0319(18) Uani 0.345(15) 1 d D U P F 1
F4_31 F 0.4007(13) 0.3101(8) 1.1698(7) 0.0383(16) Uani 0.345(15) 1 d D U P F 1
F5_31 F 0.3455(13) 0.3265(9) 1.2293(5) 0.047(2) Uani 0.345(15) 1 d D U P F 1
F6_31 F 0.3242(13) 0.3838(7) 1.1824(7) 0.038(2) Uani 0.345(15) 1 d D U P F 1
C4_31 C 0.1740(11) 0.3437(8) 1.1904(6) 0.043(2) Uani 0.345(15) 1 d D U P F 1
F7_31 F 0.1782(12) 0.3625(8) 1.2278(5) 0.052(2) Uani 0.345(15) 1 d D U P F 1
F8_31 F 0.1581(16) 0.3849(9) 1.1663(7) 0.053(2) Uani 0.345(15) 1 d D U P F 1
F9_31 F 0.1088(13) 0.3178(9) 1.1916(7) 0.053(2) Uani 0.345(15) 1 d D U P F 1
O1_60 O 0.2673(12) 0.3022(6) 1.1352(3) 0.0299(15) Uani 0.655(15) 1 d D U P F 2
C1_60 C 0.2490(7) 0.3088(5) 1.1750(3) 0.0284(11) Uani 0.655(15) 1 d D U P F 2
C2_60 C 0.1598(7) 0.3406(4) 1.1815(3) 0.043(2) Uani 0.655(15) 1 d D U P F 2
F1_60 F 0.1452(8) 0.3781(4) 1.1541(3) 0.053(2) Uani 0.655(15) 1 d D U P F 2
F2_60 F 0.1477(6) 0.3636(4) 1.2176(3) 0.052(2) Uani 0.655(15) 1 d D U P F 2
F3_60 F 0.1024(7) 0.3091(4) 1.1778(4) 0.053(2) Uani 0.655(15) 1 d D U P F 2
C3_60 C 0.2565(9) 0.2558(5) 1.1979(5) 0.0305(13) Uani 0.655(15) 1 d D U P F 2
F4_60 F 0.3355(8) 0.2330(8) 1.1978(7) 0.036(2) Uani 0.655(15) 1 d D U P F 2
F5_60 F 0.2139(13) 0.2226(8) 1.1804(4) 0.034(2) Uani 0.655(15) 1 d D U P F 2
F6_60 F 0.2287(9) 0.2601(8) 1.2366(4) 0.041(3) Uani 0.655(15) 1 d D U P F 2
C4_60 C 0.3137(7) 0.3409(4) 1.1912(3) 0.0319(18) Uani 0.655(15) 1 d D U P F 2
F7_60 F 0.3907(7) 0.3227(4) 1.1772(3) 0.0383(16) Uani 0.655(15) 1 d D U P F 2
F8_60 F 0.3149(7) 0.3389(4) 1.2312(2) 0.047(2) Uani 0.655(15) 1 d D U P F 2
F9_60 F 0.2974(7) 0.3912(4) 1.1803(4) 0.038(2) Uani 0.655(15) 1 d D U P F 2
O1_32 O 0.3024(3) 0.29857(14) 1.05308(11) 0.0292(9) Uani 1 1 d D U . . .
C1_32 C 0.3313(3) 0.34146(18) 1.03844(14) 0.0230(10) Uani 1 1 d D U . . .
C2_32 C 0.3921(3) 0.3615(2) 1.06722(16) 0.0280(11) Uani 1 1 d D U . . .
F1_32 F 0.4407(2) 0.32154(14) 1.08291(11) 0.0425(9) Uani 1 1 d D U . . .
F2_32 F 0.3511(2) 0.38902(12) 1.09764(9) 0.0302(7) Uani 1 1 d D U . . .
F3_32 F 0.4406(3) 0.39295(17) 1.04878(11) 0.0516(11) Uani 1 1 d D U . . .
C3_32 C 0.2583(4) 0.3863(2) 1.03198(18) 0.0403(14) Uani 1 1 d D U . . .
F4_32 F 0.2048(2) 0.39042(17) 1.06352(13) 0.0560(11) Uani 1 1 d D U . . .
F5_32 F 0.2839(3) 0.43314(14) 1.02703(14) 0.0632(12) Uani 1 1 d D U . . .
F6_32 F 0.2172(3) 0.37698(16) 0.99966(12) 0.0546(11) Uani 1 1 d D U . . .
C4_32 C 0.3783(4) 0.3265(2) 0.99736(16) 0.0394(14) Uani 1 1 d D U . . .
F7_32 F 0.3905(3) 0.36899(17) 0.97581(11) 0.0601(12) Uani 1 1 d D U . . .
F8_32 F 0.3355(2) 0.29764(14) 0.97578(10) 0.0413(9) Uani 1 1 d D U . . .
F9_32 F 0.4528(2) 0.29891(18) 1.00310(13) 0.0579(11) Uani 1 1 d D U . . .
O1_33 O 0.3490(4) 0.2148(2) 1.1060(2) 0.0246(11) Uani 0.527(3) 1 d D U P F 1
C1_33 C 0.3884(6) 0.1667(4) 1.0953(4) 0.0305(13) Uani 0.527(3) 1 d D U P F 1
C2_33 C 0.4323(7) 0.1661(5) 1.0532(4) 0.0310(15) Uani 0.527(3) 1 d D U P F 1
F1_33 F 0.4565(10) 0.1180(5) 1.0384(7) 0.034(2) Uani 0.527(3) 1 d D U P F 1
F2_33 F 0.4985(5) 0.1918(3) 1.0535(3) 0.0354(16) Uani 0.527(3) 1 d D U P F 1
F3_33 F 0.3799(8) 0.1926(4) 1.0284(4) 0.0323(18) Uani 0.527(3) 1 d D U P F 1
C3_33 C 0.3316(6) 0.1243(4) 1.0986(3) 0.0313(17) Uani 0.527(3) 1 d D U P F 1
F4_33 F 0.2860(4) 0.1265(3) 1.0660(2) 0.0376(12) Uani 0.527(3) 1 d D U P F 1
F5_33 F 0.3716(5) 0.0743(3) 1.1010(3) 0.0399(16) Uani 0.527(3) 1 d D U P F 1
F6_33 F 0.2800(5) 0.1314(3) 1.1305(2) 0.0382(13) Uani 0.527(3) 1 d D U P F 1
C4_33 C 0.4493(7) 0.1627(4) 1.1287(4) 0.0462(18) Uani 0.527(3) 1 d D U P F 1
F7_33 F 0.5176(5) 0.1398(3) 1.1125(3) 0.0475(16) Uani 0.527(3) 1 d D U P F 1
F8_33 F 0.4235(16) 0.1420(9) 1.1618(5) 0.055(3) Uani 0.527(3) 1 d D U P F 1
F9_33 F 0.4443(4) 0.2165(3) 1.1294(2) 0.0405(12) Uani 0.527(3) 1 d D U P F 1
O1_42 O 0.3088(5) 0.1996(3) 1.0939(2) 0.0246(11) Uani 0.473(3) 1 d D U P F 2
C1_42 C 0.3796(7) 0.1624(4) 1.0910(4) 0.0305(13) Uani 0.473(3) 1 d D U P F 2
C2_42 C 0.4501(8) 0.1539(5) 1.1222(4) 0.0462(18) Uani 0.473(3) 1 d D U P F 2
F1_42 F 0.4945(5) 0.1914(3) 1.1375(2) 0.0405(12) Uani 0.473(3) 1 d D U P F 2
F2_42 F 0.5160(6) 0.1125(4) 1.1135(3) 0.0475(16) Uani 0.473(3) 1 d D U P F 2
F3_42 F 0.4165(18) 0.1354(10) 1.1565(6) 0.055(3) Uani 0.473(3) 1 d D U P F 2
C3_42 C 0.3458(7) 0.1084(4) 1.0905(3) 0.0313(17) Uani 0.473(3) 1 d D U P F 2
F4_42 F 0.3111(5) 0.0994(3) 1.0565(2) 0.0376(12) Uani 0.473(3) 1 d D U P F 2
F5_42 F 0.2902(5) 0.1065(3) 1.1205(2) 0.0382(13) Uani 0.473(3) 1 d D U P F 2
F6_42 F 0.4089(5) 0.0702(4) 1.0961(4) 0.0399(16) Uani 0.473(3) 1 d D U P F 2
C4_42 C 0.4208(8) 0.1697(5) 1.0484(4) 0.0310(15) Uani 0.473(3) 1 d D U P F 2
F7_42 F 0.3666(9) 0.1820(5) 1.0198(4) 0.0323(18) Uani 0.473(3) 1 d D U P F 2
F8_42 F 0.4707(12) 0.1265(5) 1.0356(8) 0.034(2) Uani 0.473(3) 1 d D U P F 2
F9_42 F 0.4671(5) 0.2090(3) 1.0481(3) 0.0354(16) Uani 0.473(3) 1 d D U P F 2
O1_34 O 0.1853(4) 0.2342(3) 1.0853(2) 0.0302(13) Uani 0.509(3) 1 d D U P F 1
C1_34 C 0.1096(6) 0.2383(5) 1.0673(4) 0.0424(14) Uani 0.509(3) 1 d D U P F 1
C2_34 C 0.1244(7) 0.2418(5) 1.0209(3) 0.0588(19) Uani 0.509(3) 1 d D U P F 1
F1_34 F 0.1306(7) 0.2915(5) 1.0106(4) 0.082(2) Uani 0.509(3) 1 d D U P F 1
F2_34 F 0.0618(6) 0.2245(5) 1.0022(3) 0.078(2) Uani 0.509(3) 1 d D U P F 1
F3_34 F 0.1927(7) 0.2125(6) 1.0080(4) 0.067(3) Uani 0.509(3) 1 d D U P F 1
C3_34 C 0.0772(6) 0.1863(4) 1.0779(3) 0.0480(17) Uani 0.509(3) 1 d D U P F 1
F4_34 F 0.0897(6) 0.1717(4) 1.1160(3) 0.0664(19) Uani 0.509(3) 1 d D U P F 1
F5_34 F 0.1159(6) 0.1487(4) 1.0522(3) 0.0621(17) Uani 0.509(3) 1 d D U P F 1
F6_34 F -0.0044(5) 0.1905(5) 1.0725(3) 0.047(2) Uani 0.509(3) 1 d D U P F 1
C4_34 C 0.0488(6) 0.2855(4) 1.0826(4) 0.0573(19) Uani 0.509(3) 1 d D U P F 1
F7_34 F -0.0137(6) 0.2814(5) 1.1099(4) 0.082(3) Uani 0.509(3) 1 d D U P F 1
F8_34 F -0.0099(6) 0.2978(4) 1.0559(3) 0.078(2) Uani 0.509(3) 1 d D U P F 1
F9_34 F 0.0889(6) 0.3266(3) 1.0859(3) 0.0762(19) Uani 0.509(3) 1 d D U P F 1
O1_39 O 0.1602(4) 0.2660(3) 1.0825(2) 0.0302(13) Uani 0.491(3) 1 d D U P F 2
C1_39 C 0.1008(6) 0.2454(5) 1.0654(4) 0.0424(14) Uani 0.491(3) 1 d D U P F 2
C2_39 C 0.1272(6) 0.1939(4) 1.0413(3) 0.0480(17) Uani 0.491(3) 1 d D U P F 2
F1_39 F 0.1966(8) 0.1963(6) 1.0198(5) 0.067(3) Uani 0.491(3) 1 d D U P F 2
F2_39 F 0.0705(6) 0.1807(5) 1.0175(3) 0.078(2) Uani 0.491(3) 1 d D U P F 2
F3_39 F 0.1435(6) 0.1548(4) 1.0693(3) 0.0621(17) Uani 0.491(3) 1 d D U P F 2
C3_39 C 0.0350(7) 0.2327(5) 1.0981(3) 0.0573(19) Uani 0.491(3) 1 d D U P F 2
F4_39 F 0.0213(7) 0.2761(5) 1.1199(4) 0.082(3) Uani 0.491(3) 1 d D U P F 2
F5_39 F 0.0691(6) 0.2088(4) 1.1295(3) 0.0664(19) Uani 0.491(3) 1 d D U P F 2
F6_39 F -0.0215(6) 0.2052(5) 1.0865(3) 0.047(2) Uani 0.491(3) 1 d D U P F 2
C4_39 C 0.0577(7) 0.2858(5) 1.0350(4) 0.0588(19) Uani 0.491(3) 1 d D U P F 2
F7_39 F 0.0488(6) 0.3350(4) 1.0490(3) 0.0762(19) Uani 0.491(3) 1 d D U P F 2
F8_39 F -0.0192(6) 0.2772(4) 1.0256(4) 0.078(2) Uani 0.491(3) 1 d D U P F 2
F9_39 F 0.1025(7) 0.2843(5) 0.9998(3) 0.082(2) Uani 0.491(3) 1 d D U P F 2
F1_35 F 0.7509(4) 0.3256(2) 1.02798(17) 0.068(2) Uiso 0.776(10) 1 d D U P G 1
C1_35 C 0.7325(5) 0.2910(2) 1.05657(16) 0.036(2) Uiso 0.776(10) 1 d D U P G 1
C2_35 C 0.7934(5) 0.2629(3) 1.0778(2) 0.048(3) Uiso 0.776(10) 1 d D U P G 1
H2_35 H 0.8499 0.2672 1.0728 0.057 Uiso 0.776(10) 1 calc R U P G 1
C3_35 C 0.7717(6) 0.2280(4) 1.1066(3) 0.053(3) Uiso 0.776(10) 1 d D U P G 1
H3_35 H 0.8134 0.2082 1.1219 0.064 Uiso 0.776(10) 1 calc R U P G 1
C4_35 C 0.6894(6) 0.2218(3) 1.1135(2) 0.049(3) Uiso 0.776(10) 1 d D U P G 1
H4_35 H 0.6744 0.1975 1.1332 0.059 Uiso 0.776(10) 1 calc R U P G 1
C5_35 C 0.6296(5) 0.2510(3) 1.0917(3) 0.048(3) Uiso 0.776(10) 1 d D U P G 1
H5_35 H 0.5729 0.2470 1.0965 0.058 Uiso 0.776(10) 1 calc R U P G 1
C6_35 C 0.6507(5) 0.2856(3) 1.0633(2) 0.043(2) Uiso 0.776(10) 1 d D U P G 1
H6_35 H 0.6091 0.3058 1.0482 0.052 Uiso 0.776(10) 1 calc R U P G 1
F1_61 F 0.660(2) 0.3181(12) 1.0356(8) 0.120(12) Uiso 0.224(10) 1 d . U P G 2
C1_61 C 0.6954(15) 0.2856(6) 1.0603(5) 0.039(7) Uiso 0.224(10) 1 d D U P G 2
C2_61 C 0.7759(13) 0.2797(8) 1.0719(6) 0.037(7) Uiso 0.224(10) 1 d D U P G 2
H2_61 H 0.8132 0.3019 1.0610 0.044 Uiso 0.224(10) 1 calc R U P G 2
C3_61 C 0.8020(11) 0.2417(9) 1.0994(7) 0.033(7) Uiso 0.224(10) 1 d D U P G 2
H3_61 H 0.8578 0.2374 1.1075 0.040 Uiso 0.224(10) 1 calc R U P G 2
C4_61 C 0.7489(14) 0.2097(8) 1.1152(6) 0.048(8) Uiso 0.224(10) 1 d D U P G 2
H4_61 H 0.7678 0.1833 1.1343 0.057 Uiso 0.224(10) 1 calc R U P G 2
C5_61 C 0.6686(13) 0.2155(8) 1.1038(7) 0.044(8) Uiso 0.224(10) 1 d D U P G 2
H5_61 H 0.6314 0.1934 1.1149 0.053 Uiso 0.224(10) 1 calc R U P G 2
C6_61 C 0.6421(12) 0.2537(8) 1.0762(7) 0.048(9) Uiso 0.224(10) 1 d D U P G 2
H6_61 H 0.5863 0.2579 1.0681 0.058 Uiso 0.224(10) 1 calc R U P G 2
F1_36 F 0.2632(3) 0.80740(18) 0.45853(15) 0.0777(14) Uani 1 1 d D U . . .
C1_36 C 0.2372(4) 0.7683(2) 0.43722(14) 0.0448(15) Uani 1 1 d D U . . .
C2_36 C 0.2924(4) 0.7333(2) 0.41476(17) 0.0511(16) Uani 1 1 d D U . . .
H2_36 H 0.3501 0.7358 0.4136 0.061 Uiso 1 1 calc R U . . .
C3_36 C 0.2618(4) 0.6939(2) 0.39366(18) 0.0483(16) Uani 1 1 d D U . . .
H3_36 H 0.2982 0.6691 0.3778 0.058 Uiso 1 1 calc R U . . .
C4_36 C 0.1782(4) 0.6919(2) 0.39633(17) 0.0412(15) Uani 1 1 d D U . . .
H4_36 H 0.1565 0.6652 0.3824 0.049 Uiso 1 1 calc R U . . .
C5_36 C 0.1258(4) 0.7278(2) 0.41867(18) 0.0448(16) Uani 1 1 d D U . . .
H5_36 H 0.0679 0.7260 0.4198 0.054 Uiso 1 1 calc R U . . .
C6_36 C 0.1549(4) 0.7659(2) 0.43926(18) 0.0476(16) Uani 1 1 d D U . . .
H6_36 H 0.1179 0.7906 0.4549 0.057 Uiso 1 1 calc R U . . .
F1_37 F 0.3266(10) 0.0427(8) 0.4793(8) 0.125(19) Uani 0.15 1 d D U P H -1
F2_37 F 0.6381(6) -0.0347(5) 0.5183(4) 0.052(3) Uani 0.35 1 d D U P H -1
C1_37 C 0.4031(7) 0.0239(6) 0.4892(5) 0.051(5) Uani 0.5 1 d D U P H -1
C2_37 C 0.4335(8) 0.0387(7) 0.5242(5) 0.047(4) Uani 0.5 1 d D U P H -1
H2_37 H 0.3996 0.0628 0.5417 0.056 Uiso 0.5 1 calc R U P H -1
C3_37 C 0.5126(7) 0.0189(6) 0.5340(4) 0.033(4) Uani 0.5 1 d D U P H -1
H3_37 H 0.5338 0.0292 0.5584 0.040 Uiso 0.5 1 calc R U P H -1
C4_37 C 0.5616(7) -0.0158(6) 0.5086(4) 0.038(3) Uani 0.5 1 d D U P H -1
C5_37 C 0.5309(8) -0.0312(6) 0.4733(4) 0.048(5) Uani 0.5 1 d D U P H -1
H5_37 H 0.5634 -0.0567 0.4563 0.058 Uiso 0.5 1 calc R U P H -1
C6_37 C 0.4534(8) -0.0093(7) 0.4632(5) 0.051(4) Uani 0.5 1 d D U P H -1
H6_37 H 0.4337 -0.0170 0.4378 0.062 Uiso 0.5 1 calc R U P H -1

loop_
_atom_site_aniso_label
_atom_site_aniso_U_11
_atom_site_aniso_U_22
_atom_site_aniso_U_33
_atom_site_aniso_U_23
_atom_site_aniso_U_13
_atom_site_aniso_U_12
In1 0.0257(2) 0.0226(2) 0.0288(2) -0.00067(15) -0.00442(16) -0.00909(16)
In2 0.02345(19) 0.01968(18) 0.02174(19) 0.00052(14) -0.00469(15) -0.00722(15)
In3 0.0257(2) 0.0247(2) 0.0284(2) -0.00005(16) -0.00302(16) -0.01026(16)
In4 0.0280(2) 0.01765(18) 0.0279(2) 0.00067(15) 0.00219(16) -0.00904(15)
In5 0.02376(19) 0.01670(18) 0.02320(19) 0.00379(14) -0.00251(15) -0.00882(14)
In6 0.0284(2) 0.01740(19) 0.0330(2) 0.00151(15) -0.00322(16) -0.00906(15)
Al1 0.0207(8) 0.0169(8) 0.0201(8) -0.0038(6) 0.0011(6) -0.0043(6)
Al2 0.0150(7) 0.0219(8) 0.0184(8) 0.0058(6) -0.0013(6) -0.0016(6)
Al3 0.0180(8) 0.0196(8) 0.0187(8) -0.0011(6) -0.0008(6) -0.0021(6)
Al4 0.0267(9) 0.0195(8) 0.0188(8) 0.0006(6) -0.0004(6) -0.0016(6)
Al5 0.0463(11) 0.0197(8) 0.0322(9) 0.0070(7) -0.0227(8) -0.0112(8)
Al6 0.0234(8) 0.0154(7) 0.0258(8) -0.0037(6) 0.0087(6) -0.0038(6)
N1_1 0.021(2) 0.018(2) 0.022(2) -0.0017(17) -0.0001(18) -0.0046(17)
N2_1 0.019(2) 0.022(2) 0.027(2) -0.0018(18) -0.0023(18) -0.0050(18)
C1_1 0.025(3) 0.026(3) 0.029(3) -0.001(2) 0.000(2) -0.005(2)
C2_1 0.044(4) 0.026(3) 0.040(4) 0.003(3) 0.001(3) 0.002(3)
C3_1 0.042(4) 0.020(3) 0.047(4) 0.001(3) 0.000(3) -0.013(3)
C4_1 0.025(3) 0.024(3) 0.042(3) -0.001(2) 0.002(2) -0.012(2)
C5_1 0.021(3) 0.018(3) 0.024(3) -0.007(2) 0.003(2) -0.002(2)
C6_1 0.017(3) 0.025(3) 0.024(3) -0.004(2) 0.004(2) -0.005(2)
C7_1 0.027(3) 0.037(3) 0.031(3) -0.008(3) 0.000(2) -0.014(3)
C8_1 0.027(3) 0.046(4) 0.029(3) -0.001(3) -0.007(2) -0.012(3)
C9_1 0.025(3) 0.041(4) 0.034(3) 0.002(3) -0.006(2) -0.005(3)
C10_1 0.024(3) 0.028(3) 0.036(3) 0.002(2) -0.001(2) -0.008(2)
N1_2 0.027(2) 0.025(2) 0.022(2) -0.0030(19) -0.0050(19) -0.0053(19)
N2_2 0.024(2) 0.021(2) 0.028(2) 0.0013(19) -0.0025(19) -0.0070(19)
C1_2 0.027(3) 0.027(3) 0.034(3) -0.009(2) -0.001(2) -0.005(2)
C2_2 0.031(3) 0.035(3) 0.040(4) -0.015(3) -0.001(3) 0.004(3)
C3_2 0.044(4) 0.051(4) 0.031(3) -0.007(3) 0.008(3) -0.012(3)
C4_2 0.042(4) 0.039(4) 0.030(3) 0.001(3) 0.001(3) -0.006(3)
C5_2 0.025(3) 0.024(3) 0.025(3) -0.003(2) -0.004(2) -0.004(2)
C6_2 0.022(3) 0.020(3) 0.027(3) 0.005(2) -0.003(2) -0.007(2)
C7_2 0.037(3) 0.031(3) 0.030(3) 0.005(2) -0.007(3) -0.011(3)
C8_2 0.030(3) 0.034(3) 0.042(4) 0.015(3) -0.012(3) -0.007(3)
C9_2 0.027(3) 0.025(3) 0.047(4) 0.008(3) 0.000(3) -0.003(2)
C10_2 0.027(3) 0.022(3) 0.035(3) 0.002(2) -0.001(2) -0.005(2)
N1_3 0.047(3) 0.020(2) 0.025(2) 0.0017(19) -0.012(2) -0.007(2)
N2_3 0.037(3) 0.025(2) 0.020(2) -0.0020(19) 0.002(2) -0.013(2)
C1_3 0.053(4) 0.028(3) 0.032(3) 0.001(3) -0.015(3) -0.003(3)
C2_3 0.069(5) 0.036(4) 0.042(4) 0.002(3) -0.025(4) 0.011(4)
C3_3 0.088(6) 0.041(4) 0.041(4) 0.017(3) -0.016(4) -0.011(4)
C4_3 0.079(6) 0.035(4) 0.035(4) 0.010(3) -0.009(4) -0.009(4)
C5_3 0.066(5) 0.024(3) 0.024(3) 0.004(2) -0.007(3) -0.011(3)
C6_3 0.045(4) 0.029(3) 0.031(3) 0.003(2) 0.002(3) -0.017(3)
C7_3 0.086(6) 0.040(4) 0.069(5) 0.023(4) -0.010(5) -0.034(4)
C8_3 0.055(5) 0.068(6) 0.092(7) 0.022(5) -0.015(5) -0.041(4)
C9_3 0.037(4) 0.043(4) 0.054(4) -0.009(3) -0.001(3) -0.022(3)
C10_3 0.029(3) 0.034(3) 0.030(3) -0.006(2) 0.000(2) -0.011(3)
N1_4 0.026(2) 0.022(2) 0.023(2) -0.0003(18) -0.0079(19) -0.0069(19)
N2_4 0.024(2) 0.015(2) 0.024(2) 0.0016(17) -0.0027(18) -0.0083(18)
C1_4 0.026(3) 0.026(3) 0.035(3) 0.001(2) -0.009(2) -0.002(2)
C2_4 0.021(3) 0.036(3) 0.044(4) 0.005(3) -0.009(3) -0.004(2)
C3_4 0.030(3) 0.031(3) 0.056(4) 0.003(3) -0.014(3) -0.010(3)
C4_4 0.032(3) 0.027(3) 0.042(4) -0.002(3) -0.016(3) -0.007(2)
C5_4 0.035(3) 0.020(3) 0.022(3) 0.006(2) -0.011(2) -0.007(2)
C6_4 0.035(3) 0.022(3) 0.020(3) 0.003(2) -0.004(2) -0.010(2)
C7_4 0.045(4) 0.026(3) 0.027(3) -0.003(2) -0.002(3) -0.008(3)
C8_4 0.057(4) 0.029(3) 0.031(3) -0.008(3) 0.009(3) -0.010(3)
C9_4 0.039(4) 0.027(3) 0.042(4) -0.002(3) 0.009(3) -0.006(3)
C10_4 0.029(3) 0.028(3) 0.036(3) 0.001(2) 0.005(2) -0.010(2)
N1_5 0.026(2) 0.016(2) 0.023(2) 0.0007(17) -0.0042(18) -0.0039(18)
N2_5 0.021(2) 0.029(3) 0.027(2) -0.0024(19) -0.0039(19) -0.0074(19)
C1_5 0.023(3) 0.026(3) 0.029(3) 0.002(2) -0.005(2) -0.001(2)
C2_5 0.038(3) 0.027(3) 0.028(3) -0.007(2) -0.008(3) 0.002(3)
C3_5 0.045(4) 0.025(3) 0.036(3) -0.002(3) -0.015(3) -0.011(3)
C4_5 0.032(3) 0.028(3) 0.029(3) 0.001(2) -0.012(2) -0.011(2)
C5_5 0.028(3) 0.024(3) 0.018(3) 0.008(2) -0.008(2) -0.008(2)
C6_5 0.021(3) 0.024(3) 0.024(3) 0.008(2) -0.006(2) -0.011(2)
C7_5 0.031(3) 0.037(3) 0.038(3) 0.001(3) 0.003(3) -0.015(3)
C8_5 0.033(4) 0.050(4) 0.053(4) 0.003(3) 0.013(3) -0.016(3)
C9_5 0.029(3) 0.040(4) 0.041(4) 0.000(3) 0.005(3) -0.004(3)
C10_5 0.028(3) 0.032(3) 0.035(3) -0.005(3) -0.002(3) -0.005(2)
N1_6 0.019(2) 0.023(2) 0.036(3) 0.005(2) -0.0008(19) -0.0055(18)
N2_6 0.028(2) 0.014(2) 0.021(2) 0.0038(17) -0.0058(18) -0.0067(18)
C1_6 0.026(3) 0.022(3) 0.058(4) 0.007(3) 0.004(3) -0.003(2)
C2_6 0.029(4) 0.050(4) 0.077(5) 0.006(4) 0.021(3) 0.003(3)
C3_6 0.026(4) 0.057(5) 0.102(7) 0.011(4) 0.022(4) -0.014(3)
C4_6 0.027(3) 0.035(4) 0.081(5) 0.014(3) 0.006(3) -0.012(3)
C5_6 0.022(3) 0.025(3) 0.040(3) 0.012(2) -0.007(2) -0.009(2)
C6_6 0.026(3) 0.020(3) 0.027(3) 0.005(2) -0.010(2) -0.005(2)
C7_6 0.043(4) 0.026(3) 0.043(4) 0.007(3) -0.013(3) -0.019(3)
C8_6 0.074(5) 0.021(3) 0.040(4) -0.003(3) -0.017(3) -0.020(3)
C9_6 0.046(4) 0.017(3) 0.039(3) -0.002(2) -0.008(3) -0.003(3)
C10_6 0.034(3) 0.021(3) 0.028(3) 0.001(2) -0.002(2) -0.004(2)
N1_7 0.028(2) 0.019(2) 0.027(2) 0.0017(18) 0.0029(19) -0.0084(19)
N2_7 0.036(3) 0.019(2) 0.029(3) -0.0033(19) 0.000(2) -0.007(2)
C1_7 0.036(3) 0.025(3) 0.030(3) 0.001(2) 0.000(3) -0.001(2)
C2_7 0.035(3) 0.037(4) 0.036(3) 0.008(3) -0.005(3) -0.004(3)
C3_7 0.044(4) 0.046(4) 0.037(4) 0.009(3) -0.018(3) -0.013(3)
C4_7 0.036(3) 0.039(4) 0.023(3) -0.003(3) -0.003(2) -0.007(3)
C5_7 0.031(3) 0.021(3) 0.036(3) -0.001(2) 0.004(3) -0.009(2)
C6_7 0.035(3) 0.021(3) 0.027(3) -0.005(2) 0.000(2) -0.010(2)
C7_7 0.045(4) 0.039(4) 0.031(3) -0.005(3) 0.004(3) -0.014(3)
C8_7 0.037(4) 0.048(4) 0.043(4) -0.015(3) 0.012(3) -0.008(3)
C9_7 0.040(4) 0.030(3) 0.051(4) -0.010(3) 0.002(3) -0.001(3)
C10_7 0.037(3) 0.021(3) 0.038(3) -0.007(2) 0.000(3) 0.003(2)
N1_8 0.038(3) 0.025(2) 0.025(2) 0.0004(19) 0.006(2) -0.017(2)
N2_8 0.048(3) 0.017(2) 0.032(3) 0.0054(19) -0.010(2) -0.012(2)
C1_8 0.038(4) 0.039(4) 0.035(3) -0.005(3) 0.007(3) -0.024(3)
C2_8 0.035(3) 0.047(4) 0.039(4) -0.020(3) 0.015(3) -0.022(3)
C3_8 0.056(5) 0.041(4) 0.046(4) -0.019(3) 0.030(3) -0.036(3)
C4_8 0.068(5) 0.030(3) 0.031(3) -0.006(3) 0.021(3) -0.033(3)
C5_8 0.058(4) 0.022(3) 0.020(3) -0.007(2) 0.014(3) -0.024(3)
C6_8 0.066(5) 0.025(3) 0.024(3) 0.002(2) -0.005(3) -0.020(3)
C7_8 0.112(7) 0.033(4) 0.029(4) 0.007(3) -0.010(4) -0.037(4)
C8_8 0.147(9) 0.027(4) 0.048(5) 0.018(3) -0.053(5) -0.024(5)
C9_8 0.111(7) 0.032(4) 0.070(5) 0.022(4) -0.063(5) -0.026(4)
C10_8 0.058(5) 0.029(3) 0.052(4) 0.010(3) -0.029(3) -0.016(3)
N1_9 0.028(2) 0.020(2) 0.023(2) 0.0019(18) 0.0008(19) -0.0081(19)
N2_9 0.025(2) 0.022(2) 0.034(3) 0.002(2) -0.008(2) -0.0078(19)
C1_9 0.033(3) 0.026(3) 0.027(3) 0.005(2) 0.003(2) -0.007(2)
C2_9 0.046(4) 0.031(3) 0.030(3) 0.005(3) 0.010(3) -0.001(3)
C3_9 0.068(5) 0.027(3) 0.026(3) -0.003(3) 0.006(3) -0.006(3)
C4_9 0.048(4) 0.027(3) 0.030(3) -0.003(2) -0.005(3) -0.015(3)
C5_9 0.033(3) 0.017(3) 0.027(3) 0.004(2) -0.006(2) -0.005(2)
C6_9 0.027(3) 0.024(3) 0.045(4) 0.002(3) -0.010(3) -0.010(2)
C7_9 0.038(4) 0.035(4) 0.121(8) -0.016(4) -0.012(4) -0.016(3)
C8_9 0.028(4) 0.043(5) 0.158(10) -0.020(5) -0.002(5) -0.017(3)
C9_9 0.024(3) 0.032(4) 0.114(7) -0.002(4) 0.001(4) -0.009(3)
C10_9 0.028(3) 0.026(3) 0.057(4) 0.007(3) -0.008(3) 0.000(3)
N1_10 0.029(3) 0.015(2) 0.031(3) 0.0013(18) 0.001(2) -0.0036(19)
N2_10 0.023(2) 0.021(2) 0.030(2) -0.0024(19) -0.0014(19) -0.0071(18)
C1_10 0.033(3) 0.018(3) 0.041(3) -0.001(2) -0.006(3) -0.001(2)
C2_10 0.056(4) 0.020(3) 0.032(3) 0.005(2) -0.004(3) 0.004(3)
C3_10 0.053(4) 0.017(3) 0.039(4) 0.000(2) 0.011(3) -0.010(3)
C4_10 0.039(3) 0.022(3) 0.033(3) -0.002(2) 0.010(3) -0.013(3)
C5_10 0.031(3) 0.015(3) 0.025(3) -0.001(2) 0.005(2) -0.007(2)
C6_10 0.025(3) 0.022(3) 0.029(3) -0.005(2) 0.006(2) -0.010(2)
C7_10 0.046(4) 0.033(4) 0.054(4) -0.002(3) -0.008(3) -0.022(3)
C8_10 0.035(4) 0.049(4) 0.057(4) -0.007(3) -0.016(3) -0.018(3)
C9_10 0.033(4) 0.043(4) 0.046(4) -0.004(3) -0.011(3) -0.009(3)
C10_10 0.028(3) 0.033(3) 0.036(3) 0.001(3) -0.006(3) -0.008(3)
O1_11 0.044(4) 0.022(3) 0.020(2) 0.0032(17) 0.000(2) -0.009(2)
C1_11 0.045(3) 0.026(2) 0.018(2) 0.0028(18) 0.001(2) -0.008(2)
C2_11 0.050(4) 0.034(3) 0.023(3) 0.000(2) 0.004(2) -0.010(3)
F1_11 0.051(4) 0.034(3) 0.043(3) -0.002(2) 0.003(3) -0.006(2)
F2_11 0.054(3) 0.043(3) 0.040(4) 0.006(3) 0.003(3) -0.018(2)
F3_11 0.048(5) 0.057(2) 0.018(2) -0.003(2) 0.009(3) -0.014(3)
C3_11 0.050(4) 0.039(3) 0.031(3) 0.006(2) -0.006(2) -0.014(3)
F4_11 0.059(4) 0.036(2) 0.047(4) 0.000(2) -0.018(3) -0.016(3)
F5_11 0.054(3) 0.055(4) 0.044(4) 0.015(2) -0.016(3) -0.018(3)
F6_11 0.046(3) 0.061(3) 0.039(3) 0.006(2) -0.003(2) -0.022(3)
C4_11 0.045(4) 0.028(3) 0.028(3) 0.004(2) -0.001(2) -0.007(2)
F7_11 0.051(4) 0.030(2) 0.034(3) 0.003(2) -0.002(3) -0.013(2)
F8_11 0.059(2) 0.039(3) 0.033(2) 0.013(2) -0.011(2) -0.0134(19)
F9_11 0.050(4) 0.037(3) 0.049(4) 0.003(2) 0.005(3) -0.003(3)
O1_53 0.044(4) 0.022(3) 0.020(2) 0.0032(17) 0.000(2) -0.009(2)
C1_53 0.045(3) 0.026(2) 0.018(2) 0.0028(18) 0.001(2) -0.008(2)
C2_53 0.050(4) 0.039(3) 0.031(3) 0.006(2) -0.006(2) -0.014(3)
F1_53 0.059(4) 0.036(2) 0.047(4) 0.000(2) -0.018(3) -0.016(3)
F2_53 0.054(3) 0.055(4) 0.044(4) 0.015(2) -0.016(3) -0.018(3)
F3_53 0.046(3) 0.061(3) 0.039(3) 0.006(2) -0.003(2) -0.022(3)
C3_53 0.045(4) 0.028(3) 0.028(3) 0.004(2) -0.001(2) -0.007(2)
F4_53 0.051(4) 0.030(2) 0.034(3) 0.003(2) -0.002(3) -0.013(2)
F5_53 0.050(4) 0.037(3) 0.049(4) 0.003(2) 0.005(3) -0.003(3)
F6_53 0.059(2) 0.039(3) 0.033(2) 0.013(2) -0.011(2) -0.0134(19)
C4_53 0.050(4) 0.034(3) 0.023(3) 0.000(2) 0.004(2) -0.010(3)
F7_53 0.054(3) 0.043(3) 0.040(4) 0.006(3) 0.003(3) -0.018(2)
F8_53 0.048(5) 0.057(2) 0.018(2) -0.003(2) 0.009(3) -0.014(3)
F9_53 0.051(4) 0.034(3) 0.043(3) -0.002(2) 0.003(3) -0.006(2)
O1_12 0.019(2) 0.032(3) 0.038(3) -0.009(2) 0.000(2) -0.0079(19)
C1_12 0.019(2) 0.039(3) 0.051(3) -0.012(2) 0.001(2) -0.0063(19)
C2_12 0.037(3) 0.046(3) 0.059(3) -0.009(2) -0.004(2) -0.008(2)
F1_12 0.052(3) 0.077(4) 0.051(4) -0.020(3) 0.000(3) -0.003(3)
F2_12 0.065(4) 0.089(4) 0.065(4) 0.010(3) -0.023(3) -0.014(3)
F3_12 0.032(3) 0.111(6) 0.066(4) -0.021(4) -0.007(3) -0.013(3)
C3_12 0.033(3) 0.054(4) 0.060(4) -0.008(3) 0.005(3) -0.003(3)
F4_12 0.070(5) 0.050(3) 0.093(5) -0.007(3) 0.018(4) 0.019(3)
F5_12 0.023(4) 0.073(6) 0.067(6) -0.016(5) 0.009(3) 0.001(3)
F6_12 0.047(4) 0.064(5) 0.074(5) -0.028(4) -0.010(3) 0.005(4)
C4_12 0.037(3) 0.046(3) 0.059(3) -0.009(2) -0.004(2) -0.008(2)
F7_12 0.050(4) 0.049(5) 0.102(6) -0.017(4) 0.007(4) -0.026(4)
F8_12 0.077(4) 0.061(4) 0.059(3) 0.005(3) -0.004(3) -0.017(3)
F9_12 0.052(4) 0.035(3) 0.082(5) -0.003(3) 0.019(3) 0.005(3)
O1_52 0.019(2) 0.032(3) 0.038(3) -0.009(2) 0.000(2) -0.0079(19)
C1_52 0.019(2) 0.039(3) 0.051(3) -0.012(2) 0.001(2) -0.0063(19)
C2_52 0.020(6) 0.053(8) 0.047(6) -0.019(5) -0.002(5) -0.006(5)
F1_52 0.035(11) 0.059(8) 0.052(11) -0.029(7) 0.012(8) -0.018(7)
F2_52 0.020(6) 0.050(12) 0.039(12) -0.011(9) 0.003(6) -0.007(6)
F3_52 0.053(9) 0.096(10) 0.065(8) 0.008(7) -0.011(7) -0.002(7)
C3_52 0.037(3) 0.046(3) 0.059(3) -0.009(2) -0.004(2) -0.008(2)
F4_52 0.070(10) 0.078(11) 0.080(6) -0.031(6) 0.009(6) -0.027(8)
F5_52 0.046(9) 0.061(8) 0.089(10) 0.001(7) 0.007(7) 0.005(7)
F6_52 0.042(6) 0.043(11) 0.098(14) -0.014(9) -0.005(6) -0.014(6)
C4_52 0.033(3) 0.054(4) 0.060(4) -0.008(3) 0.005(3) -0.003(3)
F7_52 0.039(7) 0.101(11) 0.056(8) 0.015(7) 0.003(6) -0.012(7)
F8_52 0.048(7) 0.084(11) 0.049(8) 0.023(7) 0.000(6) -0.016(7)
F9_52 0.078(11) 0.064(6) 0.090(12) 0.006(6) 0.018(9) 0.004(6)
O1_13 0.034(2) 0.0201(19) 0.032(2) 0.0006(15) 0.0127(17) -0.0004(16)
C1_13 0.022(2) 0.021(2) 0.020(2) -0.0036(17) 0.0033(18) -0.0036(18)
C2_13 0.029(3) 0.021(2) 0.030(3) -0.0032(19) 0.001(2) -0.0017(19)
F1_13 0.0291(17) 0.0224(17) 0.052(2) 0.0047(15) 0.0056(15) -0.0043(13)
F2_13 0.0382(19) 0.0316(18) 0.0355(18) 0.0001(14) -0.0081(15) 0.0052(15)
F3_13 0.0332(18) 0.0291(18) 0.044(2) -0.0148(15) 0.0050(15) -0.0021(14)
C3_13 0.029(3) 0.031(3) 0.030(3) -0.003(2) -0.001(2) -0.008(2)
F4_13 0.043(2) 0.053(2) 0.040(2) -0.0090(17) -0.0120(16) -0.0177(18)
F5_13 0.0259(18) 0.046(2) 0.058(2) -0.0038(17) 0.0106(16) -0.0103(15)
F6_13 0.041(2) 0.0335(19) 0.050(2) 0.0038(16) 0.0003(16) -0.0187(16)
C4_13 0.038(3) 0.034(3) 0.027(3) 0.001(2) -0.004(2) -0.012(2)
F7_13 0.047(2) 0.040(2) 0.039(2) 0.0114(16) -0.0135(17) -0.0076(16)
F8_13 0.045(2) 0.043(2) 0.049(2) -0.0005(17) -0.0194(17) -0.0177(17)
F9_13 0.058(2) 0.059(2) 0.0221(17) -0.0085(16) 0.0057(16) -0.0125(19)
O1_14 0.036(4) 0.0146(17) 0.032(3) -0.0015(15) 0.005(2) 0.0009(16)
C1_14 0.047(3) 0.013(2) 0.033(2) -0.0010(17) 0.0034(19) -0.0018(18)
C2_14 0.054(3) 0.023(3) 0.048(3) -0.009(3) 0.014(3) -0.011(2)
F1_14 0.114(7) 0.035(5) 0.048(4) -0.012(4) 0.040(4) -0.020(5)
F2_14 0.090(5) 0.025(3) 0.070(5) -0.015(3) 0.045(4) -0.026(3)
F3_14 0.047(3) 0.036(4) 0.071(5) -0.011(3) 0.018(3) -0.019(3)
C3_14 0.080(4) 0.027(3) 0.048(3) 0.001(2) -0.011(3) -0.002(3)
F4_14 0.116(7) 0.045(5) 0.042(4) 0.007(4) -0.034(4) -0.012(4)
F5_14 0.115(7) 0.037(3) 0.065(5) 0.018(3) -0.023(5) 0.002(4)
F6_14 0.067(4) 0.051(5) 0.095(6) 0.001(5) -0.024(4) 0.007(3)
C4_14 0.053(4) 0.018(3) 0.041(3) -0.005(2) 0.010(3) -0.002(3)
F7_14 0.062(6) 0.018(3) 0.060(6) -0.006(3) 0.016(4) -0.001(3)
F8_14 0.080(7) 0.031(6) 0.074(6) -0.008(5) 0.042(5) -0.004(6)
F9_14 0.078(5) 0.043(5) 0.042(3) -0.017(3) 0.000(3) -0.009(3)
O1_45 0.036(4) 0.0146(17) 0.032(3) -0.0015(15) 0.005(2) 0.0009(16)
C1_45 0.047(3) 0.013(2) 0.033(2) -0.0010(17) 0.0034(19) -0.0018(18)
C2_45 0.053(4) 0.018(3) 0.041(3) -0.005(2) 0.010(3) -0.002(3)
F1_45 0.027(8) 0.029(10) 0.036(5) -0.005(5) 0.009(5) 0.000(6)
F2_45 0.071(13) 0.018(5) 0.057(11) -0.006(5) 0.010(8) -0.001(5)
F3_45 0.056(6) 0.048(8) 0.075(9) -0.015(7) -0.003(5) 0.007(5)
C3_45 0.080(4) 0.027(3) 0.048(3) 0.001(2) -0.011(3) -0.002(3)
F4_45 0.094(7) 0.023(9) 0.028(7) 0.004(6) -0.002(5) -0.001(6)
F5_45 0.127(10) 0.039(8) 0.055(10) 0.018(7) -0.037(8) -0.020(7)
F6_45 0.082(10) 0.022(4) 0.045(7) 0.008(4) 0.007(7) 0.004(5)
C4_45 0.054(3) 0.023(3) 0.048(3) -0.009(3) 0.014(3) -0.011(2)
F7_45 0.037(5) 0.024(6) 0.071(9) -0.004(5) 0.003(5) -0.013(4)
F8_45 0.071(8) 0.030(5) 0.063(8) -0.005(5) 0.003(7) -0.024(5)
F9_45 0.053(9) 0.048(9) 0.050(5) -0.011(5) 0.000(5) -0.011(6)
O1_15 0.022(2) 0.038(3) 0.021(3) 0.003(2) -0.008(2) -0.006(2)
C1_15 0.033(3) 0.044(3) 0.027(3) -0.002(2) -0.008(2) -0.011(2)
C2_15 0.039(3) 0.055(3) 0.039(3) -0.011(2) -0.009(2) -0.007(2)
F1_15 0.040(5) 0.083(9) 0.051(4) 0.000(5) -0.014(4) -0.009(5)
F2_15 0.033(6) 0.061(5) 0.063(6) 0.003(5) 0.008(5) 0.010(4)
F3_15 0.052(9) 0.051(5) 0.072(6) -0.013(4) -0.023(6) 0.001(5)
C3_15 0.033(3) 0.055(4) 0.027(4) 0.000(3) -0.005(3) -0.010(2)
F4_15 0.030(3) 0.077(4) 0.024(3) 0.013(3) -0.007(2) -0.015(3)
F5_15 0.049(4) 0.069(5) 0.031(3) -0.004(3) -0.010(3) -0.019(3)
F6_15 0.031(3) 0.065(5) 0.030(5) 0.004(4) -0.004(3) -0.004(3)
C4_15 0.036(3) 0.053(4) 0.035(3) 0.003(3) -0.008(2) -0.016(3)
F7_15 0.068(4) 0.046(4) 0.039(3) 0.009(3) -0.021(3) -0.025(3)
F8_15 0.069(5) 0.090(6) 0.038(5) 0.007(4) -0.008(4) -0.054(5)
F9_15 0.041(4) 0.059(5) 0.036(3) 0.010(3) -0.001(3) -0.019(3)
O1_47 0.022(2) 0.038(3) 0.021(3) 0.003(2) -0.008(2) -0.006(2)
C1_47 0.033(3) 0.044(3) 0.027(3) -0.002(2) -0.008(2) -0.011(2)
C2_47 0.033(3) 0.055(4) 0.027(4) 0.000(3) -0.005(3) -0.010(2)
F1_47 0.040(5) 0.068(8) 0.038(9) 0.001(6) -0.010(5) -0.004(5)
F2_47 0.069(9) 0.068(8) 0.030(5) 0.000(5) -0.011(5) -0.013(6)
F3_47 0.050(6) 0.066(6) 0.037(6) 0.016(5) -0.011(5) -0.018(5)
C3_47 0.039(3) 0.055(3) 0.039(3) -0.011(2) -0.009(2) -0.007(2)
F4_47 0.030(6) 0.037(8) 0.048(7) -0.014(5) -0.012(5) -0.001(5)
F5_47 0.029(8) 0.072(10) 0.044(6) -0.006(5) -0.010(5) 0.001(7)
F6_47 0.027(9) 0.049(6) 0.061(9) -0.019(5) -0.016(7) 0.004(5)
C4_47 0.036(3) 0.053(4) 0.035(3) 0.003(3) -0.008(2) -0.016(3)
F7_47 0.047(6) 0.047(6) 0.047(6) 0.008(5) -0.017(5) -0.023(4)
F8_47 0.051(7) 0.066(8) 0.046(7) -0.003(6) -0.017(6) -0.022(6)
F9_47 0.029(5) 0.053(7) 0.043(6) -0.001(6) -0.005(4) -0.015(5)
O1_16 0.022(3) 0.023(2) 0.059(5) 0.012(2) 0.005(3) 0.0028(19)
C1_16 0.030(3) 0.025(2) 0.052(3) 0.013(2) 0.005(2) 0.0048(19)
C2_16 0.035(3) 0.043(4) 0.058(4) 0.016(3) 0.003(3) 0.009(3)
F1_16 0.049(4) 0.069(5) 0.062(4) 0.010(4) -0.011(3) -0.002(4)
F2_16 0.046(4) 0.066(6) 0.053(3) 0.019(3) 0.007(3) 0.003(4)
F3_16 0.044(3) 0.052(4) 0.057(5) 0.031(3) 0.001(3) 0.011(3)
C3_16 0.050(4) 0.032(4) 0.070(4) 0.009(3) -0.002(3) -0.001(3)
F4_16 0.059(5) 0.037(4) 0.087(6) 0.014(4) 0.013(5) -0.009(3)
F5_16 0.083(5) 0.030(3) 0.087(6) -0.001(3) 0.014(4) 0.003(3)
F6_16 0.081(5) 0.046(5) 0.082(4) 0.006(4) -0.029(4) -0.012(4)
C4_16 0.035(3) 0.036(3) 0.059(3) 0.015(3) 0.011(2) 0.007(2)
F7_16 0.037(3) 0.055(4) 0.070(6) 0.027(4) 0.019(4) 0.021(3)
F8_16 0.079(5) 0.054(6) 0.054(3) 0.018(3) 0.009(3) 0.008(5)
F9_16 0.024(4) 0.038(3) 0.076(6) 0.027(3) 0.009(3) 0.003(2)
O1_57 0.022(3) 0.023(2) 0.059(5) 0.012(2) 0.005(3) 0.0028(19)
C1_57 0.030(3) 0.025(2) 0.052(3) 0.013(2) 0.005(2) 0.0048(19)
C2_57 0.035(3) 0.036(3) 0.059(3) 0.015(3) 0.011(2) 0.007(2)
F1_57 0.047(13) 0.039(7) 0.069(12) 0.012(7) 0.005(8) 0.000(7)
F2_57 0.039(8) 0.042(9) 0.065(14) 0.017(8) 0.011(7) 0.016(7)
F3_57 0.053(10) 0.040(13) 0.060(6) 0.017(7) 0.005(6) 0.004(9)
C3_57 0.050(4) 0.032(4) 0.070(4) 0.009(3) -0.002(3) -0.001(3)
F4_57 0.036(8) 0.025(8) 0.069(10) 0.003(7) -0.013(7) -0.004(6)
F5_57 0.051(8) 0.030(10) 0.083(10) 0.006(8) -0.018(7) 0.002(7)
F6_57 0.055(9) 0.042(10) 0.082(10) -0.007(8) -0.007(7) 0.003(7)
C4_57 0.035(3) 0.043(4) 0.058(4) 0.016(3) 0.003(3) 0.009(3)
F7_57 0.051(9) 0.054(13) 0.063(7) 0.029(7) 0.005(6) 0.022(8)
F8_57 0.047(10) 0.041(6) 0.069(12) 0.018(6) -0.002(9) 0.013(5)
F9_57 0.052(9) 0.059(11) 0.096(12) 0.003(9) -0.008(8) 0.005(8)
O1_17 0.024(3) 0.024(3) 0.017(2) 0.007(2) -0.0018(19) -0.003(2)
C1_17 0.028(2) 0.029(3) 0.020(2) 0.0086(19) -0.0006(18) 0.001(2)
C2_17 0.032(3) 0.042(3) 0.029(4) 0.000(3) -0.006(3) 0.006(2)
F1_17 0.051(4) 0.034(3) 0.038(3) -0.001(2) -0.011(3) -0.003(2)
F2_17 0.039(4) 0.075(5) 0.034(5) -0.008(4) 0.002(3) 0.020(3)
F3_17 0.038(3) 0.050(5) 0.030(4) -0.002(3) -0.010(3) 0.005(3)
C3_17 0.039(3) 0.045(4) 0.033(3) 0.023(3) -0.013(3) -0.013(3)
F4_17 0.029(3) 0.071(5) 0.048(4) 0.030(4) -0.004(2) -0.013(3)
F5_17 0.044(5) 0.081(5) 0.036(4) 0.033(3) -0.011(3) -0.020(4)
F6_17 0.064(4) 0.038(3) 0.055(4) 0.016(3) -0.023(3) -0.017(3)
C4_17 0.030(2) 0.036(3) 0.026(2) 0.0090(19) -0.0038(19) 0.0027(19)
F7_17 0.049(5) 0.037(5) 0.033(3) 0.011(3) -0.011(2) 0.010(3)
F8_17 0.031(6) 0.052(5) 0.027(3) 0.002(3) 0.003(2) 0.000(3)
F9_17 0.033(2) 0.056(3) 0.051(7) -0.002(4) 0.010(4) -0.012(2)
O1_44 0.024(3) 0.024(3) 0.017(2) 0.007(2) -0.0018(19) -0.003(2)
C1_44 0.028(2) 0.029(3) 0.020(2) 0.0086(19) -0.0006(18) 0.001(2)
C2_44 0.032(3) 0.042(3) 0.029(4) 0.000(3) -0.006(3) 0.006(2)
F1_44 0.046(5) 0.050(5) 0.035(6) -0.002(4) -0.012(4) -0.002(4)
F2_44 0.037(6) 0.054(7) 0.025(5) 0.003(4) -0.006(4) 0.008(5)
F3_44 0.033(5) 0.073(8) 0.031(8) -0.015(6) -0.007(4) 0.016(5)
C3_44 0.039(3) 0.045(4) 0.033(3) 0.023(3) -0.013(3) -0.013(3)
F4_44 0.067(7) 0.052(6) 0.042(5) 0.021(4) -0.024(5) -0.024(5)
F5_44 0.038(5) 0.062(7) 0.060(7) 0.035(6) -0.014(4) -0.017(5)
F6_44 0.046(9) 0.080(8) 0.040(6) 0.040(6) -0.017(5) -0.026(7)
C4_44 0.030(2) 0.036(3) 0.026(2) 0.0090(19) -0.0038(19) 0.0027(19)
F7_44 0.031(6) 0.052(5) 0.027(3) 0.002(3) 0.003(2) 0.000(3)
F8_44 0.049(5) 0.037(5) 0.033(3) 0.011(3) -0.011(2) 0.010(3)
F9_44 0.033(2) 0.056(3) 0.051(7) -0.002(4) 0.010(4) -0.012(2)
O1_18 0.020(2) 0.033(2) 0.055(5) 0.008(3) 0.011(3) -0.0053(18)
C1_18 0.016(2) 0.039(2) 0.042(3) 0.0067(19) 0.0091(18) -0.0061(18)
C2_18 0.023(3) 0.037(3) 0.045(3) 0.007(2) 0.003(2) -0.004(2)
F1_18 0.023(6) 0.062(7) 0.054(6) -0.010(4) 0.008(4) -0.005(5)
F2_18 0.032(4) 0.056(5) 0.054(5) 0.016(4) -0.001(4) 0.002(4)
F3_18 0.025(5) 0.047(6) 0.053(9) 0.008(5) 0.000(5) -0.011(4)
C3_18 0.024(3) 0.046(3) 0.067(4) -0.001(3) 0.010(3) -0.004(3)
F4_18 0.025(6) 0.064(9) 0.075(10) -0.015(7) 0.023(6) -0.010(6)
F5_18 0.054(6) 0.107(9) 0.084(6) -0.034(6) 0.001(5) -0.013(6)
F6_18 0.029(8) 0.037(5) 0.091(7) -0.005(5) 0.003(5) -0.001(4)
C4_18 0.031(3) 0.061(4) 0.050(4) 0.016(3) 0.001(3) -0.018(3)
F7_18 0.045(7) 0.100(10) 0.069(9) 0.034(7) -0.020(6) -0.031(6)
F8_18 0.032(5) 0.054(4) 0.078(7) 0.032(4) -0.002(5) -0.014(4)
F9_18 0.043(6) 0.089(11) 0.072(8) 0.038(7) 0.009(5) -0.015(6)
O1_40 0.020(2) 0.033(2) 0.055(5) 0.008(3) 0.011(3) -0.0053(18)
C1_40 0.016(2) 0.039(2) 0.042(3) 0.0067(19) 0.0091(18) -0.0061(18)
C2_40 0.031(3) 0.061(4) 0.050(4) 0.016(3) 0.001(3) -0.018(3)
F1_40 0.057(6) 0.065(5) 0.043(4) -0.005(3) 0.007(4) -0.020(4)
F2_40 0.041(5) 0.067(7) 0.032(4) 0.013(4) 0.002(3) -0.024(5)
F3_40 0.035(5) 0.089(8) 0.042(6) 0.009(6) -0.009(4) -0.011(4)
C3_40 0.023(3) 0.037(3) 0.045(3) 0.007(2) 0.003(2) -0.004(2)
F4_40 0.036(8) 0.066(7) 0.038(4) 0.001(3) 0.003(4) -0.016(6)
F5_40 0.033(4) 0.032(3) 0.058(5) 0.004(3) -0.002(3) -0.007(3)
F6_40 0.024(4) 0.048(6) 0.042(7) 0.007(4) 0.000(4) -0.011(4)
C4_40 0.024(3) 0.046(3) 0.067(4) -0.001(3) 0.010(3) -0.004(3)
F7_40 0.036(4) 0.053(5) 0.066(5) 0.017(4) -0.001(3) -0.001(4)
F8_40 0.018(4) 0.058(7) 0.062(6) 0.006(5) 0.005(4) -0.002(4)
F9_40 0.026(7) 0.043(5) 0.128(11) -0.014(5) 0.017(6) 0.000(4)
O1_20 0.031(3) 0.021(2) 0.022(2) -0.0086(16) 0.004(2) -0.003(2)
C1_20 0.060(3) 0.023(2) 0.033(2) -0.0100(18) -0.008(2) -0.009(2)
C2_20 0.064(3) 0.046(4) 0.041(3) -0.006(2) -0.010(3) -0.026(3)
F1_20 0.050(3) 0.070(3) 0.049(3) 0.002(2) -0.014(2) -0.018(2)
F2_20 0.083(3) 0.071(3) 0.054(3) -0.013(3) 0.001(2) -0.052(3)
F3_20 0.046(3) 0.069(3) 0.043(3) -0.012(2) 0.005(2) -0.027(2)
C3_20 0.105(5) 0.029(3) 0.050(3) -0.003(2) -0.017(3) -0.005(3)
F4_20 0.181(7) 0.026(3) 0.085(4) -0.004(3) -0.044(5) -0.010(3)
F5_20 0.111(4) 0.035(4) 0.054(2) 0.015(3) -0.006(3) -0.022(4)
F6_20 0.103(4) 0.057(5) 0.085(4) 0.020(4) -0.035(3) 0.000(3)
C4_20 0.080(4) 0.045(3) 0.041(3) -0.022(2) -0.004(3) -0.007(3)
F7_20 0.087(4) 0.066(4) 0.075(4) -0.038(3) -0.003(3) 0.021(3)
F8_20 0.116(5) 0.059(3) 0.050(3) -0.029(2) -0.006(3) -0.025(3)
F9_20 0.072(4) 0.060(3) 0.026(2) -0.0171(19) -0.003(2) -0.009(2)
O1_56 0.031(3) 0.021(2) 0.022(2) -0.0086(16) 0.004(2) -0.003(2)
C1_56 0.060(3) 0.023(2) 0.033(2) -0.0100(18) -0.008(2) -0.009(2)
C2_56 0.105(5) 0.029(3) 0.050(3) -0.003(2) -0.017(3) -0.005(3)
F1_56 0.103(4) 0.057(5) 0.085(4) 0.020(4) -0.035(3) 0.000(3)
F2_56 0.181(7) 0.026(3) 0.085(4) -0.004(3) -0.044(5) -0.010(3)
F3_56 0.111(4) 0.035(4) 0.054(2) 0.015(3) -0.006(3) -0.022(4)
C3_56 0.064(3) 0.046(4) 0.041(3) -0.006(2) -0.010(3) -0.026(3)
F4_56 0.050(3) 0.070(3) 0.049(3) 0.002(2) -0.014(2) -0.018(2)
F5_56 0.083(3) 0.071(3) 0.054(3) -0.013(3) 0.001(2) -0.052(3)
F6_56 0.106(14) 0.051(6) 0.073(13) -0.010(6) -0.013(10) -0.032(6)
C4_56 0.080(4) 0.045(3) 0.041(3) -0.022(2) -0.004(3) -0.007(3)
F7_56 0.072(4) 0.060(3) 0.026(2) -0.0171(19) -0.003(2) -0.009(2)
F8_56 0.116(5) 0.059(3) 0.050(3) -0.029(2) -0.006(3) -0.025(3)
F9_56 0.087(4) 0.066(4) 0.075(4) -0.038(3) -0.003(3) 0.021(3)
O1_21 0.021(3) 0.022(2) 0.035(2) -0.001(2) -0.002(2) 0.002(2)
C1_21 0.034(3) 0.024(2) 0.042(3) 0.0029(19) -0.005(2) 0.0078(19)
C2_21 0.044(3) 0.037(4) 0.047(3) 0.004(2) -0.006(2) 0.001(3)
F1_21 0.049(3) 0.057(4) 0.060(4) 0.021(3) 0.007(2) 0.001(3)
F2_21 0.077(5) 0.041(3) 0.039(3) -0.004(3) -0.003(3) 0.000(3)
F3_21 0.047(4) 0.058(4) 0.047(4) 0.021(3) -0.011(4) 0.000(3)
C3_21 0.034(3) 0.060(4) 0.068(4) 0.008(3) -0.005(3) 0.004(3)
F4_21 0.039(4) 0.092(5) 0.085(4) 0.012(4) -0.023(3) -0.012(3)
F5_21 0.053(4) 0.081(5) 0.115(6) 0.030(4) 0.012(4) 0.037(3)
F6_21 0.045(3) 0.100(5) 0.074(4) 0.028(4) 0.024(3) 0.033(4)
C4_21 0.083(5) 0.033(3) 0.057(4) -0.005(3) -0.019(3) 0.003(3)
F7_21 0.168(8) 0.021(3) 0.072(4) 0.003(2) -0.037(4) -0.010(3)
F8_21 0.131(6) 0.036(3) 0.055(3) -0.014(3) 0.000(4) 0.011(4)
F9_21 0.106(5) 0.044(3) 0.085(4) 0.006(3) -0.039(4) -0.033(3)
O1_55 0.021(3) 0.022(2) 0.035(2) -0.001(2) -0.002(2) 0.002(2)
C1_55 0.034(3) 0.024(2) 0.042(3) 0.0029(19) -0.005(2) 0.0078(19)
C2_55 0.034(3) 0.060(4) 0.068(4) 0.008(3) -0.005(3) 0.004(3)
F1_55 0.037(9) 0.050(7) 0.067(8) 0.011(6) -0.015(6) -0.004(6)
F2_55 0.037(7) 0.071(9) 0.083(11) -0.001(8) -0.018(7) 0.004(6)
F3_55 0.040(10) 0.092(12) 0.072(7) 0.017(7) -0.012(6) -0.021(9)
C3_55 0.083(5) 0.033(3) 0.057(4) -0.005(3) -0.019(3) 0.003(3)
F4_55 0.088(8) 0.035(9) 0.086(13) -0.017(9) -0.032(8) 0.004(7)
F5_55 0.075(9) 0.058(11) 0.073(7) 0.001(7) -0.012(7) 0.023(7)
F6_55 0.088(11) 0.031(7) 0.080(10) -0.008(6) -0.038(8) 0.012(7)
C4_55 0.044(3) 0.037(4) 0.047(3) 0.004(2) -0.006(2) 0.001(3)
F7_55 0.062(9) 0.061(9) 0.073(12) 0.009(8) -0.002(8) -0.020(8)
F8_55 0.052(9) 0.042(11) 0.050(11) 0.009(8) -0.008(8) -0.001(7)
F9_55 0.055(11) 0.042(7) 0.046(9) 0.004(6) 0.003(8) 0.003(6)
O1_22 0.055(3) 0.040(2) 0.0188(18) -0.0028(16) -0.0004(17) 0.000(2)
C1_22 0.039(3) 0.037(2) 0.019(2) -0.0032(18) 0.0000(18) -0.0088(19)
C2_22 0.044(3) 0.060(4) 0.035(3) -0.003(3) -0.003(2) -0.014(3)
F1_22 0.076(5) 0.069(4) 0.062(4) 0.007(3) -0.010(4) -0.041(4)
F2_22 0.052(5) 0.098(7) 0.064(5) 0.028(5) -0.020(4) -0.040(5)
F3_22 0.040(6) 0.078(7) 0.048(4) 0.004(4) 0.009(3) -0.021(5)
C3_22 0.052(4) 0.046(3) 0.025(3) -0.006(2) -0.003(3) -0.015(3)
F4_22 0.063(5) 0.041(5) 0.054(6) 0.003(4) 0.001(4) -0.017(4)
F5_22 0.088(8) 0.051(6) 0.031(4) -0.011(4) -0.014(4) -0.020(6)
F6_22 0.063(4) 0.052(4) 0.040(3) -0.010(3) -0.003(3) 0.012(3)
C4_22 0.043(4) 0.047(4) 0.031(3) 0.007(3) -0.001(3) -0.007(3)
F7_22 0.035(3) 0.073(5) 0.052(4) 0.013(3) -0.005(3) -0.008(3)
F8_22 0.085(7) 0.042(4) 0.043(5) 0.010(3) -0.014(5) -0.001(4)
F9_22 0.061(8) 0.063(8) 0.024(3) 0.010(3) -0.010(3) -0.020(6)
O1_43 0.055(3) 0.040(2) 0.0188(18) -0.0028(16) -0.0004(17) 0.000(2)
C1_43 0.039(3) 0.037(2) 0.019(2) -0.0032(18) 0.0000(18) -0.0088(19)
C2_43 0.044(3) 0.060(4) 0.035(3) -0.003(3) -0.003(2) -0.014(3)
F1_43 0.065(7) 0.056(5) 0.046(6) -0.009(4) 0.003(5) 0.005(5)
F2_43 0.039(9) 0.062(9) 0.030(5) -0.016(4) 0.009(4) -0.016(7)
F3_43 0.043(6) 0.069(8) 0.027(6) -0.003(6) 0.002(5) -0.015(6)
C3_43 0.043(4) 0.047(4) 0.031(3) 0.007(3) -0.001(3) -0.007(3)
F4_43 0.050(6) 0.071(10) 0.043(7) 0.017(7) 0.010(5) 0.012(5)
F5_43 0.055(6) 0.045(5) 0.039(6) 0.005(4) 0.005(4) -0.009(4)
F6_43 0.026(7) 0.054(10) 0.034(5) 0.011(4) 0.002(4) 0.003(6)
C4_43 0.052(4) 0.046(3) 0.025(3) -0.006(2) -0.003(3) -0.015(3)
F7_43 0.058(5) 0.084(8) 0.038(6) 0.011(5) -0.003(4) -0.032(4)
F8_43 0.078(10) 0.058(10) 0.026(5) -0.006(5) -0.003(5) -0.030(7)
F9_43 0.083(11) 0.054(7) 0.032(5) 0.003(5) -0.017(6) -0.037(7)
O1_23 0.039(4) 0.029(3) 0.021(2) -0.007(2) 0.006(3) -0.015(3)
C1_23 0.046(3) 0.026(2) 0.023(2) -0.0059(18) 0.007(2) -0.011(2)
C2_23 0.053(4) 0.032(3) 0.048(5) -0.004(2) 0.001(3) -0.007(2)
F1_23 0.057(3) 0.032(5) 0.058(5) -0.013(4) 0.003(4) -0.009(3)
F2_23 0.076(5) 0.033(3) 0.056(5) 0.005(3) 0.008(4) -0.016(3)
F3_23 0.061(4) 0.039(5) 0.078(4) -0.008(3) -0.013(4) -0.004(3)
C3_23 0.050(4) 0.045(3) 0.031(4) -0.005(3) 0.006(3) -0.020(3)
F4_23 0.046(4) 0.072(5) 0.040(4) -0.008(4) 0.006(3) -0.027(3)
F5_23 0.059(5) 0.061(5) 0.035(4) -0.016(3) 0.017(4) -0.022(4)
F6_23 0.068(5) 0.042(4) 0.037(5) 0.007(3) 0.010(4) -0.019(3)
C4_23 0.050(3) 0.036(3) 0.030(4) -0.005(2) 0.000(3) -0.011(2)
F7_23 0.056(5) 0.068(7) 0.035(4) -0.006(4) -0.008(3) -0.019(5)
F8_23 0.079(9) 0.045(5) 0.095(11) -0.003(5) -0.010(7) -0.006(4)
F9_23 0.047(4) 0.055(4) 0.045(4) -0.003(4) -0.004(4) -0.019(3)
O1_51 0.039(4) 0.029(3) 0.021(2) -0.007(2) 0.006(3) -0.015(3)
C1_51 0.046(3) 0.026(2) 0.023(2) -0.0059(18) 0.007(2) -0.011(2)
C2_51 0.050(3) 0.036(3) 0.030(4) -0.005(2) 0.000(3) -0.011(2)
F1_51 0.056(6) 0.042(5) 0.045(6) 0.002(5) -0.011(5) -0.013(4)
F2_51 0.086(8) 0.054(9) 0.027(5) -0.007(4) 0.009(4) -0.029(7)
F3_51 0.056(8) 0.036(5) 0.032(6) -0.002(4) 0.015(5) -0.012(4)
C3_51 0.050(4) 0.045(3) 0.031(4) -0.005(3) 0.006(3) -0.020(3)
F4_51 0.051(6) 0.064(7) 0.044(6) -0.007(5) 0.001(4) -0.021(5)
F5_51 0.072(8) 0.045(5) 0.047(8) 0.001(5) 0.004(6) -0.029(4)
F6_51 0.072(7) 0.083(9) 0.058(8) -0.023(6) 0.029(6) -0.039(6)
C4_51 0.053(4) 0.032(3) 0.048(5) -0.004(2) 0.001(3) -0.007(2)
F7_51 0.061(4) 0.039(5) 0.078(4) -0.008(3) -0.013(4) -0.004(3)
F8_51 0.057(3) 0.032(5) 0.058(5) -0.013(4) 0.003(4) -0.009(3)
F9_51 0.076(5) 0.033(3) 0.056(5) 0.005(3) 0.008(4) -0.016(3)
O1_25 0.035(4) 0.027(3) 0.033(4) 0.005(3) -0.011(4) -0.007(3)
C1_25 0.033(2) 0.024(3) 0.031(2) 0.0066(19) -0.0064(18) -0.002(2)
C2_25 0.051(5) 0.033(4) 0.034(4) 0.003(3) -0.003(3) -0.013(3)
F1_25 0.052(4) 0.045(3) 0.035(4) -0.008(3) 0.002(3) -0.008(3)
F2_25 0.071(4) 0.040(3) 0.047(3) 0.006(2) -0.013(3) -0.025(3)
F3_25 0.070(4) 0.052(3) 0.043(3) 0.008(2) -0.024(3) -0.020(3)
C3_25 0.038(3) 0.045(4) 0.048(4) 0.008(3) -0.008(3) -0.012(3)
F4_25 0.042(4) 0.054(4) 0.055(4) 0.015(3) -0.006(3) -0.014(3)
F5_25 0.036(3) 0.085(4) 0.066(5) 0.023(4) -0.016(3) -0.017(3)
F6_25 0.051(3) 0.051(4) 0.067(3) -0.002(3) 0.012(2) 0.000(3)
C4_25 0.037(3) 0.028(3) 0.046(3) 0.003(2) -0.003(3) 0.000(2)
F7_25 0.054(3) 0.024(2) 0.057(5) -0.005(3) -0.005(3) -0.003(2)
F8_25 0.046(3) 0.031(4) 0.077(5) 0.014(3) -0.017(3) -0.001(3)
F9_25 0.047(4) 0.030(3) 0.045(3) 0.011(2) 0.003(3) -0.009(3)
O1_41 0.035(4) 0.027(3) 0.033(4) 0.005(3) -0.011(4) -0.007(3)
C1_41 0.033(2) 0.024(3) 0.031(2) 0.0066(19) -0.0064(18) -0.002(2)
C2_41 0.049(5) 0.035(5) 0.029(5) 0.003(4) 0.001(4) -0.012(4)
F1_41 0.052(4) 0.045(3) 0.035(4) -0.008(3) 0.002(3) -0.008(3)
F2_41 0.071(4) 0.040(3) 0.047(3) 0.006(2) -0.013(3) -0.025(3)
F3_41 0.047(4) 0.030(3) 0.045(3) 0.011(2) 0.003(3) -0.009(3)
C3_41 0.037(3) 0.028(3) 0.046(3) 0.003(2) -0.003(3) 0.000(2)
F4_41 0.051(3) 0.051(4) 0.067(3) -0.002(3) 0.012(2) 0.000(3)
F5_41 0.054(3) 0.024(2) 0.057(5) -0.005(3) -0.005(3) -0.003(2)
F6_41 0.046(3) 0.031(4) 0.077(5) 0.014(3) -0.017(3) -0.001(3)
C4_41 0.038(3) 0.045(4) 0.048(4) 0.008(3) -0.008(3) -0.012(3)
F7_41 0.042(4) 0.054(4) 0.055(4) 0.015(3) -0.006(3) -0.014(3)
F8_41 0.036(3) 0.085(4) 0.066(5) 0.023(4) -0.016(3) -0.017(3)
F9_41 0.070(4) 0.052(3) 0.043(3) 0.008(2) -0.024(3) -0.020(3)
O1_27 0.038(2) 0.030(2) 0.063(3) -0.003(2) -0.006(2) -0.0147(18)
C1_27 0.035(3) 0.033(3) 0.033(3) 0.003(2) -0.007(2) -0.008(2)
C2_27 0.060(4) 0.045(3) 0.038(3) 0.008(3) -0.005(3) 0.000(3)
F1_27 0.066(3) 0.070(3) 0.039(2) 0.010(2) -0.0215(19) 0.002(2)
F2_27 0.081(3) 0.043(2) 0.046(2) 0.0129(18) -0.005(2) 0.006(2)
F3_27 0.094(3) 0.052(3) 0.044(2) 0.0130(19) 0.018(2) -0.006(2)
C3_27 0.041(3) 0.039(3) 0.036(3) -0.002(2) -0.005(2) -0.013(2)
F4_27 0.057(2) 0.051(2) 0.041(2) -0.0086(17) 0.0016(17) -0.0192(19)
F5_27 0.046(2) 0.070(3) 0.044(2) -0.0039(19) -0.0065(17) -0.031(2)
F6_27 0.053(2) 0.0317(19) 0.057(2) 0.0012(17) -0.0112(18) -0.0160(17)
C4_27 0.043(3) 0.038(3) 0.030(3) 0.005(2) -0.008(2) -0.007(2)
F7_27 0.039(2) 0.079(3) 0.039(2) 0.004(2) -0.0048(17) 0.0013(19)
F8_27 0.059(2) 0.042(2) 0.0311(19) 0.0106(15) -0.0121(17) -0.0126(18)
F9_27 0.067(3) 0.035(2) 0.041(2) -0.0019(16) -0.0086(18) -0.0059(18)
O1_28 0.057(5) 0.031(3) 0.031(3) 0.012(3) -0.022(3) -0.013(3)
C1_28 0.064(4) 0.037(3) 0.038(3) 0.019(2) -0.029(2) -0.023(2)
C2_28 0.069(5) 0.036(3) 0.054(4) 0.019(3) -0.024(3) -0.024(3)
F1_28 0.089(5) 0.041(4) 0.076(5) 0.022(3) -0.013(3) -0.008(3)
F2_28 0.072(6) 0.024(5) 0.085(3) 0.002(4) -0.036(4) -0.009(4)
F3_28 0.083(4) 0.036(4) 0.063(5) 0.023(4) -0.030(4) -0.023(3)
C3_28 0.065(4) 0.057(4) 0.042(4) 0.016(3) -0.022(3) -0.023(3)
F4_28 0.069(3) 0.079(6) 0.070(7) 0.023(4) -0.028(4) -0.033(4)
F5_28 0.087(4) 0.101(8) 0.049(3) 0.027(4) -0.025(3) -0.014(5)
F6_28 0.108(5) 0.061(3) 0.059(5) 0.007(3) -0.014(4) -0.019(3)
C4_28 0.070(4) 0.056(4) 0.056(4) 0.029(3) -0.036(3) -0.034(3)
F7_28 0.066(3) 0.073(3) 0.072(6) 0.037(5) -0.044(5) -0.037(2)
F8_28 0.087(8) 0.060(3) 0.075(6) 0.019(3) -0.045(5) -0.040(3)
F9_28 0.080(5) 0.079(6) 0.072(4) 0.029(3) -0.027(4) -0.041(4)
O1_49 0.057(5) 0.031(3) 0.031(3) 0.012(3) -0.022(3) -0.013(3)
C1_49 0.064(4) 0.037(3) 0.038(3) 0.019(2) -0.029(2) -0.023(2)
C2_49 0.070(4) 0.056(4) 0.056(4) 0.029(3) -0.036(3) -0.034(3)
F1_49 0.087(8) 0.060(3) 0.075(6) 0.019(3) -0.045(5) -0.040(3)
F2_49 0.066(3) 0.073(3) 0.072(6) 0.037(5) -0.044(5) -0.037(2)
F3_49 0.080(5) 0.079(6) 0.072(4) 0.029(3) -0.027(4) -0.041(4)
C3_49 0.069(5) 0.036(3) 0.054(4) 0.019(3) -0.024(3) -0.024(3)
F4_49 0.072(6) 0.024(5) 0.085(3) 0.002(4) -0.036(4) -0.009(4)
F5_49 0.089(5) 0.041(4) 0.076(5) 0.022(3) -0.013(3) -0.008(3)
F6_49 0.083(4) 0.036(4) 0.063(5) 0.023(4) -0.030(4) -0.023(3)
C4_49 0.065(4) 0.057(4) 0.042(4) 0.016(3) -0.022(3) -0.023(3)
F7_49 0.069(3) 0.079(6) 0.070(7) 0.023(4) -0.028(4) -0.033(4)
F8_49 0.087(4) 0.101(8) 0.049(3) 0.027(4) -0.025(3) -0.014(5)
F9_49 0.108(5) 0.061(3) 0.059(5) 0.007(3) -0.014(4) -0.019(3)
O1_29 0.043(4) 0.0225(19) 0.051(3) -0.0032(17) -0.006(3) -0.0104(19)
C1_29 0.037(3) 0.020(2) 0.035(3) 0.002(2) -0.012(2) -0.009(2)
C2_29 0.040(3) 0.031(3) 0.047(4) 0.009(3) -0.014(3) -0.015(3)
F1_29 0.038(4) 0.034(5) 0.063(6) 0.004(4) -0.016(4) -0.013(3)
F2_29 0.050(5) 0.067(6) 0.036(4) 0.014(3) -0.017(3) -0.030(4)
F3_29 0.037(6) 0.032(4) 0.044(4) 0.004(3) -0.007(4) -0.017(4)
C3_29 0.044(5) 0.050(5) 0.035(4) 0.006(3) -0.011(3) -0.015(4)
F4_29 0.061(5) 0.088(6) 0.033(4) 0.003(4) -0.016(3) -0.033(4)
F5_29 0.069(5) 0.054(4) 0.047(4) 0.019(3) -0.013(4) -0.016(3)
F6_29 0.046(4) 0.069(5) 0.044(4) -0.006(4) 0.003(3) -0.022(3)
C4_29 0.042(4) 0.031(3) 0.044(3) -0.002(3) -0.008(3) -0.004(3)
F7_29 0.037(5) 0.048(5) 0.056(5) 0.001(4) -0.006(4) -0.004(4)
F8_29 0.049(5) 0.074(6) 0.051(4) 0.005(4) 0.004(3) -0.021(4)
F9_29 0.051(4) 0.039(4) 0.076(6) -0.025(4) 0.008(4) -0.007(3)
O1_38 0.043(4) 0.0225(19) 0.051(3) -0.0032(17) -0.006(3) -0.0104(19)
C1_38 0.037(3) 0.020(2) 0.035(3) 0.002(2) -0.012(2) -0.009(2)
C2_38 0.051(5) 0.032(5) 0.035(4) -0.006(3) -0.014(4) -0.008(4)
F1_38 0.057(5) 0.031(4) 0.044(5) 0.003(4) -0.024(4) -0.016(4)
F2_38 0.102(7) 0.036(4) 0.053(5) -0.016(4) -0.025(5) 0.002(4)
F3_38 0.048(4) 0.045(5) 0.034(4) -0.006(3) -0.009(3) -0.005(4)
C3_38 0.042(4) 0.031(3) 0.044(3) -0.002(3) -0.008(3) -0.004(3)
F4_38 0.054(5) 0.028(4) 0.043(4) 0.003(3) -0.016(3) 0.004(4)
F5_38 0.047(5) 0.044(6) 0.049(6) -0.004(4) -0.009(4) -0.007(4)
F6_38 0.080(6) 0.024(4) 0.071(6) 0.005(3) -0.030(5) -0.004(3)
C4_38 0.040(3) 0.031(3) 0.047(4) 0.009(3) -0.014(3) -0.015(3)
F7_38 0.059(6) 0.040(5) 0.064(5) 0.014(4) -0.006(4) -0.018(5)
F8_38 0.055(9) 0.043(5) 0.080(7) 0.005(4) -0.019(6) -0.028(5)
F9_38 0.047(5) 0.041(5) 0.065(7) 0.018(4) -0.014(4) -0.013(4)
O1_30 0.030(3) 0.024(4) 0.055(4) 0.004(3) -0.024(3) 0.002(3)
C1_30 0.037(3) 0.033(3) 0.051(3) 0.004(2) -0.016(2) -0.006(2)
C2_30 0.033(3) 0.074(5) 0.072(5) 0.017(4) -0.021(3) -0.010(3)
F1_30 0.035(6) 0.119(7) 0.094(8) 0.049(6) -0.011(5) 0.007(5)
F2_30 0.039(7) 0.099(7) 0.094(7) 0.022(6) -0.048(5) -0.025(6)
F3_30 0.052(5) 0.145(11) 0.078(5) 0.029(5) -0.008(4) -0.015(6)
C3_30 0.049(3) 0.035(3) 0.060(4) -0.001(3) -0.010(3) -0.006(3)
F4_30 0.059(5) 0.062(6) 0.057(5) -0.011(4) -0.007(4) 0.002(4)
F5_30 0.122(10) 0.032(5) 0.057(5) -0.002(4) -0.020(5) -0.013(5)
F6_30 0.048(4) 0.041(8) 0.060(6) -0.015(5) -0.011(4) -0.017(4)
C4_30 0.049(4) 0.044(4) 0.055(4) 0.011(3) -0.025(3) -0.020(3)
F7_30 0.055(4) 0.061(5) 0.057(5) 0.024(4) -0.029(3) -0.010(3)
F8_30 0.097(7) 0.059(5) 0.089(6) 0.031(4) -0.051(5) -0.048(5)
F9_30 0.064(5) 0.068(5) 0.054(4) 0.023(3) -0.016(3) -0.015(4)
O1_48 0.030(3) 0.024(4) 0.055(4) 0.004(3) -0.024(3) 0.002(3)
C1_48 0.037(3) 0.033(3) 0.051(3) 0.004(2) -0.016(2) -0.006(2)
C2_48 0.049(4) 0.044(4) 0.055(4) 0.011(3) -0.025(3) -0.020(3)
F1_48 0.052(6) 0.047(5) 0.050(6) 0.000(4) -0.003(4) -0.024(4)
F2_48 0.084(8) 0.067(7) 0.067(6) -0.017(5) -0.002(5) -0.034(5)
F3_48 0.061(5) 0.062(6) 0.047(6) 0.007(5) -0.026(5) -0.014(4)
C3_48 0.049(3) 0.035(3) 0.060(4) -0.001(3) -0.010(3) -0.006(3)
F4_48 0.052(7) 0.035(7) 0.073(6) 0.008(5) -0.007(5) 0.002(5)
F5_48 0.058(7) 0.031(9) 0.078(9) -0.009(6) -0.017(6) -0.008(5)
F6_48 0.059(6) 0.042(6) 0.112(10) -0.020(6) 0.001(7) -0.001(5)
C4_48 0.033(3) 0.074(5) 0.072(5) 0.017(4) -0.021(3) -0.010(3)
F7_48 0.042(9) 0.103(8) 0.115(10) 0.045(8) -0.028(7) -0.008(6)
F8_48 0.034(6) 0.060(8) 0.110(8) 0.003(6) -0.002(6) -0.010(5)
F9_48 0.036(9) 0.072(7) 0.091(10) 0.014(7) -0.043(7) -0.010(6)
O1_31 0.041(4) 0.028(2) 0.0228(18) -0.0027(15) -0.0027(17) -0.012(2)
C1_31 0.035(3) 0.027(2) 0.023(2) -0.0033(17) 0.0025(18) -0.0002(18)
C2_31 0.037(3) 0.030(3) 0.023(3) -0.003(2) 0.002(2) -0.003(2)
F1_31 0.047(2) 0.0311(18) 0.026(6) 0.004(4) 0.000(4) -0.0117(16)
F2_31 0.039(3) 0.037(5) 0.030(4) 0.012(3) -0.001(3) 0.000(3)
F3_31 0.054(6) 0.045(3) 0.022(3) -0.003(3) 0.008(3) -0.005(4)
C3_31 0.041(4) 0.030(4) 0.025(3) -0.008(2) 0.000(3) -0.002(3)
F4_31 0.037(3) 0.040(5) 0.038(4) -0.017(3) -0.005(2) -0.005(3)
F5_31 0.062(6) 0.054(5) 0.026(2) -0.010(2) -0.007(3) -0.007(4)
F6_31 0.049(6) 0.028(3) 0.038(2) -0.009(2) -0.005(4) -0.003(3)
C4_31 0.040(4) 0.038(3) 0.049(4) 0.001(3) 0.006(3) 0.003(3)
F7_31 0.048(6) 0.044(3) 0.057(4) -0.008(3) 0.014(3) 0.015(4)
F8_31 0.046(4) 0.038(3) 0.071(6) 0.013(4) -0.005(4) 0.004(3)
F9_31 0.036(3) 0.046(4) 0.073(7) 0.004(4) 0.007(4) 0.002(2)
O1_60 0.041(4) 0.028(2) 0.0228(18) -0.0027(15) -0.0027(17) -0.012(2)
C1_60 0.035(3) 0.027(2) 0.023(2) -0.0033(17) 0.0025(18) -0.0002(18)
C2_60 0.040(4) 0.038(3) 0.049(4) 0.001(3) 0.006(3) 0.003(3)
F1_60 0.046(4) 0.038(3) 0.071(6) 0.013(4) -0.005(4) 0.004(3)
F2_60 0.048(6) 0.044(3) 0.057(4) -0.008(3) 0.014(3) 0.015(4)
F3_60 0.036(3) 0.046(4) 0.073(7) 0.004(4) 0.007(4) 0.002(2)
C3_60 0.037(3) 0.030(3) 0.023(3) -0.003(2) 0.002(2) -0.003(2)
F4_60 0.039(3) 0.037(5) 0.030(4) 0.012(3) -0.001(3) 0.000(3)
F5_60 0.047(2) 0.0311(18) 0.026(6) 0.004(4) 0.000(4) -0.0117(16)
F6_60 0.054(6) 0.045(3) 0.022(3) -0.003(3) 0.008(3) -0.005(4)
C4_60 0.041(4) 0.030(4) 0.025(3) -0.008(2) 0.000(3) -0.002(3)
F7_60 0.037(3) 0.040(5) 0.038(4) -0.017(3) -0.005(2) -0.005(3)
F8_60 0.062(6) 0.054(5) 0.026(2) -0.010(2) -0.007(3) -0.007(4)
F9_60 0.049(6) 0.028(3) 0.038(2) -0.009(2) -0.005(4) -0.003(3)
O1_32 0.045(2) 0.026(2) 0.0207(19) 0.0028(15) -0.0032(17) -0.0162(17)
C1_32 0.027(2) 0.018(2) 0.025(2) 0.0032(18) -0.0009(19) -0.0061(18)
C2_32 0.028(3) 0.025(3) 0.032(3) -0.004(2) 0.001(2) -0.008(2)
F1_32 0.035(2) 0.042(2) 0.048(2) -0.0123(16) -0.0157(16) 0.0061(16)
F2_32 0.0355(18) 0.0239(16) 0.0316(17) -0.0078(13) 0.0002(14) -0.0052(14)
F3_32 0.055(2) 0.071(3) 0.039(2) -0.0042(18) 0.0040(18) -0.044(2)
C3_32 0.045(3) 0.030(3) 0.044(3) -0.002(2) -0.015(2) 0.005(2)
F4_32 0.034(2) 0.067(3) 0.061(2) -0.021(2) -0.0085(18) 0.0137(19)
F5_32 0.094(3) 0.0221(19) 0.076(3) 0.0105(18) -0.036(3) -0.006(2)
F6_32 0.065(3) 0.045(2) 0.055(2) 0.0024(18) -0.034(2) 0.0004(19)
C4_32 0.045(3) 0.046(3) 0.030(3) -0.006(2) 0.008(2) -0.021(3)
F7_32 0.090(3) 0.070(3) 0.031(2) 0.0039(18) 0.008(2) -0.052(2)
F8_32 0.054(2) 0.046(2) 0.0272(18) -0.0109(15) 0.0037(16) -0.0202(18)
F9_32 0.037(2) 0.076(3) 0.059(3) -0.033(2) 0.0106(18) -0.0066(19)
O1_33 0.033(3) 0.016(2) 0.024(3) -0.0048(19) 0.006(2) -0.0043(19)
C1_33 0.040(3) 0.017(2) 0.034(3) -0.0051(18) 0.012(2) -0.0056(19)
C2_33 0.031(3) 0.027(3) 0.034(3) -0.006(2) 0.010(2) -0.004(2)
F1_33 0.034(5) 0.029(3) 0.035(3) -0.010(3) 0.006(4) 0.003(3)
F2_33 0.033(4) 0.034(4) 0.038(3) -0.005(3) 0.011(3) -0.007(3)
F3_33 0.037(3) 0.029(4) 0.030(4) -0.003(3) 0.006(2) -0.006(3)
C3_33 0.040(3) 0.020(4) 0.033(3) -0.003(3) 0.005(2) -0.006(3)
F4_33 0.042(3) 0.030(3) 0.042(3) -0.008(2) -0.002(2) -0.009(3)
F5_33 0.047(5) 0.019(2) 0.053(3) 0.0002(19) 0.003(4) -0.004(3)
F6_33 0.049(3) 0.026(4) 0.041(3) -0.001(3) 0.013(2) -0.014(3)
C4_33 0.055(3) 0.049(4) 0.037(4) -0.018(3) 0.007(2) -0.017(3)
F7_33 0.048(3) 0.049(4) 0.048(3) -0.011(4) -0.007(2) -0.011(3)
F8_33 0.074(4) 0.068(5) 0.030(4) -0.019(4) 0.001(4) -0.036(3)
F9_33 0.039(3) 0.040(3) 0.043(3) -0.012(2) -0.004(2) -0.007(2)
O1_42 0.033(3) 0.016(2) 0.024(3) -0.0048(19) 0.006(2) -0.0043(19)
C1_42 0.040(3) 0.017(2) 0.034(3) -0.0051(18) 0.012(2) -0.0056(19)
C2_42 0.055(3) 0.049(4) 0.037(4) -0.018(3) 0.007(2) -0.017(3)
F1_42 0.039(3) 0.040(3) 0.043(3) -0.012(2) -0.004(2) -0.007(2)
F2_42 0.048(3) 0.049(4) 0.048(3) -0.011(4) -0.007(2) -0.011(3)
F3_42 0.074(4) 0.068(5) 0.030(4) -0.019(4) 0.001(4) -0.036(3)
C3_42 0.040(3) 0.020(4) 0.033(3) -0.003(3) 0.005(2) -0.006(3)
F4_42 0.042(3) 0.030(3) 0.042(3) -0.008(2) -0.002(2) -0.009(3)
F5_42 0.049(3) 0.026(4) 0.041(3) -0.001(3) 0.013(2) -0.014(3)
F6_42 0.047(5) 0.019(2) 0.053(3) 0.0002(19) 0.003(4) -0.004(3)
C4_42 0.031(3) 0.027(3) 0.034(3) -0.006(2) 0.010(2) -0.004(2)
F7_42 0.037(3) 0.029(4) 0.030(4) -0.003(3) 0.006(2) -0.006(3)
F8_42 0.034(5) 0.029(3) 0.035(3) -0.010(3) 0.006(4) 0.003(3)
F9_42 0.033(4) 0.034(4) 0.038(3) -0.005(3) 0.011(3) -0.007(3)
O1_34 0.028(3) 0.024(3) 0.041(3) -0.002(3) -0.003(2) -0.013(3)
C1_34 0.031(3) 0.049(3) 0.052(3) -0.006(2) -0.005(2) -0.019(2)
C2_34 0.049(4) 0.074(4) 0.057(4) 0.009(3) -0.012(3) -0.020(3)
F1_34 0.075(6) 0.109(4) 0.073(5) 0.026(3) -0.027(4) -0.045(4)
F2_34 0.054(3) 0.119(6) 0.070(4) -0.022(4) -0.012(3) -0.034(4)
F3_34 0.045(3) 0.096(7) 0.064(7) -0.016(4) 0.004(3) -0.020(3)
C3_34 0.032(3) 0.055(4) 0.061(4) -0.007(3) -0.005(3) -0.017(3)
F4_34 0.052(4) 0.096(5) 0.060(3) 0.013(3) -0.008(3) -0.037(4)
F5_34 0.049(4) 0.052(3) 0.088(5) -0.018(3) -0.016(3) -0.012(3)
F6_34 0.031(3) 0.053(5) 0.063(6) -0.004(3) -0.007(3) -0.019(3)
C4_34 0.043(4) 0.063(4) 0.070(4) -0.009(3) -0.003(3) -0.018(3)
F7_34 0.054(6) 0.101(4) 0.096(5) -0.049(4) 0.020(4) -0.030(4)
F8_34 0.052(3) 0.071(5) 0.116(5) 0.002(4) -0.025(3) -0.014(3)
F9_34 0.053(4) 0.054(3) 0.125(6) -0.001(3) -0.022(3) -0.014(3)
O1_39 0.028(3) 0.024(3) 0.041(3) -0.002(3) -0.003(2) -0.013(3)
C1_39 0.031(3) 0.049(3) 0.052(3) -0.006(2) -0.005(2) -0.019(2)
C2_39 0.032(3) 0.055(4) 0.061(4) -0.007(3) -0.005(3) -0.017(3)
F1_39 0.045(3) 0.096(7) 0.064(7) -0.016(4) 0.004(3) -0.020(3)
F2_39 0.054(3) 0.119(6) 0.070(4) -0.022(4) -0.012(3) -0.034(4)
F3_39 0.049(4) 0.052(3) 0.088(5) -0.018(3) -0.016(3) -0.012(3)
C3_39 0.043(4) 0.063(4) 0.070(4) -0.009(3) -0.003(3) -0.018(3)
F4_39 0.054(6) 0.101(4) 0.096(5) -0.049(4) 0.020(4) -0.030(4)
F5_39 0.052(4) 0.096(5) 0.060(3) 0.013(3) -0.008(3) -0.037(4)
F6_39 0.031(3) 0.053(5) 0.063(6) -0.004(3) -0.007(3) -0.019(3)
C4_39 0.049(4) 0.074(4) 0.057(4) 0.009(3) -0.012(3) -0.020(3)
F7_39 0.053(4) 0.054(3) 0.125(6) -0.001(3) -0.022(3) -0.014(3)
F8_39 0.052(3) 0.071(5) 0.116(5) 0.002(4) -0.025(3) -0.014(3)
F9_39 0.075(6) 0.109(4) 0.073(5) 0.026(3) -0.027(4) -0.045(4)
F1_36 0.082(4) 0.065(3) 0.092(4) -0.006(3) -0.018(3) -0.026(3)
C1_36 0.056(4) 0.036(3) 0.046(4) 0.012(3) -0.016(3) -0.014(3)
C2_36 0.035(3) 0.064(4) 0.056(4) 0.028(3) -0.005(3) -0.013(3)
C3_36 0.048(3) 0.049(4) 0.041(4) 0.015(3) 0.006(3) 0.011(3)
C4_36 0.048(3) 0.036(3) 0.040(3) 0.003(3) -0.006(3) -0.005(3)
C5_36 0.034(3) 0.050(4) 0.050(4) 0.001(3) 0.000(3) -0.009(3)
C6_36 0.050(3) 0.049(4) 0.044(4) -0.001(3) -0.002(3) -0.008(3)
F1_37 0.079(16) 0.15(3) 0.14(2) -0.04(2) -0.065(14) 0.042(17)
F2_37 0.020(7) 0.054(8) 0.077(8) 0.033(6) -0.008(6) 0.006(6)
C1_37 0.050(12) 0.038(8) 0.067(7) 0.031(6) -0.030(8) -0.004(9)
C2_37 0.035(9) 0.040(8) 0.064(7) 0.016(6) -0.017(7) 0.006(7)
C3_37 0.025(8) 0.037(8) 0.037(7) 0.007(6) -0.016(6) 0.002(6)
C4_37 0.035(8) 0.036(7) 0.043(6) 0.015(5) -0.005(6) -0.002(6)
C5_37 0.057(12) 0.039(9) 0.048(6) 0.009(6) -0.017(8) 0.003(9)
C6_37 0.063(12) 0.036(8) 0.058(7) 0.023(5) -0.031(8) -0.007(8)

loop_
_atom_type_symbol
_atom_type_description
_atom_type_scat_dispersion_real
_atom_type_scat_dispersion_imag
_atom_type_scat_source
C C 0.0033 0.0016 'International Tables Vol C Tables 4.2.6.8 and 6.1.1.4'
H H 0.0000 0.0000 'International Tables Vol C Tables 4.2.6.8 and 6.1.1.4'
N N 0.0061 0.0033 'International Tables Vol C Tables 4.2.6.8 and 6.1.1.4'
O O 0.0106 0.0060 'International Tables Vol C Tables 4.2.6.8 and 6.1.1.4'
F F 0.0171 0.0103 'International Tables Vol C Tables 4.2.6.8 and 6.1.1.4'
Al Al 0.0645 0.0514 'International Tables Vol C Tables 4.2.6.8 and 6.1.1.4'
In In -0.7276 1.3100 'International Tables Vol C Tables 4.2.6.8 and 6.1.1.4'

loop_
_geom_angle_atom_site_label_1
_geom_angle_atom_site_label_2
_geom_angle_atom_site_label_3
_geom_angle
_geom_angle_site_symmetry_1
_geom_angle_site_symmetry_3
N1_1 In1 N2_1 70.63(15) . .
N1_1 In1 N1_2 110.42(15) . .
N2_1 In1 N1_2 95.96(15) . .
N1_1 In1 In3 162.87(11) . .
N2_1 In1 In3 124.23(11) . .
N1_2 In1 In3 78.41(11) . .
N1_1 In1 In2 105.09(10) . .
N2_1 In1 In2 129.62(11) . .
N1_2 In1 In2 129.55(11) . .
In3 In1 In2 59.544(14) . .
N2_4 In2 N1_3 95.70(16) . .
N2_4 In2 N2_3 85.46(15) . .
N1_3 In2 N2_3 69.85(17) . .
N2_4 In2 N1_4 70.30(15) . .
N1_3 In2 N1_4 85.88(16) . .
N2_3 In2 N1_4 143.86(15) . .
N2_4 In2 In3 102.91(10) . .
N1_3 In2 In3 155.15(13) . .
N2_3 In2 In3 127.42(11) . .
N1_4 In2 In3 85.06(10) . .
N2_4 In2 In1 143.41(11) . .
N1_3 In2 In1 112.30(11) . .
N2_3 In2 In1 82.84(11) . .
N1_4 In2 In1 132.27(11) . .
In3 In2 In1 59.638(14) . .
N2_2 In3 N2_5 106.74(16) . .
N2_2 In3 N1_5 106.52(15) . .
N2_5 In3 N1_5 70.97(15) . .
N2_2 In3 In2 132.06(11) . .
N2_5 In3 In2 118.41(11) . .
N1_5 In3 In2 102.75(10) . .
N2_2 In3 In1 81.30(11) . .
N2_5 In3 In1 124.48(11) . .
N1_5 In3 In1 160.72(11) . .
In2 In3 In1 60.817(14) . .
N2_6 In4 N1_7 107.61(15) . .
N2_6 In4 N1_6 71.59(16) . .
N1_7 In4 N1_6 103.90(16) . .
N2_6 In4 In6 161.41(11) . .
N1_7 In4 In6 81.88(11) . .
N1_6 In4 In6 122.57(11) . .
N2_6 In4 In5 102.56(10) . .
N1_7 In4 In5 132.25(11) . .
N1_6 In4 In5 120.50(11) . .
In6 In4 In5 60.618(14) . .
N2_8 In5 N1_9 94.87(16) . .
N2_8 In5 N2_9 87.19(17) . .
N1_9 In5 N2_9 69.96(16) . .
N2_8 In5 N1_8 70.01(18) . .
N1_9 In5 N1_8 87.19(16) . .
N2_9 In5 N1_8 146.38(16) . .
N2_8 In5 In4 154.38(13) . .
N1_9 In5 In4 105.54(11) . .
N2_9 In5 In4 85.49(11) . .
N1_8 In5 In4 125.36(12) . .
N2_8 In5 In6 106.75(12) . .
N1_9 In5 In6 153.03(11) . .
N2_9 In5 In6 125.86(12) . .
N1_8 In5 In6 85.33(11) . .
In4 In5 In6 59.491(14) . .
N1_10 In6 N2_10 71.03(16) . .
N1_10 In6 N2_7 110.39(15) . .
N2_10 In6 N2_7 98.92(16) . .
N1_10 In6 In4 160.01(12) . .
N2_10 In6 In4 125.33(11) . .
N2_7 In6 In4 80.31(11) . .
N1_10 In6 In5 102.29(11) . .
N2_10 In6 In5 124.03(11) . .
N2_7 In6 In5 132.70(11) . .
In4 In6 In5 59.891(14) . .
O1_52 Al1 O1_45 113.4(12) . .
O1_11 Al1 O1_13 116.3(3) . .
O1_52 Al1 O1_13 122.6(6) . .
O1_45 Al1 O1_13 107.8(9) . .
O1_11 Al1 O1_14 110.3(5) . .
O1_13 Al1 O1_14 106.4(5) . .
O1_11 Al1 O1_12 107.8(3) . .
O1_13 Al1 O1_12 104.1(2) . .
O1_14 Al1 O1_12 111.9(6) . .
O1_52 Al1 O1_53 105.6(8) . .
O1_45 Al1 O1_53 108.6(13) . .
O1_13 Al1 O1_53 96.8(6) . .
O1_17 Al2 O1_18 115.3(8) . .
O1_17 Al2 O1_16 116.2(4) . .
O1_18 Al2 O1_16 108.2(8) . .
O1_47 Al2 O1_57 113.7(11) . .
O1_47 Al2 O1_40 117.0(8) . .
O1_57 Al2 O1_40 112.9(12) . .
O1_17 Al2 O1_15 106.2(3) . .
O1_18 Al2 O1_15 103.3(9) . .
O1_16 Al2 O1_15 106.4(4) . .
O1_47 Al2 O1_44 105.8(5) . .
O1_57 Al2 O1_44 105.8(10) . .
O1_40 Al2 O1_44 99.8(8) . .
O1_22 Al3 O1_19 108.8(8) . .
O1_22 Al3 O1_21 106.9(7) . .
O1_19 Al3 O1_21 113.5(4) . .
O1_43 Al3 O1_55 111.1(15) . .
O1_43 Al3 O1_56 102.3(13) . .
O1_55 Al3 O1_56 106.4(12) . .
O1_22 Al3 O1_20 108.3(6) . .
O1_19 Al3 O1_20 105.1(4) . .
O1_21 Al3 O1_20 114.0(3) . .
O1_43 Al3 O1_54 117.3(14) . .
O1_55 Al3 O1_54 92.7(11) . .
O1_56 Al3 O1_54 125.9(10) . .
O1_51 Al4 O1_46 89.1(12) . .
O1_51 Al4 O1_41 115.9(9) . .
O1_46 Al4 O1_41 121.1(14) . .
O1_64 Al4 O1_59 109.6(9) . .
O1_51 Al4 O1_50 108.0(7) . .
O1_46 Al4 O1_50 114.3(12) . .
O1_41 Al4 O1_50 107.1(9) . .
O1_25 Al4 O1_24 116.0(7) . .
O1_25 Al4 O1_26 109.4(10) . .
O1_24 Al4 O1_26 113.1(10) . .
O1_25 Al4 O1_23 105.2(5) . .
O1_24 Al4 O1_23 103.0(4) . .
O1_26 Al4 O1_23 109.5(10) . .
O1_30 Al5 O1_29 115.9(8) . .
O1_30 Al5 O1_27 110.1(4) . .
O1_29 Al5 O1_27 109.4(7) . .
O1_30 Al5 O1_28 111.5(4) . .
O1_29 Al5 O1_28 101.4(8) . .
O1_27 Al5 O1_28 108.1(3) . .
O1_27 Al5 O1_38 104.1(7) . .
O1_27 Al5 O1_49 119.1(4) . .
O1_38 Al5 O1_49 121.2(9) . .
O1_27 Al5 O1_48 105.4(5) . .
O1_38 Al5 O1_48 104.1(10) . .
O1_49 Al5 O1_48 100.7(6) . .
O1_42 Al6 O1_60 120.1(7) . .
O1_34 Al6 O1_32 116.1(3) . .
O1_42 Al6 O1_32 113.8(3) . .
O1_60 Al6 O1_32 107.4(6) . .
O1_34 Al6 O1_31 115.6(13) . .
O1_32 Al6 O1_31 108.7(11) . .
O1_34 Al6 O1_33 106.9(4) . .
O1_32 Al6 O1_33 107.4(3) . .
O1_31 Al6 O1_33 100.7(12) . .
O1_42 Al6 O1_39 106.1(4) . .
O1_60 Al6 O1_39 105.7(7) . .
O1_32 Al6 O1_39 101.8(3) . .
C1_1 N1_1 C5_1 118.9(5) . .
C1_1 N1_1 In1 123.9(3) . .
C5_1 N1_1 In1 116.6(3) . .
C10_1 N2_1 C6_1 118.4(5) . .
C10_1 N2_1 In1 122.8(3) . .
C6_1 N2_1 In1 114.8(3) . .
N1_1 C1_1 C2_1 122.9(5) . .
N1_1 C1_1 H1_1 118.6 . .
C2_1 C1_1 H1_1 118.6 . .
C3_1 C2_1 C1_1 119.2(6) . .
C3_1 C2_1 H2_1 120.4 . .
C1_1 C2_1 H2_1 120.4 . .
C2_1 C3_1 C4_1 118.1(5) . .
C2_1 C3_1 H3_1 120.9 . .
C4_1 C3_1 H3_1 120.9 . .
C5_1 C4_1 C3_1 119.2(5) . .
C5_1 C4_1 H4_1 120.4 . .
C3_1 C4_1 H4_1 120.4 . .
N1_1 C5_1 C4_1 121.6(5) . .
N1_1 C5_1 C6_1 117.6(4) . .
C4_1 C5_1 C6_1 120.7(5) . .
N2_1 C6_1 C7_1 121.5(5) . .
N2_1 C6_1 C5_1 116.1(4) . .
C7_1 C6_1 C5_1 122.3(5) . .
C6_1 C7_1 C8_1 119.4(5) . .
C6_1 C7_1 H7_1 120.3 . .
C8_1 C7_1 H7_1 120.3 . .
C9_1 C8_1 C7_1 118.8(5) . .
C9_1 C8_1 H8_1 120.6 . .
C7_1 C8_1 H8_1 120.6 . .
C8_1 C9_1 C10_1 118.9(6) . .
C8_1 C9_1 H9_1 120.6 . .
C10_1 C9_1 H9_1 120.6 . .
N2_1 C10_1 C9_1 122.9(5) . .
N2_1 C10_1 H10_1 118.5 . .
C9_1 C10_1 H10_1 118.5 . .
C1_2 N1_2 C5_2 118.0(5) . .
C1_2 N1_2 In1 113.5(4) . .
C5_2 N1_2 In1 128.0(4) . .
C10_2 N2_2 C6_2 117.9(5) . .
C10_2 N2_2 In3 116.6(4) . .
C6_2 N2_2 In3 125.5(4) . .
N1_2 C1_2 C2_2 124.2(6) . .
N1_2 C1_2 H1_2 117.9 . .
C2_2 C1_2 H1_2 117.9 . .
C1_2 C2_2 C3_2 118.1(6) . .
C1_2 C2_2 H2_2 120.9 . .
C3_2 C2_2 H2_2 120.9 . .
C4_2 C3_2 C2_2 118.5(6) . .
C4_2 C3_2 H3_2 120.7 . .
C2_2 C3_2 H3_2 120.7 . .
C3_2 C4_2 C5_2 120.2(6) . .
C3_2 C4_2 H4_2 119.9 . .
C5_2 C4_2 H4_2 119.9 . .
N1_2 C5_2 C4_2 120.9(5) . .
N1_2 C5_2 C6_2 118.6(5) . .
C4_2 C5_2 C6_2 120.4(5) . .
N2_2 C6_2 C7_2 121.4(5) . .
N2_2 C6_2 C5_2 118.4(5) . .
C7_2 C6_2 C5_2 120.2(5) . .
C8_2 C7_2 C6_2 119.6(6) . .
C8_2 C7_2 H7_2 120.2 . .
C6_2 C7_2 H7_2 120.2 . .
C9_2 C8_2 C7_2 118.8(6) . .
C9_2 C8_2 H8_2 120.6 . .
C7_2 C8_2 H8_2 120.6 . .
C10_2 C9_2 C8_2 118.8(6) . .
C10_2 C9_2 H9_2 120.6 . .
C8_2 C9_2 H9_2 120.6 . .
N2_2 C10_2 C9_2 123.5(6) . .
N2_2 C10_2 H10_2 118.2 . .
C9_2 C10_2 H10_2 118.2 . .
C1_3 N1_3 C5_3 118.6(5) . .
C1_3 N1_3 In2 123.4(4) . .
C5_3 N1_3 In2 118.0(4) . .
C6_3 N2_3 C10_3 119.1(5) . .
C6_3 N2_3 In2 117.8(4) . .
C10_3 N2_3 In2 121.1(4) . .
N1_3 C1_3 C2_3 123.2(7) . .
N1_3 C1_3 H1_3 118.4 . .
C2_3 C1_3 H1_3 118.4 . .
C3_3 C2_3 C1_3 117.8(7) . .
C3_3 C2_3 H2_3 121.1 . .
C1_3 C2_3 H2_3 121.1 . .
C2_3 C3_3 C4_3 120.4(7) . .
C2_3 C3_3 H3_3 119.8 . .
C4_3 C3_3 H3_3 119.8 . .
C3_3 C4_3 C5_3 119.1(7) . .
C3_3 C4_3 H4_3 120.5 . .
C5_3 C4_3 H4_3 120.5 . .
N1_3 C5_3 C4_3 120.8(7) . .
N1_3 C5_3 C6_3 117.1(5) . .
C4_3 C5_3 C6_3 122.0(6) . .
N2_3 C6_3 C7_3 119.5(6) . .
N2_3 C6_3 C5_3 116.1(5) . .
C7_3 C6_3 C5_3 124.3(6) . .
C8_3 C7_3 C6_3 120.1(7) . .
C8_3 C7_3 H7_3 120.0 . .
C6_3 C7_3 H7_3 120.0 . .
C9_3 C8_3 C7_3 120.1(7) . .
C9_3 C8_3 H8_3 120.0 . .
C7_3 C8_3 H8_3 120.0 . .
C8_3 C9_3 C10_3 117.6(7) . .
C8_3 C9_3 H9_3 121.2 . .
C10_3 C9_3 H9_3 121.2 . .
N2_3 C10_3 C9_3 123.6(6) . .
N2_3 C10_3 H10_3 118.2 . .
C9_3 C10_3 H10_3 118.2 . .
C5_4 N1_4 C1_4 118.9(5) . .
C5_4 N1_4 In2 116.2(4) . .
C1_4 N1_4 In2 122.5(4) . .
C10_4 N2_4 C6_4 119.3(5) . .
C10_4 N2_4 In2 122.8(4) . .
C6_4 N2_4 In2 117.6(3) . .
N1_4 C1_4 C2_4 122.9(6) . .
N1_4 C1_4 H1_4 118.5 . .
C2_4 C1_4 H1_4 118.5 . .
C1_4 C2_4 C3_4 117.9(6) . .
C1_4 C2_4 H2_4 121.0 . .
C3_4 C2_4 H2_4 121.0 . .
C4_4 C3_4 C2_4 119.6(6) . .
C4_4 C3_4 H3_4 120.2 . .
C2_4 C3_4 H3_4 120.2 . .
C3_4 C4_4 C5_4 119.5(6) . .
C3_4 C4_4 H4_4 120.3 . .
C5_4 C4_4 H4_4 120.3 . .
N1_4 C5_4 C4_4 121.1(5) . .
N1_4 C5_4 C6_4 116.4(5) . .
C4_4 C5_4 C6_4 122.4(5) . .
N2_4 C6_4 C7_4 119.7(5) . .
N2_4 C6_4 C5_4 118.2(5) . .
C7_4 C6_4 C5_4 122.0(5) . .
C8_4 C7_4 C6_4 119.7(6) . .
C8_4 C7_4 H7_4 120.2 . .
C6_4 C7_4 H7_4 120.2 . .
C9_4 C8_4 C7_4 119.4(6) . .
C9_4 C8_4 H8_4 120.3 . .
C7_4 C8_4 H8_4 120.3 . .
C10_4 C9_4 C8_4 118.8(6) . .
C10_4 C9_4 H9_4 120.6 . .
C8_4 C9_4 H9_4 120.6 . .
N2_4 C10_4 C9_4 123.0(6) . .
N2_4 C10_4 H10_4 118.5 . .
C9_4 C10_4 H10_4 118.5 . .
C1_5 N1_5 C5_5 118.6(5) . .
C1_5 N1_5 In3 124.6(4) . .
C5_5 N1_5 In3 116.8(3) . .
C10_5 N2_5 C6_5 118.4(5) . .
C10_5 N2_5 In3 123.5(4) . .
C6_5 N2_5 In3 118.1(4) . .
N1_5 C1_5 C2_5 123.2(5) . .
N1_5 C1_5 H1_5 118.4 . .
C2_5 C1_5 H1_5 118.4 . .
C3_5 C2_5 C1_5 118.2(5) . .
C3_5 C2_5 H2_5 120.9 . .
C1_5 C2_5 H2_5 120.9 . .
C4_5 C3_5 C2_5 119.2(5) . .
C4_5 C3_5 H3_5 120.4 . .
C2_5 C3_5 H3_5 120.4 . .
C3_5 C4_5 C5_5 120.2(6) . .
C3_5 C4_5 H4_5 119.9 . .
C5_5 C4_5 H4_5 119.9 . .
N1_5 C5_5 C4_5 120.6(5) . .
N1_5 C5_5 C6_5 117.6(4) . .
C4_5 C5_5 C6_5 121.7(5) . .
N2_5 C6_5 C7_5 121.4(5) . .
N2_5 C6_5 C5_5 116.5(4) . .
C7_5 C6_5 C5_5 122.1(5) . .
C8_5 C7_5 C6_5 119.4(6) . .
C8_5 C7_5 H7_5 120.3 . .
C6_5 C7_5 H7_5 120.3 . .
C7_5 C8_5 C9_5 119.7(6) . .
C7_5 C8_5 H8_5 120.1 . .
C9_5 C8_5 H8_5 120.1 . .
C10_5 C9_5 C8_5 117.5(6) . .
C10_5 C9_5 H9_5 121.3 . .
C8_5 C9_5 H9_5 121.3 . .
N2_5 C10_5 C9_5 123.5(6) . .
N2_5 C10_5 H10_5 118.2 . .
C9_5 C10_5 H10_5 118.2 . .
C1_6 N1_6 C5_6 118.3(5) . .
C1_6 N1_6 In4 123.6(4) . .
C5_6 N1_6 In4 116.4(4) . .
C10_6 N2_6 C6_6 118.7(5) . .
C10_6 N2_6 In4 124.2(4) . .
C6_6 N2_6 In4 116.2(3) . .
N1_6 C1_6 C2_6 123.3(6) . .
N1_6 C1_6 H1_6 118.4 . .
C2_6 C1_6 H1_6 118.4 . .
C3_6 C2_6 C1_6 117.8(7) . .
C3_6 C2_6 H2_6 121.1 . .
C1_6 C2_6 H2_6 121.1 . .
C2_6 C3_6 C4_6 119.9(6) . .
C2_6 C3_6 H3_6 120.0 . .
C4_6 C3_6 H3_6 120.0 . .
C3_6 C4_6 C5_6 119.2(6) . .
C3_6 C4_6 H4_6 120.4 . .
C5_6 C4_6 H4_6 120.4 . .
N1_6 C5_6 C4_6 121.5(6) . .
N1_6 C5_6 C6_6 116.0(5) . .
C4_6 C5_6 C6_6 122.4(5) . .
N2_6 C6_6 C7_6 120.8(5) . .
N2_6 C6_6 C5_6 117.9(5) . .
C7_6 C6_6 C5_6 121.3(5) . .
C8_6 C7_6 C6_6 118.7(6) . .
C8_6 C7_6 H7_6 120.6 . .
C6_6 C7_6 H7_6 120.6 . .
C9_6 C8_6 C7_6 120.1(6) . .
C9_6 C8_6 H8_6 119.9 . .
C7_6 C8_6 H8_6 119.9 . .
C8_6 C9_6 C10_6 118.8(6) . .
C8_6 C9_6 H9_6 120.6 . .
C10_6 C9_6 H9_6 120.6 . .
N2_6 C10_6 C9_6 122.9(6) . .
N2_6 C10_6 H10_6 118.6 . .
C9_6 C10_6 H10_6 118.6 . .
C5_7 N1_7 C1_7 118.2(5) . .
C5_7 N1_7 In4 126.9(4) . .
C1_7 N1_7 In4 114.8(4) . .
C6_7 N2_7 C10_7 117.9(5) . .
C6_7 N2_7 In6 129.0(4) . .
C10_7 N2_7 In6 112.7(4) . .
N1_7 C1_7 C2_7 123.9(6) . .
N1_7 C1_7 H1_7 118.1 . .
C2_7 C1_7 H1_7 118.1 . .
C1_7 C2_7 C3_7 117.5(6) . .
C1_7 C2_7 H2_7 121.3 . .
C3_7 C2_7 H2_7 121.3 . .
C4_7 C3_7 C2_7 119.9(6) . .
C4_7 C3_7 H3_7 120.0 . .
C2_7 C3_7 H3_7 120.1 . .
C3_7 C4_7 C5_7 119.0(6) . .
C3_7 C4_7 H4_7 120.5 . .
C5_7 C4_7 H4_7 120.5 . .
N1_7 C5_7 C4_7 121.5(5) . .
N1_7 C5_7 C6_7 119.4(5) . .
C4_7 C5_7 C6_7 119.1(5) . .
N2_7 C6_7 C7_7 121.4(6) . .
N2_7 C6_7 C5_7 118.3(5) . .
C7_7 C6_7 C5_7 120.3(5) . .
C8_7 C7_7 C6_7 120.1(6) . .
C8_7 C7_7 H7_7 120.0 . .
C6_7 C7_7 H7_7 120.0 . .
C7_7 C8_7 C9_7 118.8(6) . .
C7_7 C8_7 H8_7 120.6 . .
C9_7 C8_7 H8_7 120.6 . .
C8_7 C9_7 C10_7 118.5(6) . .
C8_7 C9_7 H9_7 120.7 . .
C10_7 C9_7 H9_7 120.7 . .
N2_7 C10_7 C9_7 123.3(6) . .
N2_7 C10_7 H10_7 118.3 . .
C9_7 C10_7 H10_7 118.3 . .
C1_8 N1_8 C5_8 119.7(5) . .
C1_8 N1_8 In5 121.9(4) . .
C5_8 N1_8 In5 114.5(4) . .
C6_8 N2_8 C10_8 118.5(5) . .
C6_8 N2_8 In5 119.5(4) . .
C10_8 N2_8 In5 121.9(4) . .
N1_8 C1_8 C2_8 122.5(6) . .
N1_8 C1_8 H1_8 118.7 . .
C2_8 C1_8 H1_8 118.7 . .
C3_8 C2_8 C1_8 117.7(7) . .
C3_8 C2_8 H2_8 121.2 . .
C1_8 C2_8 H2_8 121.2 . .
C4_8 C3_8 C2_8 120.0(6) . .
C4_8 C3_8 H3_8 120.0 . .
C2_8 C3_8 H3_8 120.0 . .
C3_8 C4_8 C5_8 120.1(6) . .
C3_8 C4_8 H4_8 119.9 . .
C5_8 C4_8 H4_8 119.9 . .
N1_8 C5_8 C4_8 120.0(6) . .
N1_8 C5_8 C6_8 116.9(5) . .
C4_8 C5_8 C6_8 123.1(6) . .
N2_8 C6_8 C7_8 121.3(7) . .
N2_8 C6_8 C5_8 116.4(5) . .
C7_8 C6_8 C5_8 122.3(6) . .
C8_8 C7_8 C6_8 119.8(7) . .
C8_8 C7_8 H7_8 120.1 . .
C6_8 C7_8 H7_8 120.1 . .
C7_8 C8_8 C9_8 119.8(7) . .
C7_8 C8_8 H8_8 120.1 . .
C9_8 C8_8 H8_8 120.1 . .
C10_8 C9_8 C8_8 117.8(8) . .
C10_8 C9_8 H9_8 121.1 . .
C8_8 C9_8 H9_8 121.1 . .
N2_8 C10_8 C9_8 122.7(7) . .
N2_8 C10_8 H10_8 118.7 . .
C9_8 C10_8 H10_8 118.7 . .
C1_9 N1_9 C5_9 118.6(5) . .
C1_9 N1_9 In5 122.5(4) . .
C5_9 N1_9 In5 118.8(4) . .
C6_9 N2_9 C10_9 119.7(5) . .
C6_9 N2_9 In5 116.7(4) . .
C10_9 N2_9 In5 121.6(4) . .
N1_9 C1_9 C2_9 122.3(6) . .
N1_9 C1_9 H1_9 118.8 . .
C2_9 C1_9 H1_9 118.8 . .
C3_9 C2_9 C1_9 118.6(6) . .
C3_9 C2_9 H2_9 120.7 . .
C1_9 C2_9 H2_9 120.7 . .
C2_9 C3_9 C4_9 119.8(6) . .
C2_9 C3_9 H3_9 120.1 . .
C4_9 C3_9 H3_9 120.1 . .
C5_9 C4_9 C3_9 119.6(6) . .
C5_9 C4_9 H4_9 120.2 . .
C3_9 C4_9 H4_9 120.2 . .
N1_9 C5_9 C4_9 121.1(5) . .
N1_9 C5_9 C6_9 116.3(5) . .
C4_9 C5_9 C6_9 122.6(5) . .
N2_9 C6_9 C7_9 119.8(6) . .
N2_9 C6_9 C5_9 116.9(5) . .
C7_9 C6_9 C5_9 123.3(6) . .
C8_9 C7_9 C6_9 119.2(7) . .
C8_9 C7_9 H7_9 120.4 . .
C6_9 C7_9 H7_9 120.4 . .
C9_9 C8_9 C7_9 120.4(7) . .
C9_9 C8_9 H8_9 119.8 . .
C7_9 C8_9 H8_9 119.8 . .
C8_9 C9_9 C10_9 117.9(7) . .
C8_9 C9_9 H9_9 121.0 . .
C10_9 C9_9 H9_9 121.0 . .
N2_9 C10_9 C9_9 123.0(6) . .
N2_9 C10_9 H10_9 118.5 . .
C9_9 C10_9 H10_9 118.5 . .
C5_10 N1_10 C1_10 117.9(5) . .
C5_10 N1_10 In6 117.0(3) . .
C1_10 N1_10 In6 124.1(4) . .
C6_10 N2_10 C10_10 118.8(5) . .
C6_10 N2_10 In6 116.4(4) . .
C10_10 N2_10 In6 123.6(4) . .
N1_10 C1_10 C2_10 123.0(6) . .
N1_10 C1_10 H1_10 118.5 . .
C2_10 C1_10 H1_10 118.5 . .
C3_10 C2_10 C1_10 118.7(6) . .
C3_10 C2_10 H2_10 120.6 . .
C1_10 C2_10 H2_10 120.6 . .
C2_10 C3_10 C4_10 119.1(5) . .
C2_10 C3_10 H3_10 120.4 . .
C4_10 C3_10 H3_10 120.4 . .
C3_10 C4_10 C5_10 119.4(6) . .
C3_10 C4_10 H4_10 120.3 . .
C5_10 C4_10 H4_10 120.3 . .
N1_10 C5_10 C4_10 121.9(5) . .
N1_10 C5_10 C6_10 116.5(4) . .
C4_10 C5_10 C6_10 121.6(5) . .
N2_10 C6_10 C7_10 120.4(5) . .
N2_10 C6_10 C5_10 117.1(5) . .
C7_10 C6_10 C5_10 122.4(5) . .
C8_10 C7_10 C6_10 120.1(6) . .
C8_10 C7_10 H7_10 119.9 . .
C6_10 C7_10 H7_10 119.9 . .
C9_10 C8_10 C7_10 119.4(6) . .
C9_10 C8_10 H8_10 120.3 . .
C7_10 C8_10 H8_10 120.3 . .
C8_10 C9_10 C10_10 117.8(6) . .
C8_10 C9_10 H9_10 121.1 . .
C10_10 C9_10 H9_10 121.1 . .
N2_10 C10_10 C9_10 123.5(6) . .
N2_10 C10_10 H10_10 118.3 . .
C9_10 C10_10 H10_10 118.3 . .
C1_11 O1_11 Al1 150.9(5) . .
O1_11 C1_11 C3_11 111.4(6) . .
O1_11 C1_11 C2_11 109.6(6) . .
C3_11 C1_11 C2_11 109.1(6) . .
O1_11 C1_11 C4_11 107.1(6) . .
C3_11 C1_11 C4_11 111.0(6) . .
C2_11 C1_11 C4_11 108.7(6) . .
F1_11 C2_11 F3_11 109.0(8) . .
F1_11 C2_11 F2_11 106.2(7) . .
F3_11 C2_11 F2_11 105.7(7) . .
F1_11 C2_11 C1_11 110.8(6) . .
F3_11 C2_11 C1_11 114.1(7) . .
F2_11 C2_11 C1_11 110.6(6) . .
F5_11 C3_11 F6_11 107.6(7) . .
F5_11 C3_11 F4_11 107.6(7) . .
F6_11 C3_11 F4_11 106.5(6) . .
F5_11 C3_11 C1_11 113.2(7) . .
F6_11 C3_11 C1_11 110.7(6) . .
F4_11 C3_11 C1_11 111.0(6) . .
F7_11 C4_11 F8_11 108.0(8) . .
F7_11 C4_11 F9_11 106.2(7) . .
F8_11 C4_11 F9_11 107.1(9) . .
F7_11 C4_11 C1_11 111.1(7) . .
F8_11 C4_11 C1_11 112.0(11) . .
F9_11 C4_11 C1_11 112.0(7) . .
C1_53 O1_53 Al1 151.7(13) . .
O1_53 C1_53 C4_53 113.1(13) . .
O1_53 C1_53 C3_53 110.5(14) . .
C4_53 C1_53 C3_53 107.9(12) . .
O1_53 C1_53 C2_53 110.5(13) . .
C4_53 C1_53 C2_53 107.8(12) . .
C3_53 C1_53 C2_53 106.9(11) . .
F3_53 C2_53 F2_53 109.0(16) . .
F3_53 C2_53 F1_53 106.3(15) . .
F2_53 C2_53 F1_53 107.6(15) . .
F3_53 C2_53 C1_53 111.7(14) . .
F2_53 C2_53 C1_53 114.2(16) . .
F1_53 C2_53 C1_53 107.7(14) . .
F4_53 C3_53 F6_53 107.6(19) . .
F4_53 C3_53 F5_53 108.0(16) . .
F6_53 C3_53 F5_53 105(2) . .
F4_53 C3_53 C1_53 113.2(17) . .
F6_53 C3_53 C1_53 116(3) . .
F5_53 C3_53 C1_53 105.9(19) . .
F9_53 C4_53 F8_53 107.0(18) . .
F9_53 C4_53 F7_53 107.7(15) . .
F8_53 C4_53 F7_53 108.3(17) . .
F9_53 C4_53 C1_53 113.0(16) . .
F8_53 C4_53 C1_53 108.0(19) . .
F7_53 C4_53 C1_53 112.6(16) . .
C1_12 O1_12 Al1 146.9(5) . .
O1_12 C1_12 C3_12 110.9(6) . .
O1_12 C1_12 C2_12 105.2(6) . .
C3_12 C1_12 C2_12 110.4(7) . .
O1_12 C1_12 C4_12 112.7(6) . .
C3_12 C1_12 C4_12 108.7(7) . .
C2_12 C1_12 C4_12 108.8(6) . .
F2_12 C2_12 F3_12 109.0(8) . .
F2_12 C2_12 F1_12 104.7(7) . .
F3_12 C2_12 F1_12 106.1(7) . .
F2_12 C2_12 C1_12 114.5(7) . .
F3_12 C2_12 C1_12 112.2(7) . .
F1_12 C2_12 C1_12 109.7(7) . .
F5_12 C3_12 F6_12 107.1(10) . .
F5_12 C3_12 F4_12 106.4(9) . .
F6_12 C3_12 F4_12 107.7(8) . .
F5_12 C3_12 C1_12 112.1(10) . .
F6_12 C3_12 C1_12 113.1(8) . .
F4_12 C3_12 C1_12 110.1(7) . .
F9_12 C4_12 F8_12 110.5(8) . .
F9_12 C4_12 F7_12 107.5(8) . .
F8_12 C4_12 F7_12 105.8(8) . .
F9_12 C4_12 C1_12 109.7(7) . .
F8_12 C4_12 C1_12 109.1(7) . .
F7_12 C4_12 C1_12 114.2(7) . .
C1_52 O1_52 Al1 148.0(13) . .
O1_52 C1_52 C3_52 105.5(12) . .
O1_52 C1_52 C4_52 115.5(12) . .
C3_52 C1_52 C4_52 111.7(12) . .
O1_52 C1_52 C2_52 107.2(12) . .
C3_52 C1_52 C2_52 111.4(12) . .
C4_52 C1_52 C2_52 105.5(11) . .
F3_52 C2_52 F2_52 111.1(17) . .
F3_52 C2_52 F1_52 112.8(17) . .
F2_52 C2_52 F1_52 106.9(18) . .
F3_52 C2_52 C1_52 109.7(14) . .
F2_52 C2_52 C1_52 115(2) . .
F1_52 C2_52 C1_52 101.3(16) . .
F5_52 C3_52 F4_52 107.0(15) . .
F5_52 C3_52 F6_52 112.0(16) . .
F4_52 C3_52 F6_52 106.2(16) . .
F5_52 C3_52 C1_52 112.3(15) . .
F4_52 C3_52 C1_52 111.0(14) . .
F6_52 C3_52 C1_52 108.3(16) . .
F7_52 C4_52 F8_52 112.2(15) . .
F7_52 C4_52 F9_52 105.5(15) . .
F8_52 C4_52 F9_52 101.0(15) . .
F7_52 C4_52 C1_52 108.2(13) . .
F8_52 C4_52 C1_52 114.4(14) . .
F9_52 C4_52 C1_52 115.0(16) . .
C1_13 O1_13 Al1 150.7(3) . .
O1_13 C1_13 C2_13 110.8(4) . .
O1_13 C1_13 C3_13 108.4(4) . .
C2_13 C1_13 C3_13 108.7(4) . .
O1_13 C1_13 C4_13 109.8(4) . .
C2_13 C1_13 C4_13 109.9(4) . .
C3_13 C1_13 C4_13 109.2(4) . .
F2_13 C2_13 F1_13 107.8(4) . .
F2_13 C2_13 F3_13 107.0(4) . .
F1_13 C2_13 F3_13 107.3(4) . .
F2_13 C2_13 C1_13 111.7(4) . .
F1_13 C2_13 C1_13 110.6(4) . .
F3_13 C2_13 C1_13 112.3(4) . .
F5_13 C3_13 F4_13 106.9(4) . .
F5_13 C3_13 F6_13 107.5(4) . .
F4_13 C3_13 F6_13 106.6(4) . .
F5_13 C3_13 C1_13 113.5(4) . .
F4_13 C3_13 C1_13 111.1(4) . .
F6_13 C3_13 C1_13 111.0(4) . .
F7_13 C4_13 F9_13 108.3(4) . .
F7_13 C4_13 F8_13 107.4(5) . .
F9_13 C4_13 F8_13 107.2(4) . .
F7_13 C4_13 C1_13 110.9(4) . .
F9_13 C4_13 C1_13 112.2(4) . .
F8_13 C4_13 C1_13 110.6(4) . .
C1_14 O1_14 Al1 145.4(10) . .
O1_14 C1_14 C2_14 113.1(8) . .
O1_14 C1_14 C3_14 110.8(9) . .
C2_14 C1_14 C3_14 109.4(7) . .
O1_14 C1_14 C4_14 107.8(8) . .
C2_14 C1_14 C4_14 108.0(7) . .
C3_14 C1_14 C4_14 107.6(7) . .
F3_14 C2_14 F1_14 106.2(9) . .
F3_14 C2_14 F2_14 107.9(8) . .
F1_14 C2_14 F2_14 106.1(9) . .
F3_14 C2_14 C1_14 112.3(7) . .
F1_14 C2_14 C1_14 111.0(8) . .
F2_14 C2_14 C1_14 112.9(7) . .
F5_14 C3_14 F4_14 111.7(9) . .
F5_14 C3_14 F6_14 106.2(9) . .
F4_14 C3_14 F6_14 106.2(9) . .
F5_14 C3_14 C1_14 113.3(8) . .
F4_14 C3_14 C1_14 108.5(8) . .
F6_14 C3_14 C1_14 110.8(8) . .
F9_14 C4_14 F7_14 106.0(9) . .
F9_14 C4_14 F8_14 109.1(9) . .
F7_14 C4_14 F8_14 108.1(11) . .
F9_14 C4_14 C1_14 111.0(7) . .
F7_14 C4_14 C1_14 112.8(10) . .
F8_14 C4_14 C1_14 109.6(11) . .
C1_45 O1_45 Al1 146.6(19) . .
O1_45 C1_45 C3_45 110.9(15) . .
O1_45 C1_45 C2_45 105.0(13) . .
C3_45 C1_45 C2_45 112.6(11) . .
O1_45 C1_45 C4_45 108.7(16) . .
C3_45 C1_45 C4_45 110.7(12) . .
C2_45 C1_45 C4_45 108.7(10) . .
F3_45 C2_45 F1_45 111.2(15) . .
F3_45 C2_45 F2_45 104.3(15) . .
F1_45 C2_45 F2_45 106.8(18) . .
F3_45 C2_45 C1_45 110.5(13) . .
F1_45 C2_45 C1_45 111.9(18) . .
F2_45 C2_45 C1_45 112(2) . .
F5_45 C3_45 F6_45 109.5(15) . .
F5_45 C3_45 F4_45 100.8(15) . .
F6_45 C3_45 F4_45 105.6(16) . .
F5_45 C3_45 C1_45 115.7(15) . .
F6_45 C3_45 C1_45 113.8(12) . .
F4_45 C3_45 C1_45 110.2(15) . .
F7_45 C4_45 F8_45 109.7(12) . .
F7_45 C4_45 F9_45 105.2(13) . .
F8_45 C4_45 F9_45 106.5(13) . .
F7_45 C4_45 C1_45 111.5(12) . .
F8_45 C4_45 C1_45 112.4(12) . .
F9_45 C4_45 C1_45 111.2(12) . .
C1_15 O1_15 Al2 146.4(6) . .
O1_15 C1_15 C4_15 111.1(7) . .
O1_15 C1_15 C3_15 108.3(7) . .
C4_15 C1_15 C3_15 107.8(7) . .
O1_15 C1_15 C2_15 112.7(8) . .
C4_15 C1_15 C2_15 105.5(8) . .
C3_15 C1_15 C2_15 111.4(8) . .
F2_15 C2_15 F1_15 105.0(10) . .
F2_15 C2_15 F3_15 108.0(12) . .
F1_15 C2_15 F3_15 105.6(11) . .
F2_15 C2_15 C1_15 109.9(12) . .
F1_15 C2_15 C1_15 117.5(11) . .
F3_15 C2_15 C1_15 110.4(11) . .
F5_15 C3_15 F6_15 107.0(8) . .
F5_15 C3_15 F4_15 108.8(8) . .
F6_15 C3_15 F4_15 107.3(8) . .
F5_15 C3_15 C1_15 113.8(8) . .
F6_15 C3_15 C1_15 109.8(8) . .
F4_15 C3_15 C1_15 109.8(7) . .
F9_15 C4_15 F7_15 107.1(8) . .
F9_15 C4_15 F8_15 107.6(9) . .
F7_15 C4_15 F8_15 106.1(8) . .
F9_15 C4_15 C1_15 111.2(8) . .
F7_15 C4_15 C1_15 111.1(7) . .
F8_15 C4_15 C1_15 113.3(8) . .
C1_47 O1_47 Al2 148.5(9) . .
O1_47 C1_47 C2_47 112.5(10) . .
O1_47 C1_47 C4_47 106.5(11) . .
C2_47 C1_47 C4_47 109.5(10) . .
O1_47 C1_47 C3_47 110.7(12) . .
C2_47 C1_47 C3_47 105.5(11) . .
C4_47 C1_47 C3_47 112.3(11) . .
F2_47 C2_47 F1_47 108.8(12) . .
F2_47 C2_47 F3_47 107.8(12) . .
F1_47 C2_47 F3_47 105.4(13) . .
F2_47 C2_47 C1_47 114.0(12) . .
F1_47 C2_47 C1_47 112.1(13) . .
F3_47 C2_47 C1_47 108.3(10) . .
F4_47 C3_47 F6_47 111.0(16) . .
F4_47 C3_47 F5_47 107.0(16) . .
F6_47 C3_47 F5_47 107.0(17) . .
F4_47 C3_47 C1_47 102.4(15) . .
F6_47 C3_47 C1_47 114.9(19) . .
F5_47 C3_47 C1_47 114(2) . .
F8_47 C4_47 F7_47 106.8(13) . .
F8_47 C4_47 F9_47 107.5(13) . .
F7_47 C4_47 F9_47 108.3(12) . .
F8_47 C4_47 C1_47 110.2(14) . .
F7_47 C4_47 C1_47 113.0(12) . .
F9_47 C4_47 C1_47 110.7(12) . .
C1_16 O1_16 Al2 149.6(7) . .
O1_16 C1_16 C4_16 110.8(7) . .
O1_16 C1_16 C3_16 108.2(7) . .
C4_16 C1_16 C3_16 111.2(7) . .
O1_16 C1_16 C2_16 110.9(7) . .
C4_16 C1_16 C2_16 107.8(7) . .
C3_16 C1_16 C2_16 108.0(6) . .
F2_16 C2_16 F3_16 109.5(7) . .
F2_16 C2_16 F1_16 106.7(7) . .
F3_16 C2_16 F1_16 108.2(7) . .
F2_16 C2_16 C1_16 110.1(7) . .
F3_16 C2_16 C1_16 111.7(7) . .
F1_16 C2_16 C1_16 110.5(7) . .
F6_16 C3_16 F5_16 106.7(8) . .
F6_16 C3_16 F4_16 110.8(8) . .
F5_16 C3_16 F4_16 109.9(8) . .
F6_16 C3_16 C1_16 110.1(7) . .
F5_16 C3_16 C1_16 111.9(7) . .
F4_16 C3_16 C1_16 107.5(8) . .
F9_16 C4_16 F7_16 109.5(9) . .
F9_16 C4_16 F8_16 104.8(8) . .
F7_16 C4_16 F8_16 105.9(8) . .
F9_16 C4_16 C1_16 113.3(8) . .
F7_16 C4_16 C1_16 114.3(9) . .
F8_16 C4_16 C1_16 108.3(8) . .
C1_57 O1_57 Al2 149.2(19) . .
O1_57 C1_57 C3_57 111.8(15) . .
O1_57 C1_57 C2_57 111.8(15) . .
C3_57 C1_57 C2_57 109.4(14) . .
O1_57 C1_57 C4_57 107.7(14) . .
C3_57 C1_57 C4_57 108.1(13) . .
C2_57 C1_57 C4_57 107.9(14) . .
F1_57 C2_57 F2_57 106(2) . .
F1_57 C2_57 F3_57 107.2(18) . .
F2_57 C2_57 F3_57 104.7(18) . .
F1_57 C2_57 C1_57 110(2) . .
F2_57 C2_57 C1_57 116(2) . .
F3_57 C2_57 C1_57 111(2) . .
F5_57 C3_57 F6_57 105.6(16) . .
F5_57 C3_57 F4_57 106.3(17) . .
F6_57 C3_57 F4_57 108.0(17) . .
F5_57 C3_57 C1_57 109.1(17) . .
F6_57 C3_57 C1_57 112.3(17) . .
F4_57 C3_57 C1_57 114.8(19) . .
F7_57 C4_57 F8_57 110.9(16) . .
F7_57 C4_57 F9_57 107.0(18) . .
F8_57 C4_57 F9_57 109.9(17) . .
F7_57 C4_57 C1_57 111.4(18) . .
F8_57 C4_57 C1_57 107.6(15) . .
F9_57 C4_57 C1_57 110.2(19) . .
C1_17 O1_17 Al2 146.6(6) . .
O1_17 C1_17 C2_17 110.0(7) . .
O1_17 C1_17 C3_17 107.5(7) . .
C2_17 C1_17 C3_17 111.2(7) . .
O1_17 C1_17 C4_17 111.5(7) . .
C2_17 C1_17 C4_17 107.7(7) . .
C3_17 C1_17 C4_17 108.9(7) . .
F1_17 C2_17 F3_17 107.5(7) . .
F1_17 C2_17 F2_17 107.7(8) . .
F3_17 C2_17 F2_17 107.4(7) . .
F1_17 C2_17 C1_17 111.8(7) . .
F3_17 C2_17 C1_17 113.1(7) . .
F2_17 C2_17 C1_17 109.2(8) . .
F4_17 C3_17 F5_17 108.4(8) . .
F4_17 C3_17 F6_17 108.3(8) . .
F5_17 C3_17 F6_17 109.3(8) . .
F4_17 C3_17 C1_17 109.7(7) . .
F5_17 C3_17 C1_17 110.8(8) . .
F6_17 C3_17 C1_17 110.2(7) . .
F8_17 C4_17 F7_17 107.4(11) . .
F8_17 C4_17 F9_17 106.3(10) . .
F7_17 C4_17 F9_17 107.5(10) . .
F8_17 C4_17 C1_17 111.0(11) . .
F7_17 C4_17 C1_17 109.5(12) . .
F9_17 C4_17 C1_17 114.8(12) . .
C1_44 O1_44 Al2 146.0(9) . .
O1_44 C1_44 C3_44 111.8(10) . .
O1_44 C1_44 C4_44 109.3(12) . .
C3_44 C1_44 C4_44 109.1(11) . .
O1_44 C1_44 C2_44 107.7(10) . .
C3_44 C1_44 C2_44 108.4(10) . .
C4_44 C1_44 C2_44 110.4(11) . .
F2_44 C2_44 F1_44 108.4(12) . .
F2_44 C2_44 F3_44 107.3(12) . .
F1_44 C2_44 F3_44 105.2(12) . .
F2_44 C2_44 C1_44 112.2(11) . .
F1_44 C2_44 C1_44 112.1(11) . .
F3_44 C2_44 C1_44 111.2(12) . .
F5_44 C3_44 F6_44 106.5(12) . .
F5_44 C3_44 F4_44 107.3(12) . .
F6_44 C3_44 F4_44 107.8(13) . .
F5_44 C3_44 C1_44 111.4(11) . .
F6_44 C3_44 C1_44 114.4(13) . .
F4_44 C3_44 C1_44 109.2(11) . .
F7_44 C4_44 F8_44 107.9(18) . .
F7_44 C4_44 F9_44 108.4(17) . .
F8_44 C4_44 F9_44 108.1(17) . .
F7_44 C4_44 C1_44 114(2) . .
F8_44 C4_44 C1_44 114(2) . .
F9_44 C4_44 C1_44 104(2) . .
C1_18 O1_18 Al2 148.2(16) . .
O1_18 C1_18 C2_18 110.8(13) . .
O1_18 C1_18 C4_18 110.5(12) . .
C2_18 C1_18 C4_18 109.0(9) . .
O1_18 C1_18 C3_18 106.0(11) . .
C2_18 C1_18 C3_18 108.2(9) . .
C4_18 C1_18 C3_18 112.4(10) . .
F2_18 C2_18 F1_18 107.2(12) . .
F2_18 C2_18 F3_18 104.6(11) . .
F1_18 C2_18 F3_18 108.3(14) . .
F2_18 C2_18 C1_18 113.1(10) . .
F1_18 C2_18 C1_18 109.4(12) . .
F3_18 C2_18 C1_18 113.9(12) . .
F5_18 C3_18 F4_18 105.3(13) . .
F5_18 C3_18 F6_18 109.2(12) . .
F4_18 C3_18 F6_18 110.4(14) . .
F5_18 C3_18 C1_18 109.4(10) . .
F4_18 C3_18 C1_18 109.7(14) . .
F6_18 C3_18 C1_18 112.6(14) . .
F8_18 C4_18 F9_18 105.0(12) . .
F8_18 C4_18 F7_18 111.3(13) . .
F9_18 C4_18 F7_18 110.2(16) . .
F8_18 C4_18 C1_18 111.7(10) . .
F9_18 C4_18 C1_18 114.1(13) . .
F7_18 C4_18 C1_18 104.7(15) . .
C1_40 O1_40 Al2 146.6(14) . .
O1_40 C1_40 C3_40 110.6(11) . .
O1_40 C1_40 C2_40 112.0(12) . .
C3_40 C1_40 C2_40 108.2(9) . .
O1_40 C1_40 C4_40 107.6(10) . .
C3_40 C1_40 C4_40 109.6(8) . .
C2_40 C1_40 C4_40 108.8(8) . .
F2_40 C2_40 F1_40 103.8(9) . .
F2_40 C2_40 F3_40 107.1(13) . .
F1_40 C2_40 F3_40 109.9(11) . .
F2_40 C2_40 C1_40 111.1(10) . .
F1_40 C2_40 C1_40 111.7(9) . .
F3_40 C2_40 C1_40 112.8(13) . .
F4_40 C3_40 F5_40 107.4(10) . .
F4_40 C3_40 F6_40 106.1(11) . .
F5_40 C3_40 F6_40 107.6(10) . .
F4_40 C3_40 C1_40 112.2(12) . .
F5_40 C3_40 C1_40 112.0(8) . .
F6_40 C3_40 C1_40 111.1(11) . .
F7_40 C4_40 F9_40 114.9(11) . .
F7_40 C4_40 F8_40 106.1(11) . .
F9_40 C4_40 F8_40 105.3(13) . .
F7_40 C4_40 C1_40 109.4(9) . .
F9_40 C4_40 C1_40 107.1(12) . .
F8_40 C4_40 C1_40 114.2(13) . .
C1_19 O1_19 Al3 147.2(9) . .
O1_19 C1_19 C2_19 111.2(8) . .
O1_19 C1_19 C4_19 104.4(8) . .
C2_19 C1_19 C4_19 113.0(8) . .
O1_19 C1_19 C3_19 111.8(8) . .
C2_19 C1_19 C3_19 107.3(8) . .
C4_19 C1_19 C3_19 109.2(8) . .
F3_19 C2_19 F1_19 102.5(9) . .
F3_19 C2_19 F2_19 109.4(9) . .
F1_19 C2_19 F2_19 110.4(9) . .
F3_19 C2_19 C1_19 109.5(9) . .
F1_19 C2_19 C1_19 118.5(9) . .
F2_19 C2_19 C1_19 106.4(8) . .
F5_19 C3_19 F4_19 107.3(9) . .
F5_19 C3_19 F6_19 107.6(8) . .
F4_19 C3_19 F6_19 107.7(9) . .
F5_19 C3_19 C1_19 111.8(9) . .
F4_19 C3_19 C1_19 110.4(8) . .
F6_19 C3_19 C1_19 111.7(8) . .
F9_19 C4_19 F8_19 106.5(10) . .
F9_19 C4_19 F7_19 107.4(10) . .
F8_19 C4_19 F7_19 106.8(10) . .
F9_19 C4_19 C1_19 113.8(9) . .
F8_19 C4_19 C1_19 109.7(9) . .
F7_19 C4_19 C1_19 112.2(9) . .
C1_54 O1_54 Al3 143.1(11) . .
O1_54 C1_54 C4_54 112.7(12) . .
O1_54 C1_54 C2_54 115.4(10) . .
C4_54 C1_54 C2_54 110.1(10) . .
O1_54 C1_54 C3_54 109.4(12) . .
C4_54 C1_54 C3_54 99.2(9) . .
C2_54 C1_54 C3_54 108.7(11) . .
F1_54 C2_54 F3_54 101.8(11) . .
F1_54 C2_54 F2_54 105.9(11) . .
F3_54 C2_54 F2_54 108.8(12) . .
F1_54 C2_54 C1_54 112.3(11) . .
F3_54 C2_54 C1_54 114.4(11) . .
F2_54 C2_54 C1_54 112.8(10) . .
F5_54 C3_54 F6_54 111.7(14) . .
F5_54 C3_54 F4_54 111.4(15) . .
F6_54 C3_54 F4_54 103.1(13) . .
F5_54 C3_54 C1_54 118.8(14) . .
F6_54 C3_54 C1_54 111.9(11) . .
F4_54 C3_54 C1_54 98.0(12) . .
F9_54 C4_54 F7_54 106.8(13) . .
F9_54 C4_54 F8_54 111.5(13) . .
F7_54 C4_54 F8_54 106.9(12) . .
F9_54 C4_54 C1_54 110.6(13) . .
F7_54 C4_54 C1_54 108.5(11) . .
F8_54 C4_54 C1_54 112.2(11) . .
C1_58 O1_58 Al3 151.1(14) . .
O1_58 C1_58 C3_58 114.3(13) . .
O1_58 C1_58 C4_58 99.1(12) . .
C3_58 C1_58 C4_58 110.2(12) . .
O1_58 C1_58 C2_58 107.9(13) . .
C3_58 C1_58 C2_58 110.4(13) . .
C4_58 C1_58 C2_58 114.6(13) . .
F2_58 C2_58 F1_58 108.1(17) . .
F2_58 C2_58 F3_58 106.1(17) . .
F1_58 C2_58 F3_58 108.3(17) . .
F2_58 C2_58 C1_58 112.4(17) . .
F1_58 C2_58 C1_58 111.6(18) . .
F3_58 C2_58 C1_58 110.2(16) . .
F4_58 C3_58 F6_58 108.6(17) . .
F4_58 C3_58 F5_58 102.7(17) . .
F6_58 C3_58 F5_58 102.8(16) . .
F4_58 C3_58 C1_58 112.9(18) . .
F6_58 C3_58 C1_58 116.9(16) . .
F5_58 C3_58 C1_58 111.6(18) . .
F8_58 C4_58 F7_58 103.1(16) . .
F8_58 C4_58 F9_58 103.2(16) . .
F7_58 C4_58 F9_58 104.4(17) . .
F8_58 C4_58 C1_58 124.0(17) . .
F7_58 C4_58 C1_58 112.2(18) . .
F9_58 C4_58 C1_58 108.1(16) . .
C1_20 O1_20 Al3 145.4(5) . .
O1_20 C1_20 C4_20 108.5(6) . .
O1_20 C1_20 C2_20 110.0(6) . .
C4_20 C1_20 C2_20 109.0(6) . .
O1_20 C1_20 C3_20 110.4(6) . .
C4_20 C1_20 C3_20 109.4(6) . .
C2_20 C1_20 C3_20 109.5(6) . .
F3_20 C2_20 F1_20 107.8(6) . .
F3_20 C2_20 F2_20 108.2(6) . .
F1_20 C2_20 F2_20 106.0(6) . .
F3_20 C2_20 C1_20 112.1(6) . .
F1_20 C2_20 C1_20 109.9(6) . .
F2_20 C2_20 C1_20 112.4(6) . .
F4_20 C3_20 F5_20 107.0(8) . .
F4_20 C3_20 F6_20 107.8(8) . .
F5_20 C3_20 F6_20 107.9(8) . .
F4_20 C3_20 C1_20 113.5(7) . .
F5_20 C3_20 C1_20 111.1(7) . .
F6_20 C3_20 C1_20 109.3(8) . .
F8_20 C4_20 F9_20 109.2(7) . .
F8_20 C4_20 F7_20 106.9(7) . .
F9_20 C4_20 F7_20 106.1(7) . .
F8_20 C4_20 C1_20 114.0(7) . .
F9_20 C4_20 C1_20 111.4(6) . .
F7_20 C4_20 C1_20 108.8(6) . .
C1_56 O1_56 Al3 148.9(17) . .
O1_56 C1_56 C4_56 110.7(14) . .
O1_56 C1_56 C2_56 109.3(15) . .
C4_56 C1_56 C2_56 114.9(16) . .
O1_56 C1_56 C3_56 110.4(15) . .
C4_56 C1_56 C3_56 107.4(13) . .
C2_56 C1_56 C3_56 103.9(14) . .
F1_56 C2_56 F2_56 113(2) . .
F1_56 C2_56 F3_56 109(2) . .
F2_56 C2_56 F3_56 106(2) . .
F1_56 C2_56 C1_56 113(3) . .
F2_56 C2_56 C1_56 106(2) . .
F3_56 C2_56 C1_56 110(2) . .
F4_56 C3_56 F5_56 113.6(18) . .
F4_56 C3_56 F6_56 110.7(17) . .
F5_56 C3_56 F6_56 105.7(17) . .
F4_56 C3_56 C1_56 106.6(16) . .
F5_56 C3_56 C1_56 111.7(19) . .
F6_56 C3_56 C1_56 108.4(17) . .
F9_56 C4_56 F8_56 107.1(18) . .
F9_56 C4_56 F7_56 110.5(19) . .
F8_56 C4_56 F7_56 104.1(17) . .
F9_56 C4_56 C1_56 115.1(19) . .
F8_56 C4_56 C1_56 112.7(19) . .
F7_56 C4_56 C1_56 106.8(17) . .
C1_21 O1_21 Al3 148.7(6) . .
O1_21 C1_21 C2_21 112.9(6) . .
O1_21 C1_21 C4_21 109.6(6) . .
C2_21 C1_21 C4_21 110.1(7) . .
O1_21 C1_21 C3_21 106.1(6) . .
C2_21 C1_21 C3_21 108.8(6) . .
C4_21 C1_21 C3_21 109.2(7) . .
F2_21 C2_21 F3_21 108.4(8) . .
F2_21 C2_21 F1_21 106.8(7) . .
F3_21 C2_21 F1_21 107.2(7) . .
F2_21 C2_21 C1_21 111.0(7) . .
F3_21 C2_21 C1_21 114.0(9) . .
F1_21 C2_21 C1_21 109.2(7) . .
F6_21 C3_21 F5_21 106.3(7) . .
F6_21 C3_21 F4_21 109.0(8) . .
F5_21 C3_21 F4_21 107.3(7) . .
F6_21 C3_21 C1_21 111.7(7) . .
F5_21 C3_21 C1_21 111.7(7) . .
F4_21 C3_21 C1_21 110.6(7) . .
F7_21 C4_21 F8_21 110.2(7) . .
F7_21 C4_21 F9_21 107.5(8) . .
F8_21 C4_21 F9_21 107.2(8) . .
F7_21 C4_21 C1_21 111.5(7) . .
F8_21 C4_21 C1_21 111.7(8) . .
F9_21 C4_21 C1_21 108.5(6) . .
C1_55 O1_55 Al3 152(2) . .
O1_55 C1_55 C4_55 109.8(16) . .
O1_55 C1_55 C3_55 109.5(14) . .
C4_55 C1_55 C3_55 110.6(13) . .
O1_55 C1_55 C2_55 112.3(15) . .
C4_55 C1_55 C2_55 107.4(13) . .
C3_55 C1_55 C2_55 107.3(12) . .
F3_55 C2_55 F1_55 107.7(16) . .
F3_55 C2_55 F2_55 109.1(16) . .
F1_55 C2_55 F2_55 105.3(16) . .
F3_55 C2_55 C1_55 107.8(15) . .
F1_55 C2_55 C1_55 112.0(15) . .
F2_55 C2_55 C1_55 114.8(15) . .
F5_55 C3_55 F6_55 102.9(15) . .
F5_55 C3_55 F4_55 106.9(17) . .
F6_55 C3_55 F4_55 112.7(16) . .
F5_55 C3_55 C1_55 110.9(16) . .
F6_55 C3_55 C1_55 113.4(14) . .
F4_55 C3_55 C1_55 109.7(16) . .
F8_55 C4_55 F9_55 108(2) . .
F8_55 C4_55 F7_55 110.0(19) . .
F9_55 C4_55 F7_55 108.7(17) . .
F8_55 C4_55 C1_55 109(3) . .
F9_55 C4_55 C1_55 109.1(18) . .
F7_55 C4_55 C1_55 111.6(17) . .
C1_22 O1_22 Al3 149.2(12) . .
O1_22 C1_22 C3_22 112.4(9) . .
O1_22 C1_22 C2_22 109.7(11) . .
C3_22 C1_22 C2_22 109.9(8) . .
O1_22 C1_22 C4_22 107.8(10) . .
C3_22 C1_22 C4_22 108.4(7) . .
C2_22 C1_22 C4_22 108.6(7) . .
F3_22 C2_22 F2_22 108.9(11) . .
F3_22 C2_22 F1_22 105.2(10) . .
F2_22 C2_22 F1_22 107.4(9) . .
F3_22 C2_22 C1_22 115.5(11) . .
F2_22 C2_22 C1_22 108.4(9) . .
F1_22 C2_22 C1_22 111.1(8) . .
F5_22 C3_22 F4_22 110.4(12) . .
F5_22 C3_22 F6_22 107.9(10) . .
F4_22 C3_22 F6_22 108.6(8) . .
F5_22 C3_22 C1_22 111.0(12) . .
F4_22 C3_22 C1_22 110.0(9) . .
F6_22 C3_22 C1_22 108.8(8) . .
F9_22 C4_22 F8_22 109.8(11) . .
F9_22 C4_22 F7_22 108.9(10) . .
F8_22 C4_22 F7_22 107.4(8) . .
F9_22 C4_22 C1_22 109.1(10) . .
F8_22 C4_22 C1_22 111.8(9) . .
F7_22 C4_22 C1_22 109.9(7) . .
C1_43 O1_43 Al3 147.9(19) . .
O1_43 C1_43 C2_43 109.7(16) . .
O1_43 C1_43 C4_43 110.2(15) . .
C2_43 C1_43 C4_43 109.6(11) . .
O1_43 C1_43 C3_43 108.0(13) . .
C2_43 C1_43 C3_43 108.7(10) . .
C4_43 C1_43 C3_43 110.5(10) . .
F1_43 C2_43 F3_43 105.3(12) . .
F1_43 C2_43 F2_43 106.0(15) . .
F3_43 C2_43 F2_43 108.7(15) . .
F1_43 C2_43 C1_43 111.0(12) . .
F3_43 C2_43 C1_43 116.0(14) . .
F2_43 C2_43 C1_43 109.4(17) . .
F5_43 C3_43 F6_43 107.9(15) . .
F5_43 C3_43 F4_43 106.5(13) . .
F6_43 C3_43 F4_43 103.2(15) . .
F5_43 C3_43 C1_43 110.5(11) . .
F6_43 C3_43 C1_43 118.7(18) . .
F4_43 C3_43 C1_43 109.1(14) . .
F8_43 C4_43 F7_43 108.6(16) . .
F8_43 C4_43 F9_43 105.8(16) . .
F7_43 C4_43 F9_43 109.0(13) . .
F8_43 C4_43 C1_43 115(2) . .
F7_43 C4_43 C1_43 108.3(12) . .
F9_43 C4_43 C1_43 109.6(13) . .
C1_23 O1_23 Al4 150.2(7) . .
O1_23 C1_23 C2_23 110.5(8) . .
O1_23 C1_23 C3_23 108.4(7) . .
C2_23 C1_23 C3_23 109.5(8) . .
O1_23 C1_23 C4_23 112.2(8) . .
C2_23 C1_23 C4_23 108.2(8) . .
C3_23 C1_23 C4_23 108.0(8) . .
F2_23 C2_23 F1_23 107.2(9) . .
F2_23 C2_23 F3_23 108.1(10) . .
F1_23 C2_23 F3_23 105.0(10) . .
F2_23 C2_23 C1_23 111.8(9) . .
F1_23 C2_23 C1_23 115.8(9) . .
F3_23 C2_23 C1_23 108.4(10) . .
F4_23 C3_23 F5_23 108.7(9) . .
F4_23 C3_23 F6_23 105.6(9) . .
F5_23 C3_23 F6_23 106.0(8) . .
F4_23 C3_23 C1_23 111.3(8) . .
F5_23 C3_23 C1_23 114.2(8) . .
F6_23 C3_23 C1_23 110.6(9) . .
F8_23 C4_23 F7_23 103.6(11) . .
F8_23 C4_23 F9_23 107.7(12) . .
F7_23 C4_23 F9_23 105.3(9) . .
F8_23 C4_23 C1_23 115.7(14) . .
F7_23 C4_23 C1_23 113.1(9) . .
F9_23 C4_23 C1_23 110.6(8) . .
C1_51 O1_51 Al4 156.7(9) . .
O1_51 C1_51 C3_51 110.9(10) . .
O1_51 C1_51 C4_51 109.5(11) . .
C3_51 C1_51 C4_51 110.9(10) . .
O1_51 C1_51 C2_51 107.4(10) . .
C3_51 C1_51 C2_51 108.0(10) . .
C4_51 C1_51 C2_51 110.0(10) . .
F2_51 C2_51 F1_51 106.5(12) . .
F2_51 C2_51 F3_51 110.7(14) . .
F1_51 C2_51 F3_51 107.9(15) . .
F2_51 C2_51 C1_51 114.2(14) . .
F1_51 C2_51 C1_51 112.9(11) . .
F3_51 C2_51 C1_51 104.5(17) . .
F4_51 C3_51 F6_51 107.5(12) . .
F4_51 C3_51 F5_51 104.9(12) . .
F6_51 C3_51 F5_51 109.4(12) . .
F4_51 C3_51 C1_51 111.3(11) . .
F6_51 C3_51 C1_51 112.7(12) . .
F5_51 C3_51 C1_51 110.8(12) . .
F9_51 C4_51 F8_51 105.8(12) . .
F9_51 C4_51 F7_51 110.3(14) . .
F8_51 C4_51 F7_51 108.5(14) . .
F9_51 C4_51 C1_51 110.0(12) . .
F8_51 C4_51 C1_51 108.5(13) . .
F7_51 C4_51 C1_51 113.4(15) . .
C1_24 O1_24 Al4 143.9(10) . .
O1_24 C1_24 C3_24 106.4(10) . .
O1_24 C1_24 C2_24 110.6(10) . .
C3_24 C1_24 C2_24 111.1(10) . .
O1_24 C1_24 C4_24 112.5(11) . .
C3_24 C1_24 C4_24 107.8(9) . .
C2_24 C1_24 C4_24 108.3(10) . .
F2_24 C2_24 F3_24 111.9(13) . .
F2_24 C2_24 F1_24 105.0(12) . .
F3_24 C2_24 F1_24 103.8(13) . .
F2_24 C2_24 C1_24 111.7(12) . .
F3_24 C2_24 C1_24 109.4(14) . .
F1_24 C2_24 C1_24 114.9(13) . .
F4_24 C3_24 F5_24 108.5(13) . .
F4_24 C3_24 F6_24 109.1(13) . .
F5_24 C3_24 F6_24 106.8(11) . .
F4_24 C3_24 C1_24 112.4(13) . .
F5_24 C3_24 C1_24 108.3(11) . .
F6_24 C3_24 C1_24 111.6(10) . .
F7_24 C4_24 F9_24 104.2(12) . .
F7_24 C4_24 F8_24 106.7(12) . .
F9_24 C4_24 F8_24 106.2(12) . .
F7_24 C4_24 C1_24 112.9(12) . .
F9_24 C4_24 C1_24 112.8(12) . .
F8_24 C4_24 C1_24 113.3(11) . .
C1_46 O1_46 Al4 156(2) . .
O1_46 C1_46 C3_46 107.3(16) . .
O1_46 C1_46 C2_46 112.4(15) . .
C3_46 C1_46 C2_46 111.3(14) . .
O1_46 C1_46 C4_46 110.8(16) . .
C3_46 C1_46 C4_46 108.7(13) . .
C2_46 C1_46 C4_46 106.3(14) . .
F3_46 C2_46 F2_46 108.5(19) . .
F3_46 C2_46 F1_46 105.3(19) . .
F2_46 C2_46 F1_46 105.8(19) . .
F3_46 C2_46 C1_46 118(2) . .
F2_46 C2_46 C1_46 109(2) . .
F1_46 C2_46 C1_46 110(2) . .
F6_46 C3_46 F5_46 108.8(18) . .
F6_46 C3_46 F4_46 106.0(18) . .
F5_46 C3_46 F4_46 108.2(18) . .
F6_46 C3_46 C1_46 109.4(18) . .
F5_46 C3_46 C1_46 110(2) . .
F4_46 C3_46 C1_46 114(2) . .
F8_46 C4_46 F7_46 106.1(18) . .
F8_46 C4_46 F9_46 111.9(19) . .
F7_46 C4_46 F9_46 106.6(19) . .
F8_46 C4_46 C1_46 114.2(19) . .
F7_46 C4_46 C1_46 110(2) . .
F9_46 C4_46 C1_46 108(2) . .
C1_59 O1_59 Al4 143.8(15) . .
O1_59 C1_59 C3_59 112.4(13) . .
O1_59 C1_59 C4_59 105.6(13) . .
C3_59 C1_59 C4_59 111.9(12) . .
O1_59 C1_59 C2_59 108.8(13) . .
C3_59 C1_59 C2_59 107.4(12) . .
C4_59 C1_59 C2_59 110.8(13) . .
F2_59 C2_59 F1_59 112.0(16) . .
F2_59 C2_59 F3_59 103.9(17) . .
F1_59 C2_59 F3_59 106.1(16) . .
F2_59 C2_59 C1_59 116.4(18) . .
F1_59 C2_59 C1_59 110.2(17) . .
F3_59 C2_59 C1_59 107.5(18) . .
F4_59 C3_59 F5_59 108.7(16) . .
F4_59 C3_59 F6_59 101.4(15) . .
F5_59 C3_59 F6_59 106.4(18) . .
F4_59 C3_59 C1_59 111.7(15) . .
F5_59 C3_59 C1_59 113(2) . .
F6_59 C3_59 C1_59 114.9(16) . .
F8_59 C4_59 F7_59 110.0(18) . .
F8_59 C4_59 F9_59 109.0(16) . .
F7_59 C4_59 F9_59 106.0(17) . .
F8_59 C4_59 C1_59 110.5(15) . .
F7_59 C4_59 C1_59 108(2) . .
F9_59 C4_59 C1_59 112.9(16) . .
C1_62 O1_62 Al4 145.6(10) . .
O1_62 C1_62 C2_62 113.2(11) . .
O1_62 C1_62 C4_62 111.1(10) . .
C2_62 C1_62 C4_62 109.4(10) . .
O1_62 C1_62 C3_62 106.8(11) . .
C2_62 C1_62 C3_62 106.2(9) . .
C4_62 C1_62 C3_62 110.0(10) . .
F3_62 C2_62 F1_62 103.3(11) . .
F3_62 C2_62 F2_62 107.2(12) . .
F1_62 C2_62 F2_62 106.8(11) . .
F3_62 C2_62 C1_62 113.9(12) . .
F1_62 C2_62 C1_62 109.7(11) . .
F2_62 C2_62 C1_62 115.1(11) . .
F4_62 C3_62 F5_62 107.2(12) . .
F4_62 C3_62 F6_62 106.3(12) . .
F5_62 C3_62 F6_62 105.3(12) . .
F4_62 C3_62 C1_62 110.5(11) . .
F5_62 C3_62 C1_62 112.6(12) . .
F6_62 C3_62 C1_62 114.4(11) . .
F8_62 C4_62 F9_62 107.3(12) . .
F8_62 C4_62 F7_62 107.4(13) . .
F9_62 C4_62 F7_62 107.1(14) . .
F8_62 C4_62 C1_62 114.8(11) . .
F9_62 C4_62 C1_62 112.8(12) . .
F7_62 C4_62 C1_62 107.1(13) . .
C1_25 O1_25 Al4 151.5(11) . .
O1_25 C1_25 C4_25 112.9(9) . .
O1_25 C1_25 C2_25 108.5(8) . .
C4_25 C1_25 C2_25 108.4(7) . .
O1_25 C1_25 C3_25 111.3(9) . .
C4_25 C1_25 C3_25 108.7(7) . .
C2_25 C1_25 C3_25 106.9(7) . .
F1_25 C2_25 F2_25 108.2(8) . .
F1_25 C2_25 F3_25 105.7(7) . .
F2_25 C2_25 F3_25 108.8(7) . .
F1_25 C2_25 C1_25 110.8(7) . .
F2_25 C2_25 C1_25 111.1(7) . .
F3_25 C2_25 C1_25 112.1(7) . .
F4_25 C3_25 F5_25 107.9(8) . .
F4_25 C3_25 F6_25 106.6(8) . .
F5_25 C3_25 F6_25 106.7(8) . .
F4_25 C3_25 C1_25 111.5(8) . .
F5_25 C3_25 C1_25 114.9(8) . .
F6_25 C3_25 C1_25 109.0(7) . .
F8_25 C4_25 F7_25 107.5(8) . .
F8_25 C4_25 F9_25 107.5(8) . .
F7_25 C4_25 F9_25 107.7(8) . .
F8_25 C4_25 C1_25 114.3(7) . .
F7_25 C4_25 C1_25 109.5(8) . .
F9_25 C4_25 C1_25 110.2(7) . .
C1_41 O1_41 Al4 146.8(17) . .
O1_41 C1_41 C4_41 105.9(12) . .
O1_41 C1_41 C2_41 110.0(13) . .
C4_41 C1_41 C2_41 111.2(9) . .
O1_41 C1_41 C3_41 107.4(12) . .
C4_41 C1_41 C3_41 111.4(10) . .
C2_41 C1_41 C3_41 110.8(10) . .
F1_41 C2_41 F2_41 112.5(11) . .
F1_41 C2_41 F3_41 107.1(11) . .
F2_41 C2_41 F3_41 107.2(10) . .
F1_41 C2_41 C1_41 110.2(11) . .
F2_41 C2_41 C1_41 108.2(9) . .
F3_41 C2_41 C1_41 111.5(10) . .
F6_41 C3_41 F4_41 108.5(11) . .
F6_41 C3_41 F5_41 107.4(12) . .
F4_41 C3_41 F5_41 106.1(12) . .
F6_41 C3_41 C1_41 112.0(10) . .
F4_41 C3_41 C1_41 111.0(10) . .
F5_41 C3_41 C1_41 111.6(11) . .
F7_41 C4_41 F9_41 104.6(12) . .
F7_41 C4_41 F8_41 107.1(11) . .
F9_41 C4_41 F8_41 106.8(11) . .
F7_41 C4_41 C1_41 114.1(12) . .
F9_41 C4_41 C1_41 111.2(11) . .
F8_41 C4_41 C1_41 112.5(10) . .
C1_26 O1_26 Al4 142.7(17) . .
O1_26 C1_26 C2_26 112.2(14) . .
O1_26 C1_26 C3_26 109.5(13) . .
C2_26 C1_26 C3_26 114.2(12) . .
O1_26 C1_26 C4_26 109.5(14) . .
C2_26 C1_26 C4_26 108.3(13) . .
C3_26 C1_26 C4_26 102.6(12) . .
F1_26 C2_26 F2_26 107.1(16) . .
F1_26 C2_26 F3_26 105.4(16) . .
F2_26 C2_26 F3_26 108.2(17) . .
F1_26 C2_26 C1_26 116.0(15) . .
F2_26 C2_26 C1_26 110.5(16) . .
F3_26 C2_26 C1_26 109.3(16) . .
F6_26 C3_26 F5_26 103.2(16) . .
F6_26 C3_26 F4_26 110.6(17) . .
F5_26 C3_26 F4_26 114.8(15) . .
F6_26 C3_26 C1_26 111(2) . .
F5_26 C3_26 C1_26 108.4(14) . .
F4_26 C3_26 C1_26 108.8(13) . .
F7_26 C4_26 F9_26 104.8(16) . .
F7_26 C4_26 F8_26 108.6(16) . .
F9_26 C4_26 F8_26 111.6(16) . .
F7_26 C4_26 C1_26 110.0(15) . .
F9_26 C4_26 C1_26 104.4(15) . .
F8_26 C4_26 C1_26 116.8(15) . .
C1_50 O1_50 Al4 150.5(13) . .
O1_50 C1_50 C3_50 108.8(12) . .
O1_50 C1_50 C2_50 111.3(12) . .
C3_50 C1_50 C2_50 111.0(11) . .
O1_50 C1_50 C4_50 106.3(12) . .
C3_50 C1_50 C4_50 113.4(11) . .
C2_50 C1_50 C4_50 106.0(11) . .
F2_50 C2_50 F1_50 105.3(12) . .
F2_50 C2_50 F3_50 109.3(13) . .
F1_50 C2_50 F3_50 103.3(12) . .
F2_50 C2_50 C1_50 116.5(12) . .
F1_50 C2_50 C1_50 115.2(12) . .
F3_50 C2_50 C1_50 106.3(11) . .
F5_50 C3_50 F4_50 108.1(13) . .
F5_50 C3_50 F6_50 105.4(13) . .
F4_50 C3_50 F6_50 105.4(12) . .
F5_50 C3_50 C1_50 113.4(13) . .
F4_50 C3_50 C1_50 112.0(13) . .
F6_50 C3_50 C1_50 112.2(12) . .
F7_50 C4_50 F8_50 114.5(15) . .
F7_50 C4_50 F9_50 101.1(14) . .
F8_50 C4_50 F9_50 108.5(14) . .
F7_50 C4_50 C1_50 116.7(14) . .
F8_50 C4_50 C1_50 107.7(12) . .
F9_50 C4_50 C1_50 107.7(14) . .
C1_64 O1_64 Al4 145.6(10) . .
O1_64 C1_64 C2_64 109.6(10) . .
O1_64 C1_64 C4_64 108.4(10) . .
C2_64 C1_64 C4_64 111.1(9) . .
O1_64 C1_64 C3_64 112.7(10) . .
C2_64 C1_64 C3_64 107.6(9) . .
C4_64 C1_64 C3_64 107.5(9) . .
F1_64 C2_64 F3_64 108.1(11) . .
F1_64 C2_64 F2_64 109.2(11) . .
F3_64 C2_64 F2_64 110.7(11) . .
F1_64 C2_64 C1_64 110.4(10) . .
F3_64 C2_64 C1_64 110.1(10) . .
F2_64 C2_64 C1_64 108.3(10) . .
F4_64 C3_64 F5_64 109.8(11) . .
F4_64 C3_64 F6_64 105.2(10) . .
F5_64 C3_64 F6_64 109.1(10) . .
F4_64 C3_64 C1_64 111.0(10) . .
F5_64 C3_64 C1_64 112.1(10) . .
F6_64 C3_64 C1_64 109.4(9) . .
F7_64 C4_64 F8_64 109.8(11) . .
F7_64 C4_64 F9_64 109.5(11) . .
F8_64 C4_64 F9_64 100.9(10) . .
F7_64 C4_64 C1_64 110.8(10) . .
F8_64 C4_64 C1_64 116.1(10) . .
F9_64 C4_64 C1_64 109.2(10) . .
C1_27 O1_27 Al5 150.8(4) . .
O1_27 C1_27 C4_27 111.4(5) . .
O1_27 C1_27 C3_27 107.8(5) . .
C4_27 C1_27 C3_27 109.2(4) . .
O1_27 C1_27 C2_27 111.0(5) . .
C4_27 C1_27 C2_27 108.6(5) . .
C3_27 C1_27 C2_27 108.9(5) . .
F3_27 C2_27 F2_27 107.5(5) . .
F3_27 C2_27 F1_27 106.9(5) . .
F2_27 C2_27 F1_27 106.8(5) . .
F3_27 C2_27 C1_27 111.5(5) . .
F2_27 C2_27 C1_27 112.0(5) . .
F1_27 C2_27 C1_27 111.8(5) . .
F6_27 C3_27 F4_27 107.7(5) . .
F6_27 C3_27 F5_27 108.1(5) . .
F4_27 C3_27 F5_27 107.1(5) . .
F6_27 C3_27 C1_27 111.2(5) . .
F4_27 C3_27 C1_27 110.6(5) . .
F5_27 C3_27 C1_27 111.9(5) . .
F7_27 C4_27 F8_27 108.2(5) . .
F7_27 C4_27 F9_27 107.3(5) . .
F8_27 C4_27 F9_27 106.8(4) . .
F7_27 C4_27 C1_27 113.3(4) . .
F8_27 C4_27 C1_27 110.6(5) . .
F9_27 C4_27 C1_27 110.5(5) . .
C1_28 O1_28 Al5 148.3(7) . .
O1_28 C1_28 C2_28 112.0(8) . .
O1_28 C1_28 C4_28 110.1(8) . .
C2_28 C1_28 C4_28 109.8(9) . .
O1_28 C1_28 C3_28 106.6(8) . .
C2_28 C1_28 C3_28 108.3(8) . .
C4_28 C1_28 C3_28 109.9(8) . .
F2_28 C2_28 F1_28 107.0(10) . .
F2_28 C2_28 F3_28 108.1(10) . .
F1_28 C2_28 F3_28 104.0(9) . .
F2_28 C2_28 C1_28 110.0(9) . .
F1_28 C2_28 C1_28 110.1(9) . .
F3_28 C2_28 C1_28 117.1(10) . .
F5_28 C3_28 F4_28 106.6(9) . .
F5_28 C3_28 F6_28 108.3(9) . .
F4_28 C3_28 F6_28 108.1(10) . .
F5_28 C3_28 C1_28 111.8(9) . .
F4_28 C3_28 C1_28 110.0(9) . .
F6_28 C3_28 C1_28 111.8(8) . .
F7_28 C4_28 F8_28 107.8(11) . .
F7_28 C4_28 F9_28 107.5(10) . .
F8_28 C4_28 F9_28 105.8(10) . .
F7_28 C4_28 C1_28 113.0(11) . .
F8_28 C4_28 C1_28 111.1(12) . .
F9_28 C4_28 C1_28 111.3(9) . .
C1_49 O1_49 Al5 150.6(11) . .
O1_49 C1_49 C3_49 110.5(11) . .
O1_49 C1_49 C4_49 112.0(11) . .
C3_49 C1_49 C4_49 108.3(11) . .
O1_49 C1_49 C2_49 108.3(11) . .
C3_49 C1_49 C2_49 109.0(11) . .
C4_49 C1_49 C2_49 108.7(11) . .
F2_49 C2_49 F3_49 109.0(15) . .
F2_49 C2_49 F1_49 106.8(17) . .
F3_49 C2_49 F1_49 106.2(15) . .
F2_49 C2_49 C1_49 113.9(17) . .
F3_49 C2_49 C1_49 111.1(13) . .
F1_49 C2_49 C1_49 109.6(19) . .
F4_49 C3_49 F6_49 109.4(15) . .
F4_49 C3_49 F5_49 104.5(13) . .
F6_49 C3_49 F5_49 108.0(14) . .
F4_49 C3_49 C1_49 115.4(14) . .
F6_49 C3_49 C1_49 109.2(15) . .
F5_49 C3_49 C1_49 110.1(12) . .
F9_49 C4_49 F7_49 104.1(13) . .
F9_49 C4_49 F8_49 106.1(12) . .
F7_49 C4_49 F8_49 108.3(13) . .
F9_49 C4_49 C1_49 109.5(12) . .
F7_49 C4_49 C1_49 113.9(15) . .
F8_49 C4_49 C1_49 114.1(14) . .
C1_29 O1_29 Al5 150.2(14) . .
O1_29 C1_29 C2_29 113.1(10) . .
O1_29 C1_29 C3_29 108.0(12) . .
C2_29 C1_29 C3_29 109.5(7) . .
O1_29 C1_29 C4_29 106.4(10) . .
C2_29 C1_29 C4_29 109.7(7) . .
C3_29 C1_29 C4_29 110.1(7) . .
F1_29 C2_29 F2_29 106.9(9) . .
F1_29 C2_29 F3_29 107.9(9) . .
F2_29 C2_29 F3_29 107.8(9) . .
F1_29 C2_29 C1_29 109.9(8) . .
F2_29 C2_29 C1_29 111.7(8) . .
F3_29 C2_29 C1_29 112.3(8) . .
F5_29 C3_29 F4_29 107.4(8) . .
F5_29 C3_29 F6_29 107.8(9) . .
F4_29 C3_29 F6_29 108.9(9) . .
F5_29 C3_29 C1_29 111.9(8) . .
F4_29 C3_29 C1_29 109.7(8) . .
F6_29 C3_29 C1_29 110.9(8) . .
F8_29 C4_29 F9_29 107.6(8) . .
F8_29 C4_29 F7_29 107.6(9) . .
F9_29 C4_29 F7_29 107.8(8) . .
F8_29 C4_29 C1_29 111.2(8) . .
F9_29 C4_29 C1_29 110.9(8) . .
F7_29 C4_29 C1_29 111.6(8) . .
C1_38 O1_38 Al5 148.3(16) . .
O1_38 C1_38 C4_38 110.8(13) . .
O1_38 C1_38 C2_38 111.2(13) . .
C4_38 C1_38 C2_38 108.8(8) . .
O1_38 C1_38 C3_38 109.2(11) . .
C4_38 C1_38 C3_38 109.3(8) . .
C2_38 C1_38 C3_38 107.5(8) . .
F3_38 C2_38 F1_38 107.7(9) . .
F3_38 C2_38 F2_38 107.4(10) . .
F1_38 C2_38 F2_38 106.9(9) . .
F3_38 C2_38 C1_38 110.5(8) . .
F1_38 C2_38 C1_38 111.0(9) . .
F2_38 C2_38 C1_38 113.1(8) . .
F4_38 C3_38 F6_38 106.8(9) . .
F4_38 C3_38 F5_38 108.2(10) . .
F6_38 C3_38 F5_38 108.3(10) . .
F4_38 C3_38 C1_38 110.9(9) . .
F6_38 C3_38 C1_38 112.5(9) . .
F5_38 C3_38 C1_38 110.0(10) . .
F7_38 C4_38 F9_38 106.6(10) . .
F7_38 C4_38 F8_38 107.4(10) . .
F9_38 C4_38 F8_38 108.3(11) . .
F7_38 C4_38 C1_38 111.7(9) . .
F9_38 C4_38 C1_38 111.0(10) . .
F8_38 C4_38 C1_38 111.6(10) . .
C1_30 O1_30 Al5 148.6(8) . .
O1_30 C1_30 C2_30 106.1(9) . .
O1_30 C1_30 C4_30 109.7(8) . .
C2_30 C1_30 C4_30 110.2(8) . .
O1_30 C1_30 C3_30 109.5(9) . .
C2_30 C1_30 C3_30 112.9(9) . .
C4_30 C1_30 C3_30 108.4(9) . .
F3_30 C2_30 F2_30 110.8(12) . .
F3_30 C2_30 F1_30 107.1(10) . .
F2_30 C2_30 F1_30 109.5(11) . .
F3_30 C2_30 C1_30 112.4(10) . .
F2_30 C2_30 C1_30 106.9(12) . .
F1_30 C2_30 C1_30 110.2(10) . .
F5_30 C3_30 F4_30 107.5(10) . .
F5_30 C3_30 F6_30 109.3(12) . .
F4_30 C3_30 F6_30 106.0(11) . .
F5_30 C3_30 C1_30 110.6(10) . .
F4_30 C3_30 C1_30 113.1(10) . .
F6_30 C3_30 C1_30 110.1(11) . .
F7_30 C4_30 F8_30 103.3(9) . .
F7_30 C4_30 F9_30 107.9(8) . .
F8_30 C4_30 F9_30 109.3(9) . .
F7_30 C4_30 C1_30 112.7(8) . .
F8_30 C4_30 C1_30 111.5(8) . .
F9_30 C4_30 C1_30 111.8(8) . .
C1_48 O1_48 Al5 149.4(11) . .
O1_48 C1_48 C4_48 112.9(12) . .
O1_48 C1_48 C3_48 111.8(11) . .
C4_48 C1_48 C3_48 107.4(11) . .
O1_48 C1_48 C2_48 110.7(11) . .
C4_48 C1_48 C2_48 106.6(10) . .
C3_48 C1_48 C2_48 107.1(10) . .
F3_48 C2_48 F1_48 107.4(10) . .
F3_48 C2_48 F2_48 106.5(11) . .
F1_48 C2_48 F2_48 107.4(10) . .
F3_48 C2_48 C1_48 109.3(11) . .
F1_48 C2_48 C1_48 111.2(11) . .
F2_48 C2_48 C1_48 114.7(10) . .
F4_48 C3_48 F6_48 106.8(13) . .
F4_48 C3_48 F5_48 107.4(16) . .
F6_48 C3_48 F5_48 105.3(14) . .
F4_48 C3_48 C1_48 109.6(13) . .
F6_48 C3_48 C1_48 114.2(13) . .
F5_48 C3_48 C1_48 113.2(17) . .
F9_48 C4_48 F7_48 105.9(15) . .
F9_48 C4_48 F8_48 102.6(14) . .
F7_48 C4_48 F8_48 106.4(13) . .
F9_48 C4_48 C1_48 116.3(16) . .
F7_48 C4_48 C1_48 110.2(13) . .
F8_48 C4_48 C1_48 114.6(12) . .
C1_31 O1_31 Al6 149(2) . .
O1_31 C1_31 C2_31 110.3(14) . .
O1_31 C1_31 C3_31 110.4(16) . .
C2_31 C1_31 C3_31 110.3(13) . .
O1_31 C1_31 C4_31 109.5(16) . .
C2_31 C1_31 C4_31 107.4(13) . .
C3_31 C1_31 C4_31 108.9(11) . .
F2_31 C2_31 F1_31 106.8(19) . .
F2_31 C2_31 F3_31 107.3(19) . .
F1_31 C2_31 F3_31 107.2(17) . .
F2_31 C2_31 C1_31 114(2) . .
F1_31 C2_31 C1_31 111(2) . .
F3_31 C2_31 C1_31 111(2) . .
F5_31 C3_31 F4_31 107.0(14) . .
F5_31 C3_31 F6_31 105.7(14) . .
F4_31 C3_31 F6_31 105.8(14) . .
F5_31 C3_31 C1_31 115.4(15) . .
F4_31 C3_31 C1_31 110.1(16) . .
F6_31 C3_31 C1_31 112.2(15) . .
F8_31 C4_31 F9_31 108.4(15) . .
F8_31 C4_31 F7_31 107.0(14) . .
F9_31 C4_31 F7_31 106.0(13) . .
F8_31 C4_31 C1_31 111.0(17) . .
F9_31 C4_31 C1_31 111.6(16) . .
F7_31 C4_31 C1_31 112.5(13) . .
C1_60 O1_60 Al6 148.2(12) . .
O1_60 C1_60 C3_60 112.2(9) . .
O1_60 C1_60 C4_60 106.5(9) . .
C3_60 C1_60 C4_60 108.1(8) . .
O1_60 C1_60 C2_60 109.4(9) . .
C3_60 C1_60 C2_60 111.0(8) . .
C4_60 C1_60 C2_60 109.5(7) . .
F1_60 C2_60 F3_60 106.4(9) . .
F1_60 C2_60 F2_60 107.3(8) . .
F3_60 C2_60 F2_60 108.3(8) . .
F1_60 C2_60 C1_60 111.4(9) . .
F3_60 C2_60 C1_60 110.4(9) . .
F2_60 C2_60 C1_60 112.7(8) . .
F5_60 C3_60 F4_60 107.2(10) . .
F5_60 C3_60 F6_60 107.0(9) . .
F4_60 C3_60 F6_60 106.9(10) . .
F5_60 C3_60 C1_60 110.8(12) . .
F4_60 C3_60 C1_60 110.6(11) . .
F6_60 C3_60 C1_60 114.0(12) . .
F8_60 C4_60 F9_60 108.1(8) . .
F8_60 C4_60 F7_60 106.7(8) . .
F9_60 C4_60 F7_60 107.2(8) . .
F8_60 C4_60 C1_60 111.8(8) . .
F9_60 C4_60 C1_60 111.0(8) . .
F7_60 C4_60 C1_60 111.9(8) . .
C1_32 O1_32 Al6 149.9(3) . .
O1_32 C1_32 C3_32 110.2(4) . .
O1_32 C1_32 C2_32 111.7(4) . .
C3_32 C1_32 C2_32 108.6(4) . .
O1_32 C1_32 C4_32 107.9(4) . .
C3_32 C1_32 C4_32 109.6(4) . .
C2_32 C1_32 C4_32 108.9(4) . .
F1_32 C2_32 F2_32 107.4(4) . .
F1_32 C2_32 F3_32 107.9(5) . .
F2_32 C2_32 F3_32 106.9(4) . .
F1_32 C2_32 C1_32 110.5(4) . .
F2_32 C2_32 C1_32 111.2(4) . .
F3_32 C2_32 C1_32 112.7(4) . .
F4_32 C3_32 F6_32 107.8(5) . .
F4_32 C3_32 F5_32 107.0(5) . .
F6_32 C3_32 F5_32 108.0(5) . .
F4_32 C3_32 C1_32 110.7(5) . .
F6_32 C3_32 C1_32 110.8(5) . .
F5_32 C3_32 C1_32 112.2(5) . .
F8_32 C4_32 F9_32 108.5(5) . .
F8_32 C4_32 F7_32 108.2(5) . .
F9_32 C4_32 F7_32 107.2(5) . .
F8_32 C4_32 C1_32 110.3(4) . .
F9_32 C4_32 C1_32 110.6(5) . .
F7_32 C4_32 C1_32 111.9(5) . .
C1_33 O1_33 Al6 142.9(7) . .
C1_33 O1_33 F9_33 80.9(6) . .
Al6 O1_33 F9_33 133.0(4) . .
O1_33 C1_33 C4_33 95.1(8) . .
O1_33 C1_33 C3_33 112.7(8) . .
C4_33 C1_33 C3_33 112.5(9) . .
O1_33 C1_33 C2_33 112.9(9) . .
C4_33 C1_33 C2_33 112.2(9) . .
C3_33 C1_33 C2_33 110.8(8) . .
F3_33 C2_33 F1_33 108.6(12) . .
F3_33 C2_33 F2_33 106.3(9) . .
F1_33 C2_33 F2_33 108.8(10) . .
F3_33 C2_33 C1_33 107.9(10) . .
F1_33 C2_33 C1_33 114.0(13) . .
F2_33 C2_33 C1_33 110.9(9) . .
F6_33 C3_33 F4_33 107.7(8) . .
F6_33 C3_33 F5_33 106.5(8) . .
F4_33 C3_33 F5_33 106.5(8) . .
F6_33 C3_33 C1_33 111.8(8) . .
F4_33 C3_33 C1_33 109.2(8) . .
F5_33 C3_33 C1_33 114.9(8) . .
F7_33 C4_33 F8_33 116.3(14) . .
F7_33 C4_33 F9_33 113.0(10) . .
F8_33 C4_33 F9_33 114.8(13) . .
F7_33 C4_33 C1_33 104.6(9) . .
F8_33 C4_33 C1_33 114.3(15) . .
F9_33 C4_33 C1_33 90.5(8) . .
C4_33 F9_33 O1_33 83.5(6) . .
C1_42 O1_42 Al6 147.7(7) . .
O1_42 C1_42 C4_42 106.1(9) . .
O1_42 C1_42 C3_42 104.3(9) . .
C4_42 C1_42 C3_42 106.8(9) . .
O1_42 C1_42 C2_42 125.9(10) . .
C4_42 C1_42 C2_42 108.2(9) . .
C3_42 C1_42 C2_42 104.3(8) . .
F3_42 C2_42 F1_42 101.2(13) . .
F3_42 C2_42 F2_42 100.5(14) . .
F1_42 C2_42 F2_42 100.0(9) . .
F3_42 C2_42 C1_42 106.9(15) . .
F1_42 C2_42 C1_42 128.2(11) . .
F2_42 C2_42 C1_42 116.0(9) . .
F5_42 C3_42 F4_42 108.3(9) . .
F5_42 C3_42 F6_42 108.1(9) . .
F4_42 C3_42 F6_42 108.7(9) . .
F5_42 C3_42 C1_42 109.8(9) . .
F4_42 C3_42 C1_42 113.5(9) . .
F6_42 C3_42 C1_42 108.3(9) . .
F7_42 C4_42 F8_42 106.1(14) . .
F7_42 C4_42 F9_42 105.5(10) . .
F8_42 C4_42 F9_42 107.1(11) . .
F7_42 C4_42 C1_42 113.9(11) . .
F8_42 C4_42 C1_42 112.5(14) . .
F9_42 C4_42 C1_42 111.3(10) . .
C1_34 O1_34 Al6 145.1(7) . .
O1_34 C1_34 C4_34 112.2(9) . .
O1_34 C1_34 C3_34 104.5(8) . .
C4_34 C1_34 C3_34 111.1(9) . .
O1_34 C1_34 C2_34 109.0(8) . .
C4_34 C1_34 C2_34 110.5(9) . .
C3_34 C1_34 C2_34 109.3(9) . .
F3_34 C2_34 F1_34 107.5(11) . .
F3_34 C2_34 F2_34 106.4(11) . .
F1_34 C2_34 F2_34 111.0(10) . .
F3_34 C2_34 C1_34 112.6(11) . .
F1_34 C2_34 C1_34 109.2(10) . .
F2_34 C2_34 C1_34 110.0(9) . .
F4_34 C3_34 F6_34 107.6(9) . .
F4_34 C3_34 F5_34 110.5(10) . .
F6_34 C3_34 F5_34 107.2(9) . .
F4_34 C3_34 C1_34 112.6(9) . .
F6_34 C3_34 C1_34 110.9(9) . .
F5_34 C3_34 C1_34 107.9(9) . .
F9_34 C4_34 F8_34 108.0(10) . .
F9_34 C4_34 F7_34 117.1(10) . .
F8_34 C4_34 F7_34 86.6(9) . .
F9_34 C4_34 C1_34 109.3(9) . .
F8_34 C4_34 C1_34 109.1(9) . .
F7_34 C4_34 C1_34 123.1(11) . .
C1_39 O1_39 Al6 150.5(8) . .
O1_39 C1_39 C2_39 117.0(9) . .
O1_39 C1_39 C4_39 109.2(9) . .
C2_39 C1_39 C4_39 105.7(9) . .
O1_39 C1_39 C3_39 109.8(9) . .
C2_39 C1_39 C3_39 105.9(9) . .
C4_39 C1_39 C3_39 108.9(9) . .
F1_39 C2_39 F2_39 109.2(11) . .
F1_39 C2_39 F3_39 107.6(10) . .
F2_39 C2_39 F3_39 108.1(10) . .
F1_39 C2_39 C1_39 110.5(11) . .
F2_39 C2_39 C1_39 115.2(9) . .
F3_39 C2_39 C1_39 106.0(9) . .
F5_39 C3_39 F6_39 107.5(10) . .
F5_39 C3_39 F4_39 87.5(10) . .
F6_39 C3_39 F4_39 126.2(11) . .
F5_39 C3_39 C1_39 112.3(10) . .
F6_39 C3_39 C1_39 116.7(9) . .
F4_39 C3_39 C1_39 102.9(10) . .
F7_39 C4_39 F9_39 107.9(11) . .
F7_39 C4_39 F8_39 106.1(10) . .
F9_39 C4_39 F8_39 105.7(10) . .
F7_39 C4_39 C1_39 111.9(10) . .
F9_39 C4_39 C1_39 110.6(10) . .
F8_39 C4_39 C1_39 114.2(9) . .
F1_35 C1_35 C2_35 120.9(7) . .
F1_35 C1_35 C6_35 117.4(7) . .
C2_35 C1_35 C6_35 121.8(6) . .
C1_35 C2_35 C3_35 118.8(7) . .
C1_35 C2_35 H2_35 120.6 . .
C3_35 C2_35 H2_35 120.6 . .
C2_35 C3_35 C4_35 120.1(7) . .
C2_35 C3_35 H3_35 119.9 . .
C4_35 C3_35 H3_35 119.9 . .
C5_35 C4_35 C3_35 119.6(7) . .
C5_35 C4_35 H4_35 120.2 . .
C3_35 C4_35 H4_35 120.2 . .
C6_35 C5_35 C4_35 120.5(7) . .
C6_35 C5_35 H5_35 119.8 . .
C4_35 C5_35 H5_35 119.8 . .
C5_35 C6_35 C1_35 119.3(7) . .
C5_35 C6_35 H6_35 120.4 . .
C1_35 C6_35 H6_35 120.4 . .
F1_61 C1_61 C6_61 111(2) . .
F1_61 C1_61 C2_61 129(2) . .
C6_61 C1_61 C2_61 120.1(10) . .
C3_61 C2_61 C1_61 119.4(10) . .
C3_61 C2_61 H2_61 120.3 . .
C1_61 C2_61 H2_61 120.3 . .
C4_61 C3_61 C2_61 120.7(10) . .
C4_61 C3_61 H3_61 119.6 . .
C2_61 C3_61 H3_61 119.6 . .
C3_61 C4_61 C5_61 120.1(10) . .
C3_61 C4_61 H4_61 119.9 . .
C5_61 C4_61 H4_61 119.9 . .
C4_61 C5_61 C6_61 119.4(10) . .
C4_61 C5_61 H5_61 120.3 . .
C6_61 C5_61 H5_61 120.3 . .
C1_61 C6_61 C5_61 120.4(10) . .
C1_61 C6_61 H6_61 119.8 . .
C5_61 C6_61 H6_61 119.8 . .
C6_36 C1_36 F1_36 116.7(6) . .
C6_36 C1_36 C2_36 122.0(5) . .
F1_36 C1_36 C2_36 121.3(6) . .
C1_36 C2_36 C3_36 118.5(5) . .
C1_36 C2_36 H2_36 120.8 . .
C3_36 C2_36 H2_36 120.8 . .
C4_36 C3_36 C2_36 118.7(6) . .
C4_36 C3_36 H3_36 120.7 . .
C2_36 C3_36 H3_36 120.7 . .
C5_36 C4_36 C3_36 120.7(6) . .
C5_36 C4_36 H4_36 119.6 . .
C3_36 C4_36 H4_36 119.6 . .
C6_36 C5_36 C4_36 121.1(6) . .
C6_36 C5_36 H5_36 119.5 . .
C4_36 C5_36 H5_36 119.5 . .
C1_36 C6_36 C5_36 119.1(6) . .
C1_36 C6_36 H6_36 120.5 . .
C5_36 C6_36 H6_36 120.5 . .
F1_37 C1_37 C2_37 120.7(11) . .
F1_37 C1_37 C6_37 119.4(10) . .
C2_37 C1_37 C6_37 119.8(9) . .
C1_37 C2_37 C3_37 120.0(9) . .
C1_37 C2_37 H2_37 120.0 . .
C3_37 C2_37 H2_37 120.0 . .
C2_37 C3_37 C4_37 120.0(8) . .
C2_37 C3_37 H3_37 120.0 . .
C4_37 C3_37 H3_37 120.0 . .
F2_37 C4_37 C3_37 119.7(10) . .
F2_37 C4_37 C5_37 120.1(10) . .
C3_37 C4_37 C5_37 120.3(8) . .
C6_37 C5_37 C4_37 118.8(9) . .
C6_37 C5_37 H5_37 120.6 . .
C4_37 C5_37 H5_37 120.6 . .
C5_37 C6_37 C1_37 120.9(9) . .
C5_37 C6_37 H6_37 119.5 . .
C1_37 C6_37 H6_37 119.5 . .

loop_
_geom_bond_atom_site_label_1
_geom_bond_atom_site_label_2
_geom_bond_distance
_geom_bond_site_symmetry_2
In1 N1_1 2.357(4) .
In1 N2_1 2.388(4) .
In1 N1_2 2.402(4) .
In1 In3 2.6884(5) .
In1 In2 2.7202(5) .
In2 N2_4 2.313(4) .
In2 N1_3 2.324(5) .
In2 N2_3 2.372(5) .
In2 N1_4 2.399(4) .
In2 In3 2.6858(5) .
In3 N2_2 2.325(4) .
In3 N2_5 2.334(4) .
In3 N1_5 2.349(4) .
In4 N2_6 2.325(4) .
In4 N1_7 2.342(5) .
In4 N1_6 2.347(4) .
In4 In6 2.6680(5) .
In4 In5 2.6789(5) .
In5 N2_8 2.297(5) .
In5 N1_9 2.308(4) .
In5 N2_9 2.370(4) .
In5 N1_8 2.384(4) .
In5 In6 2.6984(5) .
In6 N1_10 2.335(4) .
In6 N2_10 2.348(4) .
In6 N2_7 2.376(5) .
Al1 O1_11 1.697(5) .
Al1 O1_52 1.699(10) .
Al1 O1_45 1.704(12) .
Al1 O1_13 1.713(4) .
Al1 O1_14 1.726(7) .
Al1 O1_12 1.746(5) .
Al1 O1_53 1.750(10) .
Al2 O1_47 1.702(8) .
Al2 O1_17 1.708(5) .
Al2 O1_18 1.710(10) .
Al2 O1_16 1.716(6) .
Al2 O1_57 1.718(12) .
Al2 O1_40 1.719(9) .
Al2 O1_15 1.744(5) .
Al2 O1_44 1.744(8) .
Al3 O1_58 1.697(10) .
Al3 O1_22 1.707(8) .
Al3 O1_19 1.711(7) .
Al3 O1_21 1.712(5) .
Al3 O1_43 1.714(12) .
Al3 O1_55 1.715(12) .
Al3 O1_56 1.722(11) .
Al3 O1_20 1.723(4) .
Al3 O1_54 1.753(10) .
Al4 O1_51 1.695(8) .
Al4 O1_46 1.697(12) .
Al4 O1_41 1.703(11) .
Al4 O1_64 1.705(8) .
Al4 O1_25 1.719(8) .
Al4 O1_59 1.724(11) .
Al4 O1_50 1.726(10) .
Al4 O1_24 1.726(9) .
Al4 O1_26 1.732(12) .
Al4 O1_23 1.738(6) .
Al4 O1_62 1.739(8) .
Al5 O1_30 1.673(7) .
Al5 O1_29 1.699(9) .
Al5 O1_27 1.718(4) .
Al5 O1_28 1.728(6) .
Al5 O1_38 1.729(11) .
Al5 O1_49 1.734(8) .
Al5 O1_48 1.760(9) .
Al6 O1_34 1.665(6) .
Al6 O1_42 1.700(6) .
Al6 O1_60 1.712(8) .
Al6 O1_32 1.715(4) .
Al6 O1_31 1.728(12) .
Al6 O1_33 1.768(6) .
Al6 O1_39 1.785(7) .
N1_1 C1_1 1.332(7) .
N1_1 C5_1 1.335(7) .
N2_1 C10_1 1.336(7) .
N2_1 C6_1 1.343(7) .
C1_1 C2_1 1.378(8) .
C1_1 H1_1 0.9500 .
C2_1 C3_1 1.378(9) .
C2_1 H2_1 0.9500 .
C3_1 C4_1 1.396(9) .
C3_1 H3_1 0.9500 .
C4_1 C5_1 1.392(7) .
C4_1 H4_1 0.9500 .
C5_1 C6_1 1.496(7) .
C6_1 C7_1 1.390(8) .
C7_1 C8_1 1.391(9) .
C7_1 H7_1 0.9500 .
C8_1 C9_1 1.361(9) .
C8_1 H8_1 0.9500 .
C9_1 C10_1 1.392(8) .
C9_1 H9_1 0.9500 .
C10_1 H10_1 0.9500 .
N1_2 C1_2 1.335(7) .
N1_2 C5_2 1.351(7) .
N2_2 C10_2 1.343(7) .
N2_2 C6_2 1.347(7) .
C1_2 C2_2 1.373(8) .
C1_2 H1_2 0.9500 .
C2_2 C3_2 1.386(9) .
C2_2 H2_2 0.9500 .
C3_2 C4_2 1.382(9) .
C3_2 H3_2 0.9500 .
C4_2 C5_2 1.390(8) .
C4_2 H4_2 0.9500 .
C5_2 C6_2 1.479(8) .
C6_2 C7_2 1.392(8) .
C7_2 C8_2 1.381(9) .
C7_2 H7_2 0.9500 .
C8_2 C9_2 1.375(9) .
C8_2 H8_2 0.9500 .
C9_2 C10_2 1.372(8) .
C9_2 H9_2 0.9500 .
C10_2 H10_2 0.9500 .
N1_3 C1_3 1.338(8) .
N1_3 C5_3 1.363(8) .
N2_3 C6_3 1.327(7) .
N2_3 C10_3 1.341(8) .
C1_3 C2_3 1.377(9) .
C1_3 H1_3 0.9500 .
C2_3 C3_3 1.374(11) .
C2_3 H2_3 0.9500 .
C3_3 C4_3 1.376(11) .
C3_3 H3_3 0.9500 .
C4_3 C5_3 1.387(9) .
C4_3 H4_3 0.9500 .
C5_3 C6_3 1.476(9) .
C6_3 C7_3 1.397(10) .
C7_3 C8_3 1.366(12) .
C7_3 H7_3 0.9500 .
C8_3 C9_3 1.348(11) .
C8_3 H8_3 0.9500 .
C9_3 C10_3 1.369(8) .
C9_3 H9_3 0.9500 .
C10_3 H10_3 0.9500 .
N1_4 C5_4 1.333(7) .
N1_4 C1_4 1.348(7) .
N2_4 C10_4 1.332(7) .
N2_4 C6_4 1.363(7) .
C1_4 C2_4 1.372(8) .
C1_4 H1_4 0.9500 .
C2_4 C3_4 1.391(9) .
C2_4 H2_4 0.9500 .
C3_4 C4_4 1.364(9) .
C3_4 H3_4 0.9500 .
C4_4 C5_4 1.398(8) .
C4_4 H4_4 0.9500 .
C5_4 C6_4 1.470(8) .
C6_4 C7_4 1.402(8) .
C7_4 C8_4 1.379(9) .
C7_4 H7_4 0.9500 .
C8_4 C9_4 1.371(9) .
C8_4 H8_4 0.9500 .
C9_4 C10_4 1.370(8) .
C9_4 H9_4 0.9500 .
C10_4 H10_4 0.9500 .
N1_5 C1_5 1.330(7) .
N1_5 C5_5 1.353(7) .
N2_5 C10_5 1.335(7) .
N2_5 C6_5 1.348(7) .
C1_5 C2_5 1.392(8) .
C1_5 H1_5 0.9500 .
C2_5 C3_5 1.374(9) .
C2_5 H2_5 0.9500 .
C3_5 C4_5 1.368(9) .
C3_5 H3_5 0.9500 .
C4_5 C5_5 1.392(8) .
C4_5 H4_5 0.9500 .
C5_5 C6_5 1.490(8) .
C6_5 C7_5 1.384(8) .
C7_5 C8_5 1.376(9) .
C7_5 H7_5 0.9500 .
C8_5 C9_5 1.384(9) .
C8_5 H8_5 0.9500 .
C9_5 C10_5 1.383(8) .
C9_5 H9_5 0.9500 .
C10_5 H10_5 0.9500 .
N1_6 C1_6 1.332(8) .
N1_6 C5_6 1.344(7) .
N2_6 C10_6 1.336(7) .
N2_6 C6_6 1.347(7) .
C1_6 C2_6 1.376(9) .
C1_6 H1_6 0.9500 .
C2_6 C3_6 1.366(11) .
C2_6 H2_6 0.9500 .
C3_6 C4_6 1.370(11) .
C3_6 H3_6 0.9500 .
C4_6 C5_6 1.375(8) .
C4_6 H4_6 0.9500 .
C5_6 C6_6 1.491(8) .
C6_6 C7_6 1.404(8) .
C7_6 C8_6 1.381(10) .
C7_6 H7_6 0.9500 .
C8_6 C9_6 1.349(9) .
C8_6 H8_6 0.9500 .
C9_6 C10_6 1.382(8) .
C9_6 H9_6 0.9500 .
C10_6 H10_6 0.9500 .
N1_7 C5_7 1.331(7) .
N1_7 C1_7 1.343(7) .
N2_7 C6_7 1.338(7) .
N2_7 C10_7 1.348(7) .
C1_7 C2_7 1.378(9) .
C1_7 H1_7 0.9500 .
C2_7 C3_7 1.389(9) .
C2_7 H2_7 0.9500 .
C3_7 C4_7 1.364(9) .
C3_7 H3_7 0.9500 .
C4_7 C5_7 1.413(8) .
C4_7 H4_7 0.9500 .
C5_7 C6_7 1.489(8) .
C6_7 C7_7 1.397(8) .
C7_7 C8_7 1.371(9) .
C7_7 H7_7 0.9500 .
C8_7 C9_7 1.376(10) .
C8_7 H8_7 0.9500 .
C9_7 C10_7 1.382(9) .
C9_7 H9_7 0.9500 .
C10_7 H10_7 0.9500 .
N1_8 C1_8 1.330(8) .
N1_8 C5_8 1.350(7) .
N2_8 C6_8 1.329(8) .
N2_8 C10_8 1.360(8) .
C1_8 C2_8 1.392(8) .
C1_8 H1_8 0.9500 .
C2_8 C3_8 1.378(10) .
C2_8 H2_8 0.9500 .
C3_8 C4_8 1.361(11) .
C3_8 H3_8 0.9500 .
C4_8 C5_8 1.390(8) .
C4_8 H4_8 0.9500 .
C5_8 C6_8 1.464(10) .
C6_8 C7_8 1.396(9) .
C7_8 C8_8 1.357(13) .
C7_8 H7_8 0.9500 .
C8_8 C9_8 1.385(13) .
C8_8 H8_8 0.9500 .
C9_8 C10_8 1.381(9) .
C9_8 H9_8 0.9500 .
C10_8 H10_8 0.9500 .
N1_9 C1_9 1.346(7) .
N1_9 C5_9 1.354(7) .
N2_9 C6_9 1.330(7) .
N2_9 C10_9 1.338(8) .
C1_9 C2_9 1.387(8) .
C1_9 H1_9 0.9500 .
C2_9 C3_9 1.359(10) .
C2_9 H2_9 0.9500 .
C3_9 C4_9 1.382(9) .
C3_9 H3_9 0.9500 .
C4_9 C5_9 1.378(8) .
C4_9 H4_9 0.9500 .
C5_9 C6_9 1.477(8) .
C6_9 C7_9 1.395(9) .
C7_9 C8_9 1.382(11) .
C7_9 H7_9 0.9500 .
C8_9 C9_9 1.347(11) .
C8_9 H8_9 0.9500 .
C9_9 C10_9 1.371(9) .
C9_9 H9_9 0.9500 .
C10_9 H10_9 0.9500 .
N1_10 C5_10 1.344(7) .
N1_10 C1_10 1.346(7) .
N2_10 C6_10 1.338(7) .
N2_10 C10_10 1.340(7) .
C1_10 C2_10 1.380(8) .
C1_10 H1_10 0.9500 .
C2_10 C3_10 1.371(9) .
C2_10 H2_10 0.9500 .
C3_10 C4_10 1.380(9) .
C3_10 H3_10 0.9500 .
C4_10 C5_10 1.387(7) .
C4_10 H4_10 0.9500 .
C5_10 C6_10 1.489(8) .
C6_10 C7_10 1.390(8) .
C7_10 C8_10 1.375(10) .
C7_10 H7_10 0.9500 .
C8_10 C9_10 1.369(10) .
C8_10 H8_10 0.9500 .
C9_10 C10_10 1.378(8) .
C9_10 H9_10 0.9500 .
C10_10 H10_10 0.9500 .
O1_11 C1_11 1.358(7) .
C1_11 C3_11 1.542(9) .
C1_11 C2_11 1.551(9) .
C1_11 C4_11 1.552(9) .
C2_11 F1_11 1.323(8) .
C2_11 F3_11 1.326(8) .
C2_11 F2_11 1.350(8) .
C3_11 F5_11 1.337(8) .
C3_11 F6_11 1.337(8) .
C3_11 F4_11 1.341(8) .
C4_11 F7_11 1.322(8) .
C4_11 F8_11 1.333(8) .
C4_11 F9_11 1.339(9) .
O1_53 C1_53 1.337(11) .
C1_53 C4_53 1.543(13) .
C1_53 C3_53 1.557(13) .
C1_53 C2_53 1.559(12) .
C2_53 F3_53 1.315(13) .
C2_53 F2_53 1.324(13) .
C2_53 F1_53 1.334(13) .
C3_53 F4_53 1.329(13) .
C3_53 F6_53 1.336(14) .
C3_53 F5_53 1.340(13) .
C4_53 F9_53 1.330(13) .
C4_53 F8_53 1.336(13) .
C4_53 F7_53 1.343(13) .
O1_12 C1_12 1.353(7) .
C1_12 C3_12 1.540(9) .
C1_12 C2_12 1.544(9) .
C1_12 C4_12 1.554(10) .
C2_12 F2_12 1.325(9) .
C2_12 F3_12 1.344(9) .
C2_12 F1_12 1.349(9) .
C3_12 F5_12 1.339(10) .
C3_12 F6_12 1.350(10) .
C3_12 F4_12 1.352(9) .
C4_12 F9_12 1.314(9) .
C4_12 F8_12 1.327(9) .
C4_12 F7_12 1.329(9) .
O1_52 C1_52 1.363(11) .
C1_52 C3_52 1.536(13) .
C1_52 C4_52 1.539(13) .
C1_52 C2_52 1.544(13) .
C2_52 F3_52 1.310(13) .
C2_52 F2_52 1.326(13) .
C2_52 F1_52 1.332(13) .
C3_52 F5_52 1.324(13) .
C3_52 F4_52 1.328(13) .
C3_52 F6_52 1.334(13) .
C4_52 F7_52 1.322(13) .
C4_52 F8_52 1.325(13) .
C4_52 F9_52 1.336(13) .
O1_13 C1_13 1.345(5) .
C1_13 C2_13 1.547(6) .
C1_13 C3_13 1.551(6) .
C1_13 C4_13 1.552(7) .
C2_13 F2_13 1.321(6) .
C2_13 F1_13 1.328(6) .
C2_13 F3_13 1.348(6) .
C3_13 F5_13 1.328(6) .
C3_13 F4_13 1.331(6) .
C3_13 F6_13 1.334(6) .
C4_13 F7_13 1.318(6) .
C4_13 F9_13 1.329(6) .
C4_13 F8_13 1.337(6) .
O1_14 C1_14 1.355(8) .
C1_14 C2_14 1.541(10) .
C1_14 C3_14 1.554(10) .
C1_14 C4_14 1.564(9) .
C2_14 F3_14 1.314(10) .
C2_14 F1_14 1.324(11) .
C2_14 F2_14 1.338(8) .
C3_14 F5_14 1.305(9) .
C3_14 F4_14 1.309(10) .
C3_14 F6_14 1.327(10) .
C4_14 F9_14 1.319(10) .
C4_14 F7_14 1.329(10) .
C4_14 F8_14 1.335(11) .
O1_45 C1_45 1.358(12) .
C1_45 C3_45 1.533(12) .
C1_45 C2_45 1.542(12) .
C1_45 C4_45 1.545(13) .
C2_45 F3_45 1.331(12) .
C2_45 F1_45 1.337(13) .
C2_45 F2_45 1.339(13) .
C3_45 F5_45 1.317(13) .
C3_45 F6_45 1.327(12) .
C3_45 F4_45 1.339(13) .
C4_45 F7_45 1.316(12) .
C4_45 F8_45 1.322(12) .
C4_45 F9_45 1.335(12) .
O1_15 C1_15 1.348(8) .
C1_15 C4_15 1.552(10) .
C1_15 C3_15 1.554(10) .
C1_15 C2_15 1.556(10) .
C2_15 F2_15 1.333(10) .
C2_15 F1_15 1.345(10) .
C2_15 F3_15 1.346(10) .
C3_15 F5_15 1.325(10) .
C3_15 F6_15 1.331(9) .
C3_15 F4_15 1.336(9) .
C4_15 F9_15 1.327(10) .
C4_15 F7_15 1.343(9) .
C4_15 F8_15 1.343(10) .
O1_47 C1_47 1.361(10) .
C1_47 C2_47 1.538(12) .
C1_47 C4_47 1.546(12) .
C1_47 C3_47 1.550(12) .
C2_47 F2_47 1.332(12) .
C2_47 F1_47 1.335(12) .
C2_47 F3_47 1.344(12) .
C3_47 F4_47 1.320(13) .
C3_47 F6_47 1.326(13) .
C3_47 F5_47 1.342(13) .
C4_47 F8_47 1.332(12) .
C4_47 F7_47 1.332(12) .
C4_47 F9_47 1.336(12) .
O1_16 C1_16 1.340(7) .
C1_16 C4_16 1.536(9) .
C1_16 C3_16 1.551(9) .
C1_16 C2_16 1.568(9) .
C2_16 F2_16 1.312(9) .
C2_16 F3_16 1.345(8) .
C2_16 F1_16 1.349(9) .
C3_16 F6_16 1.331(9) .
C3_16 F5_16 1.334(9) .
C3_16 F4_16 1.351(9) .
C4_16 F9_16 1.321(9) .
C4_16 F7_16 1.328(8) .
C4_16 F8_16 1.363(9) .
O1_57 C1_57 1.349(12) .
C1_57 C3_57 1.546(13) .
C1_57 C2_57 1.547(13) .
C1_57 C4_57 1.557(13) .
C2_57 F1_57 1.326(14) .
C2_57 F2_57 1.341(14) .
C2_57 F3_57 1.341(14) .
C3_57 F5_57 1.329(13) .
C3_57 F6_57 1.337(13) .
C3_57 F4_57 1.340(13) .
C4_57 F7_57 1.320(13) .
C4_57 F8_57 1.334(13) .
C4_57 F9_57 1.336(13) .
O1_17 C1_17 1.364(8) .
C1_17 C2_17 1.534(10) .
C1_17 C3_17 1.549(9) .
C1_17 C4_17 1.559(10) .
C2_17 F1_17 1.325(9) .
C2_17 F3_17 1.343(9) .
C2_17 F2_17 1.344(9) .
C3_17 F4_17 1.328(9) .
C3_17 F5_17 1.328(9) .
C3_17 F6_17 1.339(10) .
C4_17 F8_17 1.319(10) .
C4_17 F7_17 1.339(9) .
C4_17 F9_17 1.343(10) .
O1_44 C1_44 1.355(10) .
C1_44 C3_44 1.546(12) .
C1_44 C4_44 1.551(12) .
C1_44 C2_44 1.552(12) .
C2_44 F2_44 1.323(12) .
C2_44 F1_44 1.329(12) .
C2_44 F3_44 1.339(12) .
C3_44 F5_44 1.329(12) .
C3_44 F6_44 1.342(12) .
C3_44 F4_44 1.345(12) .
C4_44 F7_44 1.330(13) .
C4_44 F8_44 1.332(13) .
C4_44 F9_44 1.333(13) .
O1_18 C1_18 1.355(11) .
C1_18 C2_18 1.546(12) .
C1_18 C4_18 1.550(12) .
C1_18 C3_18 1.552(11) .
C2_18 F2_18 1.332(10) .
C2_18 F1_18 1.333(12) .
C2_18 F3_18 1.338(12) .
C3_18 F5_18 1.323(11) .
C3_18 F4_18 1.334(12) .
C3_18 F6_18 1.345(12) .
C4_18 F8_18 1.308(11) .
C4_18 F9_18 1.328(11) .
C4_18 F7_18 1.341(12) .
O1_40 C1_40 1.357(10) .
C1_40 C3_40 1.546(11) .
C1_40 C2_40 1.548(11) .
C1_40 C4_40 1.558(11) .
C2_40 F2_40 1.334(10) .
C2_40 F1_40 1.345(11) .
C2_40 F3_40 1.345(12) .
C3_40 F4_40 1.336(12) .
C3_40 F5_40 1.340(10) .
C3_40 F6_40 1.344(11) .
C4_40 F7_40 1.325(11) .
C4_40 F9_40 1.344(12) .
C4_40 F8_40 1.344(11) .
O1_19 C1_19 1.366(9) .
C1_19 C2_19 1.549(11) .
C1_19 C4_19 1.551(11) .
C1_19 C3_19 1.557(11) .
C2_19 F3_19 1.317(11) .
C2_19 F1_19 1.336(10) .
C2_19 F2_19 1.364(11) .
C3_19 F5_19 1.301(10) .
C3_19 F4_19 1.326(11) .
C3_19 F6_19 1.340(10) .
C4_19 F9_19 1.333(11) .
C4_19 F8_19 1.334(11) .
C4_19 F7_19 1.341(11) .
O1_54 C1_54 1.357(11) .
C1_54 C4_54 1.537(12) .
C1_54 C2_54 1.542(12) .
C1_54 C3_54 1.549(12) .
C2_54 F1_54 1.315(12) .
C2_54 F3_54 1.349(12) .
C2_54 F2_54 1.355(12) .
C3_54 F5_54 1.281(13) .
C3_54 F6_54 1.344(12) .
C3_54 F4_54 1.346(13) .
C4_54 F9_54 1.301(12) .
C4_54 F7_54 1.314(13) .
C4_54 F8_54 1.328(12) .
O1_58 C1_58 1.360(11) .
C1_58 C3_58 1.537(13) .
C1_58 C4_58 1.539(13) .
C1_58 C2_58 1.540(13) .
C2_58 F2_58 1.322(13) .
C2_58 F1_58 1.327(13) .
C2_58 F3_58 1.341(13) .
C3_58 F4_58 1.328(13) .
C3_58 F6_58 1.339(13) .
C3_58 F5_58 1.341(14) .
C4_58 F8_58 1.302(13) .
C4_58 F7_58 1.345(13) .
C4_58 F9_58 1.349(13) .
O1_20 C1_20 1.351(7) .
C1_20 C4_20 1.537(8) .
C1_20 C2_20 1.553(9) .
C1_20 C3_20 1.558(9) .
C2_20 F3_20 1.306(8) .
C2_20 F1_20 1.347(8) .
C2_20 F2_20 1.349(8) .
C3_20 F4_20 1.334(8) .
C3_20 F5_20 1.334(9) .
C3_20 F6_20 1.342(9) .
C4_20 F8_20 1.322(8) .
C4_20 F9_20 1.328(8) .
C4_20 F7_20 1.353(9) .
O1_56 C1_56 1.347(12) .
C1_56 C4_56 1.548(13) .
C1_56 C2_56 1.549(13) .
C1_56 C3_56 1.555(13) .
C2_56 F1_56 1.322(14) .
C2_56 F2_56 1.332(14) .
C2_56 F3_56 1.343(14) .
C3_56 F4_56 1.316(13) .
C3_56 F5_56 1.329(13) .
C3_56 F6_56 1.334(13) .
C4_56 F9_56 1.336(14) .
C4_56 F8_56 1.343(13) .
C4_56 F7_56 1.351(14) .
O1_21 C1_21 1.359(7) .
C1_21 C2_21 1.537(9) .
C1_21 C4_21 1.543(10) .
C1_21 C3_21 1.550(9) .
C2_21 F2_21 1.315(8) .
C2_21 F3_21 1.327(9) .
C2_21 F1_21 1.363(9) .
C3_21 F6_21 1.330(9) .
C3_21 F5_21 1.333(9) .
C3_21 F4_21 1.341(9) .
C4_21 F7_21 1.332(9) .
C4_21 F8_21 1.347(9) .
C4_21 F9_21 1.359(10) .
O1_55 C1_55 1.345(12) .
C1_55 C4_55 1.544(13) .
C1_55 C3_55 1.552(13) .
C1_55 C2_55 1.556(13) .
C2_55 F3_55 1.328(13) .
C2_55 F1_55 1.332(13) .
C2_55 F2_55 1.340(13) .
C3_55 F5_55 1.327(13) .
C3_55 F6_55 1.328(13) .
C3_55 F4_55 1.335(13) .
C4_55 F8_55 1.327(14) .
C4_55 F9_55 1.335(13) .
C4_55 F7_55 1.338(13) .
O1_22 C1_22 1.347(9) .
C1_22 C3_22 1.550(10) .
C1_22 C2_22 1.552(10) .
C1_22 C4_22 1.559(10) .
C2_22 F3_22 1.313(11) .
C2_22 F2_22 1.330(10) .
C2_22 F1_22 1.333(10) .
C3_22 F5_22 1.320(11) .
C3_22 F4_22 1.321(10) .
C3_22 F6_22 1.340(10) .
C4_22 F9_22 1.330(10) .
C4_22 F8_22 1.332(10) .
C4_22 F7_22 1.337(9) .
O1_43 C1_43 1.354(11) .
C1_43 C2_43 1.547(12) .
C1_43 C4_43 1.552(12) .
C1_43 C3_43 1.554(12) .
C2_43 F1_43 1.335(12) .
C2_43 F3_43 1.335(12) .
C2_43 F2_43 1.339(12) .
C3_43 F5_43 1.329(12) .
C3_43 F6_43 1.331(13) .
C3_43 F4_43 1.344(13) .
C4_43 F8_43 1.327(13) .
C4_43 F7_43 1.331(12) .
C4_43 F9_43 1.339(12) .
O1_23 C1_23 1.342(8) .
C1_23 C2_23 1.545(10) .
C1_23 C3_23 1.546(10) .
C1_23 C4_23 1.559(10) .
C2_23 F2_23 1.308(10) .
C2_23 F1_23 1.335(10) .
C2_23 F3_23 1.338(11) .
C3_23 F4_23 1.313(10) .
C3_23 F5_23 1.320(10) .
C3_23 F6_23 1.349(10) .
C4_23 F8_23 1.327(11) .
C4_23 F7_23 1.337(10) .
C4_23 F9_23 1.345(10) .
O1_51 C1_51 1.341(10) .
C1_51 C3_51 1.540(12) .
C1_51 C4_51 1.553(12) .
C1_51 C2_51 1.556(12) .
C2_51 F2_51 1.321(12) .
C2_51 F1_51 1.328(12) .
C2_51 F3_51 1.333(12) .
C3_51 F4_51 1.330(12) .
C3_51 F6_51 1.335(12) .
C3_51 F5_51 1.352(12) .
C4_51 F9_51 1.328(12) .
C4_51 F8_51 1.338(12) .
C4_51 F7_51 1.339(12) .
O1_24 C1_24 1.363(10) .
C1_24 C3_24 1.538(12) .
C1_24 C2_24 1.555(12) .
C1_24 C4_24 1.558(12) .
C2_24 F2_24 1.329(12) .
C2_24 F3_24 1.338(12) .
C2_24 F1_24 1.358(12) .
C3_24 F4_24 1.314(12) .
C3_24 F5_24 1.323(12) .
C3_24 F6_24 1.326(12) .
C4_24 F7_24 1.330(12) .
C4_24 F9_24 1.335(12) .
C4_24 F8_24 1.335(12) .
O1_46 C1_46 1.338(12) .
C1_46 C3_46 1.549(13) .
C1_46 C2_46 1.550(13) .
C1_46 C4_46 1.555(13) .
C2_46 F3_46 1.334(14) .
C2_46 F2_46 1.335(14) .
C2_46 F1_46 1.337(14) .
C3_46 F6_46 1.326(14) .
C3_46 F5_46 1.334(14) .
C3_46 F4_46 1.337(14) .
C4_46 F8_46 1.328(14) .
C4_46 F7_46 1.328(14) .
C4_46 F9_46 1.336(14) .
O1_59 C1_59 1.364(12) .
C1_59 C3_59 1.540(13) .
C1_59 C4_59 1.541(13) .
C1_59 C2_59 1.551(13) .
C2_59 F2_59 1.315(13) .
C2_59 F1_59 1.327(13) .
C2_59 F3_59 1.346(13) .
C3_59 F4_59 1.336(13) .
C3_59 F5_59 1.338(14) .
C3_59 F6_59 1.339(13) .
C4_59 F8_59 1.324(13) .
C4_59 F7_59 1.326(13) .
C4_59 F9_59 1.326(13) .
O1_62 C1_62 1.351(11) .
C1_62 C2_62 1.542(12) .
C1_62 C4_62 1.545(12) .
C1_62 C3_62 1.557(12) .
C2_62 F3_62 1.332(12) .
C2_62 F1_62 1.337(12) .
C2_62 F2_62 1.342(12) .
C3_62 F4_62 1.314(12) .
C3_62 F5_62 1.320(12) .
C3_62 F6_62 1.345(12) .
C4_62 F8_62 1.310(12) .
C4_62 F9_62 1.314(12) .
C4_62 F7_62 1.330(13) .
O1_25 C1_25 1.339(9) .
C1_25 C4_25 1.546(10) .
C1_25 C2_25 1.556(10) .
C1_25 C3_25 1.558(10) .
C2_25 F1_25 1.307(10) .
C2_25 F2_25 1.333(9) .
C2_25 F3_25 1.353(9) .
C3_25 F4_25 1.323(10) .
C3_25 F5_25 1.327(9) .
C3_25 F6_25 1.350(10) .
C4_25 F8_25 1.321(9) .
C4_25 F7_25 1.334(10) .
C4_25 F9_25 1.342(9) .
O1_41 C1_41 1.352(11) .
C1_41 C4_41 1.534(12) .
C1_41 C2_41 1.543(12) .
C1_41 C3_41 1.555(12) .
C2_41 F1_41 1.324(12) .
C2_41 F2_41 1.330(11) .
C2_41 F3_41 1.340(11) .
C3_41 F6_41 1.322(12) .
C3_41 F4_41 1.329(11) .
C3_41 F5_41 1.329(12) .
C4_41 F7_41 1.324(12) .
C4_41 F9_41 1.336(12) .
C4_41 F8_41 1.338(11) .
O1_26 C1_26 1.373(12) .
C1_26 C2_26 1.537(13) .
C1_26 C3_26 1.545(13) .
C1_26 C4_26 1.547(13) .
C2_26 F1_26 1.332(13) .
C2_26 F2_26 1.352(13) .
C2_26 F3_26 1.368(13) .
C3_26 F6_26 1.339(13) .
C3_26 F5_26 1.349(13) .
C3_26 F4_26 1.355(13) .
C4_26 F7_26 1.299(13) .
C4_26 F9_26 1.327(13) .
C4_26 F8_26 1.333(13) .
O1_50 C1_50 1.352(11) .
C1_50 C3_50 1.538(12) .
C1_50 C2_50 1.544(12) .
C1_50 C4_50 1.565(12) .
C2_50 F2_50 1.322(12) .
C2_50 F1_50 1.348(13) .
C2_50 F3_50 1.365(13) .
C3_50 F5_50 1.307(13) .
C3_50 F4_50 1.349(13) .
C3_50 F6_50 1.356(13) .
C4_50 F7_50 1.347(13) .
C4_50 F8_50 1.358(12) .
C4_50 F9_50 1.372(13) .
O1_64 C1_64 1.372(10) .
C1_64 C2_64 1.540(11) .
C1_64 C4_64 1.541(11) .
C1_64 C3_64 1.569(12) .
C2_64 F1_64 1.320(11) .
C2_64 F3_64 1.344(11) .
C2_64 F2_64 1.360(12) .
C3_64 F4_64 1.320(11) .
C3_64 F5_64 1.323(11) .
C3_64 F6_64 1.359(12) .
C4_64 F7_64 1.327(12) .
C4_64 F8_64 1.334(11) .
C4_64 F9_64 1.341(12) .
O1_27 C1_27 1.340(6) .
C1_27 C4_27 1.552(7) .
C1_27 C3_27 1.554(7) .
C1_27 C2_27 1.558(7) .
C2_27 F3_27 1.323(7) .
C2_27 F2_27 1.332(7) .
C2_27 F1_27 1.339(7) .
C3_27 F6_27 1.325(7) .
C3_27 F4_27 1.334(6) .
C3_27 F5_27 1.341(6) .
C4_27 F7_27 1.328(6) .
C4_27 F8_27 1.330(6) .
C4_27 F9_27 1.335(6) .
O1_28 C1_28 1.361(9) .
C1_28 C2_28 1.536(11) .
C1_28 C4_28 1.538(10) .
C1_28 C3_28 1.553(11) .
C2_28 F2_28 1.299(10) .
C2_28 F1_28 1.339(11) .
C2_28 F3_28 1.340(10) .
C3_28 F5_28 1.323(10) .
C3_28 F4_28 1.324(10) .
C3_28 F6_28 1.330(10) .
C4_28 F7_28 1.339(10) .
C4_28 F8_28 1.342(11) .
C4_28 F9_28 1.349(11) .
O1_49 C1_49 1.349(10) .
C1_49 C3_49 1.547(12) .
C1_49 C4_49 1.549(12) .
C1_49 C2_49 1.553(12) .
C2_49 F2_49 1.331(12) .
C2_49 F3_49 1.339(13) .
C2_49 F1_49 1.339(13) .
C3_49 F4_49 1.321(12) .
C3_49 F6_49 1.328(12) .
C3_49 F5_49 1.335(12) .
C4_49 F9_49 1.337(12) .
C4_49 F7_49 1.339(12) .
C4_49 F8_49 1.347(12) .
O1_29 C1_29 1.341(10) .
C1_29 C2_29 1.540(10) .
C1_29 C3_29 1.544(10) .
C1_29 C4_29 1.546(10) .
C2_29 F1_29 1.322(11) .
C2_29 F2_29 1.331(10) .
C2_29 F3_29 1.339(10) .
C3_29 F5_29 1.318(10) .
C3_29 F4_29 1.324(10) .
C3_29 F6_29 1.326(10) .
C4_29 F8_29 1.322(10) .
C4_29 F9_29 1.334(10) .
C4_29 F7_29 1.344(10) .
O1_38 C1_38 1.350(11) .
C1_38 C4_38 1.543(11) .
C1_38 C2_38 1.553(11) .
C1_38 C3_38 1.561(11) .
C2_38 F3_38 1.318(11) .
C2_38 F1_38 1.327(11) .
C2_38 F2_38 1.342(10) .
C3_38 F4_38 1.329(11) .
C3_38 F6_38 1.341(11) .
C3_38 F5_38 1.346(11) .
C4_38 F7_38 1.334(11) .
C4_38 F9_38 1.337(11) .
C4_38 F8_38 1.348(11) .
O1_30 C1_30 1.366(9) .
C1_30 C2_30 1.529(11) .
C1_30 C4_30 1.547(11) .
C1_30 C3_30 1.553(11) .
C2_30 F3_30 1.326(11) .
C2_30 F2_30 1.328(11) .
C2_30 F1_30 1.336(11) .
C3_30 F5_30 1.312(11) .
C3_30 F4_30 1.322(11) .
C3_30 F6_30 1.341(11) .
C4_30 F7_30 1.315(10) .
C4_30 F8_30 1.327(10) .
C4_30 F9_30 1.331(10) .
O1_48 C1_48 1.334(11) .
C1_48 C4_48 1.548(12) .
C1_48 C3_48 1.563(12) .
C1_48 C2_48 1.564(12) .
C2_48 F3_48 1.339(12) .
C2_48 F1_48 1.339(11) .
C2_48 F2_48 1.342(12) .
C3_48 F4_48 1.324(12) .
C3_48 F6_48 1.329(12) .
C3_48 F5_48 1.331(13) .
C4_48 F9_48 1.326(13) .
C4_48 F7_48 1.340(12) .
C4_48 F8_48 1.343(12) .
O1_31 C1_31 1.352(12) .
C1_31 C2_31 1.549(12) .
C1_31 C3_31 1.553(12) .
C1_31 C4_31 1.562(12) .
C2_31 F2_31 1.330(13) .
C2_31 F1_31 1.338(13) .
C2_31 F3_31 1.341(13) .
C3_31 F5_31 1.338(12) .
C3_31 F4_31 1.340(12) .
C3_31 F6_31 1.346(13) .
C4_31 F8_31 1.323(13) .
C4_31 F9_31 1.333(13) .
C4_31 F7_31 1.346(13) .
O1_60 C1_60 1.352(9) .
C1_60 C3_60 1.544(10) .
C1_60 C4_60 1.548(10) .
C1_60 C2_60 1.564(10) .
C2_60 F1_60 1.323(9) .
C2_60 F3_60 1.333(10) .
C2_60 F2_60 1.335(10) .
C3_60 F5_60 1.330(10) .
C3_60 F4_60 1.334(9) .
C3_60 F6_60 1.344(9) .
C4_60 F8_60 1.330(9) .
C4_60 F9_60 1.331(9) .
C4_60 F7_60 1.338(9) .
O1_32 C1_32 1.338(5) .
C1_32 C3_32 1.550(7) .
C1_32 C2_32 1.553(7) .
C1_32 C4_32 1.558(7) .
C2_32 F1_32 1.319(6) .
C2_32 F2_32 1.335(6) .
C2_32 F3_32 1.336(6) .
C3_32 F4_32 1.327(7) .
C3_32 F6_32 1.334(6) .
C3_32 F5_32 1.336(7) .
C4_32 F8_32 1.326(6) .
C4_32 F9_32 1.333(7) .
C4_32 F7_32 1.334(7) .
O1_33 C1_33 1.349(9) .
O1_33 F9_33 1.775(10) .
C1_33 C4_33 1.516(11) .
C1_33 C3_33 1.528(11) .
C1_33 C2_33 1.541(11) .
C2_33 F3_33 1.325(11) .
C2_33 F1_33 1.332(11) .
C2_33 F2_33 1.345(10) .
C3_33 F6_33 1.318(10) .
C3_33 F4_33 1.339(10) .
C3_33 F5_33 1.356(10) .
C4_33 F7_33 1.277(11) .
C4_33 F8_33 1.297(11) .
C4_33 F9_33 1.371(11) .
O1_42 C1_42 1.385(10) .
C1_42 C4_42 1.564(11) .
C1_42 C3_42 1.565(11) .
C1_42 C2_42 1.571(11) .
C2_42 F3_42 1.355(12) .
C2_42 F1_42 1.399(11) .
C2_42 F2_42 1.416(11) .
C3_42 F5_42 1.320(10) .
C3_42 F4_42 1.326(10) .
C3_42 F6_42 1.330(11) .
C4_42 F7_42 1.330(11) .
C4_42 F8_42 1.334(11) .
C4_42 F9_42 1.346(11) .
O1_34 C1_34 1.385(10) .
C1_34 C4_34 1.524(11) .
C1_34 C3_34 1.537(11) .
C1_34 C2_34 1.553(12) .
C2_34 F3_34 1.306(12) .
C2_34 F1_34 1.337(11) .
C2_34 F2_34 1.349(11) .
C3_34 F4_34 1.333(11) .
C3_34 F6_34 1.338(10) .
C3_34 F5_34 1.360(11) .
C4_34 F9_34 1.328(11) .
C4_34 F8_34 1.337(11) .
C4_34 F7_34 1.348(11) .
O1_39 C1_39 1.320(10) .
C1_39 C2_39 1.549(12) .
C1_39 C4_39 1.555(12) .
C1_39 C3_39 1.559(12) .
C2_39 F1_39 1.317(11) .
C2_39 F2_39 1.325(10) .
C2_39 F3_39 1.369(11) .
C3_39 F5_39 1.310(11) .
C3_39 F6_39 1.312(11) .
C3_39 F4_39 1.319(11) .
C4_39 F7_39 1.335(11) .
C4_39 F9_39 1.350(12) .
C4_39 F8_39 1.356(11) .
F1_35 C1_35 1.350(8) .
C1_35 C2_35 1.358(9) .
C1_35 C6_35 1.368(9) .
C2_35 C3_35 1.375(10) .
C2_35 H2_35 0.9500 .
C3_35 C4_35 1.381(10) .
C3_35 H3_35 0.9500 .
C4_35 C5_35 1.369(9) .
C4_35 H4_35 0.9500 .
C5_35 C6_35 1.358(9) .
C5_35 H5_35 0.9500 .
C6_35 H6_35 0.9500 .
F1_61 C1_61 1.26(4) .
C1_61 C6_61 1.366(12) .
C1_61 C2_61 1.370(12) .
C2_61 C3_61 1.365(12) .
C2_61 H2_61 0.9500 .
C3_61 C4_61 1.364(12) .
C3_61 H3_61 0.9500 .
C4_61 C5_61 1.366(12) .
C4_61 H4_61 0.9500 .
C5_61 C6_61 1.373(12) .
C5_61 H5_61 0.9500 .
C6_61 H6_61 0.9500 .
F1_36 C1_36 1.362(7) .
C1_36 C6_36 1.351(8) .
C1_36 C2_36 1.374(8) .
C2_36 C3_36 1.399(8) .
C2_36 H2_36 0.9500 .
C3_36 C4_36 1.369(8) .
C3_36 H3_36 0.9500 .
C4_36 C5_36 1.360(8) .
C4_36 H4_36 0.9500 .
C5_36 C6_36 1.352(8) .
C5_36 H5_36 0.9500 .
C6_36 H6_36 0.9500 .
F1_37 C1_37 1.323(13) .
F2_37 C4_37 1.323(11) .
C1_37 C2_37 1.362(11) .
C1_37 C6_37 1.374(11) .
C2_37 C3_37 1.367(10) .
C2_37 H2_37 0.9500 .
C3_37 C4_37 1.373(10) .
C3_37 H3_37 0.9500 .
C4_37 C5_37 1.381(11) .
C5_37 C6_37 1.360(11) .
C5_37 H5_37 0.9500 .
C6_37 H6_37 0.9500 .

loop_
_geom_torsion_atom_site_label_1
_geom_torsion_atom_site_label_2
_geom_torsion_atom_site_label_3
_geom_torsion_atom_site_label_4
_geom_torsion
_geom_torsion_site_symmetry_1
_geom_torsion_site_symmetry_2
_geom_torsion_site_symmetry_3
_geom_torsion_site_symmetry_4
C5_1 N1_1 C1_1 C2_1 1.1(8) . . . .
In1 N1_1 C1_1 C2_1 171.9(4) . . . .
N1_1 C1_1 C2_1 C3_1 -0.9(9) . . . .
C1_1 C2_1 C3_1 C4_1 -0.6(9) . . . .
C2_1 C3_1 C4_1 C5_1 1.8(9) . . . .
C1_1 N1_1 C5_1 C4_1 0.2(7) . . . .
In1 N1_1 C5_1 C4_1 -171.2(4) . . . .
C1_1 N1_1 C5_1 C6_1 -179.7(5) . . . .
In1 N1_1 C5_1 C6_1 8.8(6) . . . .
C3_1 C4_1 C5_1 N1_1 -1.7(8) . . . .
C3_1 C4_1 C5_1 C6_1 178.2(5) . . . .
C10_1 N2_1 C6_1 C7_1 0.7(8) . . . .
In1 N2_1 C6_1 C7_1 -157.4(4) . . . .
C10_1 N2_1 C6_1 C5_1 -179.1(5) . . . .
In1 N2_1 C6_1 C5_1 22.8(5) . . . .
N1_1 C5_1 C6_1 N2_1 -21.7(7) . . . .
C4_1 C5_1 C6_1 N2_1 158.4(5) . . . .
N1_1 C5_1 C6_1 C7_1 158.5(5) . . . .
C4_1 C5_1 C6_1 C7_1 -21.5(8) . . . .
N2_1 C6_1 C7_1 C8_1 0.1(8) . . . .
C5_1 C6_1 C7_1 C8_1 179.9(5) . . . .
C6_1 C7_1 C8_1 C9_1 -1.5(9) . . . .
C7_1 C8_1 C9_1 C10_1 2.0(9) . . . .
C6_1 N2_1 C10_1 C9_1 -0.2(8) . . . .
In1 N2_1 C10_1 C9_1 156.1(4) . . . .
C8_1 C9_1 C10_1 N2_1 -1.2(9) . . . .
C5_2 N1_2 C1_2 C2_2 2.5(8) . . . .
In1 N1_2 C1_2 C2_2 -170.0(5) . . . .
N1_2 C1_2 C2_2 C3_2 -1.3(9) . . . .
C1_2 C2_2 C3_2 C4_2 -0.5(9) . . . .
C2_2 C3_2 C4_2 C5_2 1.0(10) . . . .
C1_2 N1_2 C5_2 C4_2 -1.8(8) . . . .
In1 N1_2 C5_2 C4_2 169.4(4) . . . .
C1_2 N1_2 C5_2 C6_2 175.7(5) . . . .
In1 N1_2 C5_2 C6_2 -13.1(7) . . . .
C3_2 C4_2 C5_2 N1_2 0.1(9) . . . .
C3_2 C4_2 C5_2 C6_2 -177.4(6) . . . .
C10_2 N2_2 C6_2 C7_2 0.2(7) . . . .
In3 N2_2 C6_2 C7_2 179.1(4) . . . .
C10_2 N2_2 C6_2 C5_2 -180.0(5) . . . .
In3 N2_2 C6_2 C5_2 -1.1(7) . . . .
N1_2 C5_2 C6_2 N2_2 53.0(7) . . . .
C4_2 C5_2 C6_2 N2_2 -129.5(6) . . . .
N1_2 C5_2 C6_2 C7_2 -127.2(6) . . . .
C4_2 C5_2 C6_2 C7_2 50.3(8) . . . .
N2_2 C6_2 C7_2 C8_2 -1.2(8) . . . .
C5_2 C6_2 C7_2 C8_2 179.0(5) . . . .
C6_2 C7_2 C8_2 C9_2 1.0(9) . . . .
C7_2 C8_2 C9_2 C10_2 0.2(9) . . . .
C6_2 N2_2 C10_2 C9_2 1.0(8) . . . .
In3 N2_2 C10_2 C9_2 -177.9(4) . . . .
C8_2 C9_2 C10_2 N2_2 -1.2(9) . . . .
C5_3 N1_3 C1_3 C2_3 0.6(9) . . . .
In2 N1_3 C1_3 C2_3 179.3(5) . . . .
N1_3 C1_3 C2_3 C3_3 -0.7(10) . . . .
C1_3 C2_3 C3_3 C4_3 0.6(11) . . . .
C2_3 C3_3 C4_3 C5_3 -0.3(11) . . . .
C1_3 N1_3 C5_3 C4_3 -0.3(9) . . . .
In2 N1_3 C5_3 C4_3 -179.1(5) . . . .
C1_3 N1_3 C5_3 C6_3 -179.2(5) . . . .
In2 N1_3 C5_3 C6_3 2.0(7) . . . .
C3_3 C4_3 C5_3 N1_3 0.2(10) . . . .
C3_3 C4_3 C5_3 C6_3 179.0(6) . . . .
C10_3 N2_3 C6_3 C7_3 0.0(9) . . . .
In2 N2_3 C6_3 C7_3 -164.0(5) . . . .
C10_3 N2_3 C6_3 C5_3 176.6(5) . . . .
In2 N2_3 C6_3 C5_3 12.6(7) . . . .
N1_3 C5_3 C6_3 N2_3 -9.8(8) . . . .
C4_3 C5_3 C6_3 N2_3 171.3(6) . . . .
N1_3 C5_3 C6_3 C7_3 166.7(7) . . . .
C4_3 C5_3 C6_3 C7_3 -12.2(10) . . . .
N2_3 C6_3 C7_3 C8_3 -0.8(12) . . . .
C5_3 C6_3 C7_3 C8_3 -177.2(8) . . . .
C6_3 C7_3 C8_3 C9_3 -0.3(14) . . . .
C7_3 C8_3 C9_3 C10_3 2.1(13) . . . .
C6_3 N2_3 C10_3 C9_3 2.0(9) . . . .
In2 N2_3 C10_3 C9_3 165.5(5) . . . .
C8_3 C9_3 C10_3 N2_3 -3.0(10) . . . .
C5_4 N1_4 C1_4 C2_4 0.4(8) . . . .
In2 N1_4 C1_4 C2_4 162.4(4) . . . .
N1_4 C1_4 C2_4 C3_4 0.5(9) . . . .
C1_4 C2_4 C3_4 C4_4 -0.7(9) . . . .
C2_4 C3_4 C4_4 C5_4 0.1(9) . . . .
C1_4 N1_4 C5_4 C4_4 -1.0(8) . . . .
In2 N1_4 C5_4 C4_4 -164.1(4) . . . .
C1_4 N1_4 C5_4 C6_4 175.9(5) . . . .
In2 N1_4 C5_4 C6_4 12.8(6) . . . .
C3_4 C4_4 C5_4 N1_4 0.8(9) . . . .
C3_4 C4_4 C5_4 C6_4 -176.0(5) . . . .
C10_4 N2_4 C6_4 C7_4 1.3(8) . . . .
In2 N2_4 C6_4 C7_4 175.6(4) . . . .
C10_4 N2_4 C6_4 C5_4 -174.8(5) . . . .
In2 N2_4 C6_4 C5_4 -0.5(6) . . . .
N1_4 C5_4 C6_4 N2_4 -8.5(7) . . . .
C4_4 C5_4 C6_4 N2_4 168.4(5) . . . .
N1_4 C5_4 C6_4 C7_4 175.5(5) . . . .
C4_4 C5_4 C6_4 C7_4 -7.6(8) . . . .
N2_4 C6_4 C7_4 C8_4 -1.9(8) . . . .
C5_4 C6_4 C7_4 C8_4 174.1(5) . . . .
C6_4 C7_4 C8_4 C9_4 0.4(9) . . . .
C7_4 C8_4 C9_4 C10_4 1.5(9) . . . .
C6_4 N2_4 C10_4 C9_4 0.7(8) . . . .
In2 N2_4 C10_4 C9_4 -173.3(5) . . . .
C8_4 C9_4 C10_4 N2_4 -2.1(9) . . . .
C5_5 N1_5 C1_5 C2_5 -0.4(8) . . . .
In3 N1_5 C1_5 C2_5 178.3(4) . . . .
N1_5 C1_5 C2_5 C3_5 -0.4(9) . . . .
C1_5 C2_5 C3_5 C4_5 1.3(9) . . . .
C2_5 C3_5 C4_5 C5_5 -1.5(9) . . . .
C1_5 N1_5 C5_5 C4_5 0.3(7) . . . .
In3 N1_5 C5_5 C4_5 -178.5(4) . . . .
C1_5 N1_5 C5_5 C6_5 179.2(5) . . . .
In3 N1_5 C5_5 C6_5 0.4(6) . . . .
C3_5 C4_5 C5_5 N1_5 0.7(8) . . . .
C3_5 C4_5 C5_5 C6_5 -178.3(5) . . . .
C10_5 N2_5 C6_5 C7_5 -0.2(8) . . . .
In3 N2_5 C6_5 C7_5 -179.2(4) . . . .
C10_5 N2_5 C6_5 C5_5 -179.8(5) . . . .
In3 N2_5 C6_5 C5_5 1.3(6) . . . .
N1_5 C5_5 C6_5 N2_5 -1.2(7) . . . .
C4_5 C5_5 C6_5 N2_5 177.8(5) . . . .
N1_5 C5_5 C6_5 C7_5 179.3(5) . . . .
C4_5 C5_5 C6_5 C7_5 -1.8(8) . . . .
N2_5 C6_5 C7_5 C8_5 -0.9(9) . . . .
C5_5 C6_5 C7_5 C8_5 178.6(6) . . . .
C6_5 C7_5 C8_5 C9_5 2.0(10) . . . .
C7_5 C8_5 C9_5 C10_5 -1.9(10) . . . .
C6_5 N2_5 C10_5 C9_5 0.3(9) . . . .
In3 N2_5 C10_5 C9_5 179.2(5) . . . .
C8_5 C9_5 C10_5 N2_5 0.8(10) . . . .
C5_6 N1_6 C1_6 C2_6 -1.7(10) . . . .
In4 N1_6 C1_6 C2_6 162.6(6) . . . .
N1_6 C1_6 C2_6 C3_6 1.1(12) . . . .
C1_6 C2_6 C3_6 C4_6 -0.3(13) . . . .
C2_6 C3_6 C4_6 C5_6 0.2(13) . . . .
C1_6 N1_6 C5_6 C4_6 1.5(9) . . . .
In4 N1_6 C5_6 C4_6 -163.9(5) . . . .
C1_6 N1_6 C5_6 C6_6 178.5(5) . . . .
In4 N1_6 C5_6 C6_6 13.0(6) . . . .
C3_6 C4_6 C5_6 N1_6 -0.8(11) . . . .
C3_6 C4_6 C5_6 C6_6 -177.6(7) . . . .
C10_6 N2_6 C6_6 C7_6 0.1(8) . . . .
In4 N2_6 C6_6 C7_6 -169.4(4) . . . .
C10_6 N2_6 C6_6 C5_6 -179.5(5) . . . .
In4 N2_6 C6_6 C5_6 11.0(6) . . . .
N1_6 C5_6 C6_6 N2_6 -16.3(7) . . . .
C4_6 C5_6 C6_6 N2_6 160.7(6) . . . .
N1_6 C5_6 C6_6 C7_6 164.2(5) . . . .
C4_6 C5_6 C6_6 C7_6 -18.9(9) . . . .
N2_6 C6_6 C7_6 C8_6 0.0(8) . . . .
C5_6 C6_6 C7_6 C8_6 179.5(5) . . . .
C6_6 C7_6 C8_6 C9_6 -0.5(9) . . . .
C7_6 C8_6 C9_6 C10_6 0.8(9) . . . .
C6_6 N2_6 C10_6 C9_6 0.3(8) . . . .
In4 N2_6 C10_6 C9_6 168.9(4) . . . .
C8_6 C9_6 C10_6 N2_6 -0.8(9) . . . .
C5_7 N1_7 C1_7 C2_7 0.7(8) . . . .
In4 N1_7 C1_7 C2_7 -177.6(5) . . . .
N1_7 C1_7 C2_7 C3_7 0.4(9) . . . .
C1_7 C2_7 C3_7 C4_7 -1.4(9) . . . .
C2_7 C3_7 C4_7 C5_7 1.2(9) . . . .
C1_7 N1_7 C5_7 C4_7 -0.8(8) . . . .
In4 N1_7 C5_7 C4_7 177.2(4) . . . .
C1_7 N1_7 C5_7 C6_7 178.1(5) . . . .
In4 N1_7 C5_7 C6_7 -3.8(7) . . . .
C3_7 C4_7 C5_7 N1_7 -0.1(9) . . . .
C3_7 C4_7 C5_7 C6_7 -179.0(6) . . . .
C10_7 N2_7 C6_7 C7_7 -0.3(8) . . . .
In6 N2_7 C6_7 C7_7 171.4(4) . . . .
C10_7 N2_7 C6_7 C5_7 178.2(5) . . . .
In6 N2_7 C6_7 C5_7 -10.1(7) . . . .
N1_7 C5_7 C6_7 N2_7 51.5(7) . . . .
C4_7 C5_7 C6_7 N2_7 -129.5(6) . . . .
N1_7 C5_7 C6_7 C7_7 -130.0(6) . . . .
C4_7 C5_7 C6_7 C7_7 49.0(8) . . . .
N2_7 C6_7 C7_7 C8_7 -1.3(9) . . . .
C5_7 C6_7 C7_7 C8_7 -179.8(6) . . . .
C6_7 C7_7 C8_7 C9_7 1.7(10) . . . .
C7_7 C8_7 C9_7 C10_7 -0.6(10) . . . .
C6_7 N2_7 C10_7 C9_7 1.6(9) . . . .
In6 N2_7 C10_7 C9_7 -171.5(5) . . . .
C8_7 C9_7 C10_7 N2_7 -1.1(10) . . . .
C5_8 N1_8 C1_8 C2_8 0.6(9) . . . .
In5 N1_8 C1_8 C2_8 157.1(4) . . . .
N1_8 C1_8 C2_8 C3_8 -1.0(9) . . . .
C1_8 C2_8 C3_8 C4_8 0.6(9) . . . .
C2_8 C3_8 C4_8 C5_8 0.1(9) . . . .
C1_8 N1_8 C5_8 C4_8 0.0(8) . . . .
In5 N1_8 C5_8 C4_8 -158.1(4) . . . .
C1_8 N1_8 C5_8 C6_8 177.0(5) . . . .
In5 N1_8 C5_8 C6_8 18.8(6) . . . .
C3_8 C4_8 C5_8 N1_8 -0.4(9) . . . .
C3_8 C4_8 C5_8 C6_8 -177.1(6) . . . .
C10_8 N2_8 C6_8 C7_8 3.0(9) . . . .
In5 N2_8 C6_8 C7_8 -177.6(5) . . . .
C10_8 N2_8 C6_8 C5_8 -175.5(5) . . . .
In5 N2_8 C6_8 C5_8 3.9(7) . . . .
N1_8 C5_8 C6_8 N2_8 -15.6(8) . . . .
C4_8 C5_8 C6_8 N2_8 161.2(6) . . . .
N1_8 C5_8 C6_8 C7_8 165.9(6) . . . .
C4_8 C5_8 C6_8 C7_8 -17.3(9) . . . .
N2_8 C6_8 C7_8 C8_8 -3.8(11) . . . .
C5_8 C6_8 C7_8 C8_8 174.6(7) . . . .
C6_8 C7_8 C8_8 C9_8 1.5(12) . . . .
C7_8 C8_8 C9_8 C10_8 1.3(12) . . . .
C6_8 N2_8 C10_8 C9_8 -0.1(10) . . . .
In5 N2_8 C10_8 C9_8 -179.5(6) . . . .
C8_8 C9_8 C10_8 N2_8 -2.1(12) . . . .
C5_9 N1_9 C1_9 C2_9 -0.5(8) . . . .
In5 N1_9 C1_9 C2_9 -176.6(4) . . . .
N1_9 C1_9 C2_9 C3_9 0.4(9) . . . .
C1_9 C2_9 C3_9 C4_9 0.0(9) . . . .
C2_9 C3_9 C4_9 C5_9 -0.4(9) . . . .
C1_9 N1_9 C5_9 C4_9 0.1(8) . . . .
In5 N1_9 C5_9 C4_9 176.3(4) . . . .
C1_9 N1_9 C5_9 C6_9 -179.2(5) . . . .
In5 N1_9 C5_9 C6_9 -3.0(6) . . . .
C3_9 C4_9 C5_9 N1_9 0.3(9) . . . .
C3_9 C4_9 C5_9 C6_9 179.6(6) . . . .
C10_9 N2_9 C6_9 C7_9 -0.5(9) . . . .
In5 N2_9 C6_9 C7_9 -164.9(6) . . . .
C10_9 N2_9 C6_9 C5_9 177.0(5) . . . .
In5 N2_9 C6_9 C5_9 12.6(7) . . . .
N1_9 C5_9 C6_9 N2_9 -6.6(8) . . . .
C4_9 C5_9 C6_9 N2_9 174.1(5) . . . .
N1_9 C5_9 C6_9 C7_9 170.8(7) . . . .
C4_9 C5_9 C6_9 C7_9 -8.5(10) . . . .
N2_9 C6_9 C7_9 C8_9 -1.6(12) . . . .
C5_9 C6_9 C7_9 C8_9 -178.9(8) . . . .
C6_9 C7_9 C8_9 C9_9 1.9(15) . . . .
C7_9 C8_9 C9_9 C10_9 -0.1(15) . . . .
C6_9 N2_9 C10_9 C9_9 2.5(10) . . . .
In5 N2_9 C10_9 C9_9 166.1(6) . . . .
C8_9 C9_9 C10_9 N2_9 -2.2(12) . . . .
C5_10 N1_10 C1_10 C2_10 -1.6(8) . . . .
In6 N1_10 C1_10 C2_10 166.9(4) . . . .
N1_10 C1_10 C2_10 C3_10 1.4(9) . . . .
C1_10 C2_10 C3_10 C4_10 -0.9(9) . . . .
C2_10 C3_10 C4_10 C5_10 0.7(9) . . . .
C1_10 N1_10 C5_10 C4_10 1.4(8) . . . .
In6 N1_10 C5_10 C4_10 -168.0(4) . . . .
C1_10 N1_10 C5_10 C6_10 -179.3(5) . . . .
In6 N1_10 C5_10 C6_10 11.3(6) . . . .
C3_10 C4_10 C5_10 N1_10 -0.9(8) . . . .
C3_10 C4_10 C5_10 C6_10 179.8(5) . . . .
C10_10 N2_10 C6_10 C7_10 0.7(8) . . . .
In6 N2_10 C6_10 C7_10 -167.4(5) . . . .
C10_10 N2_10 C6_10 C5_10 -179.2(5) . . . .
In6 N2_10 C6_10 C5_10 12.8(6) . . . .
N1_10 C5_10 C6_10 N2_10 -16.3(7) . . . .
C4_10 C5_10 C6_10 N2_10 163.1(5) . . . .
N1_10 C5_10 C6_10 C7_10 163.9(6) . . . .
C4_10 C5_10 C6_10 C7_10 -16.8(8) . . . .
N2_10 C6_10 C7_10 C8_10 -0.1(10) . . . .
C5_10 C6_10 C7_10 C8_10 179.7(6) . . . .
C6_10 C7_10 C8_10 C9_10 -1.0(11) . . . .
C7_10 C8_10 C9_10 C10_10 1.4(10) . . . .
C6_10 N2_10 C10_10 C9_10 -0.2(9) . . . .
In6 N2_10 C10_10 C9_10 166.9(5) . . . .
C8_10 C9_10 C10_10 N2_10 -0.8(10) . . . .
O1_13 Al1 O1_11 C1_11 -89.9(11) . . . .
O1_14 Al1 O1_11 C1_11 31.3(13) . . . .
O1_12 Al1 O1_11 C1_11 153.8(11) . . . .
Al1 O1_11 C1_11 C3_11 32.1(14) . . . .
Al1 O1_11 C1_11 C2_11 -88.7(12) . . . .
Al1 O1_11 C1_11 C4_11 153.6(9) . . . .
O1_11 C1_11 C2_11 F1_11 44.7(9) . . . .
C3_11 C1_11 C2_11 F1_11 -77.4(8) . . . .
C4_11 C1_11 C2_11 F1_11 161.4(7) . . . .
O1_11 C1_11 C2_11 F3_11 168.2(8) . . . .
C3_11 C1_11 C2_11 F3_11 46.0(9) . . . .
C4_11 C1_11 C2_11 F3_11 -75.1(9) . . . .
O1_11 C1_11 C2_11 F2_11 -72.8(8) . . . .
C3_11 C1_11 C2_11 F2_11 165.0(6) . . . .
C4_11 C1_11 C2_11 F2_11 43.9(9) . . . .
O1_11 C1_11 C3_11 F5_11 163.6(7) . . . .
C2_11 C1_11 C3_11 F5_11 -75.3(8) . . . .
C4_11 C1_11 C3_11 F5_11 44.4(9) . . . .
O1_11 C1_11 C3_11 F6_11 42.7(9) . . . .
C2_11 C1_11 C3_11 F6_11 163.8(6) . . . .
C4_11 C1_11 C3_11 F6_11 -76.4(8) . . . .
O1_11 C1_11 C3_11 F4_11 -75.3(8) . . . .
C2_11 C1_11 C3_11 F4_11 45.8(8) . . . .
C4_11 C1_11 C3_11 F4_11 165.5(6) . . . .
O1_11 C1_11 C4_11 F7_11 41.2(9) . . . .
C3_11 C1_11 C4_11 F7_11 162.9(7) . . . .
C2_11 C1_11 C4_11 F7_11 -77.1(8) . . . .
O1_11 C1_11 C4_11 F8_11 162.2(9) . . . .
C3_11 C1_11 C4_11 F8_11 -76.1(10) . . . .
C2_11 C1_11 C4_11 F8_11 43.9(11) . . . .
O1_11 C1_11 C4_11 F9_11 -77.4(9) . . . .
C3_11 C1_11 C4_11 F9_11 44.3(9) . . . .
C2_11 C1_11 C4_11 F9_11 164.3(7) . . . .
O1_52 Al1 O1_53 C1_53 61(3) . . . .
O1_45 Al1 O1_53 C1_53 -61(3) . . . .
O1_13 Al1 O1_53 C1_53 -172(3) . . . .
Al1 O1_53 C1_53 C4_53 5(3) . . . .
Al1 O1_53 C1_53 C3_53 -116(3) . . . .
Al1 O1_53 C1_53 C2_53 126(2) . . . .
O1_53 C1_53 C2_53 F3_53 40.1(19) . . . .
C4_53 C1_53 C2_53 F3_53 164.1(15) . . . .
C3_53 C1_53 C2_53 F3_53 -80.2(17) . . . .
O1_53 C1_53 C2_53 F2_53 164.3(17) . . . .
C4_53 C1_53 C2_53 F2_53 -71.7(19) . . . .
C3_53 C1_53 C2_53 F2_53 44(2) . . . .
O1_53 C1_53 C2_53 F1_53 -76.2(18) . . . .
C4_53 C1_53 C2_53 F1_53 47.8(17) . . . .
C3_53 C1_53 C2_53 F1_53 163.5(15) . . . .
O1_53 C1_53 C3_53 F4_53 39(2) . . . .
C4_53 C1_53 C3_53 F4_53 -85(2) . . . .
C2_53 C1_53 C3_53 F4_53 159.3(17) . . . .
O1_53 C1_53 C3_53 F6_53 164(2) . . . .
C4_53 C1_53 C3_53 F6_53 40(3) . . . .
C2_53 C1_53 C3_53 F6_53 -75(2) . . . .
O1_53 C1_53 C3_53 F5_53 -79(2) . . . .
C4_53 C1_53 C3_53 F5_53 156.8(18) . . . .
C2_53 C1_53 C3_53 F5_53 41.1(19) . . . .
O1_53 C1_53 C4_53 F9_53 44(2) . . . .
C3_53 C1_53 C4_53 F9_53 166.5(17) . . . .
C2_53 C1_53 C4_53 F9_53 -78.4(19) . . . .
O1_53 C1_53 C4_53 F8_53 162(2) . . . .
C3_53 C1_53 C4_53 F8_53 -75(2) . . . .
C2_53 C1_53 C4_53 F8_53 40(2) . . . .
O1_53 C1_53 C4_53 F7_53 -78.2(19) . . . .
C3_53 C1_53 C4_53 F7_53 44.2(19) . . . .
C2_53 C1_53 C4_53 F7_53 159.3(16) . . . .
O1_11 Al1 O1_12 C1_12 -45.7(10) . . . .
O1_13 Al1 O1_12 C1_12 -169.8(10) . . . .
O1_14 Al1 O1_12 C1_12 75.7(11) . . . .
Al1 O1_12 C1_12 C3_12 -47.7(13) . . . .
Al1 O1_12 C1_12 C2_12 -167.2(8) . . . .
Al1 O1_12 C1_12 C4_12 74.4(11) . . . .
O1_12 C1_12 C2_12 F2_12 42.3(9) . . . .
C3_12 C1_12 C2_12 F2_12 -77.5(9) . . . .
C4_12 C1_12 C2_12 F2_12 163.3(7) . . . .
O1_12 C1_12 C2_12 F3_12 167.2(7) . . . .
C3_12 C1_12 C2_12 F3_12 47.5(9) . . . .
C4_12 C1_12 C2_12 F3_12 -71.8(9) . . . .
O1_12 C1_12 C2_12 F1_12 -75.1(8) . . . .
C3_12 C1_12 C2_12 F1_12 165.1(7) . . . .
C4_12 C1_12 C2_12 F1_12 45.9(8) . . . .
O1_12 C1_12 C3_12 F5_12 170.2(9) . . . .
C2_12 C1_12 C3_12 F5_12 -73.5(11) . . . .
C4_12 C1_12 C3_12 F5_12 45.7(11) . . . .
O1_12 C1_12 C3_12 F6_12 49.0(11) . . . .
C2_12 C1_12 C3_12 F6_12 165.3(8) . . . .
C4_12 C1_12 C3_12 F6_12 -75.5(9) . . . .
O1_12 C1_12 C3_12 F4_12 -71.6(9) . . . .
C2_12 C1_12 C3_12 F4_12 44.7(9) . . . .
C4_12 C1_12 C3_12 F4_12 164.0(7) . . . .
O1_12 C1_12 C4_12 F9_12 40.2(9) . . . .
C3_12 C1_12 C4_12 F9_12 163.7(7) . . . .
C2_12 C1_12 C4_12 F9_12 -76.1(8) . . . .
O1_12 C1_12 C4_12 F8_12 -80.9(8) . . . .
C3_12 C1_12 C4_12 F8_12 42.6(8) . . . .
C2_12 C1_12 C4_12 F8_12 162.8(7) . . . .
O1_12 C1_12 C4_12 F7_12 161.0(8) . . . .
C3_12 C1_12 C4_12 F7_12 -75.6(9) . . . .
C2_12 C1_12 C4_12 F7_12 44.7(10) . . . .
O1_45 Al1 O1_52 C1_52 -37(3) . . . .
O1_13 Al1 O1_52 C1_52 95(2) . . . .
O1_53 Al1 O1_52 C1_52 -156(2) . . . .
Al1 O1_52 C1_52 C3_52 -150(2) . . . .
Al1 O1_52 C1_52 C4_52 -26(3) . . . .
Al1 O1_52 C1_52 C2_52 91(3) . . . .
O1_52 C1_52 C2_52 F3_52 64.6(17) . . . .
C3_52 C1_52 C2_52 F3_52 -50.5(17) . . . .
C4_52 C1_52 C2_52 F3_52 -171.9(14) . . . .
O1_52 C1_52 C2_52 F2_52 -169.5(19) . . . .
C3_52 C1_52 C2_52 F2_52 75(2) . . . .
C4_52 C1_52 C2_52 F2_52 -46(2) . . . .
O1_52 C1_52 C2_52 F1_52 -54.8(18) . . . .
C3_52 C1_52 C2_52 F1_52 -169.8(16) . . . .
C4_52 C1_52 C2_52 F1_52 68.7(16) . . . .
O1_52 C1_52 C3_52 F5_52 -36.8(19) . . . .
C4_52 C1_52 C3_52 F5_52 -163.1(14) . . . .
C2_52 C1_52 C3_52 F5_52 79.2(17) . . . .
O1_52 C1_52 C3_52 F4_52 82.8(17) . . . .
C4_52 C1_52 C3_52 F4_52 -43.4(17) . . . .
C2_52 C1_52 C3_52 F4_52 -161.1(15) . . . .
O1_52 C1_52 C3_52 F6_52 -161.0(17) . . . .
C4_52 C1_52 C3_52 F6_52 72.8(18) . . . .
C2_52 C1_52 C3_52 F6_52 -44.9(18) . . . .
O1_52 C1_52 C4_52 F7_52 -33.0(19) . . . .
C3_52 C1_52 C4_52 F7_52 87.6(16) . . . .
C2_52 C1_52 C4_52 F7_52 -151.2(14) . . . .
O1_52 C1_52 C4_52 F8_52 -159.0(16) . . . .
C3_52 C1_52 C4_52 F8_52 -38.4(18) . . . .
C2_52 C1_52 C4_52 F8_52 82.9(16) . . . .
O1_52 C1_52 C4_52 F9_52 84.7(19) . . . .
C3_52 C1_52 C4_52 F9_52 -154.7(16) . . . .
C2_52 C1_52 C4_52 F9_52 -33.5(17) . . . .
O1_11 Al1 O1_13 C1_13 -54.1(8) . . . .
O1_52 Al1 O1_13 C1_13 42.4(10) . . . .
O1_45 Al1 O1_13 C1_13 176.9(14) . . . .
O1_14 Al1 O1_13 C1_13 -177.3(9) . . . .
O1_12 Al1 O1_13 C1_13 64.3(8) . . . .
O1_53 Al1 O1_13 C1_13 -71.0(9) . . . .
Al1 O1_13 C1_13 C2_13 23.3(10) . . . .
Al1 O1_13 C1_13 C3_13 142.5(6) . . . .
Al1 O1_13 C1_13 C4_13 -98.3(8) . . . .
O1_13 C1_13 C2_13 F2_13 73.4(5) . . . .
C3_13 C1_13 C2_13 F2_13 -45.6(5) . . . .
C4_13 C1_13 C2_13 F2_13 -165.1(4) . . . .
O1_13 C1_13 C2_13 F1_13 -46.6(6) . . . .
C3_13 C1_13 C2_13 F1_13 -165.6(4) . . . .
C4_13 C1_13 C2_13 F1_13 74.9(5) . . . .
O1_13 C1_13 C2_13 F3_13 -166.5(4) . . . .
C3_13 C1_13 C2_13 F3_13 74.5(5) . . . .
C4_13 C1_13 C2_13 F3_13 -44.9(6) . . . .
O1_13 C1_13 C3_13 F5_13 -164.2(4) . . . .
C2_13 C1_13 C3_13 F5_13 -43.7(6) . . . .
C4_13 C1_13 C3_13 F5_13 76.2(5) . . . .
O1_13 C1_13 C3_13 F4_13 -43.8(6) . . . .
C2_13 C1_13 C3_13 F4_13 76.7(5) . . . .
C4_13 C1_13 C3_13 F4_13 -163.3(4) . . . .
O1_13 C1_13 C3_13 F6_13 74.7(5) . . . .
C2_13 C1_13 C3_13 F6_13 -164.8(4) . . . .
C4_13 C1_13 C3_13 F6_13 -44.9(5) . . . .
O1_13 C1_13 C4_13 F7_13 -40.9(6) . . . .
C2_13 C1_13 C4_13 F7_13 -163.1(4) . . . .
C3_13 C1_13 C4_13 F7_13 77.8(5) . . . .
O1_13 C1_13 C4_13 F9_13 -162.2(4) . . . .
C2_13 C1_13 C4_13 F9_13 75.7(5) . . . .
C3_13 C1_13 C4_13 F9_13 -43.5(6) . . . .
O1_13 C1_13 C4_13 F8_13 78.1(5) . . . .
C2_13 C1_13 C4_13 F8_13 -44.0(6) . . . .
C3_13 C1_13 C4_13 F8_13 -163.2(4) . . . .
O1_11 Al1 O1_14 C1_14 -155.0(19) . . . .
O1_13 Al1 O1_14 C1_14 -28(2) . . . .
O1_12 Al1 O1_14 C1_14 85(2) . . . .
Al1 O1_14 C1_14 C2_14 52(2) . . . .
Al1 O1_14 C1_14 C3_14 -71(2) . . . .
Al1 O1_14 C1_14 C4_14 171.2(18) . . . .
O1_14 C1_14 C2_14 F3_14 37.8(12) . . . .
C3_14 C1_14 C2_14 F3_14 161.8(7) . . . .
C4_14 C1_14 C2_14 F3_14 -81.3(8) . . . .
O1_14 C1_14 C2_14 F1_14 -80.9(12) . . . .
C3_14 C1_14 C2_14 F1_14 43.1(11) . . . .
C4_14 C1_14 C2_14 F1_14 160.0(9) . . . .
O1_14 C1_14 C2_14 F2_14 160.1(10) . . . .
C3_14 C1_14 C2_14 F2_14 -75.9(9) . . . .
C4_14 C1_14 C2_14 F2_14 40.9(10) . . . .
O1_14 C1_14 C3_14 F5_14 167.8(9) . . . .
C2_14 C1_14 C3_14 F5_14 42.4(10) . . . .
C4_14 C1_14 C3_14 F5_14 -74.7(10) . . . .
O1_14 C1_14 C3_14 F4_14 43.2(11) . . . .
C2_14 C1_14 C3_14 F4_14 -82.2(9) . . . .
C4_14 C1_14 C3_14 F4_14 160.7(8) . . . .
O1_14 C1_14 C3_14 F6_14 -73.0(10) . . . .
C2_14 C1_14 C3_14 F6_14 161.7(7) . . . .
C4_14 C1_14 C3_14 F6_14 44.5(9) . . . .
O1_14 C1_14 C4_14 F9_14 -77.4(11) . . . .
C2_14 C1_14 C4_14 F9_14 45.1(9) . . . .
C3_14 C1_14 C4_14 F9_14 163.1(7) . . . .
O1_14 C1_14 C4_14 F7_14 163.7(11) . . . .
C2_14 C1_14 C4_14 F7_14 -73.8(11) . . . .
C3_14 C1_14 C4_14 F7_14 44.2(11) . . . .
O1_14 C1_14 C4_14 F8_14 43.2(13) . . . .
C2_14 C1_14 C4_14 F8_14 165.7(10) . . . .
C3_14 C1_14 C4_14 F8_14 -76.2(11) . . . .
O1_52 Al1 O1_45 C1_45 139(4) . . . .
O1_13 Al1 O1_45 C1_45 0(5) . . . .
O1_53 Al1 O1_45 C1_45 -104(4) . . . .
Al1 O1_45 C1_45 C3_45 -50(5) . . . .
Al1 O1_45 C1_45 C2_45 -171(4) . . . .
Al1 O1_45 C1_45 C4_45 72(5) . . . .
O1_45 C1_45 C2_45 F3_45 73(2) . . . .
C3_45 C1_45 C2_45 F3_45 -47.9(17) . . . .
C4_45 C1_45 C2_45 F3_45 -170.8(13) . . . .
O1_45 C1_45 C2_45 F1_45 -52(2) . . . .
C3_45 C1_45 C2_45 F1_45 -172.4(16) . . . .
C4_45 C1_45 C2_45 F1_45 64.6(18) . . . .
O1_45 C1_45 C2_45 F2_45 -171(2) . . . .
C3_45 C1_45 C2_45 F2_45 67.9(19) . . . .
C4_45 C1_45 C2_45 F2_45 -55.1(19) . . . .
O1_45 C1_45 C3_45 F5_45 -34(2) . . . .
C2_45 C1_45 C3_45 F5_45 83.8(18) . . . .
C4_45 C1_45 C3_45 F5_45 -154.4(16) . . . .
O1_45 C1_45 C3_45 F6_45 -161.7(18) . . . .
C2_45 C1_45 C3_45 F6_45 -44.4(18) . . . .
C4_45 C1_45 C3_45 F6_45 77.5(16) . . . .
O1_45 C1_45 C3_45 F4_45 80(2) . . . .
C2_45 C1_45 C3_45 F4_45 -162.7(16) . . . .
C4_45 C1_45 C3_45 F4_45 -40.8(17) . . . .
O1_45 C1_45 C4_45 F7_45 -40.0(18) . . . .
C3_45 C1_45 C4_45 F7_45 82.0(14) . . . .
C2_45 C1_45 C4_45 F7_45 -153.8(12) . . . .
O1_45 C1_45 C4_45 F8_45 -163.7(15) . . . .
C3_45 C1_45 C4_45 F8_45 -41.6(14) . . . .
C2_45 C1_45 C4_45 F8_45 82.5(14) . . . .
O1_45 C1_45 C4_45 F9_45 77.1(17) . . . .
C3_45 C1_45 C4_45 F9_45 -160.9(12) . . . .
C2_45 C1_45 C4_45 F9_45 -36.8(15) . . . .
O1_17 Al2 O1_15 C1_15 -38.6(11) . . . .
O1_18 Al2 O1_15 C1_15 83.1(13) . . . .
O1_16 Al2 O1_15 C1_15 -163.0(11) . . . .
Al2 O1_15 C1_15 C4_15 67.6(13) . . . .
Al2 O1_15 C1_15 C3_15 -174.2(8) . . . .
Al2 O1_15 C1_15 C2_15 -50.5(14) . . . .
O1_15 C1_15 C2_15 F2_15 -64.7(12) . . . .
C4_15 C1_15 C2_15 F2_15 174.0(10) . . . .
C3_15 C1_15 C2_15 F2_15 57.3(12) . . . .
O1_15 C1_15 C2_15 F1_15 55.2(13) . . . .
C4_15 C1_15 C2_15 F1_15 -66.1(12) . . . .
C3_15 C1_15 C2_15 F1_15 177.1(10) . . . .
O1_15 C1_15 C2_15 F3_15 176.3(12) . . . .
C4_15 C1_15 C2_15 F3_15 55.0(13) . . . .
C3_15 C1_15 C2_15 F3_15 -61.8(13) . . . .
O1_15 C1_15 C3_15 F5_15 167.4(8) . . . .
C4_15 C1_15 C3_15 F5_15 -72.4(9) . . . .
C2_15 C1_15 C3_15 F5_15 43.0(11) . . . .
O1_15 C1_15 C3_15 F6_15 -72.6(10) . . . .
C4_15 C1_15 C3_15 F6_15 47.6(10) . . . .
C2_15 C1_15 C3_15 F6_15 163.0(9) . . . .
O1_15 C1_15 C3_15 F4_15 45.2(10) . . . .
C4_15 C1_15 C3_15 F4_15 165.4(8) . . . .
C2_15 C1_15 C3_15 F4_15 -79.3(10) . . . .
O1_15 C1_15 C4_15 F9_15 35.0(10) . . . .
C3_15 C1_15 C4_15 F9_15 -83.4(9) . . . .
C2_15 C1_15 C4_15 F9_15 157.4(8) . . . .
O1_15 C1_15 C4_15 F7_15 -84.3(9) . . . .
C3_15 C1_15 C4_15 F7_15 157.3(8) . . . .
C2_15 C1_15 C4_15 F7_15 38.1(10) . . . .
O1_15 C1_15 C4_15 F8_15 156.4(9) . . . .
C3_15 C1_15 C4_15 F8_15 38.0(11) . . . .
C2_15 C1_15 C4_15 F8_15 -81.2(11) . . . .
O1_57 Al2 O1_47 C1_47 82(2) . . . .
O1_40 Al2 O1_47 C1_47 -53(2) . . . .
O1_44 Al2 O1_47 C1_47 -162.6(18) . . . .
Al2 O1_47 C1_47 C2_47 -54(2) . . . .
Al2 O1_47 C1_47 C4_47 -173.9(14) . . . .
Al2 O1_47 C1_47 C3_47 64(2) . . . .
O1_47 C1_47 C2_47 F2_47 166.6(13) . . . .
C4_47 C1_47 C2_47 F2_47 -75.2(15) . . . .
C3_47 C1_47 C2_47 F2_47 45.8(15) . . . .
O1_47 C1_47 C2_47 F1_47 -69.2(15) . . . .
C4_47 C1_47 C2_47 F1_47 49.0(15) . . . .
C3_47 C1_47 C2_47 F1_47 170.0(13) . . . .
O1_47 C1_47 C2_47 F3_47 46.7(15) . . . .
C4_47 C1_47 C2_47 F3_47 164.9(12) . . . .
C3_47 C1_47 C2_47 F3_47 -74.1(14) . . . .
O1_47 C1_47 C3_47 F4_47 19.4(17) . . . .
C2_47 C1_47 C3_47 F4_47 141.3(13) . . . .
C4_47 C1_47 C3_47 F4_47 -99.5(15) . . . .
O1_47 C1_47 C3_47 F6_47 139.8(18) . . . .
C2_47 C1_47 C3_47 F6_47 -98.2(18) . . . .
C4_47 C1_47 C3_47 F6_47 21(2) . . . .
O1_47 C1_47 C3_47 F5_47 -95.9(18) . . . .
C2_47 C1_47 C3_47 F5_47 26.0(19) . . . .
C4_47 C1_47 C3_47 F5_47 145.1(17) . . . .
O1_47 C1_47 C4_47 F8_47 163.5(14) . . . .
C2_47 C1_47 C4_47 F8_47 41.6(15) . . . .
C3_47 C1_47 C4_47 F8_47 -75.2(16) . . . .
O1_47 C1_47 C4_47 F7_47 -77.1(15) . . . .
C2_47 C1_47 C4_47 F7_47 161.0(12) . . . .
C3_47 C1_47 C4_47 F7_47 44.3(16) . . . .
O1_47 C1_47 C4_47 F9_47 44.6(15) . . . .
C2_47 C1_47 C4_47 F9_47 -77.2(14) . . . .
C3_47 C1_47 C4_47 F9_47 166.0(13) . . . .
O1_17 Al2 O1_16 C1_16 -68.8(17) . . . .
O1_18 Al2 O1_16 C1_16 159.7(18) . . . .
O1_15 Al2 O1_16 C1_16 49.2(16) . . . .
Al2 O1_16 C1_16 C4_16 40.9(19) . . . .
Al2 O1_16 C1_16 C3_16 163.1(14) . . . .
Al2 O1_16 C1_16 C2_16 -78.7(17) . . . .
O1_16 C1_16 C2_16 F2_16 -38.5(10) . . . .
C4_16 C1_16 C2_16 F2_16 -159.9(7) . . . .
C3_16 C1_16 C2_16 F2_16 79.8(8) . . . .
O1_16 C1_16 C2_16 F3_16 -160.4(7) . . . .
C4_16 C1_16 C2_16 F3_16 78.2(8) . . . .
C3_16 C1_16 C2_16 F3_16 -42.1(9) . . . .
O1_16 C1_16 C2_16 F1_16 79.1(9) . . . .
C4_16 C1_16 C2_16 F1_16 -42.3(8) . . . .
C3_16 C1_16 C2_16 F1_16 -162.6(7) . . . .
O1_16 C1_16 C3_16 F6_16 -43.0(10) . . . .
C4_16 C1_16 C3_16 F6_16 78.9(9) . . . .
C2_16 C1_16 C3_16 F6_16 -163.1(7) . . . .
O1_16 C1_16 C3_16 F5_16 -161.5(8) . . . .
C4_16 C1_16 C3_16 F5_16 -39.6(9) . . . .
C2_16 C1_16 C3_16 F5_16 78.5(9) . . . .
O1_16 C1_16 C3_16 F4_16 77.7(9) . . . .
C4_16 C1_16 C3_16 F4_16 -160.4(8) . . . .
C2_16 C1_16 C3_16 F4_16 -42.3(9) . . . .
O1_16 C1_16 C4_16 F9_16 -39.3(11) . . . .
C3_16 C1_16 C4_16 F9_16 -159.7(8) . . . .
C2_16 C1_16 C4_16 F9_16 82.1(9) . . . .
O1_16 C1_16 C4_16 F7_16 -165.7(9) . . . .
C3_16 C1_16 C4_16 F7_16 73.9(11) . . . .
C2_16 C1_16 C4_16 F7_16 -44.3(11) . . . .
O1_16 C1_16 C4_16 F8_16 76.5(9) . . . .
C3_16 C1_16 C4_16 F8_16 -43.8(9) . . . .
C2_16 C1_16 C4_16 F8_16 -162.0(7) . . . .
O1_47 Al2 O1_57 C1_57 88(4) . . . .
O1_40 Al2 O1_57 C1_57 -136(4) . . . .
O1_44 Al2 O1_57 C1_57 -28(4) . . . .
Al2 O1_57 C1_57 C3_57 97(4) . . . .
Al2 O1_57 C1_57 C2_57 -27(5) . . . .
Al2 O1_57 C1_57 C4_57 -145(4) . . . .
O1_57 C1_57 C2_57 F1_57 -41(2) . . . .
C3_57 C1_57 C2_57 F1_57 -165.3(19) . . . .
C4_57 C1_57 C2_57 F1_57 77(2) . . . .
O1_57 C1_57 C2_57 F2_57 -162(2) . . . .
C3_57 C1_57 C2_57 F2_57 73(2) . . . .
C4_57 C1_57 C2_57 F2_57 -44(2) . . . .
O1_57 C1_57 C2_57 F3_57 78(2) . . . .
C3_57 C1_57 C2_57 F3_57 -47(2) . . . .
C4_57 C1_57 C2_57 F3_57 -163.9(18) . . . .
O1_57 C1_57 C3_57 F5_57 -42(2) . . . .
C2_57 C1_57 C3_57 F5_57 82(2) . . . .
C4_57 C1_57 C3_57 F5_57 -160.7(18) . . . .
O1_57 C1_57 C3_57 F6_57 -159.2(19) . . . .
C2_57 C1_57 C3_57 F6_57 -35(2) . . . .
C4_57 C1_57 C3_57 F6_57 82.5(19) . . . .
O1_57 C1_57 C3_57 F4_57 77(2) . . . .
C2_57 C1_57 C3_57 F4_57 -158.8(19) . . . .
C4_57 C1_57 C3_57 F4_57 -42(2) . . . .
O1_57 C1_57 C4_57 F7_57 -41(2) . . . .
C3_57 C1_57 C4_57 F7_57 80(2) . . . .
C2_57 C1_57 C4_57 F7_57 -161.7(19) . . . .
O1_57 C1_57 C4_57 F8_57 -162.5(19) . . . .
C3_57 C1_57 C4_57 F8_57 -41.6(19) . . . .
C2_57 C1_57 C4_57 F8_57 76.7(19) . . . .
O1_57 C1_57 C4_57 F9_57 78(2) . . . .
C3_57 C1_57 C4_57 F9_57 -161.3(18) . . . .
C2_57 C1_57 C4_57 F9_57 -43(2) . . . .
O1_18 Al2 O1_17 C1_17 42.7(14) . . . .
O1_16 Al2 O1_17 C1_17 -85.5(11) . . . .
O1_15 Al2 O1_17 C1_17 156.4(10) . . . .
Al2 O1_17 C1_17 C2_17 70.2(12) . . . .
Al2 O1_17 C1_17 C3_17 -168.6(8) . . . .
Al2 O1_17 C1_17 C4_17 -49.2(13) . . . .
O1_17 C1_17 C2_17 F1_17 -44.6(9) . . . .
C3_17 C1_17 C2_17 F1_17 -163.5(7) . . . .
C4_17 C1_17 C2_17 F1_17 77.2(9) . . . .
O1_17 C1_17 C2_17 F3_17 -166.1(7) . . . .
C3_17 C1_17 C2_17 F3_17 75.0(9) . . . .
C4_17 C1_17 C2_17 F3_17 -44.3(10) . . . .
O1_17 C1_17 C2_17 F2_17 74.4(9) . . . .
C3_17 C1_17 C2_17 F2_17 -44.5(10) . . . .
C4_17 C1_17 C2_17 F2_17 -163.8(8) . . . .
O1_17 C1_17 C3_17 F4_17 -42.6(10) . . . .
C2_17 C1_17 C3_17 F4_17 77.9(9) . . . .
C4_17 C1_17 C3_17 F4_17 -163.6(8) . . . .
O1_17 C1_17 C3_17 F5_17 -162.3(8) . . . .
C2_17 C1_17 C3_17 F5_17 -41.8(10) . . . .
C4_17 C1_17 C3_17 F5_17 76.7(10) . . . .
O1_17 C1_17 C3_17 F6_17 76.6(9) . . . .
C2_17 C1_17 C3_17 F6_17 -163.0(7) . . . .
C4_17 C1_17 C3_17 F6_17 -44.4(9) . . . .
O1_17 C1_17 C4_17 F8_17 -30.5(12) . . . .
C2_17 C1_17 C4_17 F8_17 -151.4(9) . . . .
C3_17 C1_17 C4_17 F8_17 87.9(11) . . . .
O1_17 C1_17 C4_17 F7_17 -149.0(9) . . . .
C2_17 C1_17 C4_17 F7_17 90.2(10) . . . .
C3_17 C1_17 C4_17 F7_17 -30.5(12) . . . .
O1_17 C1_17 C4_17 F9_17 90.0(11) . . . .
C2_17 C1_17 C4_17 F9_17 -30.8(11) . . . .
C3_17 C1_17 C4_17 F9_17 -151.5(9) . . . .
O1_47 Al2 O1_44 C1_44 43.3(17) . . . .
O1_57 Al2 O1_44 C1_44 164.2(19) . . . .
O1_40 Al2 O1_44 C1_44 -78.5(18) . . . .
Al2 O1_44 C1_44 C3_44 -65(2) . . . .
Al2 O1_44 C1_44 C4_44 56(2) . . . .
Al2 O1_44 C1_44 C2_44 175.8(12) . . . .
O1_44 C1_44 C2_44 F2_44 -165.5(12) . . . .
C3_44 C1_44 C2_44 F2_44 73.3(14) . . . .
C4_44 C1_44 C2_44 F2_44 -46.2(15) . . . .
O1_44 C1_44 C2_44 F1_44 -43.2(15) . . . .
C3_44 C1_44 C2_44 F1_44 -164.4(11) . . . .
C4_44 C1_44 C2_44 F1_44 76.2(15) . . . .
O1_44 C1_44 C2_44 F3_44 74.2(15) . . . .
C3_44 C1_44 C2_44 F3_44 -46.9(15) . . . .
C4_44 C1_44 C2_44 F3_44 -166.4(14) . . . .
O1_44 C1_44 C3_44 F5_44 -38.6(15) . . . .
C4_44 C1_44 C3_44 F5_44 -159.6(13) . . . .
C2_44 C1_44 C3_44 F5_44 80.1(13) . . . .
O1_44 C1_44 C3_44 F6_44 -159.4(14) . . . .
C4_44 C1_44 C3_44 F6_44 79.6(16) . . . .
C2_44 C1_44 C3_44 F6_44 -40.7(16) . . . .
O1_44 C1_44 C3_44 F4_44 79.7(14) . . . .
C4_44 C1_44 C3_44 F4_44 -41.3(14) . . . .
C2_44 C1_44 C3_44 F4_44 -161.6(11) . . . .
O1_44 C1_44 C4_44 F7_44 -63.8(19) . . . .
C3_44 C1_44 C4_44 F7_44 58.7(19) . . . .
C2_44 C1_44 C4_44 F7_44 177.8(16) . . . .
O1_44 C1_44 C4_44 F8_44 171.3(17) . . . .
C3_44 C1_44 C4_44 F8_44 -66.1(19) . . . .
C2_44 C1_44 C4_44 F8_44 53.0(19) . . . .
O1_44 C1_44 C4_44 F9_44 53.9(17) . . . .
C3_44 C1_44 C4_44 F9_44 176.4(15) . . . .
C2_44 C1_44 C4_44 F9_44 -64.5(17) . . . .
O1_17 Al2 O1_18 C1_18 -135(3) . . . .
O1_16 Al2 O1_18 C1_18 -3(4) . . . .
O1_15 Al2 O1_18 C1_18 109(4) . . . .
Al2 O1_18 C1_18 C2_18 77(4) . . . .
Al2 O1_18 C1_18 C4_18 -44(4) . . . .
Al2 O1_18 C1_18 C3_18 -166(3) . . . .
O1_18 C1_18 C2_18 F2_18 76.3(14) . . . .
C4_18 C1_18 C2_18 F2_18 -161.9(9) . . . .
C3_18 C1_18 C2_18 F2_18 -39.5(12) . . . .
O1_18 C1_18 C2_18 F1_18 -43.2(17) . . . .
C4_18 C1_18 C2_18 F1_18 78.6(14) . . . .
C3_18 C1_18 C2_18 F1_18 -159.0(13) . . . .
O1_18 C1_18 C2_18 F3_18 -164.5(15) . . . .
C4_18 C1_18 C2_18 F3_18 -42.7(14) . . . .
C3_18 C1_18 C2_18 F3_18 79.8(14) . . . .
O1_18 C1_18 C3_18 F5_18 73.4(16) . . . .
C2_18 C1_18 C3_18 F5_18 -167.7(10) . . . .
C4_18 C1_18 C3_18 F5_18 -47.3(13) . . . .
O1_18 C1_18 C3_18 F4_18 -171.6(16) . . . .
C2_18 C1_18 C3_18 F4_18 -52.7(15) . . . .
C4_18 C1_18 C3_18 F4_18 67.7(15) . . . .
O1_18 C1_18 C3_18 F6_18 -48.1(17) . . . .
C2_18 C1_18 C3_18 F6_18 70.7(13) . . . .
C4_18 C1_18 C3_18 F6_18 -168.9(12) . . . .
O1_18 C1_18 C4_18 F8_18 82.1(16) . . . .
C2_18 C1_18 C4_18 F8_18 -39.8(12) . . . .
C3_18 C1_18 C4_18 F8_18 -159.7(10) . . . .
O1_18 C1_18 C4_18 F9_18 -158.9(16) . . . .
C2_18 C1_18 C4_18 F9_18 79.1(14) . . . .
C3_18 C1_18 C4_18 F9_18 -40.8(16) . . . .
O1_18 C1_18 C4_18 F7_18 -38.4(19) . . . .
C2_18 C1_18 C4_18 F7_18 -160.3(13) . . . .
C3_18 C1_18 C4_18 F7_18 79.7(15) . . . .
O1_47 Al2 O1_40 C1_40 119(3) . . . .
O1_57 Al2 O1_40 C1_40 -16(4) . . . .
O1_44 Al2 O1_40 C1_40 -128(3) . . . .
Al2 O1_40 C1_40 C3_40 64(3) . . . .
Al2 O1_40 C1_40 C2_40 -57(3) . . . .
Al2 O1_40 C1_40 C4_40 -176(3) . . . .
O1_40 C1_40 C2_40 F2_40 169.3(13) . . . .
C3_40 C1_40 C2_40 F2_40 47.2(12) . . . .
C4_40 C1_40 C2_40 F2_40 -71.9(12) . . . .
O1_40 C1_40 C2_40 F1_40 -75.3(13) . . . .
C3_40 C1_40 C2_40 F1_40 162.6(8) . . . .
C4_40 C1_40 C2_40 F1_40 43.5(11) . . . .
O1_40 C1_40 C2_40 F3_40 49.0(16) . . . .
C3_40 C1_40 C2_40 F3_40 -73.1(12) . . . .
C4_40 C1_40 C2_40 F3_40 167.8(12) . . . .
O1_40 C1_40 C3_40 F4_40 40.3(15) . . . .
C2_40 C1_40 C3_40 F4_40 163.3(10) . . . .
C4_40 C1_40 C3_40 F4_40 -78.2(11) . . . .
O1_40 C1_40 C3_40 F5_40 -80.6(13) . . . .
C2_40 C1_40 C3_40 F5_40 42.4(10) . . . .
C4_40 C1_40 C3_40 F5_40 160.9(9) . . . .
O1_40 C1_40 C3_40 F6_40 159.0(13) . . . .
C2_40 C1_40 C3_40 F6_40 -78.1(11) . . . .
C4_40 C1_40 C3_40 F6_40 40.5(12) . . . .
O1_40 C1_40 C4_40 F7_40 -77.5(14) . . . .
C3_40 C1_40 C4_40 F7_40 42.9(11) . . . .
C2_40 C1_40 C4_40 F7_40 161.0(9) . . . .
O1_40 C1_40 C4_40 F9_40 47.6(17) . . . .
C3_40 C1_40 C4_40 F9_40 168.0(11) . . . .
C2_40 C1_40 C4_40 F9_40 -73.9(13) . . . .
O1_40 C1_40 C4_40 F8_40 163.8(16) . . . .
C3_40 C1_40 C4_40 F8_40 -75.9(14) . . . .
C2_40 C1_40 C4_40 F8_40 42.2(15) . . . .
O1_22 Al3 O1_19 C1_19 93.3(16) . . . .
O1_21 Al3 O1_19 C1_19 -147.8(14) . . . .
O1_20 Al3 O1_19 C1_19 -22.5(16) . . . .
Al3 O1_19 C1_19 C2_19 91.4(16) . . . .
Al3 O1_19 C1_19 C4_19 -146.5(13) . . . .
Al3 O1_19 C1_19 C3_19 -28.6(19) . . . .
O1_19 C1_19 C2_19 F3_19 -50.6(12) . . . .
C4_19 C1_19 C2_19 F3_19 -167.6(9) . . . .
C3_19 C1_19 C2_19 F3_19 72.0(10) . . . .
O1_19 C1_19 C2_19 F1_19 66.4(12) . . . .
C4_19 C1_19 C2_19 F1_19 -50.6(12) . . . .
C3_19 C1_19 C2_19 F1_19 -171.0(9) . . . .
O1_19 C1_19 C2_19 F2_19 -168.7(9) . . . .
C4_19 C1_19 C2_19 F2_19 74.3(10) . . . .
C3_19 C1_19 C2_19 F2_19 -46.1(10) . . . .
O1_19 C1_19 C3_19 F5_19 -35.6(12) . . . .
C2_19 C1_19 C3_19 F5_19 -157.9(9) . . . .
C4_19 C1_19 C3_19 F5_19 79.4(10) . . . .
O1_19 C1_19 C3_19 F4_19 83.8(11) . . . .
C2_19 C1_19 C3_19 F4_19 -38.4(10) . . . .
C4_19 C1_19 C3_19 F4_19 -161.2(8) . . . .
O1_19 C1_19 C3_19 F6_19 -156.3(9) . . . .
C2_19 C1_19 C3_19 F6_19 81.4(10) . . . .
C4_19 C1_19 C3_19 F6_19 -41.4(11) . . . .
O1_19 C1_19 C4_19 F9_19 -168.0(10) . . . .
C2_19 C1_19 C4_19 F9_19 -47.0(13) . . . .
C3_19 C1_19 C4_19 F9_19 72.3(11) . . . .
O1_19 C1_19 C4_19 F8_19 72.9(11) . . . .
C2_19 C1_19 C4_19 F8_19 -166.1(9) . . . .
C3_19 C1_19 C4_19 F8_19 -46.8(11) . . . .
O1_19 C1_19 C4_19 F7_19 -45.8(12) . . . .
C2_19 C1_19 C4_19 F7_19 75.2(11) . . . .
C3_19 C1_19 C4_19 F7_19 -165.5(9) . . . .
O1_43 Al3 O1_54 C1_54 66(3) . . . .
O1_55 Al3 O1_54 C1_54 -179(2) . . . .
O1_56 Al3 O1_54 C1_54 -66(3) . . . .
Al3 O1_54 C1_54 C4_54 -135(2) . . . .
Al3 O1_54 C1_54 C2_54 -7(3) . . . .
Al3 O1_54 C1_54 C3_54 116(2) . . . .
O1_54 C1_54 C2_54 F1_54 -41.7(18) . . . .
C4_54 C1_54 C2_54 F1_54 87.3(13) . . . .
C3_54 C1_54 C2_54 F1_54 -165.0(12) . . . .
O1_54 C1_54 C2_54 F3_54 73.7(17) . . . .
C4_54 C1_54 C2_54 F3_54 -157.3(11) . . . .
C3_54 C1_54 C2_54 F3_54 -49.6(14) . . . .
O1_54 C1_54 C2_54 F2_54 -161.2(14) . . . .
C4_54 C1_54 C2_54 F2_54 -32.2(15) . . . .
C3_54 C1_54 C2_54 F2_54 75.5(14) . . . .
O1_54 C1_54 C3_54 F5_54 -47.2(19) . . . .
C4_54 C1_54 C3_54 F5_54 -165.4(15) . . . .
C2_54 C1_54 C3_54 F5_54 79.7(17) . . . .
O1_54 C1_54 C3_54 F6_54 -179.7(13) . . . .
C4_54 C1_54 C3_54 F6_54 62.1(14) . . . .
C2_54 C1_54 C3_54 F6_54 -52.9(15) . . . .
O1_54 C1_54 C3_54 F4_54 72.7(14) . . . .
C4_54 C1_54 C3_54 F4_54 -45.5(13) . . . .
C2_54 C1_54 C3_54 F4_54 -160.4(12) . . . .
O1_54 C1_54 C4_54 F9_54 75.4(17) . . . .
C2_54 C1_54 C4_54 F9_54 -55.1(15) . . . .
C3_54 C1_54 C4_54 F9_54 -169.0(13) . . . .
O1_54 C1_54 C4_54 F7_54 -41.5(16) . . . .
C2_54 C1_54 C4_54 F7_54 -172.0(11) . . . .
C3_54 C1_54 C4_54 F7_54 74.1(13) . . . .
O1_54 C1_54 C4_54 F8_54 -159.5(14) . . . .
C2_54 C1_54 C4_54 F8_54 70.1(15) . . . .
C3_54 C1_54 C4_54 F8_54 -43.9(14) . . . .
Al3 O1_58 C1_58 C3_58 52(4) . . . .
Al3 O1_58 C1_58 C4_58 169(3) . . . .
Al3 O1_58 C1_58 C2_58 -71(3) . . . .
O1_58 C1_58 C2_58 F2_58 166.8(18) . . . .
C3_58 C1_58 C2_58 F2_58 41(2) . . . .
C4_58 C1_58 C2_58 F2_58 -83.8(19) . . . .
O1_58 C1_58 C2_58 F1_58 -72(2) . . . .
C3_58 C1_58 C2_58 F1_58 162.9(17) . . . .
C4_58 C1_58 C2_58 F1_58 38(2) . . . .
O1_58 C1_58 C2_58 F3_58 49(2) . . . .
C3_58 C1_58 C2_58 F3_58 -76.8(18) . . . .
C4_58 C1_58 C2_58 F3_58 158.1(16) . . . .
O1_58 C1_58 C3_58 F4_58 26(2) . . . .
C4_58 C1_58 C3_58 F4_58 -84.5(19) . . . .
C2_58 C1_58 C3_58 F4_58 147.9(18) . . . .
O1_58 C1_58 C3_58 F6_58 153.0(18) . . . .
C4_58 C1_58 C3_58 F6_58 42(2) . . . .
C2_58 C1_58 C3_58 F6_58 -85(2) . . . .
O1_58 C1_58 C3_58 F5_58 -89(2) . . . .
C4_58 C1_58 C3_58 F5_58 160.3(17) . . . .
C2_58 C1_58 C3_58 F5_58 33(2) . . . .
O1_58 C1_58 C4_58 F8_58 146(2) . . . .
C3_58 C1_58 C4_58 F8_58 -93(2) . . . .
C2_58 C1_58 C4_58 F8_58 32(2) . . . .
O1_58 C1_58 C4_58 F7_58 -88.8(19) . . . .
C3_58 C1_58 C4_58 F7_58 31(2) . . . .
C2_58 C1_58 C4_58 F7_58 156.6(18) . . . .
O1_58 C1_58 C4_58 F9_58 25.7(19) . . . .
C3_58 C1_58 C4_58 F9_58 145.9(17) . . . .
C2_58 C1_58 C4_58 F9_58 -88.8(18) . . . .
O1_22 Al3 O1_20 C1_20 39.5(12) . . . .
O1_19 Al3 O1_20 C1_20 155.7(9) . . . .
O1_21 Al3 O1_20 C1_20 -79.3(9) . . . .
Al3 O1_20 C1_20 C4_20 174.9(6) . . . .
Al3 O1_20 C1_20 C2_20 55.7(11) . . . .
Al3 O1_20 C1_20 C3_20 -65.3(11) . . . .
O1_20 C1_20 C2_20 F3_20 -44.4(8) . . . .
C4_20 C1_20 C2_20 F3_20 -163.3(6) . . . .
C3_20 C1_20 C2_20 F3_20 77.1(7) . . . .
O1_20 C1_20 C2_20 F1_20 75.6(7) . . . .
C4_20 C1_20 C2_20 F1_20 -43.3(8) . . . .
C3_20 C1_20 C2_20 F1_20 -162.9(6) . . . .
O1_20 C1_20 C2_20 F2_20 -166.6(6) . . . .
C4_20 C1_20 C2_20 F2_20 74.5(8) . . . .
C3_20 C1_20 C2_20 F2_20 -45.1(8) . . . .
O1_20 C1_20 C3_20 F4_20 -153.6(8) . . . .
C4_20 C1_20 C3_20 F4_20 -34.3(11) . . . .
C2_20 C1_20 C3_20 F4_20 85.1(9) . . . .
O1_20 C1_20 C3_20 F5_20 85.7(9) . . . .
C4_20 C1_20 C3_20 F5_20 -155.0(7) . . . .
C2_20 C1_20 C3_20 F5_20 -35.6(9) . . . .
O1_20 C1_20 C3_20 F6_20 -33.3(9) . . . .
C4_20 C1_20 C3_20 F6_20 86.0(8) . . . .
C2_20 C1_20 C3_20 F6_20 -154.6(7) . . . .
O1_20 C1_20 C4_20 F8_20 -165.2(7) . . . .
C2_20 C1_20 C4_20 F8_20 -45.4(9) . . . .
C3_20 C1_20 C4_20 F8_20 74.3(9) . . . .
O1_20 C1_20 C4_20 F9_20 -41.1(9) . . . .
C2_20 C1_20 C4_20 F9_20 78.7(8) . . . .
C3_20 C1_20 C4_20 F9_20 -161.6(7) . . . .
O1_20 C1_20 C4_20 F7_20 75.6(8) . . . .
C2_20 C1_20 C4_20 F7_20 -164.6(6) . . . .
C3_20 C1_20 C4_20 F7_20 -45.0(9) . . . .
O1_43 Al3 O1_56 C1_56 -68(4) . . . .
O1_55 Al3 O1_56 C1_56 175(3) . . . .
O1_54 Al3 O1_56 C1_56 69(4) . . . .
Al3 O1_56 C1_56 C4_56 -71(4) . . . .
Al3 O1_56 C1_56 C2_56 57(4) . . . .
Al3 O1_56 C1_56 C3_56 171(3) . . . .
O1_56 C1_56 C2_56 F1_56 -83(3) . . . .
C4_56 C1_56 C2_56 F1_56 42(3) . . . .
C3_56 C1_56 C2_56 F1_56 159(3) . . . .
O1_56 C1_56 C2_56 F2_56 153(3) . . . .
C4_56 C1_56 C2_56 F2_56 -82(2) . . . .
C3_56 C1_56 C2_56 F2_56 35(3) . . . .
O1_56 C1_56 C2_56 F3_56 39(3) . . . .
C4_56 C1_56 C2_56 F3_56 164(3) . . . .
C3_56 C1_56 C2_56 F3_56 -79(3) . . . .
O1_56 C1_56 C3_56 F4_56 76(2) . . . .
C4_56 C1_56 C3_56 F4_56 -45(2) . . . .
C2_56 C1_56 C3_56 F4_56 -166.9(19) . . . .
O1_56 C1_56 C3_56 F5_56 -49(2) . . . .
C4_56 C1_56 C3_56 F5_56 -169.5(18) . . . .
C2_56 C1_56 C3_56 F5_56 68(2) . . . .
O1_56 C1_56 C3_56 F6_56 -165(2) . . . .
C4_56 C1_56 C3_56 F6_56 74.5(19) . . . .
C2_56 C1_56 C3_56 F6_56 -48(2) . . . .
O1_56 C1_56 C4_56 F9_56 80(2) . . . .
C2_56 C1_56 C4_56 F9_56 -45(2) . . . .
C3_56 C1_56 C4_56 F9_56 -159.7(19) . . . .
O1_56 C1_56 C4_56 F8_56 -157(2) . . . .
C2_56 C1_56 C4_56 F8_56 79(2) . . . .
C3_56 C1_56 C4_56 F8_56 -36(2) . . . .
O1_56 C1_56 C4_56 F7_56 -43(2) . . . .
C2_56 C1_56 C4_56 F7_56 -167.7(18) . . . .
C3_56 C1_56 C4_56 F7_56 77.3(19) . . . .
O1_22 Al3 O1_21 C1_21 162.0(13) . . . .
O1_19 Al3 O1_21 C1_21 42.0(13) . . . .
O1_20 Al3 O1_21 C1_21 -78.4(11) . . . .
Al3 O1_21 C1_21 C2_21 26.2(15) . . . .
Al3 O1_21 C1_21 C4_21 -97.0(12) . . . .
Al3 O1_21 C1_21 C3_21 145.3(10) . . . .
O1_21 C1_21 C2_21 F2_21 38.7(10) . . . .
C4_21 C1_21 C2_21 F2_21 161.5(7) . . . .
C3_21 C1_21 C2_21 F2_21 -78.9(8) . . . .
O1_21 C1_21 C2_21 F3_21 161.4(8) . . . .
C4_21 C1_21 C2_21 F3_21 -75.7(10) . . . .
C3_21 C1_21 C2_21 F3_21 43.9(10) . . . .
O1_21 C1_21 C2_21 F1_21 -78.8(8) . . . .
C4_21 C1_21 C2_21 F1_21 44.0(8) . . . .
C3_21 C1_21 C2_21 F1_21 163.7(7) . . . .
O1_21 C1_21 C3_21 F6_21 43.1(9) . . . .
C2_21 C1_21 C3_21 F6_21 164.9(7) . . . .
C4_21 C1_21 C3_21 F6_21 -74.9(9) . . . .
O1_21 C1_21 C3_21 F5_21 162.0(8) . . . .
C2_21 C1_21 C3_21 F5_21 -76.2(9) . . . .
C4_21 C1_21 C3_21 F5_21 44.0(10) . . . .
O1_21 C1_21 C3_21 F4_21 -78.6(8) . . . .
C2_21 C1_21 C3_21 F4_21 43.2(9) . . . .
C4_21 C1_21 C3_21 F4_21 163.5(7) . . . .
O1_21 C1_21 C4_21 F7_21 164.6(8) . . . .
C2_21 C1_21 C4_21 F7_21 39.8(10) . . . .
C3_21 C1_21 C4_21 F7_21 -79.7(9) . . . .
O1_21 C1_21 C4_21 F8_21 -71.6(9) . . . .
C2_21 C1_21 C4_21 F8_21 163.6(7) . . . .
C3_21 C1_21 C4_21 F8_21 44.1(9) . . . .
O1_21 C1_21 C4_21 F9_21 46.4(9) . . . .
C2_21 C1_21 C4_21 F9_21 -78.4(8) . . . .
C3_21 C1_21 C4_21 F9_21 162.2(7) . . . .
O1_43 Al3 O1_55 C1_55 -132(5) . . . .
O1_56 Al3 O1_55 C1_55 -22(5) . . . .
O1_54 Al3 O1_55 C1_55 107(5) . . . .
Al3 O1_55 C1_55 C4_55 -62(5) . . . .
Al3 O1_55 C1_55 C3_55 177(4) . . . .
Al3 O1_55 C1_55 C2_55 57(5) . . . .
O1_55 C1_55 C2_55 F3_55 44(2) . . . .
C4_55 C1_55 C2_55 F3_55 165.1(16) . . . .
C3_55 C1_55 C2_55 F3_55 -76.0(18) . . . .
O1_55 C1_55 C2_55 F1_55 -74(2) . . . .
C4_55 C1_55 C2_55 F1_55 46.9(17) . . . .
C3_55 C1_55 C2_55 F1_55 165.8(15) . . . .
O1_55 C1_55 C2_55 F2_55 166.1(19) . . . .
C4_55 C1_55 C2_55 F2_55 -73.1(18) . . . .
C3_55 C1_55 C2_55 F2_55 45.8(19) . . . .
O1_55 C1_55 C3_55 F5_55 -77(2) . . . .
C4_55 C1_55 C3_55 F5_55 161.5(16) . . . .
C2_55 C1_55 C3_55 F5_55 44.7(18) . . . .
O1_55 C1_55 C3_55 F6_55 167(2) . . . .
C4_55 C1_55 C3_55 F6_55 46(2) . . . .
C2_55 C1_55 C3_55 F6_55 -70.5(19) . . . .
O1_55 C1_55 C3_55 F4_55 40(2) . . . .
C4_55 C1_55 C3_55 F4_55 -80.6(19) . . . .
C2_55 C1_55 C3_55 F4_55 162.5(17) . . . .
O1_55 C1_55 C4_55 F8_55 163(2) . . . .
C3_55 C1_55 C4_55 F8_55 -76(2) . . . .
C2_55 C1_55 C4_55 F8_55 41(2) . . . .
O1_55 C1_55 C4_55 F9_55 45(2) . . . .
C3_55 C1_55 C4_55 F9_55 166.2(17) . . . .
C2_55 C1_55 C4_55 F9_55 -77.1(18) . . . .
O1_55 C1_55 C4_55 F7_55 -75(2) . . . .
C3_55 C1_55 C4_55 F7_55 46(2) . . . .
C2_55 C1_55 C4_55 F7_55 162.8(17) . . . .
O1_19 Al3 O1_22 C1_22 87(3) . . . .
O1_21 Al3 O1_22 C1_22 -36(3) . . . .
O1_20 Al3 O1_22 C1_22 -160(3) . . . .
Al3 O1_22 C1_22 C3_22 -19(3) . . . .
Al3 O1_22 C1_22 C2_22 103(3) . . . .
Al3 O1_22 C1_22 C4_22 -139(3) . . . .
O1_22 C1_22 C2_22 F3_22 -166.2(12) . . . .
C3_22 C1_22 C2_22 F3_22 -42.2(13) . . . .
C4_22 C1_22 C2_22 F3_22 76.3(13) . . . .
O1_22 C1_22 C2_22 F2_22 -43.7(13) . . . .
C3_22 C1_22 C2_22 F2_22 80.3(11) . . . .
C4_22 C1_22 C2_22 F2_22 -161.3(9) . . . .
O1_22 C1_22 C2_22 F1_22 74.1(11) . . . .
C3_22 C1_22 C2_22 F1_22 -161.9(7) . . . .
C4_22 C1_22 C2_22 F1_22 -43.4(10) . . . .
O1_22 C1_22 C3_22 F5_22 -160.6(15) . . . .
C2_22 C1_22 C3_22 F5_22 77.0(13) . . . .
C4_22 C1_22 C3_22 F5_22 -41.6(13) . . . .
O1_22 C1_22 C3_22 F4_22 -38.1(14) . . . .
C2_22 C1_22 C3_22 F4_22 -160.5(8) . . . .
C4_22 C1_22 C3_22 F4_22 80.9(9) . . . .
O1_22 C1_22 C3_22 F6_22 80.8(13) . . . .
C2_22 C1_22 C3_22 F6_22 -41.6(9) . . . .
C4_22 C1_22 C3_22 F6_22 -160.2(7) . . . .
O1_22 C1_22 C4_22 F9_22 -165.4(13) . . . .
C3_22 C1_22 C4_22 F9_22 72.7(11) . . . .
C2_22 C1_22 C4_22 F9_22 -46.6(12) . . . .
O1_22 C1_22 C4_22 F8_22 -43.8(13) . . . .
C3_22 C1_22 C4_22 F8_22 -165.7(8) . . . .
C2_22 C1_22 C4_22 F8_22 75.0(10) . . . .
O1_22 C1_22 C4_22 F7_22 75.3(12) . . . .
C3_22 C1_22 C4_22 F7_22 -46.6(9) . . . .
C2_22 C1_22 C4_22 F7_22 -165.9(8) . . . .
O1_55 Al3 O1_43 C1_43 -30(5) . . . .
O1_56 Al3 O1_43 C1_43 -143(5) . . . .
O1_54 Al3 O1_43 C1_43 75(5) . . . .
Al3 O1_43 C1_43 C2_43 78(5) . . . .
Al3 O1_43 C1_43 C4_43 -43(5) . . . .
Al3 O1_43 C1_43 C3_43 -163(4) . . . .
O1_43 C1_43 C2_43 F1_43 -79.0(16) . . . .
C4_43 C1_43 C2_43 F1_43 42.2(14) . . . .
C3_43 C1_43 C2_43 F1_43 163.1(12) . . . .
O1_43 C1_43 C2_43 F3_43 41.1(19) . . . .
C4_43 C1_43 C2_43 F3_43 162.3(12) . . . .
C3_43 C1_43 C2_43 F3_43 -76.8(15) . . . .
O1_43 C1_43 C2_43 F2_43 164.4(17) . . . .
C4_43 C1_43 C2_43 F2_43 -74.4(16) . . . .
C3_43 C1_43 C2_43 F2_43 46.5(17) . . . .
O1_43 C1_43 C3_43 F5_43 -75.2(19) . . . .
C2_43 C1_43 C3_43 F5_43 43.9(14) . . . .
C4_43 C1_43 C3_43 F5_43 164.2(11) . . . .
O1_43 C1_43 C3_43 F6_43 159(2) . . . .
C2_43 C1_43 C3_43 F6_43 -81.6(17) . . . .
C4_43 C1_43 C3_43 F6_43 38.8(19) . . . .
O1_43 C1_43 C3_43 F4_43 42(2) . . . .
C2_43 C1_43 C3_43 F4_43 160.7(14) . . . .
C4_43 C1_43 C3_43 F4_43 -78.9(15) . . . .
O1_43 C1_43 C4_43 F8_43 163(2) . . . .
C2_43 C1_43 C4_43 F8_43 41.9(19) . . . .
C3_43 C1_43 C4_43 F8_43 -77.9(19) . . . .
O1_43 C1_43 C4_43 F7_43 -75.3(18) . . . .
C2_43 C1_43 C4_43 F7_43 163.8(11) . . . .
C3_43 C1_43 C4_43 F7_43 44.0(14) . . . .
O1_43 C1_43 C4_43 F9_43 43(2) . . . .
C2_43 C1_43 C4_43 F9_43 -77.4(15) . . . .
C3_43 C1_43 C4_43 F9_43 162.7(14) . . . .
O1_25 Al4 O1_23 C1_23 166.5(14) . . . .
O1_24 Al4 O1_23 C1_23 44.5(15) . . . .
O1_26 Al4 O1_23 C1_23 -76.1(16) . . . .
Al4 O1_23 C1_23 C2_23 -98.8(14) . . . .
Al4 O1_23 C1_23 C3_23 141.2(11) . . . .
Al4 O1_23 C1_23 C4_23 22.1(17) . . . .
O1_23 C1_23 C2_23 F2_23 44.4(12) . . . .
C3_23 C1_23 C2_23 F2_23 163.8(9) . . . .
C4_23 C1_23 C2_23 F2_23 -78.8(10) . . . .
O1_23 C1_23 C2_23 F1_23 167.7(10) . . . .
C3_23 C1_23 C2_23 F1_23 -73.0(11) . . . .
C4_23 C1_23 C2_23 F1_23 44.5(12) . . . .
O1_23 C1_23 C2_23 F3_23 -74.6(12) . . . .
C3_23 C1_23 C2_23 F3_23 44.7(12) . . . .
C4_23 C1_23 C2_23 F3_23 162.2(10) . . . .
O1_23 C1_23 C3_23 F4_23 44.0(11) . . . .
C2_23 C1_23 C3_23 F4_23 -76.6(10) . . . .
C4_23 C1_23 C3_23 F4_23 165.8(8) . . . .
O1_23 C1_23 C3_23 F5_23 167.5(9) . . . .
C2_23 C1_23 C3_23 F5_23 46.8(11) . . . .
C4_23 C1_23 C3_23 F5_23 -70.7(11) . . . .
O1_23 C1_23 C3_23 F6_23 -73.0(11) . . . .
C2_23 C1_23 C3_23 F6_23 166.4(8) . . . .
C4_23 C1_23 C3_23 F6_23 48.8(10) . . . .
O1_23 C1_23 C4_23 F8_23 44.9(14) . . . .
C2_23 C1_23 C4_23 F8_23 167.1(12) . . . .
C3_23 C1_23 C4_23 F8_23 -74.5(13) . . . .
O1_23 C1_23 C4_23 F7_23 164.2(9) . . . .
C2_23 C1_23 C4_23 F7_23 -73.6(11) . . . .
C3_23 C1_23 C4_23 F7_23 44.8(11) . . . .
O1_23 C1_23 C4_23 F9_23 -77.9(11) . . . .
C2_23 C1_23 C4_23 F9_23 44.3(11) . . . .
C3_23 C1_23 C4_23 F9_23 162.7(9) . . . .
O1_46 Al4 O1_51 C1_51 159(3) . . . .
O1_41 Al4 O1_51 C1_51 -76(3) . . . .
O1_50 Al4 O1_51 C1_51 44(3) . . . .
Al4 O1_51 C1_51 C3_51 23(3) . . . .
Al4 O1_51 C1_51 C4_51 145(2) . . . .
Al4 O1_51 C1_51 C2_51 -95(3) . . . .
O1_51 C1_51 C2_51 F2_51 161.5(13) . . . .
C3_51 C1_51 C2_51 F2_51 41.8(14) . . . .
C4_51 C1_51 C2_51 F2_51 -79.3(14) . . . .
O1_51 C1_51 C2_51 F1_51 -76.7(14) . . . .
C3_51 C1_51 C2_51 F1_51 163.6(12) . . . .
C4_51 C1_51 C2_51 F1_51 42.5(15) . . . .
O1_51 C1_51 C2_51 F3_51 40.4(16) . . . .
C3_51 C1_51 C2_51 F3_51 -79.4(15) . . . .
C4_51 C1_51 C2_51 F3_51 159.5(14) . . . .
O1_51 C1_51 C3_51 F4_51 44.8(16) . . . .
C4_51 C1_51 C3_51 F4_51 -77.1(14) . . . .
C2_51 C1_51 C3_51 F4_51 162.3(11) . . . .
O1_51 C1_51 C3_51 F6_51 165.6(14) . . . .
C4_51 C1_51 C3_51 F6_51 43.7(16) . . . .
C2_51 C1_51 C3_51 F6_51 -76.9(14) . . . .
O1_51 C1_51 C3_51 F5_51 -71.5(15) . . . .
C4_51 C1_51 C3_51 F5_51 166.6(11) . . . .
C2_51 C1_51 C3_51 F5_51 46.0(13) . . . .
O1_51 C1_51 C4_51 F9_51 43.0(16) . . . .
C3_51 C1_51 C4_51 F9_51 165.8(12) . . . .
C2_51 C1_51 C4_51 F9_51 -74.8(14) . . . .
O1_51 C1_51 C4_51 F8_51 158.4(13) . . . .
C3_51 C1_51 C4_51 F8_51 -78.9(14) . . . .
C2_51 C1_51 C4_51 F8_51 40.5(15) . . . .
O1_51 C1_51 C4_51 F7_51 -81.0(17) . . . .
C3_51 C1_51 C4_51 F7_51 41.7(17) . . . .
C2_51 C1_51 C4_51 F7_51 161.1(15) . . . .
O1_25 Al4 O1_24 C1_24 88(2) . . . .
O1_26 Al4 O1_24 C1_24 -39(2) . . . .
O1_23 Al4 O1_24 C1_24 -157.4(18) . . . .
Al4 O1_24 C1_24 C3_24 178.6(16) . . . .
Al4 O1_24 C1_24 C2_24 58(2) . . . .
Al4 O1_24 C1_24 C4_24 -64(2) . . . .
O1_24 C1_24 C2_24 F2_24 160.3(12) . . . .
C3_24 C1_24 C2_24 F2_24 42.4(14) . . . .
C4_24 C1_24 C2_24 F2_24 -75.9(13) . . . .
O1_24 C1_24 C2_24 F3_24 36.0(16) . . . .
C3_24 C1_24 C2_24 F3_24 -82.0(14) . . . .
C4_24 C1_24 C2_24 F3_24 159.8(12) . . . .
O1_24 C1_24 C2_24 F1_24 -80.3(15) . . . .
C3_24 C1_24 C2_24 F1_24 161.8(12) . . . .
C4_24 C1_24 C2_24 F1_24 43.5(14) . . . .
O1_24 C1_24 C3_24 F4_24 45.7(17) . . . .
C2_24 C1_24 C3_24 F4_24 166.2(14) . . . .
C4_24 C1_24 C3_24 F4_24 -75.2(15) . . . .
O1_24 C1_24 C3_24 F5_24 -74.1(13) . . . .
C2_24 C1_24 C3_24 F5_24 46.4(13) . . . .
C4_24 C1_24 C3_24 F5_24 165.0(11) . . . .
O1_24 C1_24 C3_24 F6_24 168.6(12) . . . .
C2_24 C1_24 C3_24 F6_24 -70.9(14) . . . .
C4_24 C1_24 C3_24 F6_24 47.7(14) . . . .
O1_24 C1_24 C4_24 F7_24 -76.2(15) . . . .
C3_24 C1_24 C4_24 F7_24 40.8(14) . . . .
C2_24 C1_24 C4_24 F7_24 161.1(11) . . . .
O1_24 C1_24 C4_24 F9_24 41.5(16) . . . .
C3_24 C1_24 C4_24 F9_24 158.5(11) . . . .
C2_24 C1_24 C4_24 F9_24 -81.1(13) . . . .
O1_24 C1_24 C4_24 F8_24 162.2(12) . . . .
C3_24 C1_24 C4_24 F8_24 -80.7(14) . . . .
C2_24 C1_24 C4_24 F8_24 39.6(14) . . . .
O1_51 Al4 O1_46 C1_46 -159(6) . . . .
O1_41 Al4 O1_46 C1_46 81(6) . . . .
O1_50 Al4 O1_46 C1_46 -50(6) . . . .
Al4 O1_46 C1_46 C3_46 121(6) . . . .
Al4 O1_46 C1_46 C2_46 -1(7) . . . .
Al4 O1_46 C1_46 C4_46 -120(6) . . . .
O1_46 C1_46 C2_46 F3_46 61(3) . . . .
C3_46 C1_46 C2_46 F3_46 -60(2) . . . .
C4_46 C1_46 C2_46 F3_46 -178(2) . . . .
O1_46 C1_46 C2_46 F2_46 -175(2) . . . .
C3_46 C1_46 C2_46 F2_46 65(2) . . . .
C4_46 C1_46 C2_46 F2_46 -54(2) . . . .
O1_46 C1_46 C2_46 F1_46 -60(3) . . . .
C3_46 C1_46 C2_46 F1_46 -180(2) . . . .
C4_46 C1_46 C2_46 F1_46 62(2) . . . .
O1_46 C1_46 C3_46 F6_46 -166(2) . . . .
C2_46 C1_46 C3_46 F6_46 -43(2) . . . .
C4_46 C1_46 C3_46 F6_46 74(2) . . . .
O1_46 C1_46 C3_46 F5_46 -47(2) . . . .
C2_46 C1_46 C3_46 F5_46 77(2) . . . .
C4_46 C1_46 C3_46 F5_46 -166.6(19) . . . .
O1_46 C1_46 C3_46 F4_46 75(2) . . . .
C2_46 C1_46 C3_46 F4_46 -161.4(19) . . . .
C4_46 C1_46 C3_46 F4_46 -45(2) . . . .
O1_46 C1_46 C4_46 F8_46 -166(2) . . . .
C3_46 C1_46 C4_46 F8_46 -49(2) . . . .
C2_46 C1_46 C4_46 F8_46 71(2) . . . .
O1_46 C1_46 C4_46 F7_46 -48(2) . . . .
C3_46 C1_46 C4_46 F7_46 70(2) . . . .
C2_46 C1_46 C4_46 F7_46 -169.9(19) . . . .
O1_46 C1_46 C4_46 F9_46 68(2) . . . .
C3_46 C1_46 C4_46 F9_46 -174(2) . . . .
C2_46 C1_46 C4_46 F9_46 -54(2) . . . .
O1_64 Al4 O1_59 C1_59 5(3) . . . .
Al4 O1_59 C1_59 C3_59 65(3) . . . .
Al4 O1_59 C1_59 C4_59 -173(2) . . . .
Al4 O1_59 C1_59 C2_59 -54(3) . . . .
O1_59 C1_59 C2_59 F2_59 -150.1(18) . . . .
C3_59 C1_59 C2_59 F2_59 88.0(18) . . . .
C4_59 C1_59 C2_59 F2_59 -34(2) . . . .
O1_59 C1_59 C2_59 F1_59 -21(2) . . . .
C3_59 C1_59 C2_59 F1_59 -143.1(16) . . . .
C4_59 C1_59 C2_59 F1_59 94.4(17) . . . .
O1_59 C1_59 C2_59 F3_59 93.9(19) . . . .
C3_59 C1_59 C2_59 F3_59 -27.9(19) . . . .
C4_59 C1_59 C2_59 F3_59 -150.4(17) . . . .
O1_59 C1_59 C3_59 F4_59 76.5(19) . . . .
C4_59 C1_59 C3_59 F4_59 -42.1(19) . . . .
C2_59 C1_59 C3_59 F4_59 -163.9(15) . . . .
O1_59 C1_59 C3_59 F5_59 -46(2) . . . .
C4_59 C1_59 C3_59 F5_59 -164.9(19) . . . .
C2_59 C1_59 C3_59 F5_59 73(2) . . . .
O1_59 C1_59 C3_59 F6_59 -168.6(19) . . . .
C4_59 C1_59 C3_59 F6_59 73(2) . . . .
C2_59 C1_59 C3_59 F6_59 -49(2) . . . .
O1_59 C1_59 C4_59 F8_59 -167.8(18) . . . .
C3_59 C1_59 C4_59 F8_59 -45.3(19) . . . .
C2_59 C1_59 C4_59 F8_59 74.6(18) . . . .
O1_59 C1_59 C4_59 F7_59 -47(2) . . . .
C3_59 C1_59 C4_59 F7_59 75.3(19) . . . .
C2_59 C1_59 C4_59 F7_59 -164.8(17) . . . .
O1_59 C1_59 C4_59 F9_59 70(2) . . . .
C3_59 C1_59 C4_59 F9_59 -167.6(17) . . . .
C2_59 C1_59 C4_59 F9_59 -47.8(19) . . . .
Al4 O1_62 C1_62 C2_62 72(2) . . . .
Al4 O1_62 C1_62 C4_62 -52(2) . . . .
Al4 O1_62 C1_62 C3_62 -171.9(15) . . . .
O1_62 C1_62 C2_62 F3_62 38.1(16) . . . .
C4_62 C1_62 C2_62 F3_62 162.6(11) . . . .
C3_62 C1_62 C2_62 F3_62 -78.8(13) . . . .
O1_62 C1_62 C2_62 F1_62 -77.1(14) . . . .
C4_62 C1_62 C2_62 F1_62 47.4(13) . . . .
C3_62 C1_62 C2_62 F1_62 166.0(11) . . . .
O1_62 C1_62 C2_62 F2_62 162.4(12) . . . .
C4_62 C1_62 C2_62 F2_62 -73.1(13) . . . .
C3_62 C1_62 C2_62 F2_62 45.6(14) . . . .
O1_62 C1_62 C3_62 F4_62 44.6(15) . . . .
C2_62 C1_62 C3_62 F4_62 165.7(11) . . . .
C4_62 C1_62 C3_62 F4_62 -76.1(13) . . . .
O1_62 C1_62 C3_62 F5_62 -75.3(15) . . . .
C2_62 C1_62 C3_62 F5_62 45.8(14) . . . .
C4_62 C1_62 C3_62 F5_62 164.0(12) . . . .
O1_62 C1_62 C3_62 F6_62 164.5(12) . . . .
C2_62 C1_62 C3_62 F6_62 -74.5(14) . . . .
C4_62 C1_62 C3_62 F6_62 43.8(15) . . . .
O1_62 C1_62 C4_62 F8_62 171.5(13) . . . .
C2_62 C1_62 C4_62 F8_62 45.9(15) . . . .
C3_62 C1_62 C4_62 F8_62 -70.4(14) . . . .
O1_62 C1_62 C4_62 F9_62 48.3(16) . . . .
C2_62 C1_62 C4_62 F9_62 -77.4(13) . . . .
C3_62 C1_62 C4_62 F9_62 166.4(12) . . . .
O1_62 C1_62 C4_62 F7_62 -69.3(16) . . . .
C2_62 C1_62 C4_62 F7_62 165.0(13) . . . .
C3_62 C1_62 C4_62 F7_62 48.8(15) . . . .
O1_24 Al4 O1_25 C1_25 68(2) . . . .
O1_26 Al4 O1_25 C1_25 -163(2) . . . .
O1_23 Al4 O1_25 C1_25 -46(2) . . . .
Al4 O1_25 C1_25 C4_25 -44(3) . . . .
Al4 O1_25 C1_25 C2_25 -164(2) . . . .
Al4 O1_25 C1_25 C3_25 78(2) . . . .
O1_25 C1_25 C2_25 F1_25 48.2(11) . . . .
C4_25 C1_25 C2_25 F1_25 -74.8(9) . . . .
C3_25 C1_25 C2_25 F1_25 168.2(7) . . . .
O1_25 C1_25 C2_25 F2_25 -72.1(11) . . . .
C4_25 C1_25 C2_25 F2_25 164.9(8) . . . .
C3_25 C1_25 C2_25 F2_25 47.9(9) . . . .
O1_25 C1_25 C2_25 F3_25 165.9(9) . . . .
C4_25 C1_25 C2_25 F3_25 42.9(9) . . . .
C3_25 C1_25 C2_25 F3_25 -74.0(9) . . . .
O1_25 C1_25 C3_25 F4_25 40.0(12) . . . .
C4_25 C1_25 C3_25 F4_25 164.9(8) . . . .
C2_25 C1_25 C3_25 F4_25 -78.3(9) . . . .
O1_25 C1_25 C3_25 F5_25 163.1(10) . . . .
C4_25 C1_25 C3_25 F5_25 -72.0(10) . . . .
C2_25 C1_25 C3_25 F5_25 44.8(10) . . . .
O1_25 C1_25 C3_25 F6_25 -77.4(11) . . . .
C4_25 C1_25 C3_25 F6_25 47.6(9) . . . .
C2_25 C1_25 C3_25 F6_25 164.4(7) . . . .
O1_25 C1_25 C4_25 F8_25 165.5(10) . . . .
C2_25 C1_25 C4_25 F8_25 -74.2(10) . . . .
C3_25 C1_25 C4_25 F8_25 41.5(10) . . . .
O1_25 C1_25 C4_25 F7_25 44.9(12) . . . .
C2_25 C1_25 C4_25 F7_25 165.1(8) . . . .
C3_25 C1_25 C4_25 F7_25 -79.1(9) . . . .
O1_25 C1_25 C4_25 F9_25 -73.4(11) . . . .
C2_25 C1_25 C4_25 F9_25 46.9(9) . . . .
C3_25 C1_25 C4_25 F9_25 162.7(7) . . . .
O1_51 Al4 O1_41 C1_41 -76(3) . . . .
O1_46 Al4 O1_41 C1_41 30(4) . . . .
O1_50 Al4 O1_41 C1_41 163(3) . . . .
Al4 O1_41 C1_41 C4_41 167(3) . . . .
Al4 O1_41 C1_41 C2_41 -73(3) . . . .
Al4 O1_41 C1_41 C3_41 48(4) . . . .
O1_41 C1_41 C2_41 F1_41 -39.5(15) . . . .
C4_41 C1_41 C2_41 F1_41 77.4(12) . . . .
C3_41 C1_41 C2_41 F1_41 -158.1(10) . . . .
O1_41 C1_41 C2_41 F2_41 -163.0(13) . . . .
C4_41 C1_41 C2_41 F2_41 -46.0(12) . . . .
C3_41 C1_41 C2_41 F2_41 78.5(11) . . . .
O1_41 C1_41 C2_41 F3_41 79.3(15) . . . .
C4_41 C1_41 C2_41 F3_41 -163.7(10) . . . .
C3_41 C1_41 C2_41 F3_41 -39.2(12) . . . .
O1_41 C1_41 C3_41 F6_41 -168.3(14) . . . .
C4_41 C1_41 C3_41 F6_41 76.2(13) . . . .
C2_41 C1_41 C3_41 F6_41 -48.1(13) . . . .
O1_41 C1_41 C3_41 F4_41 70.2(16) . . . .
C4_41 C1_41 C3_41 F4_41 -45.2(13) . . . .
C2_41 C1_41 C3_41 F4_41 -169.6(10) . . . .
O1_41 C1_41 C3_41 F5_41 -47.8(17) . . . .
C4_41 C1_41 C3_41 F5_41 -163.3(12) . . . .
C2_41 C1_41 C3_41 F5_41 72.3(13) . . . .
O1_41 C1_41 C4_41 F7_41 -42.7(17) . . . .
C2_41 C1_41 C4_41 F7_41 -162.2(11) . . . .
C3_41 C1_41 C4_41 F7_41 73.7(13) . . . .
O1_41 C1_41 C4_41 F9_41 75.3(16) . . . .
C2_41 C1_41 C4_41 F9_41 -44.1(13) . . . .
C3_41 C1_41 C4_41 F9_41 -168.3(10) . . . .
O1_41 C1_41 C4_41 F8_41 -165.0(15) . . . .
C2_41 C1_41 C4_41 F8_41 75.6(13) . . . .
C3_41 C1_41 C4_41 F8_41 -48.6(14) . . . .
O1_25 Al4 O1_26 C1_26 19(4) . . . .
O1_24 Al4 O1_26 C1_26 150(3) . . . .
O1_23 Al4 O1_26 C1_26 -96(3) . . . .
Al4 O1_26 C1_26 C2_26 -56(4) . . . .
Al4 O1_26 C1_26 C3_26 176(3) . . . .
Al4 O1_26 C1_26 C4_26 65(4) . . . .
O1_26 C1_26 C2_26 F1_26 -153.1(19) . . . .
C3_26 C1_26 C2_26 F1_26 -28(2) . . . .
C4_26 C1_26 C2_26 F1_26 85.9(19) . . . .
O1_26 C1_26 C2_26 F2_26 85(2) . . . .
C3_26 C1_26 C2_26 F2_26 -149.9(17) . . . .
C4_26 C1_26 C2_26 F2_26 -36.3(18) . . . .
O1_26 C1_26 C2_26 F3_26 -34(2) . . . .
C3_26 C1_26 C2_26 F3_26 91.1(18) . . . .
C4_26 C1_26 C2_26 F3_26 -155.2(15) . . . .
O1_26 C1_26 C3_26 F6_26 56(2) . . . .
C2_26 C1_26 C3_26 F6_26 -71(2) . . . .
C4_26 C1_26 C3_26 F6_26 172.4(17) . . . .
O1_26 C1_26 C3_26 F5_26 -57(2) . . . .
C2_26 C1_26 C3_26 F5_26 176.7(16) . . . .
C4_26 C1_26 C3_26 F5_26 59.8(17) . . . .
O1_26 C1_26 C3_26 F4_26 178.1(18) . . . .
C2_26 C1_26 C3_26 F4_26 51.3(19) . . . .
C4_26 C1_26 C3_26 F4_26 -65.6(17) . . . .
O1_26 C1_26 C4_26 F7_26 -45(2) . . . .
C2_26 C1_26 C4_26 F7_26 77.5(17) . . . .
C3_26 C1_26 C4_26 F7_26 -161.4(16) . . . .
O1_26 C1_26 C4_26 F9_26 66.9(18) . . . .
C2_26 C1_26 C4_26 F9_26 -170.5(14) . . . .
C3_26 C1_26 C4_26 F9_26 -49.4(16) . . . .
O1_26 C1_26 C4_26 F8_26 -169.4(17) . . . .
C2_26 C1_26 C4_26 F8_26 -46.8(18) . . . .
C3_26 C1_26 C4_26 F8_26 74.3(18) . . . .
O1_51 Al4 O1_50 C1_50 -153(3) . . . .
O1_46 Al4 O1_50 C1_50 110(3) . . . .
O1_41 Al4 O1_50 C1_50 -27(3) . . . .
Al4 O1_50 C1_50 C3_50 85(3) . . . .
Al4 O1_50 C1_50 C2_50 -38(3) . . . .
Al4 O1_50 C1_50 C4_50 -152(2) . . . .
O1_50 C1_50 C2_50 F2_50 -157.8(14) . . . .
C3_50 C1_50 C2_50 F2_50 80.9(15) . . . .
C4_50 C1_50 C2_50 F2_50 -42.6(16) . . . .
O1_50 C1_50 C2_50 F1_50 -33.6(17) . . . .
C3_50 C1_50 C2_50 F1_50 -155.0(12) . . . .
C4_50 C1_50 C2_50 F1_50 81.5(14) . . . .
O1_50 C1_50 C2_50 F3_50 80.1(15) . . . .
C3_50 C1_50 C2_50 F3_50 -41.2(14) . . . .
C4_50 C1_50 C2_50 F3_50 -164.7(11) . . . .
O1_50 C1_50 C3_50 F5_50 -40.6(18) . . . .
C2_50 C1_50 C3_50 F5_50 82.2(15) . . . .
C4_50 C1_50 C3_50 F5_50 -158.6(14) . . . .
O1_50 C1_50 C3_50 F4_50 82.0(16) . . . .
C2_50 C1_50 C3_50 F4_50 -155.1(12) . . . .
C4_50 C1_50 C3_50 F4_50 -36.0(16) . . . .
O1_50 C1_50 C3_50 F6_50 -159.8(13) . . . .
C2_50 C1_50 C3_50 F6_50 -36.9(15) . . . .
C4_50 C1_50 C3_50 F6_50 82.2(15) . . . .
O1_50 C1_50 C4_50 F7_50 -25.1(19) . . . .
C3_50 C1_50 C4_50 F7_50 94.4(17) . . . .
C2_50 C1_50 C4_50 F7_50 -143.6(15) . . . .
O1_50 C1_50 C4_50 F8_50 -155.5(14) . . . .
C3_50 C1_50 C4_50 F8_50 -36.0(16) . . . .
C2_50 C1_50 C4_50 F8_50 86.0(14) . . . .
O1_50 C1_50 C4_50 F9_50 87.6(16) . . . .
C3_50 C1_50 C4_50 F9_50 -152.9(13) . . . .
C2_50 C1_50 C4_50 F9_50 -30.9(15) . . . .
O1_59 Al4 O1_64 C1_64 154.6(19) . . . .
Al4 O1_64 C1_64 C2_64 -95.9(19) . . . .
Al4 O1_64 C1_64 C4_64 142.6(16) . . . .
Al4 O1_64 C1_64 C3_64 24(2) . . . .
O1_64 C1_64 C2_64 F1_64 -74.0(13) . . . .
C4_64 C1_64 C2_64 F1_64 45.8(13) . . . .
C3_64 C1_64 C2_64 F1_64 163.2(9) . . . .
O1_64 C1_64 C2_64 F3_64 45.4(14) . . . .
C4_64 C1_64 C2_64 F3_64 165.1(11) . . . .
C3_64 C1_64 C2_64 F3_64 -77.5(12) . . . .
O1_64 C1_64 C2_64 F2_64 166.6(11) . . . .
C4_64 C1_64 C2_64 F2_64 -73.7(13) . . . .
C3_64 C1_64 C2_64 F2_64 43.7(12) . . . .
O1_64 C1_64 C3_64 F4_64 40.6(14) . . . .
C2_64 C1_64 C3_64 F4_64 161.5(10) . . . .
C4_64 C1_64 C3_64 F4_64 -78.8(12) . . . .
O1_64 C1_64 C3_64 F5_64 -82.6(13) . . . .
C2_64 C1_64 C3_64 F5_64 38.4(12) . . . .
C4_64 C1_64 C3_64 F5_64 158.1(10) . . . .
O1_64 C1_64 C3_64 F6_64 156.2(11) . . . .
C2_64 C1_64 C3_64 F6_64 -82.8(11) . . . .
C4_64 C1_64 C3_64 F6_64 36.9(12) . . . .
O1_64 C1_64 C4_64 F7_64 -78.8(13) . . . .
C2_64 C1_64 C4_64 F7_64 160.7(11) . . . .
C3_64 C1_64 C4_64 F7_64 43.3(13) . . . .
O1_64 C1_64 C4_64 F8_64 155.1(12) . . . .
C2_64 C1_64 C4_64 F8_64 34.6(14) . . . .
C3_64 C1_64 C4_64 F8_64 -82.8(12) . . . .
O1_64 C1_64 C4_64 F9_64 42.0(14) . . . .
C2_64 C1_64 C4_64 F9_64 -78.5(12) . . . .
C3_64 C1_64 C4_64 F9_64 164.0(10) . . . .
O1_30 Al5 O1_27 C1_27 146.4(9) . . . .
O1_29 Al5 O1_27 C1_27 18.0(13) . . . .
O1_28 Al5 O1_27 C1_27 -91.6(9) . . . .
O1_38 Al5 O1_27 C1_27 17.8(13) . . . .
O1_49 Al5 O1_27 C1_27 -121.0(10) . . . .
O1_48 Al5 O1_27 C1_27 127.1(9) . . . .
Al5 O1_27 C1_27 C4_27 59.8(10) . . . .
Al5 O1_27 C1_27 C2_27 -61.3(10) . . . .
O1_27 C1_27 C2_27 F3_27 -38.9(7) . . . .
C4_27 C1_27 C2_27 F3_27 -161.6(5) . . . .
C3_27 C1_27 C2_27 F3_27 79.6(6) . . . .
O1_27 C1_27 C2_27 F2_27 81.6(7) . . . .
C4_27 C1_27 C2_27 F2_27 -41.2(7) . . . .
C3_27 C1_27 C2_27 F2_27 -159.9(5) . . . .
O1_27 C1_27 C2_27 F1_27 -158.5(5) . . . .
C4_27 C1_27 C2_27 F1_27 78.7(6) . . . .
C3_27 C1_27 C2_27 F1_27 -40.0(7) . . . .
O1_27 C1_27 C3_27 F6_27 -40.8(6) . . . .
C4_27 C1_27 C3_27 F6_27 80.3(6) . . . .
C2_27 C1_27 C3_27 F6_27 -161.3(5) . . . .
O1_27 C1_27 C3_27 F4_27 78.8(6) . . . .
C4_27 C1_27 C3_27 F4_27 -160.0(5) . . . .
C2_27 C1_27 C3_27 F4_27 -41.7(6) . . . .
O1_27 C1_27 C3_27 F5_27 -161.8(5) . . . .
C4_27 C1_27 C3_27 F5_27 -40.7(6) . . . .
C2_27 C1_27 C3_27 F5_27 77.7(6) . . . .
O1_27 C1_27 C4_27 F7_27 -164.8(5) . . . .
C3_27 C1_27 C4_27 F7_27 76.3(6) . . . .
C2_27 C1_27 C4_27 F7_27 -42.3(6) . . . .
O1_27 C1_27 C4_27 F8_27 73.6(6) . . . .
C3_27 C1_27 C4_27 F8_27 -45.3(6) . . . .
C2_27 C1_27 C4_27 F8_27 -163.9(5) . . . .
O1_27 C1_27 C4_27 F9_27 -44.4(6) . . . .
C3_27 C1_27 C4_27 F9_27 -163.3(4) . . . .
C2_27 C1_27 C4_27 F9_27 78.1(6) . . . .
O1_30 Al5 O1_28 C1_28 39.2(15) . . . .
O1_29 Al5 O1_28 C1_28 163.1(15) . . . .
O1_27 Al5 O1_28 C1_28 -81.9(14) . . . .
Al5 O1_28 C1_28 C2_28 27.8(18) . . . .
Al5 O1_28 C1_28 C4_28 -94.7(14) . . . .
Al5 O1_28 C1_28 C3_28 146.1(11) . . . .
O1_28 C1_28 C2_28 F2_28 42.1(13) . . . .
C4_28 C1_28 C2_28 F2_28 164.8(10) . . . .
C3_28 C1_28 C2_28 F2_28 -75.2(11) . . . .
O1_28 C1_28 C2_28 F1_28 -75.5(11) . . . .
C4_28 C1_28 C2_28 F1_28 47.1(11) . . . .
C3_28 C1_28 C2_28 F1_28 167.1(9) . . . .
O1_28 C1_28 C2_28 F3_28 166.0(11) . . . .
C4_28 C1_28 C2_28 F3_28 -71.4(13) . . . .
C3_28 C1_28 C2_28 F3_28 48.6(13) . . . .
O1_28 C1_28 C3_28 F5_28 167.9(9) . . . .
C2_28 C1_28 C3_28 F5_28 -71.3(11) . . . .
C4_28 C1_28 C3_28 F5_28 48.6(11) . . . .
O1_28 C1_28 C3_28 F4_28 -73.7(11) . . . .
C2_28 C1_28 C3_28 F4_28 47.0(11) . . . .
C4_28 C1_28 C3_28 F4_28 167.0(9) . . . .
O1_28 C1_28 C3_28 F6_28 46.3(11) . . . .
C2_28 C1_28 C3_28 F6_28 167.1(9) . . . .
C4_28 C1_28 C3_28 F6_28 -73.0(11) . . . .
O1_28 C1_28 C4_28 F7_28 168.0(11) . . . .
C2_28 C1_28 C4_28 F7_28 44.2(13) . . . .
C3_28 C1_28 C4_28 F7_28 -74.9(12) . . . .
O1_28 C1_28 C4_28 F8_28 -70.8(13) . . . .
C2_28 C1_28 C4_28 F8_28 165.5(11) . . . .
C3_28 C1_28 C4_28 F8_28 46.4(12) . . . .
O1_28 C1_28 C4_28 F9_28 46.9(13) . . . .
C2_28 C1_28 C4_28 F9_28 -76.9(11) . . . .
C3_28 C1_28 C4_28 F9_28 164.1(9) . . . .
O1_27 Al5 O1_49 C1_49 40(2) . . . .
O1_38 Al5 O1_49 C1_49 -91(2) . . . .
O1_48 Al5 O1_49 C1_49 155(2) . . . .
Al5 O1_49 C1_49 C3_49 -84(2) . . . .
Al5 O1_49 C1_49 C4_49 37(3) . . . .
Al5 O1_49 C1_49 C2_49 157.0(19) . . . .
O1_49 C1_49 C2_49 F2_49 169.2(17) . . . .
C3_49 C1_49 C2_49 F2_49 48.9(19) . . . .
C4_49 C1_49 C2_49 F2_49 -68.9(18) . . . .
O1_49 C1_49 C2_49 F3_49 45.7(17) . . . .
C3_49 C1_49 C2_49 F3_49 -74.6(16) . . . .
C4_49 C1_49 C2_49 F3_49 167.6(13) . . . .
O1_49 C1_49 C2_49 F1_49 -71.3(18) . . . .
C3_49 C1_49 C2_49 F1_49 168.5(16) . . . .
C4_49 C1_49 C2_49 F1_49 50.7(17) . . . .
O1_49 C1_49 C3_49 F4_49 43.9(19) . . . .
C4_49 C1_49 C3_49 F4_49 -79.1(16) . . . .
C2_49 C1_49 C3_49 F4_49 162.8(15) . . . .
O1_49 C1_49 C3_49 F6_49 167.6(16) . . . .
C4_49 C1_49 C3_49 F6_49 44.6(17) . . . .
C2_49 C1_49 C3_49 F6_49 -73.5(17) . . . .
O1_49 C1_49 C3_49 F5_49 -74.0(16) . . . .
C4_49 C1_49 C3_49 F5_49 163.0(12) . . . .
C2_49 C1_49 C3_49 F5_49 44.9(16) . . . .
O1_49 C1_49 C4_49 F9_49 40.5(16) . . . .
C3_49 C1_49 C4_49 F9_49 162.6(12) . . . .
C2_49 C1_49 C4_49 F9_49 -79.1(14) . . . .
O1_49 C1_49 C4_49 F7_49 -75.6(16) . . . .
C3_49 C1_49 C4_49 F7_49 46.5(15) . . . .
C2_49 C1_49 C4_49 F7_49 164.7(13) . . . .
O1_49 C1_49 C4_49 F8_49 159.3(14) . . . .
C3_49 C1_49 C4_49 F8_49 -78.6(15) . . . .
C2_49 C1_49 C4_49 F8_49 39.6(16) . . . .
O1_30 Al5 O1_29 C1_29 44(4) . . . .
O1_27 Al5 O1_29 C1_29 169(3) . . . .
O1_28 Al5 O1_29 C1_29 -77(4) . . . .
Al5 O1_29 C1_29 C2_29 27(4) . . . .
Al5 O1_29 C1_29 C3_29 -94(3) . . . .
Al5 O1_29 C1_29 C4_29 148(3) . . . .
O1_29 C1_29 C2_29 F1_29 -42.9(15) . . . .
C3_29 C1_29 C2_29 F1_29 77.6(10) . . . .
C4_29 C1_29 C2_29 F1_29 -161.5(8) . . . .
O1_29 C1_29 C2_29 F2_29 75.6(14) . . . .
C3_29 C1_29 C2_29 F2_29 -163.9(8) . . . .
C4_29 C1_29 C2_29 F2_29 -43.0(10) . . . .
O1_29 C1_29 C2_29 F3_29 -163.1(13) . . . .
C3_29 C1_29 C2_29 F3_29 -42.6(11) . . . .
C4_29 C1_29 C2_29 F3_29 78.3(10) . . . .
O1_29 C1_29 C3_29 F5_29 -158.4(11) . . . .
C2_29 C1_29 C3_29 F5_29 78.0(10) . . . .
C4_29 C1_29 C3_29 F5_29 -42.7(11) . . . .
O1_29 C1_29 C3_29 F4_29 -39.3(13) . . . .
C2_29 C1_29 C3_29 F4_29 -162.8(8) . . . .
C4_29 C1_29 C3_29 F4_29 76.5(10) . . . .
O1_29 C1_29 C3_29 F6_29 81.1(12) . . . .
C2_29 C1_29 C3_29 F6_29 -42.4(11) . . . .
C4_29 C1_29 C3_29 F6_29 -163.1(8) . . . .
O1_29 C1_29 C4_29 F8_29 -48.3(13) . . . .
C2_29 C1_29 C4_29 F8_29 74.4(9) . . . .
C3_29 C1_29 C4_29 F8_29 -165.1(8) . . . .
O1_29 C1_29 C4_29 F9_29 -167.9(12) . . . .
C2_29 C1_29 C4_29 F9_29 -45.3(10) . . . .
C3_29 C1_29 C4_29 F9_29 75.3(10) . . . .
O1_29 C1_29 C4_29 F7_29 71.9(13) . . . .
C2_29 C1_29 C4_29 F7_29 -165.5(8) . . . .
C3_29 C1_29 C4_29 F7_29 -44.9(11) . . . .
O1_27 Al5 O1_38 C1_38 -158(4) . . . .
O1_49 Al5 O1_38 C1_38 -20(4) . . . .
O1_48 Al5 O1_38 C1_38 92(4) . . . .
Al5 O1_38 C1_38 C4_38 -59(4) . . . .
Al5 O1_38 C1_38 C2_38 62(4) . . . .
Al5 O1_38 C1_38 C3_38 -180(3) . . . .
O1_38 C1_38 C2_38 F3_38 40.7(15) . . . .
C4_38 C1_38 C2_38 F3_38 163.0(9) . . . .
C3_38 C1_38 C2_38 F3_38 -78.8(10) . . . .
O1_38 C1_38 C2_38 F1_38 -78.7(14) . . . .
C4_38 C1_38 C2_38 F1_38 43.6(11) . . . .
C3_38 C1_38 C2_38 F1_38 161.8(9) . . . .
O1_38 C1_38 C2_38 F2_38 161.1(13) . . . .
C4_38 C1_38 C2_38 F2_38 -76.6(11) . . . .
C3_38 C1_38 C2_38 F2_38 41.7(12) . . . .
O1_38 C1_38 C3_38 F4_38 45.1(17) . . . .
C4_38 C1_38 C3_38 F4_38 -76.2(11) . . . .
C2_38 C1_38 C3_38 F4_38 165.8(9) . . . .
O1_38 C1_38 C3_38 F6_38 164.7(15) . . . .
C4_38 C1_38 C3_38 F6_38 43.3(12) . . . .
C2_38 C1_38 C3_38 F6_38 -74.6(11) . . . .
O1_38 C1_38 C3_38 F5_38 -74.5(16) . . . .
C4_38 C1_38 C3_38 F5_38 164.1(10) . . . .
C2_38 C1_38 C3_38 F5_38 46.2(12) . . . .
O1_38 C1_38 C4_38 F7_38 -77.9(15) . . . .
C2_38 C1_38 C4_38 F7_38 159.6(9) . . . .
C3_38 C1_38 C4_38 F7_38 42.5(12) . . . .
O1_38 C1_38 C4_38 F9_38 40.9(16) . . . .
C2_38 C1_38 C4_38 F9_38 -81.6(11) . . . .
C3_38 C1_38 C4_38 F9_38 161.3(10) . . . .
O1_38 C1_38 C4_38 F8_38 161.8(14) . . . .
C2_38 C1_38 C4_38 F8_38 39.3(12) . . . .
C3_38 C1_38 C4_38 F8_38 -77.8(12) . . . .
O1_29 Al5 O1_30 C1_30 85.7(18) . . . .
O1_27 Al5 O1_30 C1_30 -39.1(17) . . . .
O1_28 Al5 O1_30 C1_30 -159.0(15) . . . .
Al5 O1_30 C1_30 C2_30 -172.6(13) . . . .
Al5 O1_30 C1_30 C4_30 -53.6(19) . . . .
Al5 O1_30 C1_30 C3_30 65.2(18) . . . .
O1_30 C1_30 C2_30 F3_30 169.1(11) . . . .
C4_30 C1_30 C2_30 F3_30 50.5(13) . . . .
C3_30 C1_30 C2_30 F3_30 -70.9(13) . . . .
O1_30 C1_30 C2_30 F2_30 47.4(13) . . . .
C4_30 C1_30 C2_30 F2_30 -71.3(13) . . . .
C3_30 C1_30 C2_30 F2_30 167.4(12) . . . .
O1_30 C1_30 C2_30 F1_30 -71.5(12) . . . .
C4_30 C1_30 C2_30 F1_30 169.8(10) . . . .
C3_30 C1_30 C2_30 F1_30 48.5(13) . . . .
O1_30 C1_30 C3_30 F5_30 44.4(13) . . . .
C2_30 C1_30 C3_30 F5_30 -73.6(13) . . . .
C4_30 C1_30 C3_30 F5_30 164.0(10) . . . .
O1_30 C1_30 C3_30 F4_30 165.1(10) . . . .
C2_30 C1_30 C3_30 F4_30 47.1(13) . . . .
C4_30 C1_30 C3_30 F4_30 -75.2(11) . . . .
O1_30 C1_30 C3_30 F6_30 -76.5(13) . . . .
C2_30 C1_30 C3_30 F6_30 165.5(12) . . . .
C4_30 C1_30 C3_30 F6_30 43.1(13) . . . .
O1_30 C1_30 C4_30 F7_30 46.8(12) . . . .
C2_30 C1_30 C4_30 F7_30 163.3(9) . . . .
C3_30 C1_30 C4_30 F7_30 -72.7(10) . . . .
O1_30 C1_30 C4_30 F8_30 -68.8(12) . . . .
C2_30 C1_30 C4_30 F8_30 47.6(12) . . . .
C3_30 C1_30 C4_30 F8_30 171.6(10) . . . .
O1_30 C1_30 C4_30 F9_30 168.5(9) . . . .
C2_30 C1_30 C4_30 F9_30 -75.1(11) . . . .
C3_30 C1_30 C4_30 F9_30 49.0(11) . . . .
O1_27 Al5 O1_48 C1_48 58(2) . . . .
O1_38 Al5 O1_48 C1_48 167(2) . . . .
O1_49 Al5 O1_48 C1_48 -66(2) . . . .
Al5 O1_48 C1_48 C4_48 94(2) . . . .
Al5 O1_48 C1_48 C3_48 -28(3) . . . .
Al5 O1_48 C1_48 C2_48 -147.0(18) . . . .
O1_48 C1_48 C2_48 F3_48 45.5(16) . . . .
C4_48 C1_48 C2_48 F3_48 168.7(11) . . . .
C3_48 C1_48 C2_48 F3_48 -76.6(12) . . . .
O1_48 C1_48 C2_48 F1_48 -72.8(15) . . . .
C4_48 C1_48 C2_48 F1_48 50.3(14) . . . .
C3_48 C1_48 C2_48 F1_48 165.1(11) . . . .
O1_48 C1_48 C2_48 F2_48 165.0(13) . . . .
C4_48 C1_48 C2_48 F2_48 -71.8(14) . . . .
C3_48 C1_48 C2_48 F2_48 42.9(14) . . . .
O1_48 C1_48 C3_48 F4_48 47.4(17) . . . .
C4_48 C1_48 C3_48 F4_48 -77.0(15) . . . .
C2_48 C1_48 C3_48 F4_48 168.9(13) . . . .
O1_48 C1_48 C3_48 F6_48 167.2(14) . . . .
C4_48 C1_48 C3_48 F6_48 42.8(16) . . . .
C2_48 C1_48 C3_48 F6_48 -71.4(16) . . . .
O1_48 C1_48 C3_48 F5_48 -72.4(19) . . . .
C4_48 C1_48 C3_48 F5_48 163.2(16) . . . .
C2_48 C1_48 C3_48 F5_48 49.0(18) . . . .
O1_48 C1_48 C4_48 F9_48 42(2) . . . .
C3_48 C1_48 C4_48 F9_48 165.8(17) . . . .
C2_48 C1_48 C4_48 F9_48 -79.6(18) . . . .
O1_48 C1_48 C4_48 F7_48 -78.3(17) . . . .
C3_48 C1_48 C4_48 F7_48 45.3(16) . . . .
C2_48 C1_48 C4_48 F7_48 159.9(14) . . . .
O1_48 C1_48 C4_48 F8_48 161.7(14) . . . .
C3_48 C1_48 C4_48 F8_48 -74.6(16) . . . .
C2_48 C1_48 C4_48 F8_48 39.9(16) . . . .
O1_34 Al6 O1_31 C1_31 70(5) . . . .
O1_32 Al6 O1_31 C1_31 -157(5) . . . .
O1_33 Al6 O1_31 C1_31 -45(5) . . . .
Al6 O1_31 C1_31 C2_31 -6(5) . . . .
Al6 O1_31 C1_31 C3_31 116(5) . . . .
Al6 O1_31 C1_31 C4_31 -124(5) . . . .
O1_31 C1_31 C2_31 F2_31 89(3) . . . .
C3_31 C1_31 C2_31 F2_31 -33(2) . . . .
C4_31 C1_31 C2_31 F2_31 -152(2) . . . .
O1_31 C1_31 C2_31 F1_31 -31(3) . . . .
C3_31 C1_31 C2_31 F1_31 -153(2) . . . .
C4_31 C1_31 C2_31 F1_31 88(2) . . . .
O1_31 C1_31 C2_31 F3_31 -150(2) . . . .
C3_31 C1_31 C2_31 F3_31 88(2) . . . .
C4_31 C1_31 C2_31 F3_31 -31(2) . . . .
O1_31 C1_31 C3_31 F5_31 -165.1(18) . . . .
C2_31 C1_31 C3_31 F5_31 -42.9(19) . . . .
C4_31 C1_31 C3_31 F5_31 74.7(18) . . . .
O1_31 C1_31 C3_31 F4_31 -44(2) . . . .
C2_31 C1_31 C3_31 F4_31 78.4(18) . . . .
C4_31 C1_31 C3_31 F4_31 -164.0(16) . . . .
O1_31 C1_31 C3_31 F6_31 74(2) . . . .
C2_31 C1_31 C3_31 F6_31 -164.1(16) . . . .
C4_31 C1_31 C3_31 F6_31 -46.5(18) . . . .
O1_31 C1_31 C4_31 F8_31 -41(2) . . . .
C2_31 C1_31 C4_31 F8_31 -160.7(16) . . . .
C3_31 C1_31 C4_31 F8_31 79.9(17) . . . .
O1_31 C1_31 C4_31 F9_31 80(2) . . . .
C2_31 C1_31 C4_31 F9_31 -39.7(18) . . . .
C3_31 C1_31 C4_31 F9_31 -159.1(15) . . . .
O1_31 C1_31 C4_31 F7_31 -160.9(18) . . . .
C2_31 C1_31 C4_31 F7_31 79.4(17) . . . .
C3_31 C1_31 C4_31 F7_31 -40.1(18) . . . .
O1_42 Al6 O1_60 C1_60 -52(3) . . . .
O1_32 Al6 O1_60 C1_60 176(2) . . . .
O1_39 Al6 O1_60 C1_60 68(3) . . . .
Al6 O1_60 C1_60 C3_60 32(3) . . . .
Al6 O1_60 C1_60 C4_60 150(2) . . . .
Al6 O1_60 C1_60 C2_60 -92(3) . . . .
O1_60 C1_60 C2_60 F1_60 -38.3(12) . . . .
C3_60 C1_60 C2_60 F1_60 -162.6(9) . . . .
C4_60 C1_60 C2_60 F1_60 78.1(10) . . . .
O1_60 C1_60 C2_60 F3_60 79.7(11) . . . .
C3_60 C1_60 C2_60 F3_60 -44.6(11) . . . .
C4_60 C1_60 C2_60 F3_60 -163.9(8) . . . .
O1_60 C1_60 C2_60 F2_60 -159.0(10) . . . .
C3_60 C1_60 C2_60 F2_60 76.7(11) . . . .
C4_60 C1_60 C2_60 F2_60 -42.6(11) . . . .
O1_60 C1_60 C3_60 F5_60 -51.2(15) . . . .
C4_60 C1_60 C3_60 F5_60 -168.3(11) . . . .
C2_60 C1_60 C3_60 F5_60 71.6(13) . . . .
O1_60 C1_60 C3_60 F4_60 67.5(15) . . . .
C4_60 C1_60 C3_60 F4_60 -49.6(13) . . . .
C2_60 C1_60 C3_60 F4_60 -169.7(12) . . . .
O1_60 C1_60 C3_60 F6_60 -172.0(13) . . . .
C4_60 C1_60 C3_60 F6_60 70.9(12) . . . .
C2_60 C1_60 C3_60 F6_60 -49.2(13) . . . .
O1_60 C1_60 C4_60 F8_60 -164.7(10) . . . .
C3_60 C1_60 C4_60 F8_60 -44.0(10) . . . .
C2_60 C1_60 C4_60 F8_60 77.0(10) . . . .
O1_60 C1_60 C4_60 F9_60 74.6(11) . . . .
C3_60 C1_60 C4_60 F9_60 -164.7(9) . . . .
C2_60 C1_60 C4_60 F9_60 -43.7(10) . . . .
O1_60 C1_60 C4_60 F7_60 -45.2(12) . . . .
C3_60 C1_60 C4_60 F7_60 75.5(10) . . . .
C2_60 C1_60 C4_60 F7_60 -163.4(9) . . . .
O1_34 Al6 O1_32 C1_32 137.7(8) . . . .
O1_42 Al6 O1_32 C1_32 -134.9(8) . . . .
O1_60 Al6 O1_32 C1_32 0.6(11) . . . .
O1_31 Al6 O1_32 C1_32 5.4(15) . . . .
O1_33 Al6 O1_32 C1_32 -102.8(8) . . . .
O1_39 Al6 O1_32 C1_32 111.4(8) . . . .
Al6 O1_32 C1_32 C3_32 -81.5(8) . . . .
Al6 O1_32 C1_32 C2_32 39.2(9) . . . .
Al6 O1_32 C1_32 C4_32 158.9(6) . . . .
O1_32 C1_32 C2_32 F1_32 39.8(6) . . . .
C3_32 C1_32 C2_32 F1_32 161.5(4) . . . .
C4_32 C1_32 C2_32 F1_32 -79.3(5) . . . .
O1_32 C1_32 C2_32 F2_32 -79.4(5) . . . .
C3_32 C1_32 C2_32 F2_32 42.3(6) . . . .
C4_32 C1_32 C2_32 F2_32 161.5(4) . . . .
O1_32 C1_32 C2_32 F3_32 160.6(4) . . . .
C3_32 C1_32 C2_32 F3_32 -77.7(5) . . . .
C4_32 C1_32 C2_32 F3_32 41.5(6) . . . .
O1_32 C1_32 C3_32 F4_32 45.0(6) . . . .
C2_32 C1_32 C3_32 F4_32 -77.7(5) . . . .
C4_32 C1_32 C3_32 F4_32 163.6(4) . . . .
O1_32 C1_32 C3_32 F6_32 -74.6(6) . . . .
C2_32 C1_32 C3_32 F6_32 162.8(5) . . . .
C4_32 C1_32 C3_32 F6_32 44.0(6) . . . .
O1_32 C1_32 C3_32 F5_32 164.6(5) . . . .
C2_32 C1_32 C3_32 F5_32 41.9(6) . . . .
C4_32 C1_32 C3_32 F5_32 -76.9(6) . . . .
O1_32 C1_32 C4_32 F8_32 43.3(6) . . . .
C3_32 C1_32 C4_32 F8_32 -76.6(6) . . . .
C2_32 C1_32 C4_32 F8_32 164.8(5) . . . .
O1_32 C1_32 C4_32 F9_32 -76.7(5) . . . .
C3_32 C1_32 C4_32 F9_32 163.4(5) . . . .
C2_32 C1_32 C4_32 F9_32 44.8(6) . . . .
O1_32 C1_32 C4_32 F7_32 163.9(5) . . . .
C3_32 C1_32 C4_32 F7_32 43.9(6) . . . .
C2_32 C1_32 C4_32 F7_32 -74.7(6) . . . .
O1_34 Al6 O1_33 C1_33 46.1(12) . . . .
O1_32 Al6 O1_33 C1_33 -79.1(12) . . . .
O1_31 Al6 O1_33 C1_33 167.2(16) . . . .
O1_34 Al6 O1_33 F9_33 -162.9(6) . . . .
O1_32 Al6 O1_33 F9_33 71.9(6) . . . .
O1_31 Al6 O1_33 F9_33 -41.8(13) . . . .
Al6 O1_33 C1_33 C4_33 -179.4(9) . . . .
F9_33 O1_33 C1_33 C4_33 21.7(7) . . . .
Al6 O1_33 C1_33 C3_33 -62.4(15) . . . .
F9_33 O1_33 C1_33 C3_33 138.6(9) . . . .
Al6 O1_33 C1_33 C2_33 63.9(14) . . . .
F9_33 O1_33 C1_33 C2_33 -95.0(8) . . . .
O1_33 C1_33 C2_33 F3_33 -45.8(12) . . . .
C4_33 C1_33 C2_33 F3_33 -151.8(9) . . . .
C3_33 C1_33 C2_33 F3_33 81.6(11) . . . .
O1_33 C1_33 C2_33 F1_33 -166.5(12) . . . .
C4_33 C1_33 C2_33 F1_33 87.4(13) . . . .
C3_33 C1_33 C2_33 F1_33 -39.2(14) . . . .
O1_33 C1_33 C2_33 F2_33 70.2(12) . . . .
C4_33 C1_33 C2_33 F2_33 -35.8(12) . . . .
C3_33 C1_33 C2_33 F2_33 -162.4(9) . . . .
O1_33 C1_33 C3_33 F6_33 -38.4(12) . . . .
C4_33 C1_33 C3_33 F6_33 67.7(11) . . . .
C2_33 C1_33 C3_33 F6_33 -165.9(9) . . . .
O1_33 C1_33 C3_33 F4_33 80.6(11) . . . .
C4_33 C1_33 C3_33 F4_33 -173.3(8) . . . .
C2_33 C1_33 C3_33 F4_33 -46.9(10) . . . .
O1_33 C1_33 C3_33 F5_33 -159.8(9) . . . .
C4_33 C1_33 C3_33 F5_33 -53.8(11) . . . .
C2_33 C1_33 C3_33 F5_33 72.7(11) . . . .
O1_33 C1_33 C4_33 F7_33 -142.2(10) . . . .
C3_33 C1_33 C4_33 F7_33 100.7(10) . . . .
C2_33 C1_33 C4_33 F7_33 -24.9(12) . . . .
O1_33 C1_33 C4_33 F8_33 89.5(14) . . . .
C3_33 C1_33 C4_33 F8_33 -27.6(16) . . . .
C2_33 C1_33 C4_33 F8_33 -153.3(14) . . . .
O1_33 C1_33 C4_33 F9_33 -28.2(8) . . . .
C3_33 C1_33 C4_33 F9_33 -145.3(8) . . . .
C2_33 C1_33 C4_33 F9_33 89.1(9) . . . .
F7_33 C4_33 F9_33 O1_33 127.2(10) . . . .
F8_33 C4_33 F9_33 O1_33 -96.1(15) . . . .
C1_33 C4_33 F9_33 O1_33 21.1(6) . . . .
C1_33 O1_33 F9_33 C4_33 -24.2(7) . . . .
Al6 O1_33 F9_33 C4_33 173.1(8) . . . .
O1_60 Al6 O1_42 C1_42 -80.7(16) . . . .
O1_32 Al6 O1_42 C1_42 48.7(15) . . . .
O1_39 Al6 O1_42 C1_42 159.8(14) . . . .
Al6 O1_42 C1_42 C4_42 -60.1(17) . . . .
Al6 O1_42 C1_42 C3_42 -172.6(10) . . . .
Al6 O1_42 C1_42 C2_42 67.5(19) . . . .
O1_42 C1_42 C2_42 F3_42 67.5(17) . . . .
C4_42 C1_42 C2_42 F3_42 -165.8(14) . . . .
C3_42 C1_42 C2_42 F3_42 -52.4(15) . . . .
O1_42 C1_42 C2_42 F1_42 -52.3(19) . . . .
C4_42 C1_42 C2_42 F1_42 74.4(14) . . . .
C3_42 C1_42 C2_42 F1_42 -172.2(12) . . . .
O1_42 C1_42 C2_42 F2_42 178.6(11) . . . .
C4_42 C1_42 C2_42 F2_42 -54.7(13) . . . .
C3_42 C1_42 C2_42 F2_42 58.7(13) . . . .
O1_42 C1_42 C3_42 F5_42 -49.7(12) . . . .
C4_42 C1_42 C3_42 F5_42 -161.7(9) . . . .
C2_42 C1_42 C3_42 F5_42 83.9(11) . . . .
O1_42 C1_42 C3_42 F4_42 71.7(12) . . . .
C4_42 C1_42 C3_42 F4_42 -40.4(11) . . . .
C2_42 C1_42 C3_42 F4_42 -154.7(9) . . . .
O1_42 C1_42 C3_42 F6_42 -167.6(10) . . . .
C4_42 C1_42 C3_42 F6_42 80.4(11) . . . .
C2_42 C1_42 C3_42 F6_42 -34.0(11) . . . .
O1_42 C1_42 C4_42 F7_42 -36.7(13) . . . .
C3_42 C1_42 C4_42 F7_42 74.1(12) . . . .
C2_42 C1_42 C4_42 F7_42 -174.2(10) . . . .
O1_42 C1_42 C4_42 F8_42 -157.5(13) . . . .
C3_42 C1_42 C4_42 F8_42 -46.7(14) . . . .
C2_42 C1_42 C4_42 F8_42 65.0(14) . . . .
O1_42 C1_42 C4_42 F9_42 82.4(12) . . . .
C3_42 C1_42 C4_42 F9_42 -166.8(10) . . . .
C2_42 C1_42 C4_42 F9_42 -55.1(12) . . . .
O1_32 Al6 O1_34 C1_34 -39.9(14) . . . .
O1_31 Al6 O1_34 C1_34 89.3(18) . . . .
O1_33 Al6 O1_34 C1_34 -159.6(13) . . . .
Al6 O1_34 C1_34 C4_34 -59.1(17) . . . .
Al6 O1_34 C1_34 C3_34 -179.6(10) . . . .
Al6 O1_34 C1_34 C2_34 63.7(16) . . . .
O1_34 C1_34 C2_34 F3_34 36.5(14) . . . .
C4_34 C1_34 C2_34 F3_34 160.2(11) . . . .
C3_34 C1_34 C2_34 F3_34 -77.2(12) . . . .
O1_34 C1_34 C2_34 F1_34 -82.8(11) . . . .
C4_34 C1_34 C2_34 F1_34 40.9(12) . . . .
C3_34 C1_34 C2_34 F1_34 163.5(9) . . . .
O1_34 C1_34 C2_34 F2_34 155.1(10) . . . .
C4_34 C1_34 C2_34 F2_34 -81.2(12) . . . .
C3_34 C1_34 C2_34 F2_34 41.4(12) . . . .
O1_34 C1_34 C3_34 F4_34 41.8(12) . . . .
C4_34 C1_34 C3_34 F4_34 -79.4(11) . . . .
C2_34 C1_34 C3_34 F4_34 158.4(9) . . . .
O1_34 C1_34 C3_34 F6_34 162.5(9) . . . .
C4_34 C1_34 C3_34 F6_34 41.3(12) . . . .
C2_34 C1_34 C3_34 F6_34 -80.9(11) . . . .
O1_34 C1_34 C3_34 F5_34 -80.4(11) . . . .
C4_34 C1_34 C3_34 F5_34 158.3(9) . . . .
C2_34 C1_34 C3_34 F5_34 36.1(11) . . . .
O1_34 C1_34 C4_34 F9_34 41.6(13) . . . .
C3_34 C1_34 C4_34 F9_34 158.3(10) . . . .
C2_34 C1_34 C4_34 F9_34 -80.3(11) . . . .
O1_34 C1_34 C4_34 F8_34 159.5(9) . . . .
C3_34 C1_34 C4_34 F8_34 -83.8(11) . . . .
C2_34 C1_34 C4_34 F8_34 37.6(11) . . . .
O1_34 C1_34 C4_34 F7_34 -101.9(12) . . . .
C3_34 C1_34 C4_34 F7_34 14.8(15) . . . .
C2_34 C1_34 C4_34 F7_34 136.2(11) . . . .
O1_42 Al6 O1_39 C1_39 -30.0(17) . . . .
O1_60 Al6 O1_39 C1_39 -158.6(17) . . . .
O1_32 Al6 O1_39 C1_39 89.3(16) . . . .
Al6 O1_39 C1_39 C2_39 0(2) . . . .
Al6 O1_39 C1_39 C4_39 -120.0(15) . . . .
Al6 O1_39 C1_39 C3_39 120.6(15) . . . .
O1_39 C1_39 C2_39 F1_39 -41.6(15) . . . .
C4_39 C1_39 C2_39 F1_39 80.2(12) . . . .
C3_39 C1_39 C2_39 F1_39 -164.3(10) . . . .
O1_39 C1_39 C2_39 F2_39 -165.9(11) . . . .
C4_39 C1_39 C2_39 F2_39 -44.1(12) . . . .
C3_39 C1_39 C2_39 F2_39 71.4(12) . . . .
O1_39 C1_39 C2_39 F3_39 74.7(12) . . . .
C4_39 C1_39 C2_39 F3_39 -163.5(9) . . . .
C3_39 C1_39 C2_39 F3_39 -48.0(10) . . . .
O1_39 C1_39 C3_39 F5_39 -45.7(13) . . . .
C2_39 C1_39 C3_39 F5_39 81.5(11) . . . .
C4_39 C1_39 C3_39 F5_39 -165.2(10) . . . .
O1_39 C1_39 C3_39 F6_39 -170.6(11) . . . .
C2_39 C1_39 C3_39 F6_39 -43.4(14) . . . .
C4_39 C1_39 C3_39 F6_39 69.9(13) . . . .
O1_39 C1_39 C3_39 F4_39 46.9(13) . . . .
C2_39 C1_39 C3_39 F4_39 174.1(10) . . . .
C4_39 C1_39 C3_39 F4_39 -72.7(11) . . . .
O1_39 C1_39 C4_39 F7_39 -39.0(13) . . . .
C2_39 C1_39 C4_39 F7_39 -165.6(9) . . . .
C3_39 C1_39 C4_39 F7_39 80.9(11) . . . .
O1_39 C1_39 C4_39 F9_39 81.4(12) . . . .
C2_39 C1_39 C4_39 F9_39 -45.2(11) . . . .
C3_39 C1_39 C4_39 F9_39 -158.7(10) . . . .
O1_39 C1_39 C4_39 F8_39 -159.5(11) . . . .
C2_39 C1_39 C4_39 F8_39 73.8(12) . . . .
C3_39 C1_39 C4_39 F8_39 -39.6(13) . . . .
F1_35 C1_35 C2_35 C3_35 180.0(3) . . . .
C6_35 C1_35 C2_35 C3_35 0.2(4) . . . .
C1_35 C2_35 C3_35 C4_35 0.4(6) . . . .
C2_35 C3_35 C4_35 C5_35 -0.7(8) . . . .
C3_35 C4_35 C5_35 C6_35 0.5(9) . . . .
C4_35 C5_35 C6_35 C1_35 0.1(8) . . . .
F1_35 C1_35 C6_35 C5_35 179.8(4) . . . .
C2_35 C1_35 C6_35 C5_35 -0.5(6) . . . .
F1_61 C1_61 C2_61 C3_61 -179.9(4) . . . .
C6_61 C1_61 C2_61 C3_61 0.1(5) . . . .
C1_61 C2_61 C3_61 C4_61 -0.1(8) . . . .
C2_61 C3_61 C4_61 C5_61 -0.1(11) . . . .
C3_61 C4_61 C5_61 C6_61 0.2(12) . . . .
F1_61 C1_61 C6_61 C5_61 -180.0(6) . . . .
C2_61 C1_61 C6_61 C5_61 0.0(8) . . . .
C4_61 C5_61 C6_61 C1_61 -0.1(11) . . . .
C6_36 C1_36 C2_36 C3_36 -0.4(4) . . . .
F1_36 C1_36 C2_36 C3_36 179.8(3) . . . .
C1_36 C2_36 C3_36 C4_36 -0.1(5) . . . .
C2_36 C3_36 C4_36 C5_36 0.7(7) . . . .
C3_36 C4_36 C5_36 C6_36 -0.9(7) . . . .
F1_36 C1_36 C6_36 C5_36 -180.0(3) . . . .
C2_36 C1_36 C6_36 C5_36 0.2(6) . . . .
C4_36 C5_36 C6_36 C1_36 0.4(7) . . . .
F1_37 C1_37 C2_37 C3_37 180.0(11) . . . .
C6_37 C1_37 C2_37 C3_37 -3(2) . . . .
C1_37 C2_37 C3_37 C4_37 0(2) . . . .
C2_37 C3_37 C4_37 F2_37 -180.0(15) . . . .
C2_37 C3_37 C4_37 C5_37 -1(2) . . . .
F2_37 C4_37 C5_37 C6_37 -177.1(15) . . . .
C3_37 C4_37 C5_37 C6_37 4(2) . . . .
C4_37 C5_37 C6_37 C1_37 -6(3) . . . .
F1_37 C1_37 C6_37 C5_37 -176.9(13) . . . .
C2_37 C1_37 C6_37 C5_37 6(2) . . . .
